data_1575007
loop_
_publ_author_name
'Zhang, Wei'
'Xu, Tingting'
'Kong, Jie'
'Li, Yuanming'
'Zhou, Xiaoguo'
'Zhang, Jiachen'
'Zhang, Qun'
'Song, Yongbo'
'Luo, Yi'
'Zhou, Meng'

_publ_section_title
;
 Intensive near-infrared emitting Au7Cu10 nanoclusters for both energy and
 electron harvesting
;
_journal_issue 20
_journal_name_full 'Chemical Science'
_journal_page_first 8910
_journal_page_last 8921
_journal_paper_doi 10.1039/D5SC00671F
_journal_volume 16
_journal_year 2025
_chemical_formula_moiety
'2(C132 H129 Au7 Cl3 Cu10 N6 P6 S3), C133 H127 Au7 Cl3 Cu10 N5 P6 S3, 9(F6 Sb), Br, 5.5(C H2 Cl2)'
_chemical_formula_sum 'C402.5 H396 Au21 Br Cl20 Cu30 F54 N17 P18 S9 Sb9'
_chemical_formula_weight 15270.50
_space_group_crystal_system triclinic
_space_group_IT_number 2
_space_group_name_Hall '-P 1'
_space_group_name_H-M_alt 'P -1'
_atom_sites_solution_hydrogens geom
_atom_sites_solution_primary dual
_audit_creation_date 2024-04-23
_audit_creation_method
;
Olex2 1.5
(compiled 2023.03.06 svn.rbb2c1857 for OlexSys, GUI svn.r6748)
;
_audit_update_record
;
2024-04-23 deposited with the CCDC.	2025-04-14 downloaded from the CCDC.
;
_cell_angle_alpha 71.067(4)
_cell_angle_beta 86.315(4)
_cell_angle_gamma 89.790(4)
_cell_formula_units_Z 2
_cell_length_a 26.3081(16)
_cell_length_b 31.481(2)
_cell_length_c 32.9947(19)
_cell_measurement_reflns_used 9664
_cell_measurement_temperature 173.0
_cell_measurement_theta_max 54.82
_cell_measurement_theta_min 2.95
_cell_volume 25790(3)
_computing_cell_refinement 'SAINT v8.37A (Bruker, 2015)'
_computing_data_reduction 'SAINT v8.37A (Bruker, 2015)'
_computing_molecular_graphics 'Olex2 1.5 (Dolomanov et al., 2009)'
_computing_publication_material 'Olex2 1.5 (Dolomanov et al., 2009)'
_computing_structure_refinement 'SHELXL 2019/1 (Sheldrick, 2015)'
_computing_structure_solution 'SHELXT 2014/5 (Sheldrick, 2014)'
_diffrn_ambient_temperature 173.0
_diffrn_measured_fraction_theta_full 0.995
_diffrn_measured_fraction_theta_max 0.983
_diffrn_measurement_device_type 'Bruker APEX-II CCD'
_diffrn_measurement_method '\f and \w scans'
_diffrn_radiation_type GaK\a
_diffrn_radiation_wavelength 1.34139
_diffrn_reflns_av_R_equivalents 0.0901
_diffrn_reflns_av_unetI/netI 0.1059
_diffrn_reflns_Laue_measured_fraction_full 0.995
_diffrn_reflns_Laue_measured_fraction_max 0.983
_diffrn_reflns_limit_h_max 32
_diffrn_reflns_limit_h_min -31
_diffrn_reflns_limit_k_max 37
_diffrn_reflns_limit_k_min -38
_diffrn_reflns_limit_l_max 38
_diffrn_reflns_limit_l_min -40
_diffrn_reflns_number 310372
_diffrn_reflns_point_group_measured_fraction_full 0.995
_diffrn_reflns_point_group_measured_fraction_max 0.983
_diffrn_reflns_theta_full 53.594
_diffrn_reflns_theta_max 55.213
_diffrn_reflns_theta_min 2.857
_diffrn_source_current 2.85
_diffrn_source_power 0.19887300000000002
_diffrn_source_voltage 69.78
_diffrn_standards_number 0
_exptl_absorpt_coefficient_mu 18.411
_exptl_absorpt_correction_T_max 0.7508
_exptl_absorpt_correction_T_min 0.3229
_exptl_absorpt_correction_type none
_exptl_absorpt_process_details
;
SADABS-2016/2 (Bruker,2016/2) was used for absorption correction.
wR2(int) was 0.1528 before and 0.0828 after correction.
The Ratio of minimum to maximum transmission is 0.4301.
The \l/2 correction factor is Not present.
;
_exptl_crystal_colour red
_exptl_crystal_colour_primary red
_exptl_crystal_density_diffrn 1.966
_exptl_crystal_description block
_exptl_crystal_F_000 14386
_exptl_crystal_size_max 0.07
_exptl_crystal_size_mid 0.06
_exptl_crystal_size_min 0.05
_refine_diff_density_max 4.847
_refine_diff_density_min -4.510
_refine_diff_density_rms 0.316
_refine_ls_extinction_method none
_refine_ls_goodness_of_fit_ref 0.990
_refine_ls_hydrogen_treatment constr
_refine_ls_matrix_type full
_refine_ls_number_parameters 5086
_refine_ls_number_reflns 97520
_refine_ls_number_restraints 12718
_refine_ls_restrained_S_all 0.941
_refine_ls_R_factor_all 0.1364
_refine_ls_R_factor_gt 0.0886
_refine_ls_shift/su_max 0.002
_refine_ls_shift/su_mean 0.000
_refine_ls_structure_factor_coef Fsqd
_refine_ls_weighting_details 'w=1/[\s^2^(Fo^2^)+(0.1860P)^2^] where P=(Fo^2^+2Fc^2^)/3'
_refine_ls_weighting_scheme calc
_refine_ls_wR_factor_gt 0.2446
_refine_ls_wR_factor_ref 0.2834
_reflns_Friedel_coverage 0.000
_reflns_number_gt 56605
_reflns_number_total 97520
_reflns_threshold_expression 'I > 2\s(I)'
_cod_data_source_file d5sc00671f2.cif
_cod_data_source_block 2303
_cod_original_formula_sum 'C402.50 H396 Au21 Br Cl20 Cu30 F54 N17 P18 S9 Sb9'
_cod_database_code 1575007
_shelx_shelxl_version_number 2019/1
_shelx_space_group_comment
;
The symmetry employed for this shelxl refinement is uniquely defined
by the following loop, which should always be used as a source of
symmetry information in preference to the above space-group names.
They are only intended as comments.
;
_shelx_estimated_absorpt_t_max 0.460
_shelx_estimated_absorpt_t_min 0.359
_olex2_refinement_description
;
1. Restrained distances
 F40-Sb3
 1.8 with sigma of 0.01
 Sb5-F29 = Sb5-F15 = Sb5-F17 = Sb5-F31 = Sb5-F2 = Sb5-F33
 1.8 with sigma of 0.01
 Sb3-F46 = Sb3-F28 = Sb3-F32 = Sb3-F30 = Sb3-F38 = Sb3-F40 = Sb9-F34 = Sb9-F26
 = Sb9-F44 = Sb9-F36 = Sb9-F42
 1.8 with sigma of 0.01
 Sb2-F18 = Sb2-F20 = Sb2-F24 = Sb2-F22 = Sb2-F14 = Sb2-F16
 1.8 with sigma of 0.01
 Cl5-C401 = Cl19-C401
 1.8 with sigma of 0.01
 Cl17-C25 = Cl9-C25
 1.8 with sigma of 0.01
 F22-F24 \\sim F24-F18
 with sigma of 0.01
 F14-F16 \\sim F16-F20
 with sigma of 0.01
 F20-F24 \\sim F24-F14
 with sigma of 0.01
 F22-F16 \\sim F16-F18
 with sigma of 0.01
 F11-F23 \\sim F23-F45
 with sigma of 0.01
 F21-F23 \\sim F23-F43
 with sigma of 0.01
2. Uiso/Uaniso restraints and constraints
All non-hydrogen atoms have similar U: within 2A with sigma of 0.04 and sigma
for terminal atoms of 0.08 within 2A
All non-hydrogen atoms restrained to be isotropic: with sigma of 0.1 and sigma
for terminal atoms of 0.2
3. Rigid body (RIGU) restrains
 All non-hydrogen atoms
 with sigma for 1-2 distances of 0.004 and sigma for 1-3 distances of 0.004
4. Others
 Fixed Sof: Cl9(0.5) Cl17(0.5) C25(0.5) H25C(0.5) H25D(0.5)
 Fixed X: F24(0.08099) F26(0.455609) F43(-0.36426) F23(-0.328919) C25(-
 0.18427) F53(0.36017)
 Fixed Y: F24(1.35902) F26(0.25229) F43(0.42542) F23(0.326961) C25(0.433689)
 F53(0.17602)
 Fixed Z: F24(0.222281) F26(0.86479) F43(0.7578) F23(0.779729) C25(0.84007)
 F53(0.91142)
5.a Ternary CH refined with riding coordinates:
 C74(H74), C113(H113), C220(H220), C228(H228), C273(H273), C316(H316),
 C348(H348), C386(H386), C400(H400), C9(H9), C99(H99), C185(H185), C197(H197),
 C199(H199), C317(H317), C344(H344), C361(H361), C371(H371), C3(H3), C101(H101),
  C103(H103), C112(H112), C193(H193), C233(H233), C254(H254), C319(H319),
 C381(H381)
5.b Secondary CH2 refined with riding coordinates:
 C12(H12A,H12B), C48(H48A,H48B), C58(H58A,H58B), C68(H68A,H68B), C81(H81A,
 H81B), C107(H10A,H10B), C109(H10C,H10D), C114(H11A,H11B), C168(H16A,H16B),
 C244(H24A,H24B), C256(H25A,H25B), C289(H28A,H28B), C303(H30A,H30B), C318(H31A,
 H31B), C356(H35A,H35B), C362(H36A,H36B), C390(H39A,H39B), C396(H39C,H39D),
 C17(H17I,H17J), C23(H23C,H23D), C27(H27A,H27B), C63(H63A,H63B), C93(H93A,H93B),
  C141(H14C,H14D), C181(H18A,H18B), C214(H21A,H21B), C235(H23E,H23F), C263(H26A,
 H26B), C310(H31C,H31D), C330(H33A,H33B), C369(H36C,H36D), C377(H37A,H37B),
 C382(H38G,H38H), C399(H39E,H39F), C60(H60A,H60B), C95(H95A,H95B), C97(H97A,
 H97B), C125(H12C,H12D), C148(H14A,H14B), C173(H17A,H17B), C175(H17C,H17D),
 C176(H17E,H17F), C177(H17G,H17H), C191(H19A,H19B), C226(H22A,H22B), C232(H23A,
 H23B), C288(H28C,H28D), C292(H29A,H29B), C353(H35C,H35D), C383(H38A,H38B),
 C385(H38C,H38D), C387(H38E,H38F), C49(H49A,H49B), C195(H19C,H19D), C401(H40A,
 H40B), C25(H25C,H25D), C389(H38I,H38J), C391(H39G,H39H)
5.c Aromatic/amide H refined with riding coordinates:
 C2(H2), C6(H6), C16(H16), C24(H24), C29(H29), C33(H33), C42(H42), C56(H56),
 C61(H61), C71(H71), C80(H80), C83(H83), C84(H84), C88(H88), C90(H90), C92(H92),
  C94(H94), C85(H85), C96(H96), C98(H98), C104(H104), C106(H106), C108(H108),
 C110(H110), C127(H127), C128(H128), C131(H131), C133(H133), C138(H138),
 C139(H139), C143(H143), C146(H146), C151(H151), C155(H155), C163(H163),
 C165(H165), C171(H171), C172(H172), C184(H184), C186(H186), C188(H188),
 C201(H201), C204(H204), C207(H207), C225(H225), C229(H229), C237(H237),
 C245(H245), C251(H251), C253(H253), C261(H261), C264(H264), C271(H271),
 C286(H286), C291(H291), C294(H294), C298(H298), C300(H300), C302(H302),
 C304(H304), C306(H306), C299(H299), C301(H301), C311(H311), C315(H315),
 C320(H320), C325(H325), C326(H326), C327(H327), C331(H331), C332(H332),
 C333(H333), C167(H167), C335(H335), C337(H337), C169(H169), C339(H339),
 C341(H341), C343(H343), C352(H352), C384(H384), C388(H388), C393(H393),
 C394(H394), C119(H119), C239(H239), C15(H15), C241(H241), C26(H26), C28(H28),
 C30(H30), C32(H32), C19(H19), C31(H31), C35(H35), C37(H37), C38(H38), C45(H45),
  C46(H46), C47(H47), C51(H51), C53(H53), C65(H65), C67(H67), C69(H69),
 C73(H73), C91(H91), C100(H100), C105(H105), C115(H115), C117(H117), C118(H118),
  C129(H129), C130(H130), C132(H132), C373(H373), C403(H403), C187(H187),
 C305(H305), C72(H72), C144(H144), C145(H145), C153(H153), C159(H159),
 C178(H178), C183(H183), C189(H189), C205(H205), C208(H208), C213(H213),
 C215(H215), C230(H230), C231(H231), C238(H238), C242(H242), C243(H243),
 C247(H247), C257(H257), C262(H262), C267(H267), C268(H268), C270(H270),
 C274(H274), C277(H277), C281(H281), C284(H284), C287(H287), C296(H296),
 C297(H297), C307(H307), C309(H309), C313(H313), C321(H321), C328(H328),
 C336(H336), C342(H342), C350(H350), C359(H359), C363(H363), C365(H365),
 C366(H366), C367(H367), C368(H368), C374(H374), C375(H375), C379(H379),
 C392(H392), C395(H395), C397(H397), C398(H398), C123(H123), C5(H5), C89(H89),
 C345(H345), C216(H216), C11(H11), C13(H13), C20(H20), C36(H36), C39(H39),
 C43(H43), C50(H50), C52(H52), C59(H59), C70(H70), C75(H75), C78(H78), C79(H79),
  C351(H351), C152(H152), C282(H282), C255(H255), C87(H87), C124(H124),
 C135(H135), C137(H137), C149(H149), C156(H156), C158(H158), C160(H160),
 C162(H162), C164(H164), C161(H161), C179(H179), C190(H190), C194(H194),
 C196(H196), C198(H198), C200(H200), C202(H202), C209(H209), C211(H211),
 C212(H212), C217(H217), C218(H218), C55(H55), C221(H221), C111(H111),
 C223(H223), C7(H7), C222(H222), C224(H224), C234(H234), C236(H236), C240(H240),
  C248(H248), C249(H249), C250(H250), C259(H259), C260(H260), C265(H265),
 C266(H266), C269(H269), C272(H272), C275(H275), C279(H279), C280(H280),
 C285(H285), C293(H293), C322(H322), C323(H323), C324(H324), C338(H338),
 C346(H346), C347(H347), C349(H349), C354(H354), C355(H355), C357(H357),
 C360(H360), C364(H364), C372(H372), C376(H376), C380(H380)
5.d Fitted hexagon refined as free rotating group:
 C84(C86,C88,C90,C92,C94), C102(C104,C106,C108,C110,N13), C298(C300,C302,C304,
 C306,C308), C333(C167,C335,C21,C337,C169), N2(C119,C239,C15,C241,C121),
 N16(C26,C28,C30,C32,C34), C140(C373,C403,C187,C305,C72), C8(C123,C5,C89,C345,
 C216), C79(C351,C152,C116,C282,C255), C154(C156,C158,C160,C162,C164),
 C192(C194,C196,C198,C200,C202), C219(C55,C221,C111,C223,C7)
;
_olex2_submission_special_instructions 'No special instructions were received'

loop_
_space_group_symop_operation_xyz
'x, y, z'
'-x, -y, -z'

loop_
_atom_site_label
_atom_site_type_symbol
_atom_site_fract_x
_atom_site_fract_y
_atom_site_fract_z
_atom_site_U_iso_or_equiv
_atom_site_adp_type
_atom_site_occupancy
_atom_site_site_symmetry_order
_atom_site_calc_flag
_atom_site_refinement_flags_posn
_atom_site_refinement_flags_adp
_atom_site_refinement_flags_occupancy
_atom_site_disorder_assembly
_atom_site_disorder_group
Au1 Au 0.23885(2) 0.46567(2) 0.62755(2) 0.03995(15) Uani 1 1 d . U . . .
Au6 Au 0.23895(2) 0.39065(2) 0.60544(2) 0.04526(17) Uani 1 1 d . U . . .
Au8 Au 0.24395(2) 0.48167(2) 0.53934(2) 0.04466(16) Uani 1 1 d . U . . .
Au10 Au 0.17341(2) 0.40209(2) 0.67786(2) 0.04508(16) Uani 1 1 d . U . . .
Au11 Au 0.32652(2) 0.49071(2) 0.65728(2) 0.04669(17) Uani 1 1 d . U . . .
Au16 Au 0.28637(2) 0.39639(2) 0.68220(2) 0.04680(17) Uani 1 1 d . U . . .
Au20 Au 0.15034(2) 0.49945(2) 0.65694(2) 0.04497(17) Uani 1 1 d . U . . .
Cu1 Cu 0.29799(6) 0.53023(6) 0.57637(5) 0.0259(4) Uani 1 1 d . U . . .
Cu3 Cu 0.32484(9) 0.59038(9) 0.61258(8) 0.0543(6) Uani 1 1 d . U . . .
Cu4 Cu 0.19428(6) 0.53449(6) 0.57696(5) 0.0263(4) Uani 1 1 d . U . . .
Cu6 Cu 0.23372(7) 0.46152(7) 0.70757(6) 0.0311(4) Uani 1 1 d . U . . .
Cu9 Cu 0.17019(9) 0.59812(9) 0.61064(7) 0.0505(6) Uani 1 1 d . U . . .
Cu16 Cu 0.24256(7) 0.54046(7) 0.64404(6) 0.0322(4) Uani 1 1 d . U . . .
Cu19 Cu 0.25130(8) 0.58213(9) 0.50911(7) 0.0499(6) Uani 1 1 d . U . . .
Cu23 Cu 0.22542(9) 0.32167(9) 0.68552(8) 0.0521(6) Uani 1 1 d . U . . .
Cu24 Cu 0.32344(7) 0.44613(8) 0.59571(6) 0.0389(5) Uani 1 1 d . U . . .
Cu28 Cu 0.15673(8) 0.45259(8) 0.59542(6) 0.0391(5) Uani 1 1 d . U . . .
Cl1 Cl 0.08677(14) 0.43413(15) 0.57534(13) 0.0548(10) Uani 1 1 d . U . . .
Cl8 Cl 0.39241(15) 0.42579(17) 0.57038(14) 0.0616(11) Uani 1 1 d . U . . .
Cl10 Cl 0.23427(17) 0.45233(17) 0.77307(14) 0.0646(12) Uani 1 1 d . U . . .
S1 S 0.17584(14) 0.60342(15) 0.54005(12) 0.0484(10) Uani 1 1 d . U . . .
S4 S 0.24797(15) 0.61247(15) 0.63466(13) 0.0500(10) Uani 1 1 d . U . . .
S6 S 0.32074(14) 0.59934(15) 0.53840(13) 0.0508(10) Uani 1 1 d . U . . .
P4 P 0.10994(15) 0.35342(15) 0.71725(13) 0.0478(10) Uani 1 1 d . U . . .
P6 P 0.24696(15) 0.49564(15) 0.46580(12) 0.0464(10) Uani 1 1 d . U . . .
P8 P 0.40063(15) 0.51072(15) 0.68141(13) 0.0482(10) Uani 1 1 d . U . . .
P10 P 0.07817(16) 0.52743(16) 0.68321(13) 0.0499(10) Uani 1 1 d . U . . .
P12 P 0.24592(16) 0.33157(15) 0.57889(14) 0.0501(10) Uani 1 1 d . U . . .
P14 P 0.32923(16) 0.34339(16) 0.73267(15) 0.0551(11) Uani 1 1 d . U . . .
N1 N 0.3965(5) 0.5971(5) 0.6284(4) 0.049(3) Uani 1 1 d . U . . .
N4 N 0.1538(5) 0.2908(5) 0.6844(4) 0.052(3) Uani 1 1 d . U . . .
N5 N 0.1097(5) 0.6158(5) 0.6429(4) 0.051(3) Uani 1 1 d . U . . .
N6 N 0.2719(5) 0.2821(5) 0.6579(5) 0.057(3) Uani 1 1 d . U . . .
N8 N 0.2415(5) 0.2944(5) 0.7512(4) 0.050(3) Uani 1 1 d . U . . .
C2 C 0.3862(7) 0.5291(7) 0.8146(6) 0.074(5) Uani 1 1 d . U . . .
H2 H 0.382220 0.532325 0.842312 0.089 Uiso 1 1 calc R U . . .
C4 C 0.2872(6) 0.3412(6) 0.5295(5) 0.052(3) Uani 1 1 d . U . . .
C6 C 0.1537(6) 0.2556(6) 0.6736(5) 0.051(3) Uani 1 1 d . U . . .
H6 H 0.185309 0.247600 0.662782 0.061 Uiso 1 1 calc R U . . .
C12 C 0.1149(6) 0.5612(6) 0.4975(5) 0.052(3) Uani 1 1 d . U . . .
H12A H 0.121233 0.531945 0.519314 0.063 Uiso 1 1 calc R U . . .
H12B H 0.142699 0.567533 0.474535 0.063 Uiso 1 1 calc R U . . .
C16 C 0.0177(6) 0.4892(6) 0.6380(5) 0.057(4) Uani 1 1 d . U . . .
H16 H 0.046232 0.470887 0.637014 0.069 Uiso 1 1 calc R U . . .
C18 C 0.2068(6) 0.4571(6) 0.4512(5) 0.049(3) Uani 1 1 d . U . . .
C24 C 0.3394(7) 0.3413(6) 0.5331(6) 0.063(4) Uani 1 1 d . U . . .
H24 H 0.353138 0.336931 0.560001 0.076 Uiso 1 1 calc R U . . .
C29 C 0.1552(7) 0.3555(6) 0.7914(5) 0.061(4) Uani 1 1 d . U . . .
H29 H 0.175242 0.379896 0.772665 0.073 Uiso 1 1 calc R U . . .
C33 C 0.3572(8) 0.4997(8) 0.8043(6) 0.078(5) Uani 1 1 d . U . . .
H33 H 0.333379 0.481468 0.825698 0.093 Uiso 1 1 calc R U . . .
C41 C 0.3938(6) 0.5191(6) 0.7344(5) 0.055(4) Uani 1 1 d . U . . .
C42 C 0.2917(7) 0.2450(6) 0.6863(6) 0.063(4) Uani 1 1 d . U . . .
H42 H 0.288807 0.242564 0.715766 0.076 Uiso 1 1 calc R U . . .
C44 C 0.1131(6) 0.5977(6) 0.5176(5) 0.050(3) Uani 1 1 d . U . . .
C48 C 0.0539(7) 0.6053(7) 0.4459(6) 0.064(4) Uani 1 1 d . U . . .
H48A H 0.021144 0.604557 0.432930 0.077 Uiso 1 1 calc R U . . .
H48B H 0.081332 0.611578 0.422625 0.077 Uiso 1 1 calc R U . . .
C54 C 0.3089(6) 0.4933(6) 0.4393(5) 0.052(3) Uani 1 1 d . U . . .
C56 C -0.0302(7) 0.3991(7) 0.7465(7) 0.073(5) Uani 1 1 d . U . . .
H56 H -0.044780 0.410518 0.767878 0.088 Uiso 1 1 calc R U . . .
C58 C 0.2499(7) 0.5754(7) 0.7830(6) 0.070(4) Uani 1 1 d . U . . .
H58A H 0.260963 0.544761 0.784767 0.083 Uiso 1 1 calc R U . . .
H58B H 0.247202 0.576984 0.812519 0.083 Uiso 1 1 calc R U . . .
C61 C 0.1318(7) 0.4076(7) 0.4697(6) 0.065(4) Uani 1 1 d . U . . .
H61 H 0.103752 0.393616 0.488961 0.079 Uiso 1 1 calc R U . . .
C62 C 0.1847(6) 0.3110(6) 0.5690(5) 0.052(3) Uani 1 1 d . U . . .
C64 C 0.3826(6) 0.5993(6) 0.5055(5) 0.053(3) Uani 1 1 d . U . . .
C68 C 0.1047(6) 0.6429(6) 0.4846(5) 0.056(3) Uani 1 1 d . U . . .
H68A H 0.132556 0.649576 0.461677 0.067 Uiso 1 1 calc R U . . .
H68B H 0.105215 0.666538 0.498343 0.067 Uiso 1 1 calc R U . . .
C71 C 0.0518(7) 0.6069(7) 0.7039(6) 0.064(4) Uani 1 1 d . U . . .
H71 H 0.031911 0.587474 0.727726 0.077 Uiso 1 1 calc R U . . .
C74 C 0.0623(6) 0.5597(6) 0.4782(5) 0.052(3) Uani 1 1 d . U . . .
H74 H 0.063135 0.536520 0.463360 0.063 Uiso 1 1 calc R U . . .
C77 C 0.0804(6) 0.5887(6) 0.6759(5) 0.056(3) Uani 1 1 d . U . . .
C80 C -0.0266(6) 0.4846(7) 0.6192(5) 0.063(4) Uani 1 1 d . U . . .
H80 H -0.028145 0.463539 0.604222 0.075 Uiso 1 1 calc R U . . .
C81 C 0.2713(7) 0.6570(7) 0.7537(6) 0.075(4) Uani 1 1 d . U . . .
H81A H 0.267976 0.659133 0.783075 0.090 Uiso 1 1 calc R U . . .
H81B H 0.296739 0.679999 0.736519 0.090 Uiso 1 1 calc R U . . .
C83 C 0.4911(6) 0.4651(7) 0.7129(6) 0.062(4) Uani 1 1 d . U . . .
H83 H 0.490880 0.482509 0.731690 0.074 Uiso 1 1 calc R U . . .
C84 C 0.1062(3) 0.4822(5) 0.7647(3) 0.066(4) Uani 1 1 d G U . . .
H84 H 0.139351 0.484208 0.751010 0.079 Uiso 1 1 calc R U . . .
C86 C 0.0649(4) 0.4995(4) 0.7406(3) 0.060(4) Uani 1 1 d G U . . .
C88 C 0.0163(4) 0.4965(5) 0.7607(3) 0.077(5) Uani 1 1 d G U . . .
H88 H -0.011832 0.508296 0.744202 0.092 Uiso 1 1 calc R U . . .
C90 C 0.0090(4) 0.4761(5) 0.8049(4) 0.089(6) Uani 1 1 d G U . . .
H90 H -0.024195 0.474083 0.818598 0.107 Uiso 1 1 calc R U . . .
C92 C 0.0502(5) 0.4588(5) 0.8290(3) 0.090(6) Uani 1 1 d G U . . .
H92 H 0.045214 0.444933 0.859201 0.108 Uiso 1 1 calc R U . . .
C94 C 0.0988(4) 0.4618(5) 0.8089(3) 0.088(6) Uani 1 1 d G U . . .
H94 H 0.126987 0.449995 0.825407 0.106 Uiso 1 1 calc R U . . .
C85 C 0.2971(8) 0.2507(7) 0.6030(7) 0.079(5) Uani 1 1 d . U . . .
H85 H 0.297288 0.251724 0.573912 0.095 Uiso 1 1 calc R U . . .
C96 C 0.3707(7) 0.3478(6) 0.4964(6) 0.065(4) Uani 1 1 d . U . . .
H96 H 0.406470 0.346069 0.498702 0.078 Uiso 1 1 calc R U . . .
C98 C 0.3601(7) 0.4945(7) 0.7643(6) 0.070(5) Uani 1 1 d . U . . .
H98 H 0.338308 0.473605 0.758238 0.084 Uiso 1 1 calc R U . . .
C102 C 0.2275(4) 0.5500(3) 0.4345(3) 0.047(3) Uani 1 1 d G U . . .
C104 C 0.2048(4) 0.5585(3) 0.3959(3) 0.060(4) Uani 1 1 d G U . . .
H104 H 0.195968 0.534354 0.386216 0.073 Uiso 1 1 calc R U . . .
C106 C 0.1949(4) 0.6024(4) 0.3713(3) 0.066(4) Uani 1 1 d G U . . .
H106 H 0.179325 0.608262 0.344875 0.080 Uiso 1 1 calc R U . . .
C108 C 0.2077(4) 0.6378(3) 0.3854(3) 0.070(4) Uani 1 1 d G U . . .
H108 H 0.200975 0.667850 0.368614 0.084 Uiso 1 1 calc R U . . .
C110 C 0.2305(4) 0.6293(3) 0.4241(3) 0.053(3) Uani 1 1 d G U . . .
H110 H 0.239266 0.653531 0.433695 0.064 Uiso 1 1 calc R U . . .
N13 N 0.2404(3) 0.5854(3) 0.4486(2) 0.046(3) Uani 1 1 d G U . . .
C107 C 0.2950(6) 0.6069(6) 0.7112(5) 0.059(4) Uani 1 1 d . U . . .
H10A H 0.308522 0.577278 0.711960 0.070 Uiso 1 1 calc R U . . .
H10B H 0.319195 0.630382 0.693016 0.070 Uiso 1 1 calc R U . . .
C109 C 0.3723(6) 0.5865(7) 0.4676(5) 0.060(4) Uani 1 1 d . U . . .
H10C H 0.347157 0.607001 0.450650 0.072 Uiso 1 1 calc R U . . .
H10D H 0.357968 0.555534 0.476914 0.072 Uiso 1 1 calc R U . . .
C113 C 0.2195(7) 0.6670(7) 0.7335(6) 0.072(4) Uani 1 1 d . U . . .
H113 H 0.206884 0.697183 0.732856 0.086 Uiso 1 1 calc R U . . .
C114 C 0.0704(5) 0.5872(6) 0.5540(5) 0.052(3) Uani 1 1 d . U . . .
H11A H 0.070506 0.610539 0.568147 0.062 Uiso 1 1 calc R U . . .
H11B H 0.076457 0.557828 0.575759 0.062 Uiso 1 1 calc R U . . .
C126 C 0.1089(6) 0.3031(6) 0.7015(5) 0.047(3) Uani 1 1 d . U . . .
C127 C -0.0354(7) 0.3814(6) 0.6839(6) 0.066(4) Uani 1 1 d . U . . .
H127 H -0.056027 0.379024 0.662123 0.080 Uiso 1 1 calc R U . . .
C128 C 0.3518(7) 0.3568(6) 0.4566(6) 0.065(4) Uani 1 1 d . U . . .
H128 H 0.374017 0.361129 0.431697 0.078 Uiso 1 1 calc R U . . .
C131 C 0.0898(8) 0.2759(7) 0.5634(6) 0.077(5) Uani 1 1 d . U . . .
H131 H 0.057247 0.264364 0.560943 0.092 Uiso 1 1 calc R U . . .
C133 C 0.3150(8) 0.2115(7) 0.6759(7) 0.083(5) Uani 1 1 d . U . . .
H133 H 0.327971 0.186749 0.697642 0.099 Uiso 1 1 calc R U . . .
C138 C 0.0525(7) 0.6526(7) 0.6970(7) 0.077(5) Uani 1 1 d . U . . .
H138 H 0.034683 0.664868 0.716463 0.092 Uiso 1 1 calc R U . . .
C139 C 0.4073(7) 0.4852(7) 0.4050(6) 0.065(4) Uani 1 1 d . U . . .
H139 H 0.440286 0.483262 0.392306 0.078 Uiso 1 1 calc R U . . .
C143 C 0.2611(8) 0.2431(7) 0.8338(6) 0.079(5) Uani 1 1 d . U . . .
H143 H 0.266671 0.226889 0.862909 0.095 Uiso 1 1 calc R U . . .
C146 C 0.3232(6) 0.5145(7) 0.3985(5) 0.062(4) Uani 1 1 d . U . . .
H146 H 0.299626 0.532708 0.380003 0.074 Uiso 1 1 calc R U . . .
C151 C 0.3944(6) 0.4612(6) 0.4484(6) 0.062(4) Uani 1 1 d . U . . .
H151 H 0.418375 0.442181 0.465617 0.075 Uiso 1 1 calc R U . . .
C155 C 0.1293(9) 0.3079(8) 0.8613(7) 0.094(6) Uani 1 1 d . U . . .
H155 H 0.133709 0.298951 0.891239 0.113 Uiso 1 1 calc R U . . .
C163 C 0.0872(7) 0.3004(6) 0.8021(5) 0.070(5) Uani 1 1 d . U . . .
H163 H 0.061170 0.286037 0.792341 0.084 Uiso 1 1 calc R U . . .
C165 C 0.4528(6) 0.4466(6) 0.6572(6) 0.057(4) Uani 1 1 d . U . . .
H165 H 0.426552 0.450642 0.637868 0.068 Uiso 1 1 calc R U . . .
C168 C 0.0192(6) 0.5486(6) 0.5127(5) 0.058(4) Uani 1 1 d . U . . .
H16A H 0.024746 0.518951 0.534327 0.070 Uiso 1 1 calc R U . . .
H16B H -0.013515 0.547223 0.499949 0.070 Uiso 1 1 calc R U . . .
C170 C 0.0191(6) 0.5220(6) 0.6588(5) 0.053(3) Uani 1 1 d . U . . .
C171 C 0.2167(7) 0.2348(7) 0.8156(6) 0.072(5) Uani 1 1 d . U . . .
H171 H 0.192735 0.211826 0.830898 0.086 Uiso 1 1 calc R U . . .
C172 C 0.2172(7) 0.4443(7) 0.4149(6) 0.065(4) Uani 1 1 d . U . . .
H172 H 0.245924 0.456932 0.395883 0.078 Uiso 1 1 calc R U . . .
C184 C 0.0138(6) 0.3722(5) 0.6809(5) 0.053(4) Uani 1 1 d . U . . .
H184 H 0.028076 0.365897 0.656386 0.064 Uiso 1 1 calc R U . . .
C186 C 0.1632(6) 0.4403(6) 0.4775(5) 0.058(4) Uani 1 1 d . U . . .
H186 H 0.154371 0.450706 0.500946 0.069 Uiso 1 1 calc R U . . .
C188 C 0.4807(6) 0.5738(6) 0.6418(6) 0.058(4) Uani 1 1 d . U . . .
H188 H 0.503646 0.550256 0.653407 0.069 Uiso 1 1 calc R U . . .
C201 C 0.2103(7) 0.2613(6) 0.7755(5) 0.058(4) Uani 1 1 d . U . . .
H201 H 0.180407 0.256070 0.762984 0.070 Uiso 1 1 calc R U . . .
C203 C 0.2836(6) 0.3018(6) 0.7675(6) 0.058(4) Uani 1 1 d . U . . .
C204 C 0.1126(6) 0.2279(6) 0.6759(6) 0.058(4) Uani 1 1 d . U . . .
H204 H 0.115161 0.202273 0.666758 0.070 Uiso 1 1 calc R U . . .
C206 C 0.1177(6) 0.3329(6) 0.7727(5) 0.051(3) Uani 1 1 d . U . . .
C207 C -0.0696(7) 0.5109(7) 0.6221(6) 0.066(4) Uani 1 1 d . U . . .
H207 H -0.099512 0.508065 0.608464 0.080 Uiso 1 1 calc R U . . .
C210 C 0.4288(6) 0.5640(6) 0.6474(5) 0.049(3) Uani 1 1 d . U . . .
C220 C 0.0531(6) 0.6429(7) 0.4649(6) 0.061(3) Uani 1 1 d . U . . .
H220 H 0.047560 0.672417 0.442451 0.073 Uiso 1 1 calc R U . . .
C225 C 0.1798(8) 0.2718(7) 0.5574(7) 0.076(5) Uani 1 1 d . U . . .
H225 H 0.209831 0.257266 0.551594 0.091 Uiso 1 1 calc R U . . .
C228 C 0.4224(6) 0.5891(7) 0.4398(6) 0.066(4) Uani 1 1 d . U . . .
H228 H 0.415975 0.581549 0.413410 0.079 Uiso 1 1 calc R U . . .
C229 C -0.0583(7) 0.3942(7) 0.7169(7) 0.074(5) Uani 1 1 d . U . . .
H229 H -0.093837 0.399330 0.718046 0.089 Uiso 1 1 calc R U . . .
C237 C 0.4705(7) 0.6454(7) 0.6064(6) 0.071(5) Uani 1 1 d . U . . .
H237 H 0.484364 0.674856 0.593442 0.085 Uiso 1 1 calc R U . . .
C244 C 0.2057(6) 0.5791(6) 0.7180(5) 0.056(3) Uani 1 1 d . U . . .
H24A H 0.218240 0.548863 0.719888 0.067 Uiso 1 1 calc R U . . .
H24B H 0.172778 0.583159 0.704347 0.067 Uiso 1 1 calc R U . . .
C245 C 0.0941(7) 0.3119(7) 0.5753(6) 0.070(4) Uani 1 1 d . U . . .
H245 H 0.063990 0.325858 0.581765 0.084 Uiso 1 1 calc R U . . .
C246 C 0.2426(6) 0.6133(6) 0.6915(5) 0.055(3) Uani 1 1 d . U . . .
C251 C 0.0651(7) 0.2779(6) 0.7052(6) 0.060(4) Uani 1 1 d . U . . .
H251 H 0.034233 0.286877 0.716358 0.072 Uiso 1 1 calc R U . . .
C253 C 0.4215(8) 0.5542(7) 0.7845(6) 0.075(5) Uani 1 1 d . U . . .
H253 H 0.442875 0.574891 0.791169 0.091 Uiso 1 1 calc R U . . .
C256 C 0.4075(7) 0.6466(7) 0.4947(6) 0.067(4) Uani 1 1 d . U . . .
H25A H 0.384309 0.669871 0.478426 0.081 Uiso 1 1 calc R U . . .
H25B H 0.414331 0.652674 0.521503 0.081 Uiso 1 1 calc R U . . .
C258 C 0.0439(6) 0.3720(6) 0.7134(5) 0.052(3) Uani 1 1 d . U . . .
C261 C 0.1615(7) 0.3427(7) 0.8333(6) 0.075(5) Uani 1 1 d . U . . .
H261 H 0.186955 0.356509 0.844234 0.090 Uiso 1 1 calc R U . . .
C264 C 0.1424(6) 0.3306(6) 0.5788(6) 0.062(4) Uani 1 1 d . U . . .
H264 H 0.144534 0.356312 0.587799 0.074 Uiso 1 1 calc R U . . .
C271 C 0.0797(7) 0.6795(8) 0.6611(7) 0.077(5) Uani 1 1 d . U . . .
H271 H 0.078086 0.711293 0.653350 0.092 Uiso 1 1 calc R U . . .
C273 C 0.2906(7) 0.6096(7) 0.7560(6) 0.071(4) Uani 1 1 d . U . . .
H273 H 0.324159 0.603690 0.769225 0.086 Uiso 1 1 calc R U . . .
C283 C 0.2749(6) 0.2850(6) 0.6147(5) 0.053(3) Uani 1 1 d . U . . .
C286 C 0.4160(7) 0.6384(7) 0.6080(6) 0.065(4) Uani 1 1 d . U . . .
H286 H 0.394451 0.662576 0.594920 0.078 Uiso 1 1 calc R U . . .
C289 C 0.1809(8) 0.6271(7) 0.7627(6) 0.077(4) Uani 1 1 d . U . . .
H28A H 0.177116 0.629002 0.792079 0.092 Uiso 1 1 calc R U . . .
H28B H 0.147034 0.631927 0.750706 0.092 Uiso 1 1 calc R U . . .
C291 C 0.4264(7) 0.5497(7) 0.7442(6) 0.067(4) Uani 1 1 d . U . . .
H291 H 0.451341 0.566898 0.723310 0.081 Uiso 1 1 calc R U . . .
C294 C 0.1858(7) 0.4130(7) 0.4060(6) 0.064(4) Uani 1 1 d . U . . .
H294 H 0.193342 0.403215 0.381981 0.077 Uiso 1 1 calc R U . . .
C298 C 0.4168(4) 0.3627(5) 0.7675(4) 0.071(4) Uani 1 1 d G U . . .
H298 H 0.435560 0.355361 0.745141 0.085 Uiso 1 1 calc R U . . .
C300 C 0.4423(4) 0.3761(5) 0.7970(4) 0.080(5) Uani 1 1 d G U . . .
H300 H 0.478482 0.377829 0.794954 0.097 Uiso 1 1 calc R U . . .
C302 C 0.4149(5) 0.3869(5) 0.8297(4) 0.094(6) Uani 1 1 d G U . . .
H302 H 0.432324 0.396019 0.849906 0.113 Uiso 1 1 calc R U . . .
C304 C 0.3620(5) 0.3844(5) 0.8327(4) 0.090(5) Uani 1 1 d G U . . .
H304 H 0.343243 0.391741 0.855045 0.108 Uiso 1 1 calc R U . . .
C306 C 0.3365(4) 0.3710(5) 0.8031(4) 0.089(5) Uani 1 1 d G U . . .
H306 H 0.300319 0.369273 0.805232 0.107 Uiso 1 1 calc R U . . .
C308 C 0.3639(4) 0.3602(5) 0.7705(4) 0.068(4) Uani 1 1 d G U . . .
C299 C 0.2978(7) 0.3595(7) 0.4540(6) 0.069(4) Uani 1 1 d . U . . .
H299 H 0.283908 0.366985 0.426740 0.082 Uiso 1 1 calc R U . . .
C301 C 0.1438(6) 0.3972(6) 0.4335(5) 0.060(4) Uani 1 1 d . U . . .
H301 H 0.121232 0.377328 0.426711 0.072 Uiso 1 1 calc R U . . .
C303 C 0.4913(8) 0.6150(7) 0.4933(7) 0.080(4) Uani 1 1 d . U . . .
H30A H 0.500195 0.623236 0.518527 0.096 Uiso 1 1 calc R U . . .
H30B H 0.523071 0.616015 0.475153 0.096 Uiso 1 1 calc R U . . .
C311 C 0.2965(7) 0.2749(7) 0.8091(6) 0.073(5) Uani 1 1 d . U . . .
H311 H 0.328458 0.278556 0.819527 0.087 Uiso 1 1 calc R U . . .
C315 C -0.0676(7) 0.5398(7) 0.6441(6) 0.068(4) Uani 1 1 d . U . . .
H315 H -0.097100 0.555863 0.648084 0.082 Uiso 1 1 calc R U . . .
C316 C 0.4694(6) 0.5677(7) 0.5085(6) 0.068(4) Uani 1 1 d . U . . .
H316 H 0.494172 0.546483 0.525975 0.081 Uiso 1 1 calc R U . . .
C318 C 0.4203(6) 0.5656(7) 0.5346(6) 0.062(4) Uani 1 1 d . U . . .
H31A H 0.426056 0.574080 0.560294 0.075 Uiso 1 1 calc R U . . .
H31B H 0.405675 0.534690 0.544126 0.075 Uiso 1 1 calc R U . . .
C320 C 0.3727(7) 0.5102(7) 0.3826(6) 0.069(5) Uani 1 1 d . U . . .
H320 H 0.381770 0.526617 0.353337 0.083 Uiso 1 1 calc R U . . .
C325 C 0.1105(7) 0.6595(6) 0.6355(6) 0.062(4) Uani 1 1 d . U . . .
H325 H 0.132151 0.678060 0.612537 0.074 Uiso 1 1 calc R U . . .
C326 C 0.0218(6) 0.3875(6) 0.7465(5) 0.057(4) Uani 1 1 d . U . . .
H326 H 0.041944 0.390051 0.768483 0.068 Uiso 1 1 calc R U . . .
C327 C 0.5286(6) 0.4349(7) 0.7143(6) 0.066(4) Uani 1 1 d . U . . .
H327 H 0.554012 0.430086 0.734422 0.079 Uiso 1 1 calc R U . . .
C329 C 0.4525(6) 0.4709(6) 0.6838(6) 0.059(4) Uani 1 1 d . U . . .
C331 C 0.4898(6) 0.4162(7) 0.6573(6) 0.066(4) Uani 1 1 d . U . . .
H331 H 0.489244 0.398741 0.638635 0.079 Uiso 1 1 calc R U . . .
C332 C 0.4996(7) 0.6140(7) 0.6215(6) 0.067(4) Uani 1 1 d . U . . .
H332 H 0.535376 0.619156 0.618353 0.080 Uiso 1 1 calc R U . . .
C333 C 0.4411(5) 0.2626(5) 0.6745(5) 0.104(6) Uani 1 1 d G U . . .
H333 H 0.463860 0.245770 0.662363 0.125 Uiso 1 1 calc R U . . .
C167 C 0.4215(5) 0.3024(5) 0.6485(4) 0.092(6) Uani 1 1 d G U . . .
H167 H 0.430825 0.312882 0.618536 0.111 Uiso 1 1 calc R U . . .
C335 C 0.3883(5) 0.3270(4) 0.6662(4) 0.071(4) Uani 1 1 d G U . . .
H335 H 0.374860 0.354294 0.648449 0.085 Uiso 1 1 calc R U . . .
C21 C 0.3747(4) 0.3118(4) 0.7100(4) 0.068(4) Uani 1 1 d G U . . .
C337 C 0.3943(5) 0.2719(5) 0.7361(3) 0.085(5) Uani 1 1 d G U . . .
H337 H 0.384964 0.261483 0.766016 0.102 Uiso 1 1 calc R U . . .
C169 C 0.4275(5) 0.2473(4) 0.7183(5) 0.097(6) Uani 1 1 d G U . . .
H169 H 0.440929 0.220070 0.736104 0.116 Uiso 1 1 calc R U . . .
C339 C 0.5285(7) 0.4114(7) 0.6853(6) 0.068(4) Uani 1 1 d . U . . .
H339 H 0.555430 0.391407 0.684554 0.081 Uiso 1 1 calc R U . . .
C341 C 0.1351(8) 0.2546(8) 0.5543(8) 0.091(6) Uani 1 1 d . U . . .
H341 H 0.133081 0.228457 0.546069 0.109 Uiso 1 1 calc R U . . .
C343 C 0.0941(8) 0.2878(8) 0.8480(6) 0.089(6) Uani 1 1 d . U . . .
H343 H 0.073028 0.265014 0.867932 0.107 Uiso 1 1 calc R U . . .
C348 C 0.4558(7) 0.6479(7) 0.4687(6) 0.072(4) Uani 1 1 d . U . . .
H348 H 0.471538 0.678623 0.460559 0.086 Uiso 1 1 calc R U . . .
C352 C -0.0239(6) 0.5461(7) 0.6608(6) 0.064(4) Uani 1 1 d . U . . .
H352 H -0.022898 0.568378 0.674461 0.077 Uiso 1 1 calc R U . . .
C356 C 0.4480(7) 0.6363(7) 0.4277(6) 0.071(4) Uani 1 1 d . U . . .
H35A H 0.481304 0.636629 0.411852 0.085 Uiso 1 1 calc R U . . .
H35B H 0.426227 0.659045 0.408913 0.085 Uiso 1 1 calc R U . . .
C362 C 0.4605(7) 0.5557(7) 0.4672(6) 0.069(4) Uani 1 1 d . U . . .
H36A H 0.493304 0.557384 0.450197 0.083 Uiso 1 1 calc R U . . .
H36B H 0.446730 0.524642 0.475241 0.083 Uiso 1 1 calc R U . . .
C384 C 0.0654(7) 0.2404(6) 0.6932(6) 0.062(4) Uani 1 1 d . U . . .
H384 H 0.035217 0.222872 0.696089 0.075 Uiso 1 1 calc R U . . .
C386 C 0.0175(6) 0.5861(6) 0.5347(5) 0.056(3) Uani 1 1 d . U . . .
H386 H -0.010622 0.579538 0.557910 0.067 Uiso 1 1 calc R U . . .
C388 C 0.3442(6) 0.4661(6) 0.4664(6) 0.060(4) Uani 1 1 d . U . . .
H388 H 0.335035 0.451236 0.495927 0.072 Uiso 1 1 calc R U . . .
C390 C 0.0100(6) 0.6321(6) 0.5007(6) 0.062(4) Uani 1 1 d . U . . .
H39A H -0.023116 0.631985 0.487981 0.074 Uiso 1 1 calc R U . . .
H39B H 0.009143 0.655713 0.514479 0.074 Uiso 1 1 calc R U . . .
C393 C 0.3199(9) 0.2133(7) 0.6335(7) 0.087(5) Uani 1 1 d . U . . .
H393 H 0.337592 0.190955 0.624855 0.104 Uiso 1 1 calc R U . . .
C394 C 0.2659(7) 0.3515(6) 0.4902(5) 0.056(4) Uani 1 1 d . U . . .
H394 H 0.230029 0.353045 0.488501 0.067 Uiso 1 1 calc R U . . .
C396 C 0.2233(7) 0.6624(6) 0.6877(6) 0.065(4) Uani 1 1 d . U . . .
H39C H 0.247422 0.685246 0.668470 0.077 Uiso 1 1 calc R U . . .
H39D H 0.189484 0.667110 0.675480 0.077 Uiso 1 1 calc R U . . .
C400 C 0.1975(7) 0.5828(7) 0.7651(6) 0.067(4) Uani 1 1 d . U . . .
H400 H 0.172442 0.559498 0.783301 0.081 Uiso 1 1 calc R U . . .
Au2 Au -0.13356(3) 0.18489(3) 0.97822(2) 0.04940(18) Uani 1 1 d . U . . .
Au5 Au -0.30879(3) 0.19877(3) 0.99088(2) 0.05427(19) Uani 1 1 d . U . . .
Au7 Au -0.16684(2) 0.11634(3) 1.06050(2) 0.04924(18) Uani 1 1 d . U . . .
Au9 Au -0.20729(3) 0.26014(3) 1.06660(2) 0.05318(19) Uani 1 1 d . U . . .
Au17 Au -0.27921(3) 0.12049(3) 1.06740(2) 0.05226(19) Uani 1 1 d . U . . .
Au18 Au -0.21772(2) 0.19317(2) 1.03078(2) 0.04632(17) Uani 1 1 d . U . . .
Au19 Au -0.21886(3) 0.16212(3) 1.11773(2) 0.05225(19) Uani 1 1 d . U . . .
Cu7 Cu -0.20009(12) 0.34119(10) 0.98635(9) 0.0706(8) Uani 1 1 d . U . . .
Cu12 Cu -0.15842(7) 0.26323(7) 0.99174(6) 0.0319(4) Uani 1 1 d . U . . .
Cu15 Cu -0.21831(8) 0.22750(8) 0.94787(6) 0.0414(5) Uani 1 1 d . U . . .
Cu17 Cu -0.29711(8) 0.20963(8) 1.07187(7) 0.0452(6) Uani 1 1 d . U . . .
Cu20 Cu -0.26163(8) 0.27053(7) 0.99911(6) 0.0394(5) Uani 1 1 d . U . . .
Cu22 Cu -0.22976(7) 0.13925(8) 0.98728(6) 0.0373(5) Uani 1 1 d . U . . .
Cu25 Cu -0.13579(10) 0.27494(9) 0.90990(7) 0.0591(7) Uani 1 1 d . U . . .
Cu27 Cu -0.28988(10) 0.28765(10) 0.91980(8) 0.0643(7) Uani 1 1 d . U . . .
Cu29 Cu -0.22303(9) 0.06707(9) 1.13613(8) 0.0584(7) Uani 1 1 d . U . . .
Cu30 Cu -0.13041(7) 0.19921(8) 1.05994(6) 0.0389(5) Uani 1 1 d . U . . .
Cl6 Cl -0.24777(18) 0.09175(18) 0.95738(15) 0.0697(13) Uani 1 1 d . U . . .
Cl12 Cl -0.36057(16) 0.21943(18) 1.11163(14) 0.0661(12) Uani 1 1 d . U . . .
Cl16 Cl -0.05721(17) 0.19904(19) 1.08343(14) 0.0729(14) Uani 1 1 d . U . . .
S8 S -0.12959(19) 0.32645(17) 0.94495(14) 0.0621(12) Uani 1 1 d . U . . .
S9 S -0.21664(18) 0.27759(17) 0.88401(13) 0.0614(12) Uani 1 1 d . U . . .
P16 P -0.22186(17) 0.14247(17) 1.19174(13) 0.0550(11) Uani 1 1 d . U . . .
S5 S -0.2748(2) 0.33842(18) 0.95638(15) 0.0697(13) Uani 1 1 d . U . . .
P18 P -0.19619(18) 0.31596(17) 1.09633(14) 0.0585(12) Uani 1 1 d . U . . .
P19 P -0.33368(17) 0.05848(18) 1.09052(17) 0.0616(12) Uani 1 1 d . U . . .
P5 P -0.11536(16) 0.05571(17) 1.08006(14) 0.0541(11) Uani 1 1 d . U . . .
P11 P -0.38525(17) 0.20476(19) 0.95936(15) 0.0632(13) Uani 1 1 d . U . . .
P3 P -0.06615(16) 0.17475(15) 0.93347(12) 0.0480(10) Uani 1 1 d . U . . .
N2 N -0.1798(5) 0.3812(4) 1.0201(4) 0.083(4) Uani 1 1 d G U . . .
C119 C -0.1643(6) 0.4236(5) 0.9929(3) 0.096(6) Uani 1 1 d G U . . .
H119 H -0.173093 0.433451 0.963871 0.115 Uiso 1 1 calc R U . . .
C239 C -0.1359(6) 0.4516(4) 1.0082(4) 0.114(7) Uani 1 1 d G U . . .
H239 H -0.125287 0.480597 0.989619 0.137 Uiso 1 1 calc R U . . .
C15 C -0.1230(6) 0.4372(5) 1.0507(5) 0.112(7) Uani 1 1 d G U . . .
H15 H -0.103616 0.456386 1.061128 0.135 Uiso 1 1 calc R U . . .
C241 C -0.1385(5) 0.3949(5) 1.0779(3) 0.087(5) Uani 1 1 d G U . . .
H241 H -0.129750 0.385029 1.106889 0.104 Uiso 1 1 calc R U . . .
C121 C -0.1669(5) 0.3669(4) 1.0626(4) 0.071(4) Uani 1 1 d G U . . .
N3 N -0.0790(5) 0.2564(5) 0.8732(4) 0.058(3) Uani 1 1 d . U . . .
N7 N -0.1523(5) 0.0402(5) 1.1616(4) 0.058(3) Uani 1 1 d . U . . .
N9 N -0.2531(5) 0.0104(5) 1.1249(5) 0.066(3) Uani 1 1 d . U . . .
N16 N -0.3627(3) 0.2898(4) 0.9033(4) 0.068(3) Uani 1 1 d G U . . .
C26 C -0.3741(5) 0.3296(4) 0.8719(4) 0.081(5) Uani 1 1 d G U . . .
H26 H -0.347372 0.348792 0.855010 0.097 Uiso 1 1 calc R U . . .
C28 C -0.4246(5) 0.3415(4) 0.8652(4) 0.099(6) Uani 1 1 d G U . . .
H28 H -0.432354 0.368740 0.843767 0.119 Uiso 1 1 calc R U . . .
C30 C -0.4636(4) 0.3135(5) 0.8899(5) 0.094(6) Uani 1 1 d G U . . .
H30 H -0.498135 0.321555 0.885362 0.113 Uiso 1 1 calc R U . . .
C32 C -0.4522(4) 0.2736(4) 0.9213(4) 0.078(5) Uani 1 1 d G U . . .
H32 H -0.478934 0.254421 0.938201 0.094 Uiso 1 1 calc R U . . .
C34 C -0.4017(5) 0.2617(4) 0.9280(3) 0.070(4) Uani 1 1 d G U . . .
C9 C -0.2080(8) 0.1766(8) 0.8300(7) 0.081(4) Uani 1 1 d . U . . .
H9 H -0.189610 0.147539 0.838913 0.098 Uiso 1 1 calc R U . . .
C14 C -0.0027(6) 0.1829(5) 0.9480(5) 0.048(3) Uani 1 1 d . U . . .
C17 C -0.2044(8) 0.2739(7) 0.8017(6) 0.075(4) Uani 1 1 d . U . . .
H17I H -0.167496 0.280124 0.801478 0.090 Uiso 1 1 calc R U . . .
H17J H -0.222179 0.302890 0.792959 0.090 Uiso 1 1 calc R U . . .
C19 C -0.3037(9) 0.2248(8) 1.2655(7) 0.092(6) Uani 1 1 d . U . . .
H19 H -0.322031 0.240132 1.282101 0.110 Uiso 1 1 calc R U . . .
C23 C -0.2620(7) 0.1658(8) 0.8289(7) 0.081(4) Uani 1 1 d . U . . .
H23C H -0.275725 0.147235 0.857901 0.097 Uiso 1 1 calc R U . . .
H23D H -0.265942 0.148536 0.808975 0.097 Uiso 1 1 calc R U . . .
C27 C -0.1868(7) 0.2025(7) 0.7875(6) 0.077(4) Uani 1 1 d . U . . .
H27A H -0.190098 0.184802 0.767860 0.093 Uiso 1 1 calc R U . . .
H27B H -0.150060 0.208181 0.788887 0.093 Uiso 1 1 calc R U . . .
C31 C -0.0850(7) 0.0381(7) 0.9121(6) 0.066(4) Uani 1 1 d . U . . .
H31 H -0.089051 0.010252 0.907265 0.080 Uiso 1 1 calc R U . . .
C35 C -0.1317(8) 0.2751(9) 1.2121(7) 0.096(6) Uani 1 1 d . U . . .
H35 H -0.140603 0.272771 1.241158 0.115 Uiso 1 1 calc R U . . .
C37 C -0.0658(8) 0.1054(9) 1.2430(7) 0.093(6) Uani 1 1 d . U . . .
H37 H -0.033024 0.099867 1.253978 0.111 Uiso 1 1 calc R U . . .
C38 C -0.0716(7) 0.0111(7) 1.1589(6) 0.071(5) Uani 1 1 d . U . . .
H38 H -0.042882 0.006598 1.141982 0.086 Uiso 1 1 calc R U . . .
C40 C -0.2647(5) 0.0637(6) 1.1942(5) 0.046(3) Uani 1 1 d . U . . .
C45 C -0.4354(7) 0.0544(8) 1.2093(7) 0.082(5) Uani 1 1 d . U . . .
H45 H -0.457874 0.053615 1.233275 0.098 Uiso 1 1 calc R U . . .
C46 C -0.0712(7) -0.0026(8) 1.2011(6) 0.078(5) Uani 1 1 d . U . . .
H46 H -0.042094 -0.016901 1.214774 0.093 Uiso 1 1 calc R U . . .
C47 C -0.3719(9) 0.1060(10) 0.9035(8) 0.104(6) Uani 1 1 d . U . . .
H47 H -0.355121 0.078021 0.909453 0.125 Uiso 1 1 calc R U . . .
C51 C -0.3464(8) 0.3554(8) 1.1548(6) 0.076(4) Uani 1 1 d . U . . .
H51 H -0.376739 0.362585 1.168215 0.091 Uiso 1 1 calc R U . . .
C53 C -0.1180(6) 0.1039(6) 0.9265(5) 0.059(4) Uani 1 1 d . U . . .
H53 H -0.146312 0.120816 0.931354 0.070 Uiso 1 1 calc R U . . .
C57 C -0.2989(7) 0.0092(7) 1.1087(6) 0.069(4) Uani 1 1 d . U . . .
C63 C -0.2846(7) 0.2370(8) 0.8452(6) 0.075(4) Uani 1 1 d . U . . .
H63A H -0.300033 0.220671 0.874192 0.090 Uiso 1 1 calc R U . . .
H63B H -0.301795 0.266124 0.834006 0.090 Uiso 1 1 calc R U . . .
C65 C -0.0280(7) 0.0950(6) 0.9176(5) 0.060(4) Uani 1 1 d . U . . .
H65 H 0.005958 0.104847 0.918181 0.072 Uiso 1 1 calc R U . . .
C67 C -0.3002(7) 0.1892(7) 1.2114(6) 0.071(5) Uani 1 1 d . U . . .
H67 H -0.315674 0.180435 1.190079 0.085 Uiso 1 1 calc R U . . .
C69 C -0.3124(7) 0.0417(7) 1.2763(6) 0.075(5) Uani 1 1 d . U . . .
H69 H -0.327428 0.034244 1.304715 0.091 Uiso 1 1 calc R U . . .
C73 C -0.3779(7) 0.0941(7) 1.1503(6) 0.071(4) Uani 1 1 d . U . . .
H73 H -0.358343 0.120289 1.134819 0.085 Uiso 1 1 calc R U . . .
C82 C -0.0493(6) 0.0638(6) 1.0587(5) 0.053(3) Uani 1 1 d . U . . .
C91 C -0.5128(7) 0.1513(8) 1.0653(6) 0.083(5) Uani 1 1 d . U . . .
H91 H -0.537705 0.138789 1.088202 0.099 Uiso 1 1 calc R U . . .
C93 C 0.0419(9) 0.3594(8) 0.9314(7) 0.095(5) Uani 1 1 d . U . . .
H93A H 0.039566 0.363556 0.900555 0.114 Uiso 1 1 calc R U . . .
H93B H 0.077592 0.365626 0.935853 0.114 Uiso 1 1 calc R U . . .
C99 C -0.4017(11) 0.4151(11) 0.9605(9) 0.126(6) Uani 1 1 d . U . . .
H99 H -0.415981 0.439222 0.936332 0.152 Uiso 1 1 calc R U . . .
C100 C -0.0519(6) 0.2765(7) 0.7991(5) 0.059(4) Uani 1 1 d . U . . .
H100 H -0.045588 0.299158 0.772042 0.070 Uiso 1 1 calc R U . . .
C105 C -0.2924(7) 0.0260(7) 1.2112(6) 0.068(4) Uani 1 1 d . U . . .
H105 H -0.295301 0.006264 1.194927 0.082 Uiso 1 1 calc R U . . .
C115 C -0.1639(8) 0.2895(8) 1.1808(6) 0.078(5) Uani 1 1 d . U . . .
H115 H -0.198095 0.293903 1.189358 0.094 Uiso 1 1 calc R U . . .
C117 C -0.1713(7) -0.0599(7) 1.0391(6) 0.070(4) Uani 1 1 d . U . . .
H117 H -0.182521 -0.083363 1.029356 0.084 Uiso 1 1 calc R U . . .
C118 C -0.0396(6) 0.2346(6) 0.8038(5) 0.052(4) Uani 1 1 d . U . . .
H118 H -0.028223 0.226857 0.779243 0.063 Uiso 1 1 calc R U . . .
C120 C -0.1381(6) 0.0075(6) 1.0645(5) 0.056(3) Uani 1 1 d . U . . .
C122 C -0.0621(6) 0.2131(6) 0.8790(5) 0.050(3) Uani 1 1 d . U . . .
C129 C -0.2546(9) 0.2161(8) 1.2727(7) 0.089(6) Uani 1 1 d . U . . .
H129 H -0.238387 0.225900 1.293154 0.107 Uiso 1 1 calc R U . . .
C130 C -0.1743(6) 0.0150(6) 1.0358(5) 0.057(4) Uani 1 1 d . U . . .
H130 H -0.187286 0.044332 1.023858 0.068 Uiso 1 1 calc R U . . .
C132 C -0.2599(8) 0.3775(7) 1.1177(5) 0.068(4) Uani 1 1 d . U . . .
H132 H -0.232924 0.398963 1.106558 0.082 Uiso 1 1 calc R U . . .
C134 C -0.2614(6) 0.0923(6) 1.2168(5) 0.055(3) Uani 1 1 d . U . . .
C140 C -0.3738(4) 0.0498(5) 1.0524(4) 0.073(4) Uani 1 1 d G U . . .
C373 C -0.3533(4) 0.0293(6) 1.0237(5) 0.105(6) Uani 1 1 d G U . . .
H373 H -0.318545 0.020968 1.024342 0.126 Uiso 1 1 calc R U . . .
C403 C -0.3837(5) 0.0208(6) 0.9942(5) 0.118(7) Uani 1 1 d G U . . .
H403 H -0.369751 0.006749 0.974588 0.141 Uiso 1 1 calc R U . . .
C187 C -0.4346(5) 0.0330(6) 0.9933(5) 0.115(7) Uani 1 1 d G U . . .
H187 H -0.455394 0.027179 0.973054 0.137 Uiso 1 1 calc R U . . .
C305 C -0.4551(4) 0.0535(6) 1.0219(5) 0.101(6) Uani 1 1 d G U . . .
H305 H -0.489831 0.061828 1.021274 0.121 Uiso 1 1 calc R U . . .
C72 C -0.4246(4) 0.0620(5) 1.0515(4) 0.082(5) Uani 1 1 d G U . . .
H72 H -0.438626 0.076047 1.071029 0.098 Uiso 1 1 calc R U . . .
C141 C 0.0297(8) 0.3032(8) 1.0049(6) 0.082(4) Uani 1 1 d . U . . .
H14C H 0.064738 0.308129 1.012027 0.099 Uiso 1 1 calc R U . . .
H14D H 0.019016 0.271862 1.021079 0.099 Uiso 1 1 calc R U . . .
C144 C -0.2269(8) 0.1914(7) 1.2485(6) 0.074(5) Uani 1 1 d . U . . .
H144 H -0.192353 0.183882 1.253393 0.089 Uiso 1 1 calc R U . . .
C145 C -0.2456(8) -0.0685(8) 1.1427(8) 0.092(6) Uani 1 1 d . U . . .
H145 H -0.227624 -0.094847 1.156638 0.111 Uiso 1 1 calc R U . . .
C153 C -0.4686(7) 0.1710(8) 1.0719(6) 0.082(5) Uani 1 1 d . U . . .
H153 H -0.463880 0.173363 1.099408 0.098 Uiso 1 1 calc R U . . .
C157 C -0.3298(9) 0.3604(8) 0.9801(7) 0.089(4) Uani 1 1 d . U . . .
C159 C -0.1085(8) 0.2885(10) 1.1258(7) 0.113(7) Uani 1 1 d . U . . .
H159 H -0.100607 0.294123 1.095952 0.136 Uiso 1 1 calc R U . . .
C166 C -0.2555(7) 0.3354(7) 1.1189(5) 0.062(4) Uani 1 1 d . U . . .
C178 C -0.0428(6) 0.2018(6) 0.8437(5) 0.054(4) Uani 1 1 d . U . . .
H178 H -0.032104 0.172124 0.846975 0.065 Uiso 1 1 calc R U . . .
C181 C -0.2691(8) 0.2374(9) 0.7705(6) 0.088(5) Uani 1 1 d . U . . .
H18A H -0.274533 0.221697 0.749470 0.106 Uiso 1 1 calc R U . . .
H18B H -0.287989 0.265862 0.761655 0.106 Uiso 1 1 calc R U . . .
C182 C -0.1527(7) 0.2982(8) 1.1387(6) 0.073(4) Uani 1 1 d . U . . .
C183 C -0.4005(9) 0.1226(9) 0.8683(7) 0.099(6) Uani 1 1 d . U . . .
H183 H -0.402062 0.105915 0.849048 0.119 Uiso 1 1 calc R U . . .
C185 C -0.2138(8) 0.2478(8) 0.7695(7) 0.083(4) Uani 1 1 d . U . . .
H185 H -0.199824 0.264875 0.739807 0.100 Uiso 1 1 calc R U . . .
C189 C -0.0810(9) 0.2633(10) 1.1973(7) 0.113(7) Uani 1 1 d . U . . .
H189 H -0.056336 0.251360 1.217648 0.135 Uiso 1 1 calc R U . . .
C197 C -0.3639(10) 0.3999(9) 1.0280(8) 0.113(5) Uani 1 1 d . U . . .
H197 H -0.354012 0.413638 1.049842 0.135 Uiso 1 1 calc R U . . .
C199 C -0.4205(11) 0.3389(11) 1.0152(9) 0.123(6) Uani 1 1 d . U . . .
H199 H -0.447128 0.314475 1.024956 0.148 Uiso 1 1 calc R U . . .
C205 C 0.0036(7) 0.1840(6) 0.9890(5) 0.062(4) Uani 1 1 d . U . . .
H205 H -0.025190 0.178657 1.009028 0.074 Uiso 1 1 calc R U . . .
C208 C -0.1168(7) -0.0350(6) 1.0806(5) 0.059(4) Uani 1 1 d . U . . .
H208 H -0.090511 -0.040454 1.100022 0.071 Uiso 1 1 calc R U . . .
C213 C -0.4090(7) 0.0943(8) 1.1868(6) 0.073(5) Uani 1 1 d . U . . .
H213 H -0.411875 0.120251 1.195521 0.087 Uiso 1 1 calc R U . . .
C214 C -0.0263(7) 0.3038(7) 0.9475(6) 0.073(4) Uani 1 1 d . U . . .
H21A H -0.027443 0.307686 0.916582 0.088 Uiso 1 1 calc R U . . .
H21B H -0.037029 0.272513 0.964027 0.088 Uiso 1 1 calc R U . . .
C215 C -0.3302(9) 0.2128(8) 1.2349(7) 0.089(5) Uani 1 1 d . U . . .
H215 H -0.364929 0.219678 1.230208 0.107 Uiso 1 1 calc R U . . .
C227 C -0.4401(7) 0.1840(8) 0.9999(6) 0.071(4) Uani 1 1 d . U . . .
C230 C 0.0200(6) 0.0542(7) 1.0127(5) 0.066(4) Uani 1 1 d . U . . .
H230 H 0.031854 0.043052 0.990312 0.079 Uiso 1 1 calc R U . . .
C231 C -0.4818(7) 0.1655(8) 0.9914(6) 0.078(5) Uani 1 1 d . U . . .
H231 H -0.485794 0.162698 0.963972 0.094 Uiso 1 1 calc R U . . .
C235 C 0.0076(9) 0.3854(8) 0.9937(7) 0.090(5) Uani 1 1 d . U . . .
H23E H 0.042244 0.391407 1.000826 0.108 Uiso 1 1 calc R U . . .
H23F H -0.016324 0.405704 1.002342 0.108 Uiso 1 1 calc R U . . .
C238 C -0.1121(7) 0.0037(7) 1.2244(6) 0.076(5) Uani 1 1 d . U . . .
H238 H -0.112994 -0.006406 1.254856 0.091 Uiso 1 1 calc R U . . .
C242 C 0.0535(6) 0.0747(7) 1.0314(6) 0.068(5) Uani 1 1 d . U . . .
H242 H 0.088207 0.078988 1.020789 0.081 Uiso 1 1 calc R U . . .
C243 C -0.0158(6) 0.0861(7) 1.0791(6) 0.063(4) Uani 1 1 d . U . . .
H243 H -0.028314 0.098141 1.100721 0.075 Uiso 1 1 calc R U . . .
C247 C -0.4320(7) 0.1871(8) 1.0396(6) 0.081(5) Uani 1 1 d . U . . .
H247 H -0.401444 0.200119 1.044404 0.097 Uiso 1 1 calc R U . . .
C257 C -0.1916(8) -0.0188(7) 1.0245(7) 0.074(5) Uani 1 1 d . U . . .
H257 H -0.218715 -0.013887 1.005882 0.088 Uiso 1 1 calc R U . . .
C262 C -0.1535(7) 0.1073(7) 1.2570(6) 0.071(5) Uani 1 1 d . U . . .
H262 H -0.182056 0.103121 1.277084 0.085 Uiso 1 1 calc R U . . .
C263 C -0.3533(10) 0.3953(9) 0.9447(7) 0.108(6) Uani 1 1 d . U . . .
H26A H -0.362356 0.381963 0.922666 0.130 Uiso 1 1 calc R U . . .
H26B H -0.328052 0.419802 0.930993 0.130 Uiso 1 1 calc R U . . .
C267 C -0.0734(7) 0.2875(7) 0.8325(5) 0.060(4) Uani 1 1 d . U . . .
H267 H -0.084856 0.317282 0.827964 0.071 Uiso 1 1 calc R U . . .
C268 C -0.1348(7) -0.0676(7) 1.0677(6) 0.066(4) Uani 1 1 d . U . . .
H268 H -0.121809 -0.097031 1.078797 0.079 Uiso 1 1 calc R U . . .
C270 C -0.2926(7) 0.3032(7) 1.1380(6) 0.069(4) Uani 1 1 d . U . . .
H270 H -0.286883 0.272771 1.140025 0.083 Uiso 1 1 calc R U . . .
C274 C 0.0422(6) 0.1830(6) 0.9235(5) 0.054(4) Uani 1 1 d . U . . .
H274 H 0.040273 0.181064 0.895544 0.064 Uiso 1 1 calc R U . . .
C276 C -0.0624(7) 0.3358(7) 0.9591(6) 0.067(4) Uani 1 1 d . U . . .
C277 C -0.1166(7) 0.1393(8) 1.1861(6) 0.078(5) Uani 1 1 d . U . . .
H277 H -0.120212 0.156971 1.157037 0.093 Uiso 1 1 calc R U . . .
C278 C -0.0702(6) 0.1206(6) 0.9246(5) 0.055(3) Uani 1 1 d . U . . .
C281 C -0.4264(8) 0.1613(9) 0.8596(7) 0.091(5) Uani 1 1 d . U . . .
H281 H -0.448566 0.170340 0.836877 0.109 Uiso 1 1 calc R U . . .
C284 C -0.4300(7) 0.0159(8) 1.1981(6) 0.075(4) Uani 1 1 d . U . . .
H284 H -0.446173 -0.011370 1.215650 0.090 Uiso 1 1 calc R U . . .
C287 C -0.3370(8) 0.3146(8) 1.1538(7) 0.081(5) Uani 1 1 d . U . . .
H287 H -0.362955 0.292126 1.164691 0.097 Uiso 1 1 calc R U . . .
C290 C -0.2511(7) 0.1790(7) 1.2184(5) 0.063(4) Uani 1 1 d . U . . .
C295 C -0.1129(6) 0.0316(7) 1.1400(5) 0.059(4) Uani 1 1 d . U . . .
C296 C -0.0297(6) 0.0501(6) 1.0263(5) 0.056(4) Uani 1 1 d . U . . .
H296 H -0.052295 0.036817 1.012309 0.067 Uiso 1 1 calc R U . . .
C297 C -0.2893(9) -0.0717(8) 1.1257(9) 0.101(6) Uani 1 1 d . U . . .
H297 H -0.299939 -0.099176 1.122547 0.121 Uiso 1 1 calc R U . . .
C307 C -0.1070(7) 0.0933(7) 1.2704(6) 0.071(5) Uani 1 1 d . U . . .
H307 H -0.103594 0.074872 1.299298 0.086 Uiso 1 1 calc R U . . .
C309 C -0.2262(8) -0.0264(7) 1.1401(7) 0.078(5) Uani 1 1 d . U . . .
H309 H -0.193220 -0.024118 1.149344 0.093 Uiso 1 1 calc R U . . .
C310 C -0.0613(7) 0.3274(7) 1.0080(6) 0.070(4) Uani 1 1 d . U . . .
H31C H -0.085558 0.347399 1.016809 0.084 Uiso 1 1 calc R U . . .
H31D H -0.071269 0.295913 1.024208 0.084 Uiso 1 1 calc R U . . .
C313 C 0.0510(7) 0.1927(7) 1.0021(6) 0.074(5) Uani 1 1 d . U . . .
H313 H 0.054244 0.199235 1.027994 0.089 Uiso 1 1 calc R U . . .
C317 C 0.0067(8) 0.3937(8) 0.9439(7) 0.087(4) Uani 1 1 d . U . . .
H317 H 0.017888 0.425199 0.927175 0.105 Uiso 1 1 calc R U . . .
C321 C -0.3689(9) 0.1329(9) 0.9303(7) 0.096(6) Uani 1 1 d . U . . .
H321 H -0.350389 0.121893 0.955317 0.115 Uiso 1 1 calc R U . . .
C328 C -0.2840(7) 0.0824(7) 1.2577(6) 0.067(4) Uani 1 1 d . U . . .
H328 H -0.280521 0.102619 1.273435 0.080 Uiso 1 1 calc R U . . .
C330 C -0.0449(8) 0.3847(7) 0.9335(6) 0.079(4) Uani 1 1 d . U . . .
H33A H -0.045109 0.389459 0.902334 0.094 Uiso 1 1 calc R U . . .
H33B H -0.068966 0.405935 0.940491 0.094 Uiso 1 1 calc R U . . .
C334 C -0.3912(6) 0.1739(8) 0.9224(6) 0.069(4) Uani 1 1 d . U . . .
C336 C 0.0372(6) 0.0890(7) 1.0651(6) 0.067(5) Uani 1 1 d . U . . .
H336 H 0.061142 0.100907 1.079104 0.080 Uiso 1 1 calc R U . . .
C342 C -0.3181(7) 0.0141(8) 1.2535(6) 0.078(5) Uani 1 1 d . U . . .
H342 H -0.338321 -0.012617 1.264799 0.094 Uiso 1 1 calc R U . . .
C344 C 0.0281(8) 0.3119(8) 0.9571(6) 0.081(4) Uani 1 1 d . U . . .
H344 H 0.051608 0.291156 0.948076 0.097 Uiso 1 1 calc R U . . .
C350 C -0.4186(8) 0.1872(8) 0.8861(7) 0.087(5) Uani 1 1 d . U . . .
H350 H -0.433296 0.216099 0.878517 0.105 Uiso 1 1 calc R U . . .
C358 C -0.2246(7) 0.2451(7) 0.8471(6) 0.066(4) Uani 1 1 d . U . . .
C359 C -0.1266(7) 0.0610(7) 0.9212(6) 0.071(5) Uani 1 1 d . U . . .
H359 H -0.160094 0.048797 0.923913 0.085 Uiso 1 1 calc R U . . .
C361 C -0.2903(8) 0.2085(8) 0.8143(6) 0.079(4) Uani 1 1 d . U . . .
H361 H -0.327198 0.201720 0.813175 0.095 Uiso 1 1 calc R U . . .
C363 C 0.0927(8) 0.1913(8) 0.9750(6) 0.084(5) Uani 1 1 d . U . . .
H363 H 0.125913 0.194350 0.983544 0.100 Uiso 1 1 calc R U . . .
C365 C -0.5197(8) 0.1502(9) 1.0252(7) 0.099(6) Uani 1 1 d . U . . .
H365 H -0.551067 0.138776 1.019784 0.119 Uiso 1 1 calc R U . . .
C366 C -0.0378(7) 0.0568(7) 0.9103(6) 0.067(4) Uani 1 1 d . U . . .
H366 H -0.009495 0.041099 0.903287 0.080 Uiso 1 1 calc R U . . .
C367 C -0.3182(9) -0.0347(8) 1.1130(8) 0.093(6) Uani 1 1 d . U . . .
H367 H -0.352411 -0.037856 1.106706 0.111 Uiso 1 1 calc R U . . .
C368 C -0.3065(7) 0.3887(7) 1.1338(5) 0.071(4) Uani 1 1 d . U . . .
H368 H -0.312488 0.419295 1.130857 0.085 Uiso 1 1 calc R U . . .
C369 C -0.3174(9) 0.3801(8) 1.0116(7) 0.099(5) Uani 1 1 d . U . . .
H36C H -0.291219 0.404050 0.998926 0.118 Uiso 1 1 calc R U . . .
H36D H -0.302925 0.356987 1.035986 0.118 Uiso 1 1 calc R U . . .
C370 C -0.3748(6) 0.0585(7) 1.1366(6) 0.065(4) Uani 1 1 d . U . . .
C371 C -0.0079(8) 0.3370(8) 1.0173(7) 0.085(4) Uani 1 1 d . U . . .
H371 H -0.007158 0.331622 1.048789 0.101 Uiso 1 1 calc R U . . .
C374 C 0.0878(7) 0.1858(7) 0.9378(6) 0.075(5) Uani 1 1 d . U . . .
H374 H 0.117453 0.183713 0.920538 0.091 Uiso 1 1 calc R U . . .
C375 C -0.0691(8) 0.1253(10) 1.1999(7) 0.113(8) Uani 1 1 d . U . . .
H375 H -0.040001 0.129415 1.180310 0.136 Uiso 1 1 calc R U . . .
C377 C -0.3719(9) 0.3233(9) 0.9996(8) 0.102(5) Uani 1 1 d . U . . .
H37A H -0.379544 0.309595 0.977489 0.123 Uiso 1 1 calc R U . . .
H37B H -0.358170 0.299492 1.023827 0.123 Uiso 1 1 calc R U . . .
C378 C -0.1590(7) 0.1274(7) 1.2146(6) 0.065(4) Uani 1 1 d . U . . .
C379 C -0.0696(9) 0.2689(11) 1.1566(8) 0.126(8) Uani 1 1 d . U . . .
H379 H -0.037320 0.260591 1.147268 0.151 Uiso 1 1 calc R U . . .
C382 C -0.1997(7) 0.1990(7) 0.8621(6) 0.070(4) Uani 1 1 d . U . . .
H38G H -0.162812 0.202557 0.864602 0.084 Uiso 1 1 calc R U . . .
H38H H -0.215265 0.180813 0.890575 0.084 Uiso 1 1 calc R U . . .
C392 C -0.1526(7) 0.0251(7) 1.2033(6) 0.075(5) Uani 1 1 d . U . . .
H392 H -0.182182 0.029109 1.219655 0.090 Uiso 1 1 calc R U . . .
C395 C -0.3905(11) 0.4321(10) 0.9955(9) 0.127(6) Uani 1 1 d . U . . .
H395 H -0.399701 0.460940 0.996506 0.153 Uiso 1 1 calc R U . . .
C397 C -0.4374(12) 0.3794(11) 0.9786(9) 0.131(6) Uani 1 1 d . U . . .
H397 H -0.470522 0.380445 0.968381 0.157 Uiso 1 1 calc R U . . .
C398 C -0.4009(7) 0.0174(8) 1.1614(6) 0.075(4) Uani 1 1 d . U . . .
H398 H -0.398209 -0.008475 1.152545 0.090 Uiso 1 1 calc R U . . .
C399 C -0.4063(11) 0.3560(10) 1.0517(9) 0.129(6) Uani 1 1 d . U . . .
H39E H -0.390298 0.331946 1.074369 0.155 Uiso 1 1 calc R U . . .
H39F H -0.436910 0.366297 1.064611 0.155 Uiso 1 1 calc R U . . .
Au3 Au 0.17858(2) 1.09886(3) 0.33457(2) 0.04942(18) Uani 1 1 d . U . . .
Au4 Au 0.27759(2) 1.08098(2) 0.31163(2) 0.04179(16) Uani 1 1 d . U . . .
Au12 Au 0.29577(2) 1.09804(3) 0.22388(2) 0.04638(17) Uani 1 1 d . U . . .
Au13 Au 0.35118(2) 1.11929(2) 0.34655(2) 0.04717(17) Uani 1 1 d . U . . .
Au14 Au 0.29320(2) 1.00555(2) 0.29081(2) 0.04688(17) Uani 1 1 d . U . . .
Au15 Au 0.22512(2) 1.00860(3) 0.36458(2) 0.04810(17) Uani 1 1 d . U . . .
Au21 Au 0.33557(2) 1.02059(2) 0.36564(2) 0.04634(17) Uani 1 1 d . U . . .
Cu2 Cu 0.36950(8) 1.07400(8) 0.28485(7) 0.0412(5) Uani 1 1 d . U . . .
Cu5 Cu 0.28453(9) 1.19858(9) 0.19351(7) 0.0534(6) Uani 1 1 d . U . . .
Cu8 Cu 0.22594(7) 1.14226(7) 0.25739(6) 0.0298(4) Uani 1 1 d . U . . .
Cu10 Cu 0.25943(7) 1.07728(7) 0.39119(6) 0.0331(5) Uani 1 1 d . U . . .
Cu11 Cu 0.29252(9) 0.93663(9) 0.37164(7) 0.0517(6) Uani 1 1 d . U . . .
Cu13 Cu 0.18102(9) 1.19916(9) 0.29036(8) 0.0556(6) Uani 1 1 d . U . . .
Cu14 Cu 0.32745(7) 1.15341(7) 0.26456(6) 0.0315(4) Uani 1 1 d . U . . .
Cu18 Cu 0.25850(7) 1.15471(7) 0.32829(6) 0.0334(5) Uani 1 1 d . U . . .
Cu21 Cu 0.33278(9) 1.21661(9) 0.30111(8) 0.0545(6) Uani 1 1 d . U . . .
Cu26 Cu 0.20623(7) 1.05587(8) 0.27423(6) 0.0389(5) Uani 1 1 d . U . . .
Cl4 Cl 0.44680(15) 1.06448(17) 0.26645(14) 0.0615(11) Uani 1 1 d . U . . .
Cl14 Cl 0.23931(18) 1.06863(19) 0.45557(14) 0.0737(14) Uani 1 1 d . U . . .
Cl18 Cl 0.15164(17) 1.02951(18) 0.24429(15) 0.0705(13) Uani 1 1 d . U . . .
S3 S 0.20429(15) 1.20913(16) 0.21761(13) 0.0531(10) Uani 1 1 d . U . . .
S7 S 0.24548(16) 1.22621(15) 0.31846(13) 0.0527(10) Uani 1 1 d . U . . .
S2 S 0.34463(15) 1.22445(15) 0.23043(13) 0.0504(10) Uani 1 1 d . U . . .
P13 P 0.31050(16) 1.11202(17) 0.15063(13) 0.0526(11) Uani 1 1 d . U . . .
P7 P 0.30298(16) 0.94542(16) 0.26587(14) 0.0522(11) Uani 1 1 d . U . . .
P15 P 0.17546(16) 0.95181(17) 0.41212(14) 0.0547(11) Uani 1 1 d . U . . .
P2 P 0.41095(16) 1.14985(16) 0.37861(14) 0.0526(11) Uani 1 1 d . U . . .
P17 P 0.39283(16) 0.97536(16) 0.40938(14) 0.0519(11) Uani 1 1 d . U . . .
P9 P 0.09455(16) 1.11237(17) 0.35160(14) 0.0560(11) Uani 1 1 d . U . . .
N10 N 0.2613(5) 0.9075(5) 0.4350(4) 0.052(3) Uani 1 1 d . U . . .
N11 N 0.1031(5) 1.2019(6) 0.3023(4) 0.060(3) Uani 1 1 d . U . . .
N12 N 0.3656(5) 0.9103(5) 0.3769(4) 0.052(3) Uani 1 1 d . U . . .
N14 N 0.3089(5) 1.2029(5) 0.1335(4) 0.057(3) Uani 1 1 d . U . . .
N15 N 0.3785(5) 1.2363(5) 0.3381(4) 0.054(3) Uani 1 1 d . U . . .
N17 N 0.2586(5) 0.8924(5) 0.3437(4) 0.054(3) Uani 1 1 d . U . . .
C1 C 0.4109(6) 1.2292(7) 0.2070(5) 0.059(3) Uani 1 1 d . U . . .
C3 C 0.1317(9) 1.1864(10) 0.1167(8) 0.105(5) Uani 1 1 d . U . . .
H3 H 0.146633 1.177491 0.092081 0.126 Uiso 1 1 calc R U . . .
C8 C 0.3702(4) 0.9573(4) 0.4664(3) 0.053(3) Uani 1 1 d G U . . .
C123 C 0.3296(5) 0.9792(4) 0.4794(3) 0.079(5) Uani 1 1 d G U . . .
H123 H 0.314471 1.003863 0.459159 0.095 Uiso 1 1 calc R U . . .
C5 C 0.3110(4) 0.9650(5) 0.5222(4) 0.091(6) Uani 1 1 d G U . . .
H5 H 0.283235 0.979995 0.531136 0.110 Uiso 1 1 calc R U . . .
C89 C 0.3331(5) 0.9290(5) 0.5519(3) 0.085(5) Uani 1 1 d G U . . .
H89 H 0.320413 0.919287 0.581096 0.102 Uiso 1 1 calc R U . . .
C345 C 0.3737(5) 0.9071(4) 0.5388(3) 0.083(5) Uani 1 1 d G U . . .
H345 H 0.388828 0.882448 0.559080 0.099 Uiso 1 1 calc R U . . .
C216 C 0.3923(4) 0.9213(4) 0.4960(4) 0.067(4) Uani 1 1 d G U . . .
H216 H 0.420064 0.906315 0.487103 0.081 Uiso 1 1 calc R U . . .
C10 C 0.2836(6) 0.9514(6) 0.2142(5) 0.056(3) Uani 1 1 d . U . . .
C11 C 0.4455(8) 1.0306(8) 0.1219(7) 0.087(6) Uani 1 1 d . U . . .
H11 H 0.473733 1.013898 0.116456 0.105 Uiso 1 1 calc R U . . .
C13 C 0.4010(6) 1.0665(7) 0.1658(5) 0.062(4) Uani 1 1 d . U . . .
H13 H 0.398972 1.074892 0.191061 0.074 Uiso 1 1 calc R U . . .
C20 C 0.3730(6) 0.8711(6) 0.3685(5) 0.052(4) Uani 1 1 d . U . . .
H20 H 0.346011 0.859715 0.356956 0.062 Uiso 1 1 calc R U . . .
C22 C 0.3694(6) 0.9264(6) 0.2643(5) 0.049(3) Uani 1 1 d . U . . .
C36 C 0.2317(7) 0.8225(6) 0.3148(6) 0.064(4) Uani 1 1 d . U . . .
H36 H 0.222536 0.798099 0.305560 0.077 Uiso 1 1 calc R U . . .
C39 C 0.3148(7) 0.9645(7) 0.1764(5) 0.065(4) Uani 1 1 d . U . . .
H39 H 0.349710 0.971136 0.177833 0.078 Uiso 1 1 calc R U . . .
C43 C 0.3406(9) 1.2586(8) 0.0675(6) 0.089(6) Uani 1 1 d . U . . .
H43 H 0.344392 1.289402 0.050752 0.107 Uiso 1 1 calc R U . . .
C50 C 0.3547(7) 1.1792(7) 0.0796(5) 0.065(4) Uani 1 1 d . U . . .
H50 H 0.370367 1.155306 0.072098 0.077 Uiso 1 1 calc R U . . .
C52 C 0.4058(6) 0.9540(6) 0.2732(5) 0.056(4) Uani 1 1 d . U . . .
H52 H 0.396685 0.980882 0.278735 0.067 Uiso 1 1 calc R U . . .
C59 C 0.2253(8) 0.8531(7) 0.5175(7) 0.079(5) Uani 1 1 d . U . . .
H59 H 0.212925 0.835366 0.545538 0.095 Uiso 1 1 calc R U . . .
C60 C 0.2353(7) 1.2808(6) 0.3685(6) 0.065(4) Uani 1 1 d . U . . .
H60A H 0.271238 1.290022 0.358928 0.078 Uiso 1 1 calc R U . . .
H60B H 0.213555 1.299177 0.346181 0.078 Uiso 1 1 calc R U . . .
C66 C 0.4762(6) 1.1510(6) 0.3555(5) 0.058(4) Uani 1 1 d . U . . .
C70 C 0.2353(7) 0.8575(6) 0.3682(6) 0.059(4) Uani 1 1 d . U . . .
H70 H 0.227077 0.856516 0.396908 0.070 Uiso 1 1 calc R U . . .
C75 C 0.1821(7) 1.0546(8) 0.1297(7) 0.083(5) Uani 1 1 d . U . . .
H75 H 0.158885 1.031719 0.146629 0.099 Uiso 1 1 calc R U . . .
C76 C 0.3643(6) 1.0789(6) 0.1389(5) 0.057(4) Uani 1 1 d . U . . .
C78 C 0.2207(7) 0.8208(6) 0.3575(6) 0.061(4) Uani 1 1 d . U . . .
H78 H 0.203834 0.795560 0.378026 0.073 Uiso 1 1 calc R U . . .
C79 C 0.4003(5) 1.0785(5) 0.5237(3) 0.083(5) Uani 1 1 d G U . . .
H79 H 0.397212 1.063286 0.553779 0.100 Uiso 1 1 calc R U . . .
C351 C 0.4481(4) 1.0919(5) 0.5030(4) 0.082(5) Uani 1 1 d G U . . .
H351 H 0.477647 1.085852 0.518876 0.099 Uiso 1 1 calc R U . . .
C152 C 0.4527(3) 1.1141(4) 0.4589(4) 0.069(4) Uani 1 1 d G U . . .
H152 H 0.485310 1.123303 0.444780 0.083 Uiso 1 1 calc R U . . .
C116 C 0.4094(4) 1.1230(4) 0.4357(3) 0.056(3) Uani 1 1 d G U . . .
C282 C 0.3616(4) 1.1096(5) 0.4564(4) 0.078(5) Uani 1 1 d G U . . .
H282 H 0.332103 1.115622 0.440488 0.094 Uiso 1 1 calc R U . . .
C255 C 0.3571(4) 1.0873(5) 0.5004(4) 0.092(6) Uani 1 1 d G U . . .
H255 H 0.324439 1.078171 0.514584 0.110 Uiso 1 1 calc R U . . .
C87 C 0.5556(8) 1.0307(7) 0.4022(7) 0.082(5) Uani 1 1 d . U . . .
H87 H 0.589968 1.040569 0.400777 0.098 Uiso 1 1 calc R U . . .
C95 C 0.1708(8) 1.1884(10) 0.1468(7) 0.102(5) Uani 1 1 d . U . . .
H95A H 0.185814 1.158296 0.157833 0.122 Uiso 1 1 calc R U . . .
H95B H 0.198338 1.209382 0.130162 0.122 Uiso 1 1 calc R U . . .
C97 C 0.1301(9) 1.2446(9) 0.1687(8) 0.104(5) Uani 1 1 d . U . . .
H97A H 0.154844 1.267689 0.150531 0.125 Uiso 1 1 calc R U . . .
H97B H 0.117960 1.253722 0.193602 0.125 Uiso 1 1 calc R U . . .
C101 C 0.5031(7) 1.2338(8) 0.2222(7) 0.074(4) Uani 1 1 d . U . . .
H101 H 0.527235 1.233183 0.244635 0.089 Uiso 1 1 calc R U . . .
C103 C 0.2218(8) 1.2897(8) 0.4107(6) 0.081(4) Uani 1 1 d . U . . .
H103 H 0.226112 1.321981 0.408187 0.097 Uiso 1 1 calc R U . . .
C112 C 0.1587(8) 1.2231(8) 0.4298(7) 0.081(4) Uani 1 1 d . U . . .
H112 H 0.122108 1.214170 0.438265 0.098 Uiso 1 1 calc R U . . .
C124 C 0.2555(7) 0.8592(7) 0.2872(6) 0.069(5) Uani 1 1 d . U . . .
H124 H 0.262762 0.861382 0.258000 0.083 Uiso 1 1 calc R U . . .
C125 C 0.1936(8) 1.1928(8) 0.4637(7) 0.082(4) Uani 1 1 d . U . . .
H12C H 0.184503 1.196074 0.492155 0.098 Uiso 1 1 calc R U . . .
H12D H 0.188227 1.160946 0.466180 0.098 Uiso 1 1 calc R U . . .
C135 C 0.5236(8) 1.0279(7) 0.4366(7) 0.077(5) Uani 1 1 d . U . . .
H135 H 0.535896 1.035434 0.459944 0.093 Uiso 1 1 calc R U . . .
C136 C 0.2561(6) 1.0992(7) 0.1244(6) 0.059(4) Uani 1 1 d . U . . .
C137 C 0.4102(8) 1.2716(6) 0.3991(7) 0.073(5) Uani 1 1 d . U . . .
H137 H 0.419266 1.283711 0.420593 0.088 Uiso 1 1 calc R U . . .
C142 C 0.0711(6) 1.1658(7) 0.3164(5) 0.059(3) Uani 1 1 d . U . . .
C147 C 0.1542(7) 1.2021(8) 0.1832(7) 0.076(4) Uani 1 1 d . U . . .
C148 C 0.1740(7) 1.2175(7) 0.3862(6) 0.069(4) Uani 1 1 d . U . . .
H14A H 0.168877 1.185766 0.388195 0.083 Uiso 1 1 calc R U . . .
H14B H 0.151916 1.236189 0.364332 0.083 Uiso 1 1 calc R U . . .
C149 C 0.5368(7) 1.1248(7) 0.3141(6) 0.074(5) Uani 1 1 d . U . . .
H149 H 0.544880 1.106128 0.297174 0.089 Uiso 1 1 calc R U . . .
C150 C 0.3253(6) 1.1713(6) 0.1173(5) 0.054(3) Uani 1 1 d . U . . .
C154 C 0.0812(4) 1.1186(4) 0.4044(3) 0.061(4) Uani 1 1 d G U . . .
C156 C 0.0398(4) 1.1426(4) 0.4131(3) 0.070(5) Uani 1 1 d G U . . .
H156 H 0.018634 1.157817 0.390848 0.084 Uiso 1 1 calc R U . . .
C158 C 0.0294(4) 1.1442(5) 0.4544(4) 0.091(6) Uani 1 1 d G U . . .
H158 H 0.001066 1.160586 0.460366 0.109 Uiso 1 1 calc R U . . .
C160 C 0.0603(5) 1.1219(5) 0.4870(3) 0.082(5) Uani 1 1 d G U . . .
H160 H 0.053178 1.122993 0.515246 0.098 Uiso 1 1 calc R U . . .
C162 C 0.1017(5) 1.0979(5) 0.4783(3) 0.083(5) Uani 1 1 d G U . . .
H162 H 0.122859 1.082632 0.500609 0.100 Uiso 1 1 calc R U . . .
C164 C 0.1121(4) 1.0962(4) 0.4370(4) 0.069(4) Uani 1 1 d G U . . .
H164 H 0.140428 1.079863 0.431091 0.083 Uiso 1 1 calc R U . . .
C161 C 0.4352(7) 0.8777(8) 0.2539(7) 0.081(5) Uani 1 1 d . U . . .
H161 H 0.444336 0.850455 0.249014 0.098 Uiso 1 1 calc R U . . .
C173 C 0.5143(7) 1.1959(7) 0.2049(6) 0.076(4) Uani 1 1 d . U . . .
H17A H 0.550170 1.198057 0.193289 0.091 Uiso 1 1 calc R U . . .
H17B H 0.509176 1.166775 0.228260 0.091 Uiso 1 1 calc R U . . .
C174 C 0.2143(6) 0.9105(6) 0.4501(5) 0.055(3) Uani 1 1 d . U . . .
C175 C 0.5084(7) 1.2790(8) 0.1856(7) 0.085(5) Uani 1 1 d . U . . .
H17C H 0.498877 1.303837 0.196756 0.102 Uiso 1 1 calc R U . . .
H17D H 0.544143 1.284092 0.173567 0.102 Uiso 1 1 calc R U . . .
C176 C 0.4251(6) 1.1911(7) 0.1898(6) 0.063(4) Uani 1 1 d . U . . .
H17E H 0.422034 1.162053 0.213435 0.075 Uiso 1 1 calc R U . . .
H17F H 0.401570 1.190157 0.167825 0.075 Uiso 1 1 calc R U . . .
C177 C 0.4856(8) 1.2407(8) 0.1342(7) 0.083(4) Uani 1 1 d . U . . .
H17G H 0.461770 1.241260 0.111981 0.100 Uiso 1 1 calc R U . . .
H17H H 0.520810 1.243813 0.120936 0.100 Uiso 1 1 calc R U . . .
C179 C 0.3609(9) 1.2248(8) 0.0520(7) 0.088(5) Uani 1 1 d . U . . .
H179 H 0.378092 1.232008 0.024274 0.106 Uiso 1 1 calc R U . . .
C180 C 0.4563(6) 0.9985(6) 0.4075(5) 0.051(3) Uani 1 1 d . U . . .
C190 C 0.4564(7) 0.8619(7) 0.3957(7) 0.073(5) Uani 1 1 d . U . . .
H190 H 0.486613 0.845216 0.402771 0.087 Uiso 1 1 calc R U . . .
C191 C 0.0491(10) 1.2061(10) 0.1675(8) 0.112(6) Uani 1 1 d . U . . .
H19A H 0.017511 1.203890 0.153494 0.134 Uiso 1 1 calc R U . . .
H19B H 0.039317 1.214011 0.193574 0.134 Uiso 1 1 calc R U . . .
C192 C 0.0506(4) 1.0701(4) 0.3475(4) 0.064(4) Uani 1 1 d G U . . .
C194 C 0.0059(5) 1.0578(5) 0.3737(4) 0.084(5) Uani 1 1 d G U . . .
H194 H -0.002411 1.071586 0.394889 0.100 Uiso 1 1 calc R U . . .
C196 C -0.0265(4) 1.0253(5) 0.3688(5) 0.104(7) Uani 1 1 d G U . . .
H196 H -0.057052 1.016853 0.386747 0.125 Uiso 1 1 calc R U . . .
C198 C -0.0144(5) 1.0051(5) 0.3378(5) 0.109(7) Uani 1 1 d G U . . .
H198 H -0.036535 0.982892 0.334521 0.131 Uiso 1 1 calc R U . . .
C200 C 0.0303(5) 1.0175(5) 0.3116(5) 0.098(6) Uani 1 1 d G U . . .
H200 H 0.038623 1.003664 0.290435 0.117 Uiso 1 1 calc R U . . .
C202 C 0.0628(4) 1.0500(5) 0.3165(4) 0.085(5) Uani 1 1 d G U . . .
H202 H 0.093265 1.058396 0.298576 0.102 Uiso 1 1 calc R U . . .
C193 C 0.0797(9) 1.2405(11) 0.1396(9) 0.111(5) Uani 1 1 d . U . . .
H193 H 0.060708 1.269334 0.131015 0.133 Uiso 1 1 calc R U . . .
C209 C 0.4155(7) 1.2258(6) 0.4057(6) 0.062(4) Uani 1 1 d . U . . .
H209 H 0.430431 1.206962 0.430605 0.075 Uiso 1 1 calc R U . . .
C211 C 0.5741(7) 1.1508(7) 0.3226(7) 0.077(5) Uani 1 1 d . U . . .
H211 H 0.607809 1.151598 0.310217 0.093 Uiso 1 1 calc R U . . .
C212 C 0.1931(8) 0.8849(7) 0.4905(6) 0.068(4) Uani 1 1 d . U . . .
H212 H 0.158825 0.888583 0.499529 0.081 Uiso 1 1 calc R U . . .
C217 C 0.2214(7) 1.0659(7) 0.1490(6) 0.068(4) Uani 1 1 d . U . . .
H217 H 0.225314 1.051457 0.178726 0.081 Uiso 1 1 calc R U . . .
C218 C 0.5130(7) 1.1790(7) 0.3636(6) 0.075(5) Uani 1 1 d . U . . .
H218 H 0.504277 1.199552 0.378496 0.090 Uiso 1 1 calc R U . . .
C219 C 0.1287(5) 0.9654(5) 0.4481(4) 0.075(4) Uani 1 1 d G U . . .
C55 C 0.0771(5) 0.9566(6) 0.4477(4) 0.104(6) Uani 1 1 d G U . . .
H55 H 0.064962 0.947562 0.425136 0.125 Uiso 1 1 calc R U . . .
C221 C 0.0432(4) 0.9608(6) 0.4802(5) 0.120(7) Uani 1 1 d G U . . .
H221 H 0.007911 0.954754 0.479834 0.144 Uiso 1 1 calc R U . . .
C111 C 0.0609(6) 0.9740(6) 0.5131(4) 0.118(7) Uani 1 1 d G U . . .
H111 H 0.037779 0.976914 0.535335 0.141 Uiso 1 1 calc R U . . .
C223 C 0.1126(6) 0.9829(5) 0.5136(4) 0.101(6) Uani 1 1 d G U . . .
H223 H 0.124700 0.991882 0.536139 0.121 Uiso 1 1 calc R U . . .
C7 C 0.1465(4) 0.9786(5) 0.4811(4) 0.084(5) Uani 1 1 d G U . . .
H7 H 0.181752 0.984690 0.481441 0.101 Uiso 1 1 calc R U . . .
C222 C 0.2736(7) 0.8480(7) 0.5032(6) 0.065(4) Uani 1 1 d . U . . .
H222 H 0.294841 0.825993 0.520562 0.078 Uiso 1 1 calc R U . . .
C224 C 0.3815(7) 0.8910(6) 0.2533(6) 0.065(4) Uani 1 1 d . U . . .
H224 H 0.356310 0.874442 0.245100 0.078 Uiso 1 1 calc R U . . .
C226 C 0.2565(8) 1.2569(7) 0.4457(6) 0.081(4) Uani 1 1 d . U . . .
H22A H 0.292759 1.265725 0.437320 0.097 Uiso 1 1 calc R U . . .
H22B H 0.248109 1.260990 0.473839 0.097 Uiso 1 1 calc R U . . .
C232 C 0.2637(6) 1.2010(6) 0.4051(5) 0.059(4) Uani 1 1 d . U . . .
H23A H 0.299687 1.210228 0.395837 0.071 Uiso 1 1 calc R U . . .
H23B H 0.259320 1.169275 0.406568 0.071 Uiso 1 1 calc R U . . .
C233 C 0.2494(8) 1.2062(7) 0.4506(6) 0.074(4) Uani 1 1 d . U . . .
H233 H 0.271892 1.187252 0.472489 0.089 Uiso 1 1 calc R U . . .
C234 C 0.2977(7) 0.9679(6) 0.1385(6) 0.064(4) Uani 1 1 d . U . . .
H234 H 0.320823 0.977108 0.113743 0.076 Uiso 1 1 calc R U . . .
C236 C 0.2293(7) 0.9440(7) 0.2087(6) 0.066(4) Uani 1 1 d . U . . .
H236 H 0.205354 0.936261 0.232889 0.079 Uiso 1 1 calc R U . . .
C240 C 0.4880(6) 1.1264(7) 0.3305(6) 0.063(4) Uani 1 1 d . U . . .
H240 H 0.461938 1.109444 0.323849 0.076 Uiso 1 1 calc R U . . .
C248 C 0.2135(7) 0.9485(7) 0.1682(6) 0.074(5) Uani 1 1 d . U . . .
H248 H 0.178512 0.944368 0.164815 0.088 Uiso 1 1 calc R U . . .
C249 C 0.3762(6) 1.2828(6) 0.3323(6) 0.061(4) Uani 1 1 d . U . . .
H249 H 0.363180 1.302792 0.307055 0.073 Uiso 1 1 calc R U . . .
C250 C 0.4700(7) 1.0136(7) 0.4390(6) 0.073(5) Uani 1 1 d . U . . .
H250 H 0.446352 1.014946 0.461504 0.088 Uiso 1 1 calc R U . . .
C252 C 0.2282(6) 1.2311(6) 0.3730(6) 0.058(3) Uani 1 1 d . U . . .
C254 C 0.4794(6) 1.1983(8) 0.1701(6) 0.072(4) Uani 1 1 d . U . . .
H254 H 0.487732 1.173136 0.158742 0.086 Uiso 1 1 calc R U . . .
C259 C 0.2918(7) 0.8757(6) 0.4622(6) 0.063(4) Uani 1 1 d . U . . .
H259 H 0.326043 0.872760 0.452680 0.075 Uiso 1 1 calc R U . . .
C260 C 0.4160(7) 0.8475(6) 0.3753(6) 0.063(4) Uani 1 1 d . U . . .
H260 H 0.419873 0.821583 0.366722 0.076 Uiso 1 1 calc R U . . .
C265 C 0.4698(7) 0.9027(7) 0.2610(6) 0.071(5) Uani 1 1 d . U . . .
H265 H 0.504567 0.895487 0.257652 0.086 Uiso 1 1 calc R U . . .
C266 C 0.1390(8) 0.9369(7) 0.3395(6) 0.075(5) Uani 1 1 d . U . . .
H266 H 0.154613 0.965355 0.324583 0.090 Uiso 1 1 calc R U . . .
C269 C 0.0041(8) 1.2158(8) 0.2872(6) 0.084(5) Uani 1 1 d . U . . .
H269 H -0.030921 1.221112 0.282419 0.101 Uiso 1 1 calc R U . . .
C272 C 0.1742(7) 1.0738(8) 0.0884(7) 0.082(5) Uani 1 1 d . U . . .
H272 H 0.147410 1.063544 0.075792 0.098 Uiso 1 1 calc R U . . .
C275 C 0.4092(7) 1.0432(8) 0.0937(7) 0.078(5) Uani 1 1 d . U . . .
H275 H 0.413133 1.036532 0.067596 0.093 Uiso 1 1 calc R U . . .
C279 C 0.0367(7) 1.2484(8) 0.2751(6) 0.078(5) Uani 1 1 d . U . . .
H279 H 0.025678 1.277882 0.260611 0.094 Uiso 1 1 calc R U . . .
C280 C 0.5619(7) 1.1753(8) 0.3490(7) 0.079(5) Uani 1 1 d . U . . .
H280 H 0.588390 1.190252 0.357474 0.095 Uiso 1 1 calc R U . . .
C285 C 0.0922(9) 0.8565(8) 0.3825(7) 0.094(6) Uani 1 1 d . U . . .
H285 H 0.073465 0.829477 0.396765 0.113 Uiso 1 1 calc R U . . .
C288 C 0.4495(6) 1.2288(7) 0.2414(6) 0.062(4) Uani 1 1 d . U . . .
H28C H 0.441938 1.253620 0.252954 0.074 Uiso 1 1 calc R U . . .
H28D H 0.445618 1.200131 0.265526 0.074 Uiso 1 1 calc R U . . .
C292 C 0.4170(6) 1.2737(7) 0.1713(6) 0.070(4) Uani 1 1 d . U . . .
H29A H 0.409059 1.298677 0.182663 0.084 Uiso 1 1 calc R U . . .
H29B H 0.393380 1.275013 0.148743 0.084 Uiso 1 1 calc R U . . .
C293 C 0.0935(9) 0.8743(8) 0.3398(7) 0.089(6) Uani 1 1 d . U . . .
H293 H 0.077257 0.858551 0.323830 0.107 Uiso 1 1 calc R U . . .
C312 C 0.3989(6) 1.2085(6) 0.3759(5) 0.054(3) Uani 1 1 d . U . . .
C314 C 0.2698(6) 0.8950(6) 0.3022(5) 0.057(4) Uani 1 1 d . U . . .
C319 C 0.4745(7) 1.2783(8) 0.1517(7) 0.084(4) Uani 1 1 d . U . . .
H319 H 0.478786 1.307367 0.127692 0.100 Uiso 1 1 calc R U . . .
C322 C 0.0211(6) 1.1712(8) 0.3081(5) 0.069(4) Uani 1 1 d . U . . .
H322 H -0.001901 1.146252 0.316001 0.082 Uiso 1 1 calc R U . . .
C323 C 0.2049(8) 1.1078(9) 0.0651(7) 0.089(6) Uani 1 1 d . U . . .
H323 H 0.197847 1.123944 0.036358 0.107 Uiso 1 1 calc R U . . .
C324 C 0.4581(6) 0.9394(7) 0.2734(6) 0.066(4) Uani 1 1 d . U . . .
H324 H 0.483963 0.955064 0.281987 0.079 Uiso 1 1 calc R U . . .
C338 C 0.4879(7) 1.0024(7) 0.3707(6) 0.065(4) Uani 1 1 d . U . . .
H338 H 0.476213 0.994138 0.347652 0.078 Uiso 1 1 calc R U . . .
C340 C 0.1404(7) 0.9214(7) 0.3840(6) 0.067(4) Uani 1 1 d . U . . .
C346 C 0.5373(7) 1.0188(7) 0.3693(7) 0.076(5) Uani 1 1 d . U . . .
H346 H 0.559212 1.021915 0.344452 0.092 Uiso 1 1 calc R U . . .
C347 C 0.4413(7) 1.0422(8) 0.1589(7) 0.081(5) Uani 1 1 d . U . . .
H347 H 0.466408 1.033158 0.179256 0.097 Uiso 1 1 calc R U . . .
C349 C 0.3156(8) 1.2459(7) 0.1067(6) 0.074(5) Uani 1 1 d . U . . .
H349 H 0.301493 1.268960 0.116404 0.088 Uiso 1 1 calc R U . . .
C353 C 0.1666(8) 1.2720(8) 0.4242(7) 0.088(5) Uani 1 1 d . U . . .
H35C H 0.156055 1.277014 0.451663 0.106 Uiso 1 1 calc R U . . .
H35D H 0.144018 1.289921 0.402322 0.106 Uiso 1 1 calc R U . . .
C354 C 0.0848(7) 1.2416(7) 0.2823(6) 0.069(4) Uani 1 1 d . U . . .
H354 H 0.107740 1.266654 0.272710 0.083 Uiso 1 1 calc R U . . .
C355 C 0.2471(7) 0.9585(7) 0.1337(6) 0.075(5) Uani 1 1 d . U . . .
H355 H 0.236433 0.959209 0.106483 0.090 Uiso 1 1 calc R U . . .
C357 C 0.1189(8) 0.9167(8) 0.3172(7) 0.084(5) Uani 1 1 d . U . . .
H357 H 0.120363 0.928850 0.286714 0.101 Uiso 1 1 calc R U . . .
C360 C 0.4481(7) 0.9006(6) 0.4041(6) 0.065(4) Uani 1 1 d . U . . .
H360 H 0.473654 0.911528 0.417555 0.077 Uiso 1 1 calc R U . . .
C364 C 0.1189(8) 0.8781(7) 0.4062(7) 0.078(5) Uani 1 1 d . U . . .
H364 H 0.122323 0.864197 0.436085 0.094 Uiso 1 1 calc R U . . .
C372 C 0.3924(7) 1.2988(6) 0.3624(6) 0.066(4) Uani 1 1 d . U . . .
H372 H 0.391317 1.330190 0.357724 0.080 Uiso 1 1 calc R U . . .
C376 C 0.2480(7) 1.1199(8) 0.0831(6) 0.075(5) Uani 1 1 d . U . . .
H376 H 0.271025 1.142693 0.065687 0.090 Uiso 1 1 calc R U . . .
C380 C 0.3661(6) 1.0655(7) 0.1017(5) 0.062(4) Uani 1 1 d . U . . .
H380 H 0.339048 1.071644 0.083017 0.074 Uiso 1 1 calc R U . . .
C381 C 0.0738(9) 1.1602(10) 0.1810(8) 0.108(5) Uani 1 1 d . U . . .
H381 H 0.048287 1.136618 0.197920 0.130 Uiso 1 1 calc R U . . .
C383 C 0.0921(10) 1.1512(10) 0.1452(8) 0.117(6) Uani 1 1 d . U . . .
H38A H 0.063149 1.149712 0.127937 0.140 Uiso 1 1 calc R U . . .
H38B H 0.107997 1.121353 0.154045 0.140 Uiso 1 1 calc R U . . .
C385 C 0.1148(8) 1.1645(9) 0.2088(8) 0.100(5) Uani 1 1 d . U . . .
H38C H 0.132335 1.135542 0.219604 0.119 Uiso 1 1 calc R U . . .
H38D H 0.099436 1.171857 0.233894 0.119 Uiso 1 1 calc R U . . .
C387 C 0.1083(10) 1.2341(11) 0.1014(9) 0.124(6) Uani 1 1 d . U . . .
H38E H 0.135655 1.257321 0.090174 0.149 Uiso 1 1 calc R U . . .
H38F H 0.085101 1.236570 0.078397 0.149 Uiso 1 1 calc R U . . .
C402 C 0.4050(6) 0.9249(6) 0.3943(5) 0.052(3) Uani 1 1 d . U . . .
Sb1 Sb 0.08216(5) 0.73698(5) 0.34045(4) 0.0678(4) Uani 1 1 d . U . . .
F1 F 0.1311(5) 0.7801(5) 0.3131(4) 0.114(4) Uani 1 1 d . U . . .
F4 F 0.0380(5) 0.7829(5) 0.3456(5) 0.123(4) Uani 1 1 d . U . . .
F6 F 0.1100(6) 0.7339(6) 0.3915(4) 0.133(5) Uani 1 1 d . U . . .
F8 F 0.1218(6) 0.6925(6) 0.3303(6) 0.145(5) Uani 1 1 d . U . . .
F10 F 0.0299(5) 0.6970(5) 0.3675(4) 0.113(4) Uani 1 1 d . U . . .
F12 F 0.0553(5) 0.7442(5) 0.2894(4) 0.099(4) Uani 1 1 d . U . . .
Sb2 Sb 0.11708(12) 1.38330(14) 0.25471(18) 0.279(3) Uani 1 1 d D U . . .
F14 F 0.0754(9) 1.4302(7) 0.2480(12) 0.360(12) Uani 1 1 d D U . . .
F16 F 0.1533(6) 1.4071(6) 0.2880(5) 0.422(13) Uani 1 1 d D U . . .
F18 F 0.0802(11) 1.3594(11) 0.3058(6) 0.406(13) Uani 1 1 d D U . . .
F20 F 0.1567(10) 1.3345(7) 0.2733(11) 0.367(12) Uani 1 1 d D U . . .
F22 F 0.1684(9) 1.4102(10) 0.2158(9) 0.380(12) Uani 1 1 d D U . . .
F24 F 0.080990 1.359020 0.222281 0.423(14) Uani 1 1 d D U . . .
Sb3 Sb 0.32228(12) 0.13699(10) 0.96010(6) 0.1705(12) Uani 1 1 d D U . A 1
Sb9 Sb 0.40144(6) 0.22483(7) 0.90086(5) 0.0962(5) Uani 1 1 d D U . B 2
F26 F 0.455609 0.252290 0.864790 0.276(9) Uani 1 1 d D U . B 2
F28 F 0.2676(7) 0.1472(9) 0.9269(7) 0.236(8) Uani 1 1 d D U . A 1
F30 F 0.3501(8) 0.0989(7) 0.9339(6) 0.217(7) Uani 1 1 d D U . A 1
F32 F 0.3640(8) 0.1295(10) 1.0028(6) 0.248(8) Uani 1 1 d D U . A 1
F34 F 0.4579(6) 0.1915(8) 0.9035(7) 0.217(7) Uani 1 1 d D U . B 2
F36 F 0.3595(9) 0.2721(7) 0.8891(8) 0.240(9) Uani 1 1 d D U . B 2
F38 F 0.3564(11) 0.1908(6) 0.9386(6) 0.244(8) Uani 1 1 d D U . A 1
F40 F 0.2844(8) 0.1785(7) 0.9761(8) 0.252(8) Uani 1 1 d D U . A 1
F42 F 0.3915(7) 0.2185(8) 0.8487(4) 0.180(6) Uani 1 1 d D U . B 2
F44 F 0.4177(7) 0.2341(8) 0.9503(5) 0.180(7) Uani 1 1 d D U . B 2
F46 F 0.2846(8) 0.0895(6) 0.9960(5) 0.201(7) Uani 1 1 d D U . A 1
Sb4 Sb 0.10252(5) 0.14073(5) 0.80303(4) 0.0684(3) Uani 1 1 d . U . . .
F48 F 0.1529(5) 0.1743(5) 0.7662(4) 0.100(4) Uani 1 1 d . U . . .
F50 F 0.0714(5) 0.1307(5) 0.7580(4) 0.116(4) Uani 1 1 d . U . . .
F52 F 0.0500(5) 0.1081(5) 0.8420(4) 0.115(4) Uani 1 1 d . U . . .
F54 F 0.1400(5) 0.0867(5) 0.8141(4) 0.110(4) Uani 1 1 d . U . . .
F27 F 0.1332(6) 0.1505(5) 0.8505(4) 0.117(4) Uani 1 1 d . U . . .
F7 F 0.0682(7) 0.1926(6) 0.7951(5) 0.144(5) Uani 1 1 d . U . . .
Sb5 Sb 0.42447(9) 0.77853(6) 0.53056(10) 0.1607(12) Uani 1 1 d D U . . .
F29 F 0.4503(10) 0.7525(7) 0.5821(5) 0.245(8) Uani 1 1 d D U . . .
F15 F 0.3847(6) 0.7288(4) 0.5450(6) 0.167(6) Uani 1 1 d D U . . .
F31 F 0.3850(6) 0.8102(5) 0.4889(5) 0.160(6) Uani 1 1 d D U . . .
F2 F 0.4655(7) 0.8280(5) 0.5122(8) 0.232(7) Uani 1 1 d D U . . .
F33 F 0.4642(7) 0.7634(8) 0.4923(6) 0.223(7) Uani 1 1 d D U . . .
F17 F 0.3835(8) 0.8023(7) 0.5638(6) 0.229(7) Uani 1 1 d D U . . .
Sb6 Sb -0.39054(6) -0.09141(5) 1.34576(5) 0.0841(4) Uani 1 1 d . U . . .
F35 F -0.3590(5) -0.0400(4) 1.3504(4) 0.102(4) Uani 1 1 d . U . . .
F9 F -0.3379(6) -0.0947(5) 1.3056(5) 0.129(5) Uani 1 1 d . U . . .
F37 F -0.4394(5) -0.0924(5) 1.3895(4) 0.107(4) Uani 1 1 d . U . . .
F19 F -0.4230(6) -0.1426(5) 1.3415(5) 0.121(4) Uani 1 1 d . U . . .
F39 F -0.3510(6) -0.1282(5) 1.3897(5) 0.122(4) Uani 1 1 d . U . . .
F5 F -0.4286(6) -0.0551(5) 1.3039(5) 0.127(4) Uani 1 1 d . U . . .
Sb7 Sb -0.30554(15) 0.40174(15) 0.74162(11) 0.2281(18) Uani 1 1 d . U . . .
F41 F -0.2596(15) 0.4670(15) 0.6958(12) 0.370(14) Uani 1 1 d . U . . .
F21 F -0.2368(8) 0.3836(10) 0.7269(9) 0.336(12) Uani 1 1 d D U . . .
F43 F -0.364260 0.425420 0.757800 0.334(12) Uani 1 1 d D U . . .
F11 F -0.2818(11) 0.4056(10) 0.7900(9) 0.320(11) Uani 1 1 d D U . . .
F45 F -0.3388(13) 0.3893(11) 0.6941(8) 0.316(11) Uani 1 1 d D U . . .
F23 F -0.328919 0.326961 0.779729 0.373(13) Uani 1 1 d D U . . .
Sb8 Sb -0.12515(5) 1.17939(6) 0.36990(5) 0.0892(5) Uani 1 1 d . U . . .
F47 F -0.1864(7) 1.1525(8) 0.3723(7) 0.185(6) Uani 1 1 d . U . . .
F3 F -0.0640(5) 1.2067(5) 0.3712(4) 0.110(4) Uani 1 1 d . U . . .
F49 F -0.0883(5) 1.1353(6) 0.3566(5) 0.139(5) Uani 1 1 d . U . . .
F25 F -0.1279(6) 1.2137(7) 0.3137(5) 0.161(6) Uani 1 1 d . U . . .
F51 F -0.1199(7) 1.1478(7) 0.4263(5) 0.158(6) Uani 1 1 d . U . . .
F13 F -0.1577(6) 1.2244(7) 0.3870(6) 0.156(5) Uani 1 1 d . U . . .
Br3 Br 0.3469(3) 0.4336(2) 0.30320(19) 0.278(4) Uani 1 1 d . U . . .
Cl2 Cl 0.3111(6) 1.3497(4) 0.2294(5) 0.255(7) Uani 1 1 d . U . . .
Cl15 Cl 0.2616(6) 1.3378(5) 0.1582(4) 0.240(6) Uani 1 1 d . U . . .
C49 C 0.2522(14) 1.3289(12) 0.2125(11) 0.161(12) Uani 1 1 d . U . . .
H49A H 0.246448 1.296566 0.228330 0.193 Uiso 1 1 calc R U . . .
H49B H 0.222178 1.345550 0.218462 0.193 Uiso 1 1 calc R U . . .
Cl3 Cl 0.4866(3) 1.3437(3) 0.2802(3) 0.162(3) Uani 1 1 d . U . . .
Cl7 Cl 0.5889(4) 1.3096(4) 0.2768(5) 0.218(5) Uani 1 1 d . U . . .
C195 C 0.5320(10) 1.3032(9) 0.3014(11) 0.130(9) Uani 1 1 d . U . . .
H19C H 0.535834 1.301749 0.331423 0.157 Uiso 1 1 calc R U . . .
H19D H 0.518142 1.273681 0.302229 0.157 Uiso 1 1 calc R U . . .
Cl5 Cl 0.4271(9) 0.1221(7) 0.8122(6) 0.378(11) Uani 1 1 d D U . . .
Cl19 Cl 0.4638(5) 0.0642(5) 0.8931(6) 0.268(7) Uani 1 1 d D U . . .
C401 C 0.4455(17) 0.1207(8) 0.8644(8) 0.318(19) Uani 1 1 d D U . . .
H40A H 0.474397 0.141839 0.861189 0.381 Uiso 1 1 calc R U . . .
H40B H 0.416634 0.129729 0.880374 0.381 Uiso 1 1 calc R U . . .
Cl9 Cl -0.1697(14) 0.4595(11) 0.8792(9) 0.367(19) Uani 0.5 1 d D U P . .
Cl17 Cl -0.1394(8) 0.4030(6) 0.8181(6) 0.239(13) Uani 0.5 1 d D U P . .
C25 C -0.184270 0.433689 0.840070 0.27(3) Uani 0.5 1 d D U P . .
H25C H -0.213615 0.413028 0.852789 0.322 Uiso 0.5 1 calc R U P . .
H25D H -0.196751 0.457865 0.815401 0.322 Uiso 0.5 1 calc R U P . .
Cl11 Cl 0.0862(3) 0.8695(3) 0.2226(3) 0.147(3) Uani 1 1 d . U . . .
Cl20 Cl 0.0679(2) 0.9637(2) 0.2019(2) 0.1049(19) Uani 1 1 d . U . . .
C389 C 0.0442(9) 0.9092(9) 0.2100(9) 0.113(8) Uani 1 1 d . U . . .
H38I H 0.016589 0.902209 0.233185 0.135 Uiso 1 1 calc R U . . .
H38J H 0.028912 0.908835 0.183470 0.135 Uiso 1 1 calc R U . . .
Cl13 Cl 0.4375(3) 1.2423(4) 0.5649(3) 0.168(4) Uani 1 1 d . U . . .
Cl21 Cl 0.3667(3) 1.2188(3) 0.5115(2) 0.135(3) Uani 1 1 d . U . . .
C391 C 0.4216(11) 1.2044(11) 0.5380(9) 0.133(10) Uani 1 1 d . U . . .
H39G H 0.449988 1.203769 0.517005 0.160 Uiso 1 1 calc R U . . .
H39H H 0.417226 1.173875 0.559094 0.160 Uiso 1 1 calc R U . . .
F53 F 0.360170 0.176020 0.911420 0.253(9) Uani 1 1 d . U . B 2

loop_
_atom_site_aniso_label
_atom_site_aniso_U_11
_atom_site_aniso_U_22
_atom_site_aniso_U_33
_atom_site_aniso_U_23
_atom_site_aniso_U_13
_atom_site_aniso_U_12
Au1 0.0387(3) 0.0499(4) 0.0364(3) -0.0210(3) -0.0034(3) 0.0014(3)
Au6 0.0456(4) 0.0528(4) 0.0447(4) -0.0256(3) -0.0053(3) 0.0034(3)
Au8 0.0436(4) 0.0582(4) 0.0377(3) -0.0232(3) -0.0035(3) 0.0034(3)
Au10 0.0430(4) 0.0545(4) 0.0410(4) -0.0202(3) -0.0009(3) -0.0015(3)
Au11 0.0431(4) 0.0578(4) 0.0450(4) -0.0240(3) -0.0069(3) -0.0017(3)
Au16 0.0458(4) 0.0540(4) 0.0436(4) -0.0188(3) -0.0092(3) 0.0021(3)
Au20 0.0424(4) 0.0561(4) 0.0419(4) -0.0242(3) 0.0001(3) 0.0035(3)
Cu1 0.0229(9) 0.0367(11) 0.0224(9) -0.0151(8) -0.0028(7) 0.0007(8)
Cu3 0.0491(14) 0.0691(17) 0.0536(14) -0.0321(13) -0.0036(11) -0.0018(12)
Cu4 0.0238(9) 0.0361(11) 0.0233(9) -0.0158(8) -0.0001(7) 0.0032(8)
Cu6 0.0308(10) 0.0407(12) 0.0271(10) -0.0182(9) -0.0020(8) 0.0007(9)
Cu9 0.0505(14) 0.0601(16) 0.0483(13) -0.0273(12) -0.0054(11) 0.0055(12)
Cu16 0.0291(10) 0.0429(12) 0.0311(10) -0.0209(9) -0.0019(8) 0.0005(9)
Cu19 0.0434(13) 0.0661(17) 0.0442(13) -0.0232(12) -0.0039(10) 0.0012(11)
Cu23 0.0493(14) 0.0596(16) 0.0529(14) -0.0248(12) -0.0085(11) 0.0039(12)
Cu24 0.0315(11) 0.0515(14) 0.0385(11) -0.0220(10) 0.0007(9) -0.0002(10)
Cu28 0.0356(11) 0.0515(14) 0.0362(11) -0.0226(10) -0.0035(9) 0.0011(10)
Cl1 0.043(2) 0.068(3) 0.062(2) -0.033(2) -0.0064(18) 0.0038(19)
Cl8 0.045(2) 0.089(3) 0.059(2) -0.037(2) 0.0015(19) 0.007(2)
Cl10 0.063(3) 0.083(3) 0.055(2) -0.032(2) -0.004(2) -0.003(2)
S1 0.041(2) 0.064(3) 0.046(2) -0.027(2) -0.0036(16) 0.0055(18)
S4 0.048(2) 0.062(3) 0.050(2) -0.031(2) -0.0029(17) 0.0017(18)
S6 0.039(2) 0.068(3) 0.050(2) -0.026(2) -0.0017(17) 0.0013(18)
P4 0.040(2) 0.060(3) 0.046(2) -0.021(2) 0.0029(17) -0.0080(19)
P6 0.040(2) 0.066(3) 0.038(2) -0.0238(19) -0.0011(16) 0.0042(19)
P8 0.043(2) 0.058(3) 0.050(2) -0.024(2) -0.0083(18) -0.0004(19)
P10 0.046(2) 0.065(3) 0.046(2) -0.029(2) 0.0049(18) 0.0015(19)
P12 0.052(2) 0.054(3) 0.054(2) -0.031(2) -0.0002(19) 0.0010(19)
P14 0.047(2) 0.060(3) 0.060(3) -0.022(2) -0.016(2) 0.006(2)
N1 0.042(5) 0.061(6) 0.051(6) -0.027(5) -0.007(4) -0.003(4)
N4 0.050(5) 0.056(6) 0.051(7) -0.018(5) -0.006(4) -0.004(4)
N5 0.054(6) 0.066(6) 0.041(5) -0.025(5) -0.009(4) -0.001(5)
N6 0.055(7) 0.055(6) 0.065(6) -0.027(5) -0.004(5) -0.001(5)
N8 0.051(6) 0.052(6) 0.047(5) -0.011(5) -0.014(4) -0.001(5)
C2 0.081(10) 0.090(11) 0.057(8) -0.033(7) -0.006(7) 0.008(8)
C4 0.057(6) 0.053(8) 0.054(6) -0.030(5) -0.002(5) 0.000(5)
C6 0.052(7) 0.053(7) 0.047(8) -0.014(6) -0.013(6) 0.003(5)
C12 0.042(6) 0.076(8) 0.046(7) -0.029(6) -0.002(5) -0.004(5)
C16 0.050(7) 0.075(9) 0.048(8) -0.025(7) 0.006(6) -0.004(6)
C18 0.041(6) 0.064(7) 0.047(6) -0.021(6) -0.012(5) 0.004(5)
C24 0.059(6) 0.070(11) 0.069(7) -0.035(7) 0.000(5) -0.003(6)
C29 0.064(8) 0.070(9) 0.044(6) -0.013(6) 0.003(6) -0.023(8)
C33 0.084(10) 0.093(11) 0.059(7) -0.029(7) -0.004(7) 0.000(9)
C41 0.058(7) 0.063(8) 0.052(6) -0.026(5) -0.012(5) 0.002(6)
C42 0.064(9) 0.061(7) 0.070(7) -0.024(6) -0.019(6) 0.006(7)
C44 0.042(6) 0.067(7) 0.046(6) -0.025(5) -0.002(4) 0.001(4)
C48 0.047(8) 0.085(8) 0.062(7) -0.026(6) 0.000(6) 0.004(6)
C54 0.045(6) 0.072(8) 0.047(6) -0.028(5) 0.001(4) 0.005(5)
C56 0.050(7) 0.088(12) 0.085(9) -0.033(9) -0.003(6) 0.007(7)
C58 0.071(7) 0.090(9) 0.060(7) -0.042(6) -0.007(6) 0.000(6)
C61 0.057(8) 0.080(10) 0.062(8) -0.025(7) -0.009(6) -0.007(7)
C62 0.058(6) 0.059(8) 0.048(8) -0.027(6) -0.008(5) -0.005(5)
C64 0.038(6) 0.069(7) 0.056(6) -0.030(5) 0.003(4) 0.001(5)
C68 0.044(6) 0.070(7) 0.048(6) -0.015(5) 0.005(5) -0.003(5)
C71 0.062(9) 0.075(8) 0.059(8) -0.031(6) 0.011(7) 0.004(6)
C74 0.043(6) 0.072(8) 0.052(6) -0.033(5) -0.009(5) -0.001(5)
C77 0.054(7) 0.065(7) 0.056(6) -0.028(5) 0.000(5) 0.000(5)
C80 0.055(7) 0.080(10) 0.055(9) -0.024(8) -0.007(6) -0.001(6)
C81 0.077(8) 0.093(9) 0.070(9) -0.046(7) -0.006(6) -0.001(6)
C83 0.052(7) 0.081(10) 0.060(8) -0.034(7) -0.007(6) 0.002(7)
C84 0.068(8) 0.088(11) 0.045(6) -0.028(6) 0.003(5) 0.005(7)
C86 0.063(7) 0.075(9) 0.048(6) -0.029(5) 0.005(4) 0.007(6)
C88 0.067(7) 0.106(13) 0.056(7) -0.029(7) 0.013(5) 0.011(7)
C90 0.092(9) 0.120(15) 0.050(7) -0.025(8) 0.020(6) 0.006(9)
C92 0.101(9) 0.116(14) 0.055(8) -0.034(8) 0.011(6) 0.006(9)
C94 0.096(9) 0.117(14) 0.047(7) -0.022(7) 0.006(6) 0.014(9)
C85 0.091(12) 0.073(8) 0.085(8) -0.040(7) -0.013(8) 0.027(8)
C96 0.065(7) 0.066(11) 0.072(7) -0.036(7) 0.006(6) -0.003(7)
C98 0.065(9) 0.091(10) 0.058(7) -0.031(6) -0.002(6) -0.004(8)
C102 0.045(7) 0.059(6) 0.034(5) -0.012(4) -0.003(5) 0.003(5)
C104 0.067(9) 0.071(8) 0.045(6) -0.018(5) -0.021(6) 0.014(7)
C106 0.069(10) 0.076(8) 0.048(7) -0.011(6) -0.018(7) 0.019(7)
C108 0.074(10) 0.079(8) 0.054(7) -0.016(6) -0.013(7) 0.016(7)
C110 0.041(8) 0.064(7) 0.048(6) -0.010(5) 0.003(5) 0.002(6)
N13 0.034(6) 0.063(6) 0.041(5) -0.017(4) 0.002(4) -0.001(4)
C107 0.054(6) 0.075(9) 0.060(7) -0.038(6) -0.004(5) -0.002(6)
C109 0.049(6) 0.083(10) 0.056(7) -0.035(6) 0.002(5) -0.002(6)
C113 0.078(8) 0.091(8) 0.066(7) -0.051(6) -0.004(6) 0.007(6)
C114 0.040(6) 0.066(9) 0.051(6) -0.024(6) 0.003(5) -0.003(5)
C126 0.047(6) 0.055(6) 0.034(6) -0.006(5) -0.009(5) 0.002(4)
C127 0.053(7) 0.072(11) 0.073(9) -0.021(8) -0.013(6) 0.010(7)
C128 0.069(7) 0.064(11) 0.071(7) -0.039(7) 0.008(6) -0.005(7)
C131 0.072(8) 0.096(11) 0.068(11) -0.035(9) 0.003(7) -0.022(7)
C133 0.091(12) 0.072(9) 0.092(9) -0.034(7) -0.015(8) 0.016(8)
C138 0.077(11) 0.075(8) 0.086(9) -0.040(7) 0.010(8) 0.005(7)
C139 0.052(7) 0.076(10) 0.070(7) -0.030(7) 0.003(6) -0.001(6)
C143 0.077(9) 0.086(11) 0.062(8) -0.003(7) -0.023(6) -0.008(8)
C146 0.053(7) 0.087(10) 0.044(6) -0.021(6) 0.003(5) 0.001(6)
C151 0.045(7) 0.074(10) 0.071(7) -0.029(7) 0.001(5) 0.002(6)
C155 0.100(12) 0.118(13) 0.050(7) -0.010(7) -0.002(7) -0.040(10)
C163 0.078(10) 0.072(10) 0.047(6) -0.004(6) -0.001(6) -0.032(8)
C165 0.046(7) 0.073(9) 0.062(8) -0.036(7) -0.006(6) 0.006(6)
C168 0.049(7) 0.070(8) 0.060(7) -0.027(6) -0.007(5) 0.003(6)
C170 0.045(6) 0.065(8) 0.048(7) -0.019(6) 0.003(5) -0.001(5)
C171 0.065(9) 0.083(10) 0.056(7) -0.004(7) -0.014(6) -0.008(7)
C172 0.056(8) 0.095(10) 0.055(7) -0.039(7) -0.003(6) -0.011(7)
C184 0.051(6) 0.050(9) 0.057(7) -0.014(7) -0.010(5) 0.002(6)
C186 0.047(7) 0.076(9) 0.054(7) -0.026(7) -0.003(6) 0.000(6)
C188 0.039(6) 0.068(8) 0.068(9) -0.025(7) -0.005(5) -0.005(5)
C201 0.057(7) 0.065(8) 0.050(6) -0.014(6) -0.010(5) -0.007(6)
C203 0.053(6) 0.061(7) 0.059(6) -0.013(6) -0.018(5) -0.001(5)
C204 0.055(7) 0.057(8) 0.066(9) -0.021(7) -0.018(6) 0.002(6)
C206 0.054(7) 0.049(7) 0.046(6) -0.010(5) -0.003(4) -0.006(6)
C207 0.052(7) 0.085(10) 0.059(9) -0.022(8) 0.000(6) -0.001(6)
C210 0.044(5) 0.062(6) 0.050(6) -0.031(5) -0.004(4) -0.004(4)
C220 0.049(6) 0.076(8) 0.057(7) -0.020(6) -0.004(5) 0.000(5)
C225 0.072(8) 0.084(9) 0.091(12) -0.056(9) 0.008(7) -0.017(6)
C228 0.054(7) 0.082(8) 0.067(7) -0.035(6) 0.009(5) 0.002(6)
C229 0.053(7) 0.085(12) 0.085(9) -0.029(9) -0.004(6) 0.002(7)
C237 0.056(7) 0.073(8) 0.084(11) -0.026(7) -0.004(6) -0.012(5)
C244 0.047(7) 0.071(8) 0.060(7) -0.035(6) -0.004(5) 0.006(6)
C245 0.066(7) 0.090(10) 0.056(10) -0.027(8) -0.004(6) -0.011(6)
C246 0.051(6) 0.075(7) 0.053(6) -0.041(5) -0.003(4) 0.002(5)
C251 0.050(6) 0.070(8) 0.061(9) -0.021(7) -0.006(6) 0.000(5)
C253 0.080(10) 0.100(12) 0.057(7) -0.040(7) -0.011(6) -0.007(9)
C256 0.064(7) 0.074(8) 0.071(8) -0.037(6) 0.012(6) -0.008(6)
C258 0.047(6) 0.057(8) 0.049(6) -0.014(6) 0.000(4) -0.004(5)
C261 0.080(10) 0.097(12) 0.046(6) -0.019(6) -0.004(6) -0.026(9)
C264 0.060(7) 0.066(9) 0.068(10) -0.033(8) -0.007(6) -0.001(6)
C271 0.068(10) 0.083(9) 0.085(9) -0.036(7) 0.004(8) 0.001(7)
C273 0.072(7) 0.093(9) 0.064(7) -0.046(6) -0.005(5) -0.001(6)
C283 0.043(7) 0.055(7) 0.064(6) -0.025(5) -0.006(5) -0.002(5)
C286 0.057(7) 0.065(7) 0.077(9) -0.027(6) -0.009(6) -0.010(5)
C289 0.079(8) 0.097(8) 0.070(8) -0.049(7) -0.001(6) 0.004(6)
C291 0.072(9) 0.085(10) 0.054(7) -0.036(7) -0.010(6) -0.008(8)
C294 0.059(8) 0.080(10) 0.063(8) -0.035(7) -0.015(6) 0.003(7)
C298 0.065(7) 0.072(11) 0.066(8) -0.005(8) -0.027(6) -0.003(7)
C300 0.086(9) 0.076(12) 0.070(9) -0.005(8) -0.031(7) -0.016(8)
C302 0.109(10) 0.087(13) 0.082(10) -0.015(9) -0.030(8) -0.007(9)
C304 0.108(10) 0.091(13) 0.077(9) -0.029(9) -0.025(8) -0.006(9)
C306 0.088(9) 0.103(14) 0.089(9) -0.043(10) -0.021(7) 0.001(8)
C308 0.067(7) 0.066(9) 0.071(8) -0.020(7) -0.027(6) 0.002(6)
C299 0.069(7) 0.082(12) 0.064(7) -0.037(7) 0.004(6) -0.005(7)
C301 0.051(7) 0.074(10) 0.060(7) -0.023(7) -0.025(6) 0.007(7)
C303 0.071(8) 0.090(8) 0.090(9) -0.046(7) 0.004(6) -0.008(6)
C311 0.068(8) 0.084(10) 0.061(7) -0.011(7) -0.023(6) -0.003(7)
C315 0.043(7) 0.094(11) 0.071(10) -0.030(9) -0.005(6) 0.004(6)
C316 0.046(7) 0.086(8) 0.079(7) -0.039(6) -0.001(5) 0.003(6)
C318 0.049(6) 0.078(8) 0.063(7) -0.029(6) -0.001(5) 0.006(6)
C320 0.055(7) 0.095(11) 0.055(7) -0.024(7) 0.011(5) 0.005(7)
C325 0.059(8) 0.065(7) 0.067(8) -0.028(6) -0.003(7) -0.003(6)
C326 0.051(7) 0.061(10) 0.056(7) -0.017(7) 0.000(5) 0.000(6)
C327 0.046(7) 0.079(10) 0.074(9) -0.027(8) 0.002(6) 0.001(7)
C329 0.055(7) 0.067(7) 0.061(7) -0.031(6) -0.008(5) 0.001(6)
C331 0.051(7) 0.075(10) 0.077(9) -0.034(8) 0.006(6) 0.004(7)
C332 0.047(7) 0.071(8) 0.081(10) -0.022(7) -0.004(6) -0.012(5)
C333 0.088(12) 0.105(12) 0.125(11) -0.043(9) -0.010(9) 0.023(10)
C167 0.078(11) 0.100(12) 0.109(10) -0.049(8) -0.010(8) 0.016(9)
C335 0.054(9) 0.082(10) 0.084(8) -0.035(7) -0.018(6) 0.010(7)
C21 0.051(7) 0.076(8) 0.082(7) -0.030(6) -0.021(6) 0.004(6)
C337 0.072(10) 0.084(9) 0.097(9) -0.025(7) -0.024(7) 0.015(8)
C169 0.080(11) 0.091(11) 0.121(11) -0.035(9) -0.015(9) 0.018(9)
C339 0.045(7) 0.084(10) 0.079(9) -0.035(8) 0.005(6) 0.002(7)
C341 0.077(8) 0.098(11) 0.121(15) -0.070(11) 0.001(8) -0.026(7)
C343 0.092(11) 0.107(13) 0.052(7) -0.006(7) -0.003(7) -0.037(10)
C348 0.061(7) 0.083(8) 0.079(8) -0.039(6) 0.018(6) -0.009(6)
C352 0.045(6) 0.089(10) 0.066(10) -0.037(8) -0.004(6) 0.013(6)
C356 0.060(8) 0.083(9) 0.074(7) -0.035(6) 0.015(6) -0.003(6)
C362 0.055(8) 0.083(9) 0.074(8) -0.035(7) 0.003(6) 0.000(6)
C384 0.057(7) 0.072(8) 0.058(9) -0.018(7) -0.017(6) 0.004(6)
C386 0.043(6) 0.070(7) 0.059(7) -0.028(6) 0.001(5) -0.002(5)
C388 0.049(6) 0.079(10) 0.057(7) -0.028(6) -0.003(5) 0.002(6)
C390 0.048(7) 0.070(8) 0.066(7) -0.022(6) 0.003(5) -0.002(5)
C393 0.111(13) 0.066(9) 0.092(9) -0.035(7) -0.023(8) 0.025(9)
C394 0.058(7) 0.063(10) 0.054(6) -0.029(6) -0.002(5) -0.003(6)
C396 0.071(9) 0.076(8) 0.059(7) -0.041(6) -0.003(6) 0.006(6)
C400 0.064(7) 0.090(8) 0.060(7) -0.044(6) 0.002(5) 0.001(6)
Au2 0.0508(4) 0.0634(5) 0.0382(4) -0.0223(3) -0.0022(3) 0.0063(3)
Au5 0.0465(4) 0.0767(5) 0.0501(4) -0.0334(4) -0.0125(3) 0.0133(4)
Au7 0.0423(4) 0.0644(5) 0.0434(4) -0.0210(3) -0.0025(3) 0.0074(3)
Au9 0.0585(4) 0.0678(5) 0.0426(4) -0.0301(4) -0.0070(3) 0.0073(4)
Au17 0.0421(4) 0.0677(5) 0.0544(4) -0.0302(4) -0.0028(3) 0.0037(3)
Au18 0.0445(4) 0.0624(5) 0.0385(3) -0.0243(3) -0.0072(3) 0.0073(3)
Au19 0.0475(4) 0.0735(5) 0.0392(4) -0.0226(4) -0.0054(3) 0.0042(4)
Cu7 0.092(2) 0.073(2) 0.0558(16) -0.0330(15) -0.0113(15) 0.0092(16)
Cu12 0.0388(11) 0.0417(12) 0.0192(9) -0.0153(9) -0.0028(8) 0.0049(9)
Cu15 0.0443(12) 0.0543(14) 0.0326(11) -0.0222(10) -0.0122(9) 0.0132(10)
Cu17 0.0392(12) 0.0680(16) 0.0372(12) -0.0287(11) -0.0063(10) 0.0085(11)
Cu20 0.0463(12) 0.0494(14) 0.0295(10) -0.0209(10) -0.0118(9) 0.0133(10)
Cu22 0.0336(11) 0.0535(14) 0.0330(11) -0.0245(10) -0.0061(9) 0.0066(10)
Cu25 0.0746(17) 0.0669(18) 0.0414(13) -0.0256(13) -0.0029(12) 0.0072(14)
Cu27 0.0728(17) 0.080(2) 0.0494(14) -0.0310(14) -0.0175(13) 0.0247(15)
Cu29 0.0450(14) 0.0739(19) 0.0541(15) -0.0188(13) 0.0017(11) 0.0088(12)
Cu30 0.0344(11) 0.0590(15) 0.0288(10) -0.0211(10) -0.0054(9) 0.0003(10)
Cl6 0.069(3) 0.088(3) 0.067(3) -0.045(3) -0.014(2) 0.007(2)
Cl12 0.054(2) 0.098(4) 0.063(3) -0.047(3) -0.003(2) 0.011(2)
Cl16 0.055(3) 0.116(4) 0.055(3) -0.039(3) -0.004(2) -0.004(3)
S8 0.078(3) 0.068(3) 0.049(2) -0.031(2) -0.003(2) 0.003(2)
S9 0.070(3) 0.082(3) 0.042(2) -0.032(2) -0.0087(19) 0.013(2)
P16 0.050(2) 0.077(3) 0.040(2) -0.020(2) -0.0055(18) 0.004(2)
S5 0.087(3) 0.078(3) 0.055(3) -0.036(2) -0.013(2) 0.021(3)
P18 0.065(3) 0.071(3) 0.052(2) -0.037(2) -0.006(2) 0.006(2)
P19 0.046(2) 0.072(3) 0.078(3) -0.040(3) 0.001(2) 0.001(2)
P5 0.043(2) 0.076(3) 0.046(2) -0.025(2) 0.0004(18) 0.004(2)
P11 0.047(2) 0.104(4) 0.057(3) -0.048(3) -0.015(2) 0.016(2)
P3 0.049(2) 0.062(3) 0.036(2) -0.0205(19) -0.0015(17) 0.0054(19)
N2 0.108(10) 0.079(7) 0.069(6) -0.037(6) -0.004(6) 0.005(6)
C119 0.126(14) 0.079(9) 0.089(9) -0.039(7) 0.003(8) 0.000(8)
C239 0.162(16) 0.089(10) 0.102(10) -0.048(8) 0.007(10) -0.022(10)
C15 0.149(16) 0.093(10) 0.099(10) -0.041(8) 0.011(10) -0.038(10)
C241 0.105(12) 0.089(9) 0.079(9) -0.048(7) 0.010(8) -0.024(9)
C121 0.087(9) 0.067(7) 0.069(6) -0.038(5) 0.002(6) -0.002(6)
N3 0.070(7) 0.065(6) 0.043(5) -0.023(5) 0.000(5) 0.000(5)
N7 0.049(5) 0.073(8) 0.048(5) -0.015(5) 0.002(4) 0.019(5)
N9 0.053(6) 0.076(7) 0.076(8) -0.036(6) 0.007(5) 0.003(5)
N16 0.079(7) 0.091(8) 0.051(6) -0.043(5) -0.025(5) 0.022(5)
C26 0.094(9) 0.089(9) 0.070(8) -0.035(7) -0.035(7) 0.016(7)
C28 0.094(9) 0.115(11) 0.088(11) -0.027(9) -0.039(7) 0.020(7)
C30 0.088(9) 0.111(11) 0.087(11) -0.030(8) -0.043(8) 0.025(7)
C32 0.068(7) 0.107(10) 0.069(9) -0.038(8) -0.025(6) 0.029(6)
C34 0.069(7) 0.094(8) 0.058(7) -0.037(6) -0.028(5) 0.024(5)
C9 0.075(8) 0.110(9) 0.078(7) -0.054(7) -0.014(6) 0.014(6)
C14 0.056(6) 0.044(8) 0.044(6) -0.014(5) -0.006(4) -0.002(5)
C17 0.078(9) 0.099(9) 0.058(7) -0.040(6) -0.007(6) 0.022(7)
C19 0.099(10) 0.106(14) 0.077(10) -0.041(10) 0.007(8) 0.012(9)
C23 0.069(8) 0.121(9) 0.072(9) -0.058(7) -0.005(6) 0.008(6)
C27 0.066(8) 0.111(9) 0.075(7) -0.056(7) -0.014(6) 0.011(7)
C31 0.070(7) 0.075(9) 0.062(10) -0.034(8) 0.004(7) 0.000(6)
C35 0.083(9) 0.150(17) 0.069(8) -0.054(9) -0.023(7) 0.037(10)
C37 0.061(8) 0.138(16) 0.064(8) -0.011(9) -0.013(6) 0.012(8)
C38 0.053(7) 0.114(13) 0.051(6) -0.033(7) -0.007(5) 0.025(8)
C40 0.023(6) 0.069(7) 0.045(6) -0.019(5) -0.004(5) 0.009(5)
C45 0.052(9) 0.111(10) 0.081(10) -0.031(8) 0.004(8) 0.004(7)
C46 0.063(8) 0.123(14) 0.054(7) -0.036(7) -0.010(6) 0.024(8)
C47 0.103(13) 0.148(12) 0.095(11) -0.086(10) -0.010(9) 0.027(10)
C51 0.074(9) 0.099(10) 0.066(10) -0.039(8) -0.016(7) 0.021(7)
C53 0.053(6) 0.074(8) 0.059(9) -0.036(7) -0.004(6) 0.003(5)
C57 0.054(6) 0.077(7) 0.084(9) -0.037(6) 0.006(6) 0.000(5)
C63 0.067(7) 0.118(10) 0.061(8) -0.057(8) -0.011(6) 0.013(6)
C65 0.052(7) 0.070(8) 0.062(10) -0.031(7) 0.004(6) 0.011(6)
C67 0.065(7) 0.097(12) 0.056(9) -0.032(9) -0.001(6) 0.009(7)
C69 0.072(10) 0.093(10) 0.059(8) -0.023(7) 0.005(7) -0.006(8)
C73 0.060(9) 0.086(9) 0.074(8) -0.040(7) 0.006(7) 0.002(7)
C82 0.049(6) 0.065(9) 0.047(6) -0.019(6) -0.005(5) 0.012(5)
C91 0.053(8) 0.137(14) 0.070(8) -0.049(9) -0.004(6) 0.020(8)
C93 0.103(10) 0.100(9) 0.085(9) -0.035(7) 0.008(7) -0.016(7)
C99 0.130(11) 0.153(12) 0.113(10) -0.063(9) -0.024(8) 0.073(9)
C100 0.059(9) 0.074(8) 0.047(6) -0.024(5) -0.002(6) -0.005(6)
C105 0.054(9) 0.087(8) 0.064(7) -0.027(6) 0.007(6) -0.008(7)
C115 0.071(9) 0.123(14) 0.058(7) -0.052(7) -0.013(6) 0.029(9)
C117 0.069(9) 0.071(8) 0.075(10) -0.032(7) 0.007(7) 0.000(7)
C118 0.054(9) 0.073(7) 0.033(6) -0.022(5) 0.001(5) -0.003(6)
C120 0.051(7) 0.065(7) 0.051(7) -0.017(5) -0.001(6) 0.002(5)
C122 0.051(7) 0.063(6) 0.037(5) -0.018(4) -0.003(4) -0.004(5)
C129 0.094(10) 0.107(13) 0.073(10) -0.043(10) 0.006(8) 0.008(9)
C130 0.054(8) 0.062(8) 0.059(8) -0.023(6) -0.009(6) 0.011(6)
C132 0.087(8) 0.084(8) 0.045(8) -0.036(7) -0.008(7) 0.014(6)
C134 0.042(7) 0.077(7) 0.048(6) -0.021(5) -0.006(5) 0.012(5)
C140 0.052(6) 0.104(11) 0.082(8) -0.056(8) 0.005(6) -0.010(7)
C373 0.077(9) 0.151(16) 0.127(11) -0.102(12) 0.003(8) -0.007(9)
C403 0.074(9) 0.192(18) 0.130(12) -0.113(13) 0.002(9) -0.015(10)
C187 0.077(9) 0.176(18) 0.122(13) -0.094(13) 0.003(9) -0.018(10)
C305 0.064(8) 0.161(17) 0.100(12) -0.073(12) -0.005(8) -0.011(9)
C72 0.059(7) 0.114(14) 0.092(11) -0.060(11) -0.004(7) -0.001(7)
C141 0.081(9) 0.105(10) 0.063(8) -0.031(7) 0.002(6) -0.021(7)
C144 0.071(8) 0.093(12) 0.062(9) -0.032(9) -0.004(7) 0.001(8)
C145 0.073(9) 0.078(9) 0.129(14) -0.038(8) 0.004(9) 0.002(7)
C153 0.056(8) 0.142(14) 0.062(8) -0.053(8) -0.002(6) 0.018(8)
C157 0.103(8) 0.102(9) 0.078(8) -0.048(7) -0.023(6) 0.057(6)
C159 0.078(8) 0.21(2) 0.071(8) -0.074(10) -0.018(6) 0.048(9)
C166 0.069(7) 0.085(8) 0.047(7) -0.039(6) -0.009(5) 0.011(5)
C178 0.063(9) 0.068(8) 0.036(5) -0.022(5) -0.003(5) -0.001(6)
C181 0.081(8) 0.133(11) 0.066(7) -0.052(7) -0.011(6) 0.016(7)
C182 0.069(7) 0.110(11) 0.057(6) -0.050(6) -0.013(5) 0.020(7)
C183 0.101(13) 0.139(13) 0.084(10) -0.074(10) -0.001(9) 0.006(10)
C185 0.084(8) 0.112(9) 0.066(7) -0.048(7) -0.006(6) 0.017(7)
C189 0.082(10) 0.20(2) 0.078(9) -0.070(10) -0.028(7) 0.053(11)
C197 0.126(11) 0.128(12) 0.107(10) -0.069(9) -0.027(8) 0.071(8)
C199 0.118(10) 0.158(12) 0.113(11) -0.072(9) -0.010(8) 0.055(8)
C205 0.066(7) 0.074(11) 0.051(6) -0.026(7) -0.011(5) 0.002(7)
C208 0.062(8) 0.062(7) 0.050(8) -0.013(6) -0.001(7) 0.010(6)
C213 0.056(9) 0.100(10) 0.069(9) -0.039(7) 0.004(7) 0.008(7)
C214 0.085(8) 0.088(9) 0.058(8) -0.039(7) 0.001(6) -0.004(6)
C215 0.084(9) 0.113(14) 0.073(10) -0.039(10) 0.011(7) 0.013(8)
C227 0.049(7) 0.117(11) 0.056(6) -0.040(6) -0.013(5) 0.021(6)
C230 0.043(6) 0.108(12) 0.052(8) -0.036(8) -0.003(5) 0.013(6)
C231 0.053(7) 0.124(13) 0.065(8) -0.040(8) -0.014(6) 0.017(8)
C235 0.096(11) 0.101(10) 0.080(8) -0.040(7) 0.010(7) -0.030(8)
C238 0.069(8) 0.106(13) 0.054(7) -0.029(7) -0.006(6) 0.026(8)
C242 0.034(6) 0.118(13) 0.061(8) -0.044(9) 0.002(6) 0.010(7)
C243 0.045(6) 0.093(11) 0.059(8) -0.038(8) 0.002(5) 0.002(6)
C247 0.050(7) 0.146(14) 0.060(7) -0.054(8) -0.010(6) 0.020(8)
C257 0.075(9) 0.072(8) 0.080(10) -0.033(7) -0.008(8) 0.004(7)
C262 0.062(7) 0.092(12) 0.053(7) -0.017(7) -0.010(5) 0.004(7)
C263 0.125(10) 0.121(11) 0.087(9) -0.043(8) -0.025(7) 0.070(8)
C267 0.067(9) 0.069(7) 0.043(6) -0.020(5) 0.000(6) -0.007(6)
C268 0.065(9) 0.065(8) 0.070(9) -0.027(7) 0.011(7) 0.005(6)
C270 0.068(7) 0.086(9) 0.064(9) -0.041(7) -0.004(7) 0.009(6)
C274 0.061(6) 0.049(9) 0.043(7) -0.006(6) -0.003(5) 0.001(6)
C276 0.077(7) 0.078(8) 0.052(6) -0.034(6) 0.005(5) -0.009(5)
C277 0.060(7) 0.109(14) 0.055(7) -0.013(8) -0.009(5) -0.002(7)
C278 0.051(6) 0.067(7) 0.054(8) -0.028(6) 0.001(5) 0.003(5)
C281 0.083(12) 0.132(13) 0.084(9) -0.073(9) -0.007(9) -0.007(9)
C284 0.044(8) 0.108(10) 0.073(9) -0.029(7) -0.006(7) 0.006(7)
C287 0.071(8) 0.099(10) 0.084(11) -0.047(8) 0.004(8) 0.010(7)
C290 0.064(7) 0.079(8) 0.045(7) -0.020(7) 0.004(5) 0.000(6)
C295 0.048(6) 0.082(9) 0.053(6) -0.029(5) -0.002(4) 0.009(6)
C296 0.041(6) 0.085(11) 0.045(7) -0.027(7) -0.006(5) 0.014(6)
C297 0.078(10) 0.075(9) 0.153(16) -0.042(9) -0.012(10) 0.006(7)
C307 0.068(7) 0.091(12) 0.055(7) -0.020(7) -0.013(6) 0.012(8)
C309 0.067(8) 0.074(8) 0.094(11) -0.032(7) 0.005(8) 0.005(6)
C310 0.080(8) 0.080(10) 0.055(7) -0.030(6) 0.006(5) -0.016(7)
C313 0.069(7) 0.097(13) 0.060(8) -0.031(8) -0.016(6) 0.001(8)
C317 0.092(9) 0.095(9) 0.079(8) -0.035(7) 0.007(7) -0.022(7)
C321 0.105(13) 0.128(10) 0.084(9) -0.071(8) -0.021(9) 0.034(9)
C328 0.064(9) 0.086(9) 0.051(7) -0.025(6) 0.007(6) -0.001(7)
C330 0.088(8) 0.083(8) 0.070(8) -0.036(6) 0.010(6) -0.013(6)
C334 0.046(8) 0.115(9) 0.066(7) -0.059(7) -0.001(6) 0.007(6)
C336 0.046(7) 0.103(13) 0.061(8) -0.042(9) 0.003(6) 0.003(7)
C342 0.074(10) 0.094(10) 0.067(8) -0.029(7) 0.016(7) -0.015(8)
C344 0.085(8) 0.096(9) 0.064(8) -0.032(7) 0.000(6) -0.011(6)
C350 0.083(11) 0.124(11) 0.081(9) -0.065(8) -0.026(8) 0.017(9)
C358 0.065(7) 0.095(8) 0.053(6) -0.045(6) -0.014(5) 0.018(6)
C359 0.066(8) 0.080(9) 0.084(12) -0.052(8) 0.002(7) -0.006(6)
C361 0.071(8) 0.124(9) 0.064(7) -0.060(7) -0.012(6) 0.010(6)
C363 0.067(8) 0.121(15) 0.067(8) -0.034(9) -0.015(6) -0.003(8)
C365 0.064(8) 0.169(17) 0.074(8) -0.053(9) -0.002(6) -0.005(9)
C366 0.067(7) 0.072(9) 0.070(10) -0.035(8) 0.000(7) 0.008(6)
C367 0.078(9) 0.078(8) 0.132(15) -0.046(8) -0.016(9) 0.001(6)
C368 0.085(8) 0.096(9) 0.047(9) -0.042(7) -0.012(7) 0.017(7)
C369 0.123(10) 0.105(11) 0.086(9) -0.054(9) -0.024(7) 0.060(8)
C370 0.047(7) 0.085(8) 0.069(7) -0.037(6) 0.005(6) 0.007(6)
C371 0.084(8) 0.107(10) 0.067(8) -0.036(7) 0.005(6) -0.024(7)
C374 0.063(7) 0.101(14) 0.062(8) -0.025(9) -0.010(6) -0.002(7)
C375 0.061(8) 0.185(19) 0.069(8) -0.007(9) -0.009(6) 0.012(8)
C377 0.114(9) 0.123(10) 0.087(10) -0.056(8) -0.014(7) 0.048(7)
C378 0.060(6) 0.081(10) 0.052(6) -0.018(6) -0.006(5) -0.001(6)
C379 0.090(10) 0.23(2) 0.081(9) -0.078(11) -0.024(7) 0.057(11)
C382 0.061(8) 0.095(8) 0.069(7) -0.048(6) -0.014(6) 0.017(6)
C392 0.068(8) 0.104(13) 0.049(6) -0.022(6) 0.001(5) 0.021(8)
C395 0.142(13) 0.141(12) 0.116(11) -0.061(9) -0.030(9) 0.079(9)
C397 0.132(11) 0.159(13) 0.119(12) -0.068(9) -0.016(9) 0.066(9)
C398 0.050(9) 0.096(9) 0.081(8) -0.033(7) -0.003(7) -0.002(7)
C399 0.140(12) 0.155(13) 0.113(10) -0.070(9) -0.013(8) 0.056(9)
Au3 0.0406(4) 0.0681(5) 0.0467(4) -0.0288(4) -0.0005(3) 0.0051(3)
Au4 0.0382(3) 0.0573(4) 0.0383(3) -0.0270(3) -0.0034(3) 0.0019(3)
Au12 0.0426(4) 0.0658(5) 0.0390(3) -0.0284(3) -0.0027(3) 0.0026(3)
Au13 0.0462(4) 0.0599(5) 0.0449(4) -0.0289(3) -0.0095(3) 0.0021(3)
Au14 0.0456(4) 0.0615(5) 0.0446(4) -0.0323(3) -0.0043(3) 0.0033(3)
Au15 0.0451(4) 0.0611(5) 0.0449(4) -0.0272(3) 0.0001(3) -0.0005(3)
Au21 0.0465(4) 0.0576(4) 0.0430(4) -0.0264(3) -0.0093(3) 0.0053(3)
Cu2 0.0355(11) 0.0579(15) 0.0375(11) -0.0256(11) -0.0020(9) 0.0046(10)
Cu5 0.0452(13) 0.0759(18) 0.0440(13) -0.0259(13) -0.0057(11) 0.0025(12)
Cu8 0.0266(10) 0.0439(12) 0.0233(9) -0.0170(9) -0.0026(8) 0.0039(9)
Cu10 0.0344(11) 0.0439(13) 0.0272(10) -0.0200(9) -0.0044(8) 0.0040(9)
Cu11 0.0548(14) 0.0623(16) 0.0482(13) -0.0316(12) -0.0057(11) -0.0012(12)
Cu13 0.0499(14) 0.0711(18) 0.0530(14) -0.0295(13) -0.0061(11) 0.0104(12)
Cu14 0.0281(10) 0.0440(12) 0.0290(10) -0.0210(9) -0.0025(8) 0.0001(9)
Cu18 0.0338(11) 0.0447(13) 0.0294(10) -0.0225(9) -0.0027(8) 0.0033(9)
Cu21 0.0575(15) 0.0653(17) 0.0491(14) -0.0294(13) -0.0067(11) -0.0035(12)
Cu26 0.0337(11) 0.0535(14) 0.0370(11) -0.0253(10) -0.0020(9) 0.0020(10)
Cl4 0.045(2) 0.087(3) 0.065(3) -0.043(2) -0.0032(19) 0.005(2)
Cl14 0.074(3) 0.105(4) 0.050(2) -0.036(3) -0.005(2) 0.011(3)
Cl18 0.064(3) 0.097(4) 0.065(3) -0.047(3) -0.008(2) -0.011(2)
S3 0.044(2) 0.077(3) 0.048(2) -0.033(2) -0.0056(17) 0.0081(19)
S7 0.053(2) 0.066(3) 0.050(2) -0.034(2) -0.0053(18) 0.009(2)
S2 0.045(2) 0.066(3) 0.045(2) -0.024(2) -0.0030(17) 0.0009(19)
P13 0.045(2) 0.082(3) 0.040(2) -0.033(2) -0.0037(17) 0.004(2)
P7 0.048(2) 0.071(3) 0.053(2) -0.041(2) -0.0023(19) 0.001(2)
P15 0.050(2) 0.067(3) 0.051(2) -0.026(2) 0.0046(19) -0.005(2)
P2 0.054(2) 0.065(3) 0.050(2) -0.032(2) -0.0108(19) 0.000(2)
P17 0.055(2) 0.063(3) 0.049(2) -0.031(2) -0.0170(19) 0.012(2)
P9 0.042(2) 0.080(3) 0.053(2) -0.032(2) 0.0012(19) 0.008(2)
N10 0.058(6) 0.056(7) 0.046(5) -0.024(5) -0.002(4) -0.007(5)
N11 0.049(6) 0.091(7) 0.048(6) -0.035(5) 0.001(4) 0.007(4)
N12 0.051(5) 0.061(6) 0.051(7) -0.028(5) -0.008(4) 0.002(4)
N14 0.056(7) 0.075(7) 0.043(6) -0.023(4) 0.001(5) -0.001(5)
N15 0.053(7) 0.060(6) 0.058(6) -0.029(5) -0.011(5) 0.008(5)
N17 0.055(7) 0.061(6) 0.055(5) -0.028(5) -0.010(5) 0.003(5)
C1 0.047(6) 0.080(8) 0.053(6) -0.029(5) 0.001(5) -0.002(5)
C3 0.079(9) 0.161(12) 0.105(9) -0.081(9) -0.028(7) 0.019(8)
C8 0.054(7) 0.069(8) 0.044(6) -0.027(5) -0.017(5) -0.002(5)
C123 0.086(9) 0.099(11) 0.058(7) -0.032(7) -0.010(6) 0.018(8)
C5 0.106(11) 0.109(12) 0.058(7) -0.028(7) 0.000(7) 0.025(10)
C89 0.100(11) 0.098(12) 0.060(8) -0.028(7) -0.012(7) 0.011(9)
C345 0.104(11) 0.093(11) 0.050(7) -0.019(7) -0.017(7) 0.017(9)
C216 0.078(9) 0.080(9) 0.051(6) -0.028(6) -0.024(6) 0.008(7)
C10 0.054(6) 0.072(9) 0.058(6) -0.043(5) -0.005(4) 0.003(6)
C11 0.058(8) 0.127(14) 0.093(10) -0.059(10) -0.005(7) 0.020(9)
C13 0.050(7) 0.097(11) 0.045(7) -0.033(7) 0.000(5) 0.007(7)
C20 0.053(7) 0.055(7) 0.052(8) -0.025(6) -0.004(6) 0.000(5)
C22 0.045(6) 0.063(7) 0.049(8) -0.032(6) 0.000(5) -0.001(5)
C36 0.068(10) 0.068(8) 0.064(7) -0.036(6) 0.002(7) -0.012(7)
C39 0.059(7) 0.092(12) 0.059(6) -0.044(6) -0.004(5) 0.004(7)
C43 0.112(14) 0.086(9) 0.062(8) -0.018(6) 0.017(8) -0.007(8)
C50 0.061(9) 0.095(9) 0.043(6) -0.033(6) 0.003(6) -0.010(7)
C52 0.042(6) 0.069(8) 0.065(10) -0.035(8) 0.002(5) -0.002(5)
C59 0.085(8) 0.086(10) 0.064(8) -0.023(7) 0.004(6) 0.005(7)
C60 0.068(9) 0.067(7) 0.074(7) -0.044(6) -0.008(6) 0.006(6)
C66 0.047(6) 0.075(9) 0.057(7) -0.027(7) -0.013(5) 0.000(5)
C70 0.071(9) 0.062(7) 0.050(7) -0.028(5) -0.003(6) -0.002(6)
C75 0.062(8) 0.120(12) 0.085(8) -0.057(8) -0.010(7) -0.007(8)
C76 0.049(6) 0.077(8) 0.049(6) -0.027(6) 0.001(5) 0.001(6)
C78 0.061(9) 0.067(8) 0.063(7) -0.032(6) -0.003(6) 0.002(7)
C79 0.084(8) 0.110(14) 0.061(8) -0.032(8) -0.016(6) 0.004(9)
C351 0.081(9) 0.106(13) 0.061(7) -0.025(7) -0.020(6) 0.004(8)
C152 0.069(7) 0.087(11) 0.059(7) -0.032(7) -0.020(6) 0.007(7)
C116 0.061(6) 0.062(8) 0.056(6) -0.033(5) -0.013(4) 0.005(6)
C282 0.068(7) 0.109(13) 0.059(7) -0.028(7) -0.010(5) -0.002(7)
C255 0.079(9) 0.135(15) 0.060(7) -0.028(8) -0.013(6) 0.001(8)
C87 0.080(9) 0.082(13) 0.090(10) -0.035(9) -0.018(7) -0.010(8)
C95 0.081(9) 0.158(13) 0.095(9) -0.080(9) -0.020(7) 0.020(8)
C97 0.092(10) 0.123(10) 0.114(11) -0.056(8) -0.031(8) 0.021(7)
C101 0.045(7) 0.104(9) 0.080(8) -0.039(7) -0.001(6) -0.004(6)
C103 0.095(9) 0.086(9) 0.079(8) -0.052(7) -0.004(6) 0.007(7)
C112 0.083(8) 0.101(9) 0.080(8) -0.058(7) 0.003(6) 0.004(7)
C124 0.082(11) 0.075(8) 0.062(7) -0.038(6) 0.003(7) -0.021(7)
C125 0.085(8) 0.098(10) 0.078(8) -0.052(7) 0.003(6) 0.004(7)
C135 0.078(8) 0.079(12) 0.082(9) -0.032(9) -0.029(6) -0.007(8)
C136 0.047(6) 0.089(9) 0.058(6) -0.047(6) -0.008(5) 0.007(5)
C137 0.092(12) 0.059(7) 0.083(9) -0.038(6) -0.027(8) 0.000(7)
C142 0.044(6) 0.091(7) 0.049(7) -0.031(5) 0.003(5) 0.004(5)
C147 0.060(7) 0.108(9) 0.079(7) -0.053(7) -0.017(6) 0.015(6)
C148 0.062(7) 0.085(10) 0.074(8) -0.048(7) 0.006(5) 0.000(6)
C149 0.058(7) 0.095(11) 0.076(10) -0.037(9) -0.006(7) 0.003(7)
C150 0.042(7) 0.081(7) 0.045(6) -0.028(5) -0.005(5) -0.002(5)
C154 0.043(7) 0.089(9) 0.059(6) -0.035(6) 0.008(5) -0.005(6)
C156 0.055(8) 0.105(12) 0.059(7) -0.042(7) 0.004(6) 0.009(8)
C158 0.096(11) 0.126(14) 0.061(7) -0.047(8) 0.010(7) 0.027(10)
C160 0.089(10) 0.103(13) 0.063(8) -0.042(8) 0.003(7) 0.010(9)
C162 0.087(10) 0.104(13) 0.064(7) -0.036(7) 0.001(7) 0.014(9)
C164 0.055(8) 0.100(11) 0.057(7) -0.032(7) 0.004(6) 0.000(8)
C161 0.060(7) 0.096(10) 0.108(13) -0.059(10) -0.008(7) 0.019(7)
C173 0.053(8) 0.101(10) 0.077(8) -0.034(7) 0.001(6) 0.004(6)
C174 0.060(6) 0.056(7) 0.055(6) -0.025(5) 0.002(4) -0.006(5)
C175 0.055(8) 0.105(10) 0.096(9) -0.037(7) 0.010(6) -0.002(7)
C176 0.051(7) 0.087(8) 0.058(8) -0.035(7) 0.002(6) 0.002(6)
C177 0.065(9) 0.104(9) 0.076(8) -0.025(7) 0.008(6) 0.004(7)
C179 0.103(13) 0.097(9) 0.064(8) -0.027(6) 0.010(8) -0.009(8)
C180 0.048(6) 0.053(8) 0.059(7) -0.025(6) -0.018(5) 0.007(5)
C190 0.066(8) 0.069(9) 0.092(12) -0.037(8) -0.012(8) 0.008(6)
C191 0.097(10) 0.154(12) 0.106(11) -0.070(9) -0.027(8) 0.006(8)
C192 0.047(7) 0.082(8) 0.067(8) -0.028(7) -0.005(5) 0.006(6)
C194 0.061(8) 0.102(12) 0.095(11) -0.048(9) 0.019(8) -0.011(8)
C196 0.075(10) 0.118(13) 0.131(14) -0.059(11) 0.017(9) -0.023(9)
C198 0.071(10) 0.131(14) 0.147(14) -0.076(12) 0.004(9) -0.010(10)
C200 0.061(9) 0.124(13) 0.132(13) -0.076(11) -0.003(9) -0.004(9)
C202 0.053(8) 0.122(12) 0.100(11) -0.067(10) 0.007(8) -0.006(8)
C193 0.088(10) 0.144(12) 0.115(10) -0.059(9) -0.026(8) 0.021(8)
C209 0.081(11) 0.055(7) 0.062(7) -0.030(6) -0.026(7) -0.002(6)
C211 0.058(8) 0.100(12) 0.083(11) -0.040(9) -0.009(7) 0.001(7)
C212 0.075(8) 0.070(9) 0.056(7) -0.022(6) 0.015(6) -0.003(6)
C217 0.056(8) 0.097(10) 0.067(8) -0.051(7) -0.003(6) -0.004(7)
C218 0.058(7) 0.101(11) 0.079(11) -0.047(9) -0.009(6) -0.011(7)
C219 0.074(7) 0.086(11) 0.065(7) -0.027(7) 0.014(6) 0.007(7)
C55 0.071(8) 0.145(17) 0.096(11) -0.044(11) 0.015(7) -0.003(8)
C221 0.091(10) 0.156(18) 0.105(12) -0.039(12) 0.030(8) 0.004(10)
C111 0.116(11) 0.129(17) 0.093(11) -0.020(11) 0.020(9) 0.011(11)
C223 0.117(10) 0.108(15) 0.075(9) -0.031(10) 0.023(8) 0.016(10)
C7 0.098(9) 0.085(13) 0.070(8) -0.029(9) 0.008(7) 0.006(9)
C222 0.078(8) 0.069(9) 0.053(7) -0.029(6) -0.001(6) 0.000(7)
C224 0.062(7) 0.070(8) 0.076(11) -0.042(8) -0.007(7) 0.009(6)
C226 0.097(10) 0.090(8) 0.074(8) -0.053(7) -0.005(7) 0.004(7)
C232 0.061(7) 0.068(8) 0.062(7) -0.039(6) 0.002(5) -0.002(6)
C233 0.085(8) 0.090(9) 0.067(7) -0.052(6) -0.001(6) 0.004(6)
C234 0.071(8) 0.078(11) 0.057(7) -0.043(7) -0.009(6) 0.010(7)
C236 0.059(7) 0.092(12) 0.067(7) -0.052(7) -0.008(5) 0.000(7)
C240 0.051(7) 0.084(10) 0.063(9) -0.033(8) -0.014(6) 0.010(6)
C248 0.067(8) 0.111(14) 0.066(7) -0.060(8) -0.014(6) -0.003(8)
C249 0.060(9) 0.061(7) 0.069(8) -0.031(6) -0.015(7) 0.008(6)
C250 0.078(8) 0.091(12) 0.063(8) -0.039(8) -0.019(6) -0.011(8)
C252 0.061(6) 0.065(7) 0.062(6) -0.040(5) -0.001(5) 0.002(5)
C254 0.048(7) 0.103(9) 0.066(7) -0.031(6) 0.005(5) 0.003(6)
C259 0.061(7) 0.076(9) 0.055(7) -0.027(6) -0.007(5) -0.001(6)
C260 0.062(7) 0.063(8) 0.072(10) -0.032(8) -0.008(7) 0.009(6)
C265 0.052(7) 0.089(10) 0.082(12) -0.040(9) -0.010(7) 0.015(6)
C266 0.083(11) 0.077(9) 0.066(7) -0.024(6) -0.003(7) -0.018(8)
C269 0.060(8) 0.119(10) 0.070(11) -0.026(8) -0.004(7) 0.013(6)
C272 0.062(9) 0.122(13) 0.083(8) -0.062(8) -0.011(7) -0.008(8)
C275 0.055(8) 0.115(13) 0.081(9) -0.057(9) 0.002(6) 0.013(8)
C279 0.058(7) 0.114(10) 0.060(10) -0.027(8) -0.002(7) 0.012(6)
C280 0.055(7) 0.105(12) 0.091(11) -0.050(10) -0.004(7) -0.009(7)
C285 0.112(14) 0.092(10) 0.081(8) -0.032(8) -0.013(8) -0.037(10)
C288 0.045(6) 0.083(10) 0.065(7) -0.034(7) -0.007(5) 0.000(6)
C292 0.053(7) 0.088(8) 0.063(7) -0.020(6) 0.011(6) -0.005(6)
C293 0.106(13) 0.089(11) 0.076(8) -0.032(7) -0.018(8) -0.019(10)
C312 0.057(8) 0.057(6) 0.057(6) -0.029(5) -0.015(6) 0.001(5)
C314 0.056(8) 0.069(7) 0.055(5) -0.032(5) -0.006(5) -0.004(6)
C319 0.057(7) 0.104(9) 0.084(8) -0.025(7) 0.017(6) -0.008(6)
C322 0.046(6) 0.113(10) 0.044(8) -0.023(7) 0.004(5) 0.009(6)
C323 0.066(9) 0.134(13) 0.080(9) -0.051(8) -0.018(7) -0.009(8)
C324 0.046(6) 0.082(10) 0.073(11) -0.030(8) -0.001(6) 0.001(6)
C338 0.058(7) 0.085(12) 0.062(7) -0.037(8) -0.008(6) -0.005(7)
C340 0.068(9) 0.065(8) 0.066(6) -0.021(6) -0.001(6) -0.010(7)
C346 0.062(7) 0.087(13) 0.087(9) -0.039(9) -0.009(6) -0.009(7)
C347 0.060(8) 0.114(13) 0.082(9) -0.049(9) -0.002(7) 0.014(8)
C349 0.085(11) 0.076(8) 0.056(7) -0.018(5) 0.003(7) 0.003(7)
C353 0.092(9) 0.095(9) 0.094(10) -0.056(8) -0.004(7) 0.009(6)
C354 0.059(7) 0.090(8) 0.065(9) -0.036(7) -0.007(6) 0.008(6)
C355 0.073(8) 0.101(13) 0.071(8) -0.055(8) -0.012(6) 0.005(8)
C357 0.089(12) 0.087(10) 0.081(8) -0.036(7) -0.008(8) -0.009(9)
C360 0.056(7) 0.062(8) 0.084(11) -0.032(8) -0.014(7) 0.004(6)
C364 0.097(12) 0.069(8) 0.066(8) -0.017(6) -0.008(7) -0.026(8)
C372 0.076(11) 0.055(8) 0.078(8) -0.033(6) -0.017(7) 0.004(7)
C376 0.058(8) 0.114(11) 0.061(7) -0.039(7) -0.012(6) -0.003(8)
C380 0.044(7) 0.099(11) 0.053(7) -0.040(8) -0.001(6) 0.006(7)
C381 0.086(9) 0.151(12) 0.107(10) -0.065(9) -0.021(7) 0.002(8)
C383 0.103(11) 0.165(13) 0.108(10) -0.075(9) -0.029(8) 0.009(9)
C385 0.084(9) 0.134(11) 0.096(9) -0.055(8) -0.018(7) -0.003(8)
C387 0.107(12) 0.168(13) 0.116(10) -0.069(9) -0.026(8) 0.023(9)
C402 0.052(6) 0.057(7) 0.053(8) -0.026(6) -0.008(5) 0.000(5)
Sb1 0.0726(8) 0.0816(9) 0.0484(7) -0.0179(6) -0.0137(6) -0.0150(7)
F1 0.115(8) 0.134(9) 0.085(7) -0.022(7) -0.007(6) -0.046(7)
F4 0.108(8) 0.124(9) 0.149(10) -0.060(7) -0.001(7) -0.033(7)
F6 0.150(10) 0.160(11) 0.084(7) -0.026(7) -0.037(7) -0.058(8)
F8 0.107(8) 0.153(10) 0.184(12) -0.063(9) -0.036(8) -0.014(7)
F10 0.124(8) 0.127(9) 0.085(7) -0.030(6) -0.009(6) -0.058(7)
F12 0.096(7) 0.127(9) 0.069(6) -0.024(6) -0.014(5) -0.025(7)
Sb2 0.142(3) 0.218(4) 0.515(8) -0.193(5) 0.090(4) -0.002(2)
F14 0.224(17) 0.279(18) 0.61(3) -0.213(17) 0.088(18) 0.021(16)
F16 0.32(2) 0.34(2) 0.65(2) -0.227(19) 0.068(18) -0.002(17)
F18 0.256(19) 0.35(2) 0.63(2) -0.204(16) 0.114(18) 0.021(17)
F20 0.237(18) 0.291(17) 0.60(3) -0.200(16) 0.091(18) 0.042(16)
F22 0.223(17) 0.32(2) 0.62(2) -0.212(17) 0.118(18) -0.004(16)
F24 0.33(2) 0.32(2) 0.65(2) -0.22(2) 0.04(2) -0.005(19)
Sb3 0.240(3) 0.202(3) 0.0792(13) -0.0649(15) 0.0257(15) -0.110(2)
Sb9 0.0831(10) 0.1296(15) 0.0773(10) -0.0320(10) -0.0256(8) 0.0134(10)
F26 0.247(13) 0.334(17) 0.244(14) -0.087(12) -0.037(11) 0.020(12)
F28 0.293(15) 0.267(17) 0.181(13) -0.114(12) -0.046(12) -0.057(12)
F30 0.262(15) 0.279(15) 0.131(12) -0.100(12) 0.006(11) -0.061(12)
F32 0.279(15) 0.340(18) 0.143(11) -0.104(11) -0.005(11) -0.106(12)
F34 0.195(12) 0.291(15) 0.206(14) -0.124(11) -0.096(10) 0.077(11)
F36 0.249(15) 0.300(15) 0.213(16) -0.124(12) -0.104(13) 0.093(14)
F38 0.309(16) 0.294(14) 0.147(12) -0.102(10) 0.017(12) -0.105(12)
F40 0.288(15) 0.304(15) 0.233(16) -0.191(13) 0.035(11) -0.087(12)
F42 0.155(12) 0.261(16) 0.140(10) -0.080(9) -0.055(8) 0.080(11)
F44 0.169(14) 0.231(17) 0.165(11) -0.088(11) -0.069(10) 0.050(12)
F46 0.213(14) 0.245(13) 0.156(11) -0.086(10) 0.031(10) -0.074(11)
Sb4 0.0681(8) 0.0713(9) 0.0615(7) -0.0169(7) 0.0027(6) 0.0041(7)
F48 0.105(7) 0.111(8) 0.074(6) -0.017(6) 0.000(6) -0.033(6)
F50 0.115(8) 0.133(10) 0.087(7) -0.018(6) -0.002(6) -0.036(7)
F52 0.098(7) 0.142(10) 0.088(7) -0.015(7) 0.005(6) -0.009(7)
F54 0.111(8) 0.112(8) 0.096(8) -0.019(6) 0.006(6) 0.009(7)
F27 0.147(10) 0.122(10) 0.071(6) -0.015(6) -0.006(6) -0.026(8)
F7 0.176(11) 0.131(9) 0.115(9) -0.031(7) 0.002(8) 0.037(8)
Sb5 0.1531(19) 0.0740(13) 0.277(3) -0.0644(16) -0.140(2) 0.0243(12)
F29 0.279(16) 0.157(13) 0.325(14) -0.087(10) -0.168(12) 0.050(12)
F15 0.203(11) 0.087(8) 0.230(13) -0.059(8) -0.117(10) 0.054(8)
F31 0.154(11) 0.120(10) 0.218(12) -0.055(9) -0.099(10) 0.033(9)
F2 0.198(12) 0.147(11) 0.367(17) -0.082(10) -0.147(11) 0.038(10)
F33 0.193(12) 0.165(14) 0.323(14) -0.081(11) -0.099(11) 0.064(10)
F17 0.305(15) 0.120(12) 0.284(13) -0.082(11) -0.102(11) 0.060(11)
Sb6 0.0850(10) 0.0790(10) 0.0878(10) -0.0287(8) 0.0064(8) 0.0119(8)
F35 0.108(8) 0.084(7) 0.110(8) -0.026(6) 0.000(6) 0.011(6)
F9 0.145(9) 0.115(10) 0.128(9) -0.049(8) 0.019(7) 0.006(7)
F37 0.101(7) 0.117(10) 0.097(7) -0.030(6) 0.005(6) 0.016(6)
F19 0.126(9) 0.107(8) 0.134(10) -0.044(7) -0.010(7) -0.001(7)
F39 0.132(9) 0.107(9) 0.123(8) -0.033(7) -0.013(7) 0.025(7)
F5 0.142(9) 0.129(9) 0.105(8) -0.027(7) -0.026(7) 0.011(8)
Sb7 0.251(4) 0.284(4) 0.157(3) -0.072(3) -0.075(3) 0.119(3)
F41 0.40(2) 0.44(2) 0.29(2) -0.116(18) -0.094(19) 0.109(18)
F21 0.318(18) 0.46(3) 0.25(2) -0.143(18) -0.052(13) 0.152(15)
F43 0.295(17) 0.44(3) 0.32(2) -0.19(2) -0.101(14) 0.151(17)
F11 0.30(2) 0.49(3) 0.209(15) -0.151(16) -0.085(14) 0.120(18)
F45 0.38(2) 0.36(2) 0.230(16) -0.108(17) -0.114(16) 0.143(18)
F23 0.47(3) 0.42(2) 0.23(2) -0.099(16) -0.075(19) 0.107(17)
Sb8 0.0667(9) 0.1276(14) 0.0702(9) -0.0310(9) 0.0116(7) 0.0067(9)
F47 0.133(9) 0.244(14) 0.178(13) -0.072(11) 0.016(8) -0.016(9)
F3 0.095(7) 0.131(9) 0.115(9) -0.057(7) -0.003(6) 0.019(6)
F49 0.101(8) 0.181(10) 0.152(11) -0.081(9) 0.018(8) -0.012(8)
F25 0.111(10) 0.226(13) 0.129(9) -0.039(8) 0.012(6) 0.004(9)
F51 0.154(11) 0.187(12) 0.118(9) -0.033(8) 0.031(7) 0.018(9)
F13 0.119(10) 0.188(11) 0.159(12) -0.061(9) 0.022(8) 0.011(8)
Br3 0.505(12) 0.172(5) 0.178(5) -0.081(4) -0.068(6) 0.068(6)
Cl2 0.367(18) 0.162(11) 0.245(13) -0.067(10) -0.078(13) 0.006(11)
Cl15 0.319(16) 0.231(14) 0.180(10) -0.080(10) -0.020(10) 0.029(12)
C49 0.21(3) 0.15(2) 0.15(2) -0.078(15) -0.022(14) -0.004(19)
Cl3 0.133(6) 0.166(8) 0.198(9) -0.083(7) 0.031(6) -0.038(6)
Cl7 0.124(7) 0.195(11) 0.347(17) -0.104(11) -0.014(8) -0.008(7)
C195 0.102(16) 0.107(15) 0.22(2) -0.093(14) -0.054(15) 0.025(12)
Cl5 0.54(3) 0.34(2) 0.260(16) -0.133(15) 0.118(16) 0.01(2)
Cl19 0.175(10) 0.208(13) 0.45(2) -0.151(14) -0.017(12) -0.015(9)
C401 0.37(3) 0.31(3) 0.29(3) -0.16(2) 0.15(2) 0.08(2)
Cl9 0.35(4) 0.35(3) 0.29(3) 0.02(3) 0.06(3) 0.11(3)
Cl17 0.185(18) 0.21(2) 0.198(19) 0.079(16) 0.093(15) 0.080(16)
C25 0.22(4) 0.27(4) 0.21(4) 0.05(3) 0.08(3) 0.11(3)
Cl11 0.135(6) 0.131(6) 0.212(9) -0.097(6) -0.066(6) 0.044(5)
Cl20 0.085(4) 0.124(5) 0.122(5) -0.061(4) -0.012(4) 0.004(4)
C389 0.100(14) 0.113(14) 0.15(2) -0.068(10) -0.017(12) -0.002(12)
Cl13 0.143(7) 0.206(10) 0.176(8) -0.088(8) -0.035(6) 0.016(7)
Cl21 0.145(6) 0.173(8) 0.099(5) -0.059(5) -0.005(4) 0.013(5)
C391 0.138(17) 0.165(19) 0.119(17) -0.073(16) -0.030(16) 0.029(14)
F53 0.267(15) 0.315(15) 0.183(14) -0.086(11) -0.023(12) -0.014(13)

loop_
_atom_type_symbol
_atom_type_description
_atom_type_scat_dispersion_real
_atom_type_scat_dispersion_imag
_atom_type_scat_source
C C 0.0148 0.0070 'International Tables Vol C Tables 4.2.6.8 and 6.1.1.4'
H H 0.0000 0.0000 'International Tables Vol C Tables 4.2.6.8 and 6.1.1.4'
Au Au -4.8269 6.1601 'International Tables Vol C Tables 4.2.6.8 and 6.1.1.4'
Br Br -0.9338 1.0006 'International Tables Vol C Tables 4.2.6.8 and 6.1.1.4'
Cl Cl 0.3281 0.5435 'International Tables Vol C Tables 4.2.6.8 and 6.1.1.4'
Cu Cu -2.7974 3.6876 'International Tables Vol C Tables 4.2.6.8 and 6.1.1.4'
F F 0.0583 0.0400 'International Tables Vol C Tables 4.2.6.8 and 6.1.1.4'
N N 0.0241 0.0134 'International Tables Vol C Tables 4.2.6.8 and 6.1.1.4'
P P 0.2543 0.3332 'International Tables Vol C Tables 4.2.6.8 and 6.1.1.4'
S S 0.2924 0.4247 'International Tables Vol C Tables 4.2.6.8 and 6.1.1.4'
Sb Sb 0.1003 4.6759 'International Tables Vol C Tables 4.2.6.8 and 6.1.1.4'

loop_
_geom_angle_atom_site_label_1
_geom_angle_atom_site_label_2
_geom_angle_atom_site_label_3
_geom_angle
_geom_angle_site_symmetry_1
_geom_angle_site_symmetry_3
_geom_angle_publ_flag
Au6 Au1 Au8 66.04(2) . . ?
Au6 Au1 Au11 119.17(3) . . ?
Au6 Au1 Au16 66.41(3) . . ?
Au6 Au1 Au20 122.88(3) . . ?
Au8 Au1 Au20 112.66(3) . . ?
Au10 Au1 Au6 67.12(2) . . ?
Au10 Au1 Au8 118.56(3) . . ?
Au10 Au1 Au11 122.56(3) . . ?
Au10 Au1 Au16 67.32(3) . . ?
Au10 Au1 Au20 65.81(2) . . ?
Au11 Au1 Au8 114.07(3) . . ?
Au11 Au1 Au20 112.64(3) . . ?
Au16 Au1 Au8 122.55(3) . . ?
Au16 Au1 Au11 66.15(3) . . ?
Au16 Au1 Au20 119.41(3) . . ?
Cu1 Au1 Au6 113.76(4) . . ?
Cu1 Au1 Au8 59.94(4) . . ?
Cu1 Au1 Au10 176.61(5) . . ?
Cu1 Au1 Au11 60.17(4) . . ?
Cu1 Au1 Au16 116.07(5) . . ?
Cu1 Au1 Au20 111.61(5) . . ?
Cu4 Au1 Au6 116.09(4) . . ?
Cu4 Au1 Au8 59.40(4) . . ?
Cu4 Au1 Au10 113.50(5) . . ?
Cu4 Au1 Au11 111.81(5) . . ?
Cu4 Au1 Au16 177.49(5) . . ?
Cu4 Au1 Au20 59.66(4) . . ?
Cu4 Au1 Cu1 63.12(6) . . ?
Cu6 Au1 Au6 121.08(5) . . ?
Cu6 Au1 Au8 172.87(5) . . ?
Cu6 Au1 Au10 66.46(5) . . ?
Cu6 Au1 Au11 63.72(4) . . ?
Cu6 Au1 Au16 63.48(5) . . ?
Cu6 Au1 Au20 63.88(5) . . ?
Cu6 Au1 Cu1 114.74(6) . . ?
Cu6 Au1 Cu4 114.46(6) . . ?
Cu16 Au1 Au6 176.07(5) . . ?
Cu16 Au1 Au8 110.59(5) . . ?
Cu16 Au1 Au10 116.74(5) . . ?
Cu16 Au1 Au11 59.82(5) . . ?
Cu16 Au1 Au16 115.22(5) . . ?
Cu16 Au1 Au20 59.88(4) . . ?
Cu16 Au1 Cu1 62.33(6) . . ?
Cu16 Au1 Cu4 62.26(6) . . ?
Cu16 Au1 Cu6 62.31(6) . . ?
Cu24 Au1 Au6 63.66(5) . . ?
Cu24 Au1 Au8 64.76(5) . . ?
Cu24 Au1 Au10 122.08(6) . . ?
Cu24 Au1 Au11 63.78(5) . . ?
Cu24 Au1 Au16 66.39(5) . . ?
Cu24 Au1 Au20 172.11(6) . . ?
Cu24 Au1 Cu1 60.52(6) . . ?
Cu24 Au1 Cu4 114.29(7) . . ?
Cu24 Au1 Cu6 117.74(7) . . ?
Cu24 Au1 Cu16 113.36(7) . . ?
Cu24 Au1 Cu28 118.20(6) . . ?
Cu28 Au1 Au6 66.25(5) . . ?
Cu28 Au1 Au8 63.33(5) . . ?
Cu28 Au1 Au10 62.69(5) . . ?
Cu28 Au1 Au11 173.15(6) . . ?
Cu28 Au1 Au16 120.69(6) . . ?
Cu28 Au1 Au20 64.48(5) . . ?
Cu28 Au1 Cu1 114.42(7) . . ?
Cu28 Au1 Cu4 61.35(7) . . ?
Cu28 Au1 Cu6 118.00(6) . . ?
Cu28 Au1 Cu16 114.47(7) . . ?
Au1 Au6 Au8 58.50(2) . . ?
Au1 Au6 Au10 56.44(2) . . ?
Au1 Au6 Au16 56.98(2) . . ?
Au1 Au6 Cu23 103.00(5) . . ?
Au1 Au6 Cu24 55.88(4) . . ?
Au1 Au6 Cu28 54.70(4) . . ?
Au10 Au6 Au8 104.35(3) . . ?
Au16 Au6 Au8 108.25(3) . . ?
Au16 Au6 Au10 60.55(2) . . ?
Cu23 Au6 Au8 161.06(5) . . ?
Cu23 Au6 Au10 58.12(5) . . ?
Cu23 Au6 Au16 58.40(5) . . ?
Cu23 Au6 Cu28 110.05(7) . . ?
Cu24 Au6 Au8 59.65(5) . . ?
Cu24 Au6 Au10 106.13(5) . . ?
Cu24 Au6 Au16 60.39(5) . . ?
Cu24 Au6 Cu23 115.30(7) . . ?
Cu24 Au6 Cu28 102.26(7) . . ?
Cu28 Au6 Au8 57.36(5) . . ?
Cu28 Au6 Au10 55.72(4) . . ?
Cu28 Au6 Au16 103.47(4) . . ?
P12 Au6 Au1 172.52(12) . . ?
P12 Au6 Au8 115.22(12) . . ?
P12 Au6 Au10 130.99(11) . . ?
P12 Au6 Au16 125.61(12) . . ?
P12 Au6 Cu23 83.52(13) . . ?
P12 Au6 Cu24 118.14(12) . . ?
P12 Au6 Cu28 126.80(12) . . ?
Au1 Au8 Au6 55.46(2) . . ?
Au1 Au8 Cu19 99.18(5) . . ?
Au1 Au8 Cu24 53.82(4) . . ?
Au1 Au8 Cu28 54.44(4) . . ?
Au6 Au8 Cu19 154.56(5) . . ?
Cu1 Au8 Au1 57.03(4) . . ?
Cu1 Au8 Au6 102.78(5) . . ?
Cu1 Au8 Cu19 55.42(6) . . ?
Cu1 Au8 Cu24 55.80(6) . . ?
Cu1 Au8 Cu28 104.29(6) . . ?
Cu4 Au8 Au1 56.83(4) . . ?
Cu4 Au8 Au6 104.87(5) . . ?
Cu4 Au8 Cu1 61.08(5) . . ?
Cu4 Au8 Cu19 54.97(6) . . ?
Cu4 Au8 Cu24 102.85(6) . . ?
Cu4 Au8 Cu28 57.29(6) . . ?
Cu24 Au8 Au6 56.47(5) . . ?
Cu24 Au8 Cu19 109.08(6) . . ?
Cu28 Au8 Au6 59.29(5) . . ?
Cu28 Au8 Cu19 109.77(6) . . ?
Cu28 Au8 Cu24 101.31(6) . . ?
P6 Au8 Au1 179.06(11) . . ?
P6 Au8 Au6 125.01(12) . . ?
P6 Au8 Cu1 123.12(12) . . ?
P6 Au8 Cu4 122.32(12) . . ?
P6 Au8 Cu19 80.38(12) . . ?
P6 Au8 Cu24 127.10(11) . . ?
P6 Au8 Cu28 124.91(11) . . ?
Au1 Au10 Au6 56.44(2) . . ?
Au1 Au10 Au16 56.52(2) . . ?
Au1 Au10 Au20 58.93(2) . . ?
Au1 Au10 Cu6 55.23(4) . . ?
Au1 Au10 Cu23 103.17(6) . . ?
Au1 Au10 Cu28 56.33(5) . . ?
Au6 Au10 Au16 59.37(2) . . ?
Au6 Au10 Au20 108.12(3) . . ?
Au20 Au10 Au16 105.44(3) . . ?
Cu6 Au10 Au6 103.23(4) . . ?
Cu6 Au10 Au16 56.53(4) . . ?
Cu6 Au10 Au20 58.20(4) . . ?
Cu23 Au10 Au6 58.33(5) . . ?
Cu23 Au10 Au16 58.04(5) . . ?
Cu23 Au10 Au20 161.85(6) . . ?
Cu23 Au10 Cu6 110.51(6) . . ?
Cu28 Au10 Au6 60.22(5) . . ?
Cu28 Au10 Au16 106.03(5) . . ?
Cu28 Au10 Au20 60.02(5) . . ?
Cu28 Au10 Cu6 103.39(6) . . ?
Cu28 Au10 Cu23 114.41(7) . . ?
P4 Au10 Au1 173.20(12) . . ?
P4 Au10 Au6 125.92(11) . . ?
P4 Au10 Au16 130.25(12) . . ?
P4 Au10 Au20 115.37(11) . . ?
P4 Au10 Cu6 126.25(11) . . ?
P4 Au10 Cu23 82.69(12) . . ?
P4 Au10 Cu28 118.24(12) . . ?
Au1 Au11 Au16 55.69(2) . . ?
Au1 Au11 Cu3 99.32(5) . . ?
Au1 Au11 Cu6 55.04(4) . . ?
Au1 Au11 Cu24 54.35(4) . . ?
Au16 Au11 Cu3 154.99(5) . . ?
Cu1 Au11 Au1 57.04(4) . . ?
Cu1 Au11 Au16 104.65(4) . . ?
Cu1 Au11 Cu3 55.31(6) . . ?
Cu1 Au11 Cu6 104.65(6) . . ?
Cu1 Au11 Cu24 56.25(6) . . ?
Cu6 Au11 Au16 57.06(4) . . ?
Cu6 Au11 Cu3 109.84(6) . . ?
Cu16 Au11 Au1 56.56(4) . . ?
Cu16 Au11 Au16 103.78(5) . . ?
Cu16 Au11 Cu1 60.01(5) . . ?
Cu16 Au11 Cu3 54.73(6) . . ?
Cu16 Au11 Cu6 58.03(6) . . ?
Cu16 Au11 Cu24 102.70(6) . . ?
Cu24 Au11 Au16 59.34(5) . . ?
Cu24 Au11 Cu3 109.18(7) . . ?
Cu24 Au11 Cu6 102.32(6) . . ?
P8 Au11 Au1 178.83(11) . . ?
P8 Au11 Au16 123.78(12) . . ?
P8 Au11 Cu1 122.76(12) . . ?
P8 Au11 Cu3 81.23(12) . . ?
P8 Au11 Cu6 125.77(11) . . ?
P8 Au11 Cu16 124.49(12) . . ?
P8 Au11 Cu24 124.50(11) . . ?
Au1 Au16 Au6 56.61(2) . . ?
Au1 Au16 Au10 56.16(2) . . ?
Au1 Au16 Au11 58.16(2) . . ?
Au1 Au16 Cu6 56.44(4) . . ?
Au1 Au16 Cu23 102.87(6) . . ?
Au1 Au16 Cu24 54.45(4) . . ?
Au6 Au16 Au10 60.08(2) . . ?
Au6 Au16 Au11 105.01(3) . . ?
Au10 Au16 Au11 106.66(3) . . ?
Cu6 Au16 Au6 106.58(4) . . ?
Cu6 Au16 Au10 60.11(4) . . ?
Cu6 Au16 Au11 58.77(4) . . ?
Cu6 Au16 Cu23 113.81(7) . . ?
Cu6 Au16 Cu24 102.20(6) . . ?
Cu23 Au16 Au6 58.59(5) . . ?
Cu23 Au16 Au10 58.02(5) . . ?
Cu23 Au16 Au11 160.97(6) . . ?
Cu23 Au16 Cu24 112.00(7) . . ?
Cu24 Au16 Au6 56.68(4) . . ?
Cu24 Au16 Au10 102.95(5) . . ?
Cu24 Au16 Au11 57.48(4) . . ?
P14 Au16 Au1 173.23(12) . . ?
P14 Au16 Au6 130.14(12) . . ?
P14 Au16 Au10 126.01(12) . . ?
P14 Au16 Au11 116.18(12) . . ?
P14 Au16 Cu6 118.06(12) . . ?
P14 Au16 Cu23 82.84(13) . . ?
P14 Au16 Cu24 127.02(13) . . ?
Au1 Au20 Au10 55.26(2) . . ?
Au1 Au20 Cu6 54.54(4) . . ?
Au1 Au20 Cu9 98.81(5) . . ?
Au1 Au20 Cu28 53.63(4) . . ?
Au10 Au20 Cu9 153.91(5) . . ?
Cu4 Au20 Au1 56.36(4) . . ?
Cu4 Au20 Au10 102.16(5) . . ?
Cu4 Au20 Cu6 103.63(6) . . ?
Cu4 Au20 Cu9 54.87(6) . . ?
Cu4 Au20 Cu16 59.65(5) . . ?
Cu4 Au20 Cu28 56.36(6) . . ?
Cu6 Au20 Au10 59.37(4) . . ?
Cu6 Au20 Cu9 110.20(6) . . ?
Cu6 Au20 Cu28 100.93(6) . . ?
Cu16 Au20 Au1 56.08(4) . . ?
Cu16 Au20 Au10 104.39(5) . . ?
Cu16 Au20 Cu6 57.59(6) . . ?
Cu16 Au20 Cu9 55.21(6) . . ?
Cu16 Au20 Cu28 102.04(6) . . ?
Cu28 Au20 Au10 55.61(5) . . ?
Cu28 Au20 Cu9 108.86(6) . . ?
P10 Au20 Au1 178.22(11) . . ?
P10 Au20 Au10 124.66(12) . . ?
P10 Au20 Cu4 124.81(12) . . ?
P10 Au20 Cu6 123.73(11) . . ?
P10 Au20 Cu9 81.35(13) . . ?
P10 Au20 Cu16 122.97(12) . . ?
P10 Au20 Cu28 128.02(11) . . ?
Au1 Cu1 Au8 63.03(4) . . ?
Au1 Cu1 Au11 62.79(5) . . ?
Au1 Cu1 Cu3 113.11(8) . . ?
Au1 Cu1 Cu4 58.03(6) . . ?
Au1 Cu1 Cu16 58.23(6) . . ?
Au1 Cu1 Cu19 112.88(8) . . ?
Au8 Cu1 Au11 119.09(7) . . ?
Au8 Cu1 Cu4 58.87(5) . . ?
Au11 Cu1 Cu4 109.84(7) . . ?
Cu3 Cu1 Au8 162.89(9) . . ?
Cu3 Cu1 Au11 68.00(7) . . ?
Cu3 Cu1 Cu4 104.44(8) . . ?
Cu3 Cu1 Cu16 58.75(7) . . ?
Cu16 Cu1 Au8 109.79(7) . . ?
Cu16 Cu1 Au11 59.46(6) . . ?
Cu16 Cu1 Cu4 59.20(6) . . ?
Cu19 Cu1 Au8 67.86(7) . . ?
Cu19 Cu1 Au11 162.53(9) . . ?
Cu19 Cu1 Cu3 101.02(10) . . ?
Cu19 Cu1 Cu4 58.37(7) . . ?
Cu19 Cu1 Cu16 103.42(9) . . ?
Cu24 Cu1 Au1 58.57(6) . . ?
Cu24 Cu1 Au8 65.29(6) . . ?
Cu24 Cu1 Au11 64.12(6) . . ?
Cu24 Cu1 Cu3 128.55(10) . . ?
Cu24 Cu1 Cu4 108.35(9) . . ?
Cu24 Cu1 Cu16 108.27(9) . . ?
Cu24 Cu1 Cu19 129.83(9) . . ?
S6 Cu1 Au1 156.79(13) . . ?
S6 Cu1 Au8 118.59(12) . . ?
S6 Cu1 Au11 122.24(12) . . ?
S6 Cu1 Cu3 57.74(12) . . ?
S6 Cu1 Cu4 101.64(13) . . ?
S6 Cu1 Cu16 103.04(13) . . ?
S6 Cu1 Cu19 54.65(12) . . ?
S6 Cu1 Cu24 144.57(13) . . ?
Cu1 Cu3 Au11 56.69(7) . . ?
Cu16 Cu3 Au11 56.32(7) . . ?
Cu16 Cu3 Cu1 61.19(7) . . ?
S4 Cu3 Au11 104.94(14) . . ?
S4 Cu3 Cu1 102.71(13) . . ?
S4 Cu3 Cu16 52.35(13) . . ?
S4 Cu3 S6 106.46(17) . . ?
S6 Cu3 Au11 105.30(14) . . ?
S6 Cu3 Cu1 51.12(12) . . ?
S6 Cu3 Cu16 99.89(13) . . ?
N1 Cu3 Au11 90.8(4) . . ?
N1 Cu3 Cu1 123.2(4) . . ?
N1 Cu3 Cu16 139.4(4) . . ?
N1 Cu3 S4 132.1(4) . . ?
N1 Cu3 S6 112.5(4) . . ?
Au1 Cu4 Au8 63.77(5) . . ?
Au1 Cu4 Au20 63.97(5) . . ?
Au1 Cu4 Cu1 58.85(6) . . ?
Au1 Cu4 Cu9 114.93(8) . . ?
Au1 Cu4 Cu16 58.68(6) . . ?
Au1 Cu4 Cu19 114.71(8) . . ?
Au1 Cu4 Cu28 58.61(6) . . ?
Au8 Cu4 Au20 120.20(7) . . ?
Au8 Cu4 Cu1 60.04(5) . . ?
Au8 Cu4 Cu16 111.24(7) . . ?
Au20 Cu4 Cu1 111.65(7) . . ?
Cu9 Cu4 Au8 164.01(9) . . ?
Cu9 Cu4 Au20 68.78(7) . . ?
Cu9 Cu4 Cu1 104.97(8) . . ?
Cu9 Cu4 Cu16 59.97(7) . . ?
Cu16 Cu4 Au20 60.25(6) . . ?
Cu16 Cu4 Cu1 59.73(6) . . ?
Cu19 Cu4 Au8 68.80(7) . . ?
Cu19 Cu4 Au20 163.92(9) . . ?
Cu19 Cu4 Cu1 59.51(7) . . ?
Cu19 Cu4 Cu9 99.46(10) . . ?
Cu19 Cu4 Cu16 104.70(9) . . ?
Cu28 Cu4 Au8 64.04(6) . . ?
Cu28 Cu4 Au20 65.19(6) . . ?
Cu28 Cu4 Cu1 108.59(9) . . ?
Cu28 Cu4 Cu9 130.23(10) . . ?
Cu28 Cu4 Cu16 109.13(9) . . ?
Cu28 Cu4 Cu19 129.09(9) . . ?
S1 Cu4 Au1 162.11(13) . . ?
S1 Cu4 Au8 120.90(12) . . ?
S1 Cu4 Au20 117.88(12) . . ?
S1 Cu4 Cu1 106.97(13) . . ?
S1 Cu4 Cu9 55.22(12) . . ?
S1 Cu4 Cu16 105.63(13) . . ?
S1 Cu4 Cu19 58.02(12) . . ?
S1 Cu4 Cu28 139.23(14) . . ?
Au1 Cu6 Au10 58.31(4) . . ?
Au1 Cu6 Au11 61.24(4) . . ?
Au1 Cu6 Au16 60.08(4) . . ?
Au1 Cu6 Au20 61.58(4) . . ?
Au1 Cu6 Cu16 58.68(6) . . ?
Au11 Cu6 Au10 113.33(6) . . ?
Au11 Cu6 Au20 109.05(7) . . ?
Au16 Cu6 Au10 63.36(4) . . ?
Au16 Cu6 Au11 64.17(4) . . ?
Au16 Cu6 Au20 114.52(6) . . ?
Au20 Cu6 Au10 62.43(4) . . ?
Cu16 Cu6 Au10 107.22(7) . . ?
Cu16 Cu6 Au11 57.98(6) . . ?
Cu16 Cu6 Au16 109.44(7) . . ?
Cu16 Cu6 Au20 58.11(6) . . ?
Cl10 Cu6 Au1 174.08(17) . . ?
Cl10 Cu6 Au10 120.20(15) . . ?
Cl10 Cu6 Au11 116.91(14) . . ?
Cl10 Cu6 Au16 114.01(16) . . ?
Cl10 Cu6 Au20 123.53(15) . . ?
Cl10 Cu6 Cu16 125.86(16) . . ?
Cu4 Cu9 Au20 56.35(6) . . ?
Cu4 Cu9 Cu16 60.67(7) . . ?
Cu16 Cu9 Au20 56.31(7) . . ?
S1 Cu9 Au20 103.78(14) . . ?
S1 Cu9 Cu4 52.12(12) . . ?
S1 Cu9 Cu16 103.66(13) . . ?
S1 Cu9 S4 112.80(17) . . ?
S4 Cu9 Au20 103.84(14) . . ?
S4 Cu9 Cu4 102.09(13) . . ?
S4 Cu9 Cu16 51.47(12) . . ?
N5 Cu9 Au20 92.3(4) . . ?
N5 Cu9 Cu4 138.5(4) . . ?
N5 Cu9 Cu16 127.1(4) . . ?
N5 Cu9 S1 126.2(4) . . ?
N5 Cu9 S4 112.3(4) . . ?
Au1 Cu16 Au11 63.62(5) . . ?
Au1 Cu16 Au20 64.04(5) . . ?
Au1 Cu16 Cu1 59.44(6) . . ?
Au1 Cu16 Cu3 115.44(9) . . ?
Au1 Cu16 Cu4 59.06(6) . . ?
Au1 Cu16 Cu6 59.01(6) . . ?
Au1 Cu16 Cu9 114.72(8) . . ?
Au11 Cu16 Au20 119.47(8) . . ?
Au11 Cu16 Cu1 60.53(6) . . ?
Au11 Cu16 Cu4 112.30(7) . . ?
Au11 Cu16 Cu6 63.99(6) . . ?
Cu1 Cu16 Au20 112.65(7) . . ?
Cu3 Cu16 Au11 68.95(7) . . ?
Cu3 Cu16 Au20 165.92(10) . . ?
Cu3 Cu16 Cu1 60.06(7) . . ?
Cu3 Cu16 Cu4 106.88(9) . . ?
Cu3 Cu16 Cu6 128.56(10) . . ?
Cu3 Cu16 Cu9 100.89(11) . . ?
Cu4 Cu16 Au20 60.10(6) . . ?
Cu4 Cu16 Cu1 61.07(6) . . ?
Cu4 Cu16 Cu6 109.07(9) . . ?
Cu6 Cu16 Au20 64.30(6) . . ?
Cu6 Cu16 Cu1 109.59(9) . . ?
Cu9 Cu16 Au11 165.35(10) . . ?
Cu9 Cu16 Au20 68.48(7) . . ?
Cu9 Cu16 Cu1 105.52(9) . . ?
Cu9 Cu16 Cu4 59.36(7) . . ?
Cu9 Cu16 Cu6 128.90(10) . . ?
S4 Cu16 Au1 160.89(14) . . ?
S4 Cu16 Au11 119.80(13) . . ?
S4 Cu16 Au20 119.75(13) . . ?
S4 Cu16 Cu1 104.52(13) . . ?
S4 Cu16 Cu3 55.79(12) . . ?
S4 Cu16 Cu4 105.18(14) . . ?
S4 Cu16 Cu6 140.09(13) . . ?
S4 Cu16 Cu9 56.64(13) . . ?
Cu1 Cu19 Au8 56.71(6) . . ?
Cu4 Cu19 Au8 56.23(6) . . ?
Cu4 Cu19 Cu1 62.11(8) . . ?
S1 Cu19 Au8 103.59(14) . . ?
S1 Cu19 Cu1 103.90(13) . . ?
S1 Cu19 Cu4 51.56(12) . . ?
S6 Cu19 Au8 105.69(14) . . ?
S6 Cu19 Cu1 52.06(13) . . ?
S6 Cu19 Cu4 102.69(14) . . ?
S6 Cu19 S1 110.62(16) . . ?
N13 Cu19 Au8 91.7(3) . . ?
N13 Cu19 Cu1 138.8(3) . . ?
N13 Cu19 Cu4 124.6(3) . . ?
N13 Cu19 S1 109.2(3) . . ?
N13 Cu19 S6 130.8(3) . . ?
Au10 Cu23 Au6 63.54(6) . . ?
Au10 Cu23 Au16 63.95(6) . . ?
Au16 Cu23 Au6 63.02(6) . . ?
N4 Cu23 Au6 105.1(4) . . ?
N4 Cu23 Au10 88.1(4) . . ?
N4 Cu23 Au16 152.1(4) . . ?
N6 Cu23 Au6 86.7(4) . . ?
N6 Cu23 Au10 150.2(4) . . ?
N6 Cu23 Au16 105.8(4) . . ?
N6 Cu23 N4 98.2(5) . . ?
N6 Cu23 N8 101.1(5) . . ?
N8 Cu23 Au6 149.9(4) . . ?
N8 Cu23 Au10 105.9(4) . . ?
N8 Cu23 Au16 86.9(4) . . ?
N8 Cu23 N4 102.4(5) . . ?
Au1 Cu24 Au6 60.46(5) . . ?
Au1 Cu24 Au8 61.41(5) . . ?
Au1 Cu24 Au11 61.88(5) . . ?
Au1 Cu24 Au16 59.16(5) . . ?
Au1 Cu24 Cu1 60.90(6) . . ?
Au6 Cu24 Au8 63.87(5) . . ?
Au6 Cu24 Au11 114.83(7) . . ?
Au6 Cu24 Au16 62.93(5) . . ?
Au8 Cu24 Au16 113.54(7) . . ?
Au11 Cu24 Au8 110.09(7) . . ?
Au11 Cu24 Au16 63.18(5) . . ?
Cu1 Cu24 Au6 111.45(8) . . ?
Cu1 Cu24 Au8 58.92(6) . . ?
Cu1 Cu24 Au11 59.63(6) . . ?
Cu1 Cu24 Au16 110.45(8) . . ?
Cl8 Cu24 Au1 176.60(17) . . ?
Cl8 Cu24 Au6 116.42(15) . . ?
Cl8 Cu24 Au8 119.04(14) . . ?
Cl8 Cu24 Au11 120.00(14) . . ?
Cl8 Cu24 Au16 118.63(16) . . ?
Cl8 Cu24 Cu1 122.41(17) . . ?
Au1 Cu28 Au6 59.05(5) . . ?
Au1 Cu28 Au8 62.23(5) . . ?
Au1 Cu28 Au10 60.99(5) . . ?
Au1 Cu28 Au20 61.89(5) . . ?
Au1 Cu28 Cu4 60.04(6) . . ?
Au8 Cu28 Au6 63.34(5) . . ?
Au8 Cu28 Au20 109.91(7) . . ?
Au10 Cu28 Au6 64.06(5) . . ?
Au10 Cu28 Au8 116.15(7) . . ?
Au10 Cu28 Au20 64.37(5) . . ?
Au20 Cu28 Au6 114.44(7) . . ?
Cu4 Cu28 Au6 109.19(8) . . ?
Cu4 Cu28 Au8 58.67(6) . . ?
Cu4 Cu28 Au10 111.04(8) . . ?
Cu4 Cu28 Au20 58.44(6) . . ?
Cl1 Cu28 Au1 172.81(17) . . ?
Cl1 Cu28 Au6 117.48(14) . . ?
Cl1 Cu28 Au8 122.90(13) . . ?
Cl1 Cu28 Au10 111.98(15) . . ?
Cl1 Cu28 Au20 117.52(13) . . ?
Cl1 Cu28 Cu4 126.42(16) . . ?
Cu4 S1 Cu9 72.67(15) . . ?
Cu4 S1 Cu19 70.42(14) . . ?
Cu9 S1 Cu19 120.15(18) . . ?
C44 S1 Cu4 104.1(6) . . ?
C44 S1 Cu9 114.6(5) . . ?
C44 S1 Cu19 119.0(5) . . ?
Cu3 S4 Cu9 123.68(18) . . ?
Cu16 S4 Cu3 71.86(15) . . ?
Cu16 S4 Cu9 71.89(14) . . ?
C246 S4 Cu3 115.5(5) . . ?
C246 S4 Cu9 113.2(5) . . ?
C246 S4 Cu16 102.0(6) . . ?
Cu1 S6 Cu3 71.14(15) . . ?
Cu1 S6 Cu19 73.29(15) . . ?
Cu19 S6 Cu3 124.34(19) . . ?
C64 S6 Cu1 109.7(6) . . ?
C64 S6 Cu3 118.2(5) . . ?
C64 S6 Cu19 113.4(5) . . ?
C126 P4 Au10 110.3(5) . . ?
C126 P4 C258 103.4(7) . . ?
C206 P4 Au10 114.4(6) . . ?
C206 P4 C126 104.0(7) . . ?
C206 P4 C258 104.3(8) . . ?
C258 P4 Au10 118.8(6) . . ?
C18 P6 Au8 112.5(5) . . ?
C18 P6 C54 105.0(7) . . ?
C54 P6 Au8 116.8(5) . . ?
C102 P6 Au8 115.8(3) . . ?
C102 P6 C18 104.7(6) . . ?
C102 P6 C54 100.5(7) . . ?
C41 P8 Au11 115.5(6) . . ?
C210 P8 Au11 114.1(5) . . ?
C210 P8 C41 102.1(7) . . ?
C210 P8 C329 103.3(8) . . ?
C329 P8 Au11 113.5(5) . . ?
C329 P8 C41 106.9(8) . . ?
C77 P10 Au20 115.6(5) . . ?
C86 P10 Au20 111.8(4) . . ?
C86 P10 C77 105.5(7) . . ?
C86 P10 C170 105.2(7) . . ?
C170 P10 Au20 115.5(5) . . ?
C170 P10 C77 102.0(8) . . ?
C4 P12 Au6 116.3(5) . . ?
C62 P12 Au6 113.5(6) . . ?
C62 P12 C4 106.7(7) . . ?
C283 P12 Au6 111.7(6) . . ?
C283 P12 C4 101.6(8) . . ?
C283 P12 C62 106.0(8) . . ?
C203 P14 Au16 109.2(6) . . ?
C308 P14 Au16 119.3(5) . . ?
C308 P14 C203 102.7(7) . . ?
C308 P14 C21 104.9(6) . . ?
C21 P14 Au16 113.9(5) . . ?
C21 P14 C203 105.6(7) . . ?
C210 N1 Cu3 127.6(11) . . ?
C286 N1 Cu3 112.0(11) . . ?
C286 N1 C210 118.4(14) . . ?
C6 N4 Cu23 118.0(11) . . ?
C6 N4 C126 118.7(14) . . ?
C126 N4 Cu23 122.3(10) . . ?
C77 N5 Cu9 127.3(12) . . ?
C325 N5 Cu9 110.2(12) . . ?
C325 N5 C77 120.2(15) . . ?
C42 N6 Cu23 115.7(12) . . ?
C42 N6 C283 117.2(15) . . ?
C283 N6 Cu23 125.6(11) . . ?
C201 N8 Cu23 115.9(10) . . ?
C203 N8 Cu23 125.3(12) . . ?
C203 N8 C201 117.7(14) . . ?
C33 C2 H2 120.9 . . ?
C33 C2 C253 118.3(18) . . ?
C253 C2 H2 120.9 . . ?
C24 C4 P12 117.5(13) . . ?
C394 C4 P12 119.9(13) . . ?
C394 C4 C24 122.4(16) . . ?
N4 C6 H6 116.6 . . ?
N4 C6 C204 126.8(17) . . ?
C204 C6 H6 116.6 . . ?
H12A C12 H12B 108.4 . . ?
C44 C12 H12A 110.1 . . ?
C44 C12 H12B 110.1 . . ?
C44 C12 C74 107.9(13) . . ?
C74 C12 H12A 110.1 . . ?
C74 C12 H12B 110.1 . . ?
C80 C16 H16 121.1 . . ?
C80 C16 C170 117.9(16) . . ?
C170 C16 H16 121.1 . . ?
C172 C18 P6 123.4(13) . . ?
C186 C18 P6 117.5(12) . . ?
C186 C18 C172 119.1(15) . . ?
C4 C24 H24 121.0 . . ?
C96 C24 C4 118.0(17) . . ?
C96 C24 H24 121.0 . . ?
C206 C29 H29 118.8 . . ?
C261 C29 H29 118.8 . . ?
C261 C29 C206 122.3(17) . . ?
C2 C33 H33 118.2 . . ?
C2 C33 C98 124(2) . . ?
C98 C33 H33 118.2 . . ?
C98 C41 P8 119.6(13) . . ?
C98 C41 C291 119.6(16) . . ?
C291 C41 P8 120.7(13) . . ?
N6 C42 H42 117.2 . . ?
C133 C42 N6 125.5(19) . . ?
C133 C42 H42 117.2 . . ?
C12 C44 S1 110.9(11) . . ?
C12 C44 C68 111.1(13) . . ?
C12 C44 C114 110.0(14) . . ?
C68 C44 S1 105.3(11) . . ?
C68 C44 C114 110.2(13) . . ?
C114 C44 S1 109.3(10) . . ?
H48A C48 H48B 107.7 . . ?
C74 C48 H48A 108.9 . . ?
C74 C48 H48B 108.9 . . ?
C74 C48 C220 113.6(15) . . ?
C220 C48 H48A 108.8 . . ?
C220 C48 H48B 108.9 . . ?
C146 C54 P6 126.3(14) . . ?
C146 C54 C388 119.4(15) . . ?
C388 C54 P6 114.3(12) . . ?
C229 C56 H56 120.1 . . ?
C229 C56 C326 119.8(19) . . ?
C326 C56 H56 120.1 . . ?
H58A C58 H58B 107.7 . . ?
C273 C58 H58A 108.8 . . ?
C273 C58 H58B 108.8 . . ?
C400 C58 H58A 108.8 . . ?
C400 C58 H58B 108.8 . . ?
C400 C58 C273 113.6(17) . . ?
C186 C61 H61 121.6 . . ?
C301 C61 H61 121.6 . . ?
C301 C61 C186 116.8(17) . . ?
C225 C62 P12 122.6(14) . . ?
C264 C62 P12 117.8(12) . . ?
C264 C62 C225 119.0(16) . . ?
C109 C64 S6 109.8(11) . . ?
C109 C64 C256 114.3(15) . . ?
C109 C64 C318 111.0(14) . . ?
C256 C64 S6 106.8(11) . . ?
C256 C64 C318 105.8(14) . . ?
C318 C64 S6 108.9(11) . . ?
C44 C68 H68A 109.6 . . ?
C44 C68 H68B 109.6 . . ?
C44 C68 C220 110.2(14) . . ?
H68A C68 H68B 108.1 . . ?
C220 C68 H68A 109.6 . . ?
C220 C68 H68B 109.6 . . ?
C77 C71 H71 119.6 . . ?
C138 C71 H71 119.6 . . ?
C138 C71 C77 120.8(18) . . ?
C12 C74 H74 109.4 . . ?
C48 C74 C12 108.0(14) . . ?
C48 C74 H74 109.4 . . ?
C48 C74 C168 109.4(14) . . ?
C168 C74 C12 111.3(13) . . ?
C168 C74 H74 109.4 . . ?
N5 C77 P10 118.4(12) . . ?
N5 C77 C71 119.9(16) . . ?
C71 C77 P10 121.7(14) . . ?
C16 C80 H80 119.6 . . ?
C16 C80 C207 120.8(17) . . ?
C207 C80 H80 119.6 . . ?
H81A C81 H81B 107.9 . . ?
C113 C81 H81A 109.2 . . ?
C113 C81 H81B 109.2 . . ?
C113 C81 C273 111.9(15) . . ?
C273 C81 H81A 109.2 . . ?
C273 C81 H81B 109.2 . . ?
C327 C83 H83 119.7 . . ?
C327 C83 C329 120.5(16) . . ?
C329 C83 H83 119.7 . . ?
C86 C84 H84 120.0 . . ?
C86 C84 C94 120.0 . . ?
C94 C84 H84 120.0 . . ?
C84 C86 P10 117.2(6) . . ?
C88 C86 P10 122.7(6) . . ?
C88 C86 C84 120.0 . . ?
C86 C88 H88 120.0 . . ?
C86 C88 C90 120.0 . . ?
C90 C88 H88 120.0 . . ?
C88 C90 H90 120.0 . . ?
C88 C90 C92 120.0 . . ?
C92 C90 H90 120.0 . . ?
C90 C92 H92 120.0 . . ?
C94 C92 C90 120.0 . . ?
C94 C92 H92 120.0 . . ?
C84 C94 H94 120.0 . . ?
C92 C94 C84 120.0 . . ?
C92 C94 H94 120.0 . . ?
C283 C85 H85 119.0 . . ?
C283 C85 C393 122.0(19) . . ?
C393 C85 H85 119.0 . . ?
C24 C96 H96 118.9 . . ?
C128 C96 C24 122.2(18) . . ?
C128 C96 H96 118.9 . . ?
C33 C98 H98 120.6 . . ?
C41 C98 C33 118.9(19) . . ?
C41 C98 H98 120.6 . . ?
C104 C102 P6 123.3(6) . . ?
C104 C102 N13 120.0 . . ?
N13 C102 P6 116.4(6) . . ?
C102 C104 H104 120.0 . . ?
C102 C104 C106 120.0 . . ?
C106 C104 H104 120.0 . . ?
C104 C106 H106 120.0 . . ?
C104 C106 C108 120.0 . . ?
C108 C106 H106 120.0 . . ?
C106 C108 H108 120.0 . . ?
C106 C108 C110 120.0 . . ?
C110 C108 H108 120.0 . . ?
C108 C110 H110 120.0 . . ?
C108 C110 N13 120.0 . . ?
N13 C110 H110 120.0 . . ?
C102 N13 Cu19 126.8(5) . . ?
C110 N13 Cu19 110.2(5) . . ?
C110 N13 C102 120.0 . . ?
H10A C107 H10B 108.0 . . ?
C246 C107 H10A 109.4 . . ?
C246 C107 H10B 109.4 . . ?
C273 C107 H10A 109.4 . . ?
C273 C107 H10B 109.4 . . ?
C273 C107 C246 111.0(14) . . ?
C64 C109 H10C 109.8 . . ?
C64 C109 H10D 109.8 . . ?
C64 C109 C228 109.3(14) . . ?
H10C C109 H10D 108.3 . . ?
C228 C109 H10C 109.8 . . ?
C228 C109 H10D 109.8 . . ?
C81 C113 H113 111.5 . . ?
C81 C113 C289 105.8(16) . . ?
C81 C113 C396 110.3(15) . . ?
C289 C113 H113 111.5 . . ?
C396 C113 H113 111.5 . . ?
C396 C113 C289 106.1(14) . . ?
C44 C114 H11A 109.8 . . ?
C44 C114 H11B 109.8 . . ?
C44 C114 C386 109.4(12) . . ?
H11A C114 H11B 108.2 . . ?
C386 C114 H11A 109.8 . . ?
C386 C114 H11B 109.8 . . ?
N4 C126 P4 118.0(11) . . ?
C251 C126 P4 122.3(13) . . ?
C251 C126 N4 119.6(15) . . ?
C184 C127 H127 118.1 . . ?
C184 C127 C229 123.7(19) . . ?
C229 C127 H127 118.1 . . ?
C96 C128 H128 121.1 . . ?
C96 C128 C299 117.9(17) . . ?
C299 C128 H128 121.1 . . ?
C245 C131 H131 120.7 . . ?
C245 C131 C341 118.7(19) . . ?
C341 C131 H131 120.7 . . ?
C42 C133 H133 120.3 . . ?
C42 C133 C393 119(2) . . ?
C393 C133 H133 120.3 . . ?
C71 C138 H138 121.2 . . ?
C271 C138 C71 117.6(18) . . ?
C271 C138 H138 121.2 . . ?
C151 C139 H139 120.9 . . ?
C320 C139 H139 120.9 . . ?
C320 C139 C151 118.1(17) . . ?
C171 C143 H143 120.2 . . ?
C311 C143 H143 120.2 . . ?
C311 C143 C171 119.6(18) . . ?
C54 C146 H146 120.0 . . ?
C54 C146 C320 120.1(18) . . ?
C320 C146 H146 120.0 . . ?
C139 C151 H151 120.6 . . ?
C139 C151 C388 118.9(17) . . ?
C388 C151 H151 120.6 . . ?
C261 C155 H155 118.4 . . ?
C343 C155 H155 118.4 . . ?
C343 C155 C261 123.3(19) . . ?
C206 C163 H163 119.4 . . ?
C206 C163 C343 121.1(17) . . ?
C343 C163 H163 119.4 . . ?
C329 C165 H165 119.3 . . ?
C329 C165 C331 121.4(17) . . ?
C331 C165 H165 119.3 . . ?
C74 C168 H16A 110.0 . . ?
C74 C168 H16B 110.0 . . ?
C74 C168 C386 108.7(14) . . ?
H16A C168 H16B 108.3 . . ?
C386 C168 H16A 110.0 . . ?
C386 C168 H16B 110.0 . . ?
C16 C170 P10 116.9(13) . . ?
C352 C170 P10 124.6(13) . . ?
C352 C170 C16 118.4(16) . . ?
C143 C171 H171 122.0 . . ?
C201 C171 C143 116.1(19) . . ?
C201 C171 H171 122.0 . . ?
C18 C172 H172 119.5 . . ?
C18 C172 C294 120.9(17) . . ?
C294 C172 H172 119.5 . . ?
C127 C184 H184 120.1 . . ?
C127 C184 C258 119.8(17) . . ?
C258 C184 H184 120.1 . . ?
C18 C186 C61 120.6(16) . . ?
C18 C186 H186 119.7 . . ?
C61 C186 H186 119.7 . . ?
C210 C188 H188 118.4 . . ?
C332 C188 H188 118.4 . . ?
C332 C188 C210 123.1(18) . . ?
N8 C201 C171 126.8(17) . . ?
N8 C201 H201 116.6 . . ?
C171 C201 H201 116.6 . . ?
N8 C203 P14 117.8(13) . . ?
N8 C203 C311 121.6(17) . . ?
C311 C203 P14 120.1(13) . . ?
C6 C204 H204 122.3 . . ?
C6 C204 C384 115.4(16) . . ?
C384 C204 H204 122.3 . . ?
C29 C206 P4 119.3(12) . . ?
C163 C206 P4 124.8(13) . . ?
C163 C206 C29 115.3(14) . . ?
C80 C207 H207 120.3 . . ?
C315 C207 C80 119.4(17) . . ?
C315 C207 H207 120.3 . . ?
N1 C210 P8 117.4(11) . . ?
N1 C210 C188 118.1(16) . . ?
C188 C210 P8 124.4(14) . . ?
C48 C220 C68 107.2(14) . . ?
C48 C220 H220 110.9 . . ?
C48 C220 C390 107.4(15) . . ?
C68 C220 H220 110.9 . . ?
C390 C220 C68 109.5(14) . . ?
C390 C220 H220 110.9 . . ?
C62 C225 H225 118.8 . . ?
C341 C225 C62 122.3(19) . . ?
C341 C225 H225 118.8 . . ?
C109 C228 H228 110.5 . . ?
C109 C228 C356 111.0(15) . . ?
C109 C228 C362 108.4(15) . . ?
C356 C228 H228 110.5 . . ?
C356 C228 C362 105.9(15) . . ?
C362 C228 H228 110.5 . . ?
C56 C229 C127 119.1(19) . . ?
C56 C229 H229 120.4 . . ?
C127 C229 H229 120.4 . . ?
C286 C237 H237 119.1 . . ?
C332 C237 H237 119.1 . . ?
C332 C237 C286 122(2) . . ?
H24A C244 H24B 108.1 . . ?
C246 C244 H24A 109.5 . . ?
C246 C244 H24B 109.5 . . ?
C246 C244 C400 110.5(14) . . ?
C400 C244 H24A 109.5 . . ?
C400 C244 H24B 109.5 . . ?
C131 C245 H245 118.8 . . ?
C131 C245 C264 122.4(19) . . ?
C264 C245 H245 118.8 . . ?
C107 C246 S4 111.4(10) . . ?
C107 C246 C396 108.6(13) . . ?
C244 C246 S4 110.7(11) . . ?
C244 C246 C107 110.8(15) . . ?
C244 C246 C396 110.7(14) . . ?
C396 C246 S4 104.6(12) . . ?
C126 C251 H251 119.5 . . ?
C384 C251 C126 121.1(17) . . ?
C384 C251 H251 119.5 . . ?
C2 C253 H253 119.8 . . ?
C2 C253 C291 120.3(19) . . ?
C291 C253 H253 119.8 . . ?
C64 C256 H25A 110.1 . . ?
C64 C256 H25B 110.1 . . ?
H25A C256 H25B 108.4 . . ?
C348 C256 C64 108.2(15) . . ?
C348 C256 H25A 110.1 . . ?
C348 C256 H25B 110.1 . . ?
C184 C258 P4 125.0(13) . . ?
C184 C258 C326 117.1(15) . . ?
C326 C258 P4 117.9(12) . . ?
C29 C261 C155 118.5(18) . . ?
C29 C261 H261 120.8 . . ?
C155 C261 H261 120.8 . . ?
C62 C264 C245 118.2(17) . . ?
C62 C264 H264 120.9 . . ?
C245 C264 H264 120.9 . . ?
C138 C271 H271 120.3 . . ?
C138 C271 C325 119(2) . . ?
C325 C271 H271 120.3 . . ?
C58 C273 C81 107.0(15) . . ?
C58 C273 H273 110.8 . . ?
C81 C273 H273 110.8 . . ?
C107 C273 C58 108.9(15) . . ?
C107 C273 C81 108.4(17) . . ?
C107 C273 H273 110.8 . . ?
N6 C283 P12 116.7(12) . . ?
C85 C283 P12 124.2(14) . . ?
C85 C283 N6 119.0(17) . . ?
N1 C286 C237 118.6(18) . . ?
N1 C286 H286 120.7 . . ?
C237 C286 H286 120.7 . . ?
C113 C289 H28A 108.8 . . ?
C113 C289 H28B 108.8 . . ?
H28A C289 H28B 107.7 . . ?
C400 C289 C113 113.9(16) . . ?
C400 C289 H28A 108.8 . . ?
C400 C289 H28B 108.8 . . ?
C41 C291 H291 120.3 . . ?
C253 C291 C41 119.4(18) . . ?
C253 C291 H291 120.3 . . ?
C172 C294 H294 121.4 . . ?
C301 C294 C172 117.2(16) . . ?
C301 C294 H294 121.4 . . ?
C300 C298 H298 120.0 . . ?
C300 C298 C308 120.0 . . ?
C308 C298 H298 120.0 . . ?
C298 C300 H300 120.0 . . ?
C298 C300 C302 120.0 . . ?
C302 C300 H300 120.0 . . ?
C300 C302 H302 120.0 . . ?
C304 C302 C300 120.0 . . ?
C304 C302 H302 120.0 . . ?
C302 C304 H304 120.0 . . ?
C302 C304 C306 120.0 . . ?
C306 C304 H304 120.0 . . ?
C304 C306 H306 120.0 . . ?
C304 C306 C308 120.0 . . ?
C308 C306 H306 120.0 . . ?
C298 C308 P14 121.5(7) . . ?
C306 C308 P14 118.5(7) . . ?
C306 C308 C298 120.0 . . ?
C128 C299 H299 119.6 . . ?
C394 C299 C128 120.8(18) . . ?
C394 C299 H299 119.6 . . ?
C61 C301 C294 125.0(17) . . ?
C61 C301 H301 117.5 . . ?
C294 C301 H301 117.5 . . ?
H30A C303 H30B 107.9 . . ?
C316 C303 H30A 109.1 . . ?
C316 C303 H30B 109.1 . . ?
C348 C303 H30A 109.1 . . ?
C348 C303 H30B 109.1 . . ?
C348 C303 C316 112.4(17) . . ?
C143 C311 C203 117.9(17) . . ?
C143 C311 H311 121.1 . . ?
C203 C311 H311 121.1 . . ?
C207 C315 H315 119.9 . . ?
C207 C315 C352 120.2(18) . . ?
C352 C315 H315 119.9 . . ?
C303 C316 H316 109.9 . . ?
C303 C316 C362 106.2(17) . . ?
C318 C316 C303 110.2(16) . . ?
C318 C316 H316 109.9 . . ?
C318 C316 C362 110.7(14) . . ?
C362 C316 H316 109.9 . . ?
C64 C318 H31A 110.1 . . ?
C64 C318 H31B 110.1 . . ?
C316 C318 C64 107.8(15) . . ?
C316 C318 H31A 110.1 . . ?
C316 C318 H31B 110.1 . . ?
H31A C318 H31B 108.5 . . ?
C139 C320 C146 124.6(18) . . ?
C139 C320 H320 117.7 . . ?
C146 C320 H320 117.7 . . ?
N5 C325 C271 121.8(18) . . ?
N5 C325 H325 119.1 . . ?
C271 C325 H325 119.1 . . ?
C56 C326 C258 119.8(17) . . ?
C56 C326 H326 120.1 . . ?
C258 C326 H326 120.1 . . ?
C83 C327 H327 121.1 . . ?
C83 C327 C339 117.8(18) . . ?
C339 C327 H327 121.1 . . ?
C83 C329 P8 122.0(13) . . ?
C165 C329 P8 118.0(13) . . ?
C165 C329 C83 120.0(17) . . ?
C165 C331 H331 120.7 . . ?
C165 C331 C339 118.5(17) . . ?
C339 C331 H331 120.7 . . ?
C188 C332 H332 120.2 . . ?
C237 C332 C188 119.7(19) . . ?
C237 C332 H332 120.2 . . ?
C167 C333 H333 120.0 . . ?
C167 C333 C169 120.0 . . ?
C169 C333 H333 120.0 . . ?
C333 C167 H167 120.0 . . ?
C335 C167 C333 120.0 . . ?
C335 C167 H167 120.0 . . ?
C167 C335 H335 120.0 . . ?
C167 C335 C21 120.0 . . ?
C21 C335 H335 120.0 . . ?
C335 C21 P14 119.6(8) . . ?
C335 C21 C337 120.0 . . ?
C337 C21 P14 120.4(8) . . ?
C21 C337 H337 120.0 . . ?
C169 C337 C21 120.0 . . ?
C169 C337 H337 120.0 . . ?
C333 C169 H169 120.0 . . ?
C337 C169 C333 120.0 . . ?
C337 C169 H169 120.0 . . ?
C327 C339 C331 121.6(18) . . ?
C327 C339 H339 119.2 . . ?
C331 C339 H339 119.2 . . ?
C131 C341 H341 120.4 . . ?
C225 C341 C131 119.3(19) . . ?
C225 C341 H341 120.4 . . ?
C155 C343 C163 119(2) . . ?
C155 C343 H343 120.3 . . ?
C163 C343 H343 120.3 . . ?
C256 C348 H348 109.0 . . ?
C256 C348 C356 112.5(16) . . ?
C303 C348 C256 110.5(18) . . ?
C303 C348 H348 109.0 . . ?
C303 C348 C356 106.6(17) . . ?
C356 C348 H348 109.0 . . ?
C170 C352 H352 118.5 . . ?
C315 C352 C170 123.0(18) . . ?
C315 C352 H352 118.5 . . ?
C228 C356 H35A 109.8 . . ?
C228 C356 H35B 109.8 . . ?
C348 C356 C228 109.6(16) . . ?
C348 C356 H35A 109.8 . . ?
C348 C356 H35B 109.8 . . ?
H35A C356 H35B 108.2 . . ?
C228 C362 C316 109.6(15) . . ?
C228 C362 H36A 109.7 . . ?
C228 C362 H36B 109.7 . . ?
C316 C362 H36A 109.7 . . ?
C316 C362 H36B 109.7 . . ?
H36A C362 H36B 108.2 . . ?
C204 C384 H384 120.8 . . ?
C251 C384 C204 118.3(17) . . ?
C251 C384 H384 120.8 . . ?
C114 C386 C168 107.9(13) . . ?
C114 C386 H386 110.4 . . ?
C168 C386 H386 110.4 . . ?
C390 C386 C114 108.1(14) . . ?
C390 C386 C168 109.4(14) . . ?
C390 C386 H386 110.4 . . ?
C54 C388 C151 118.9(16) . . ?
C54 C388 H388 120.6 . . ?
C151 C388 H388 120.6 . . ?
C220 C390 C386 111.2(15) . . ?
C220 C390 H39A 109.4 . . ?
C220 C390 H39B 109.4 . . ?
C386 C390 H39A 109.4 . . ?
C386 C390 H39B 109.4 . . ?
H39A C390 H39B 108.0 . . ?
C85 C393 H393 121.6 . . ?
C133 C393 C85 117(2) . . ?
C133 C393 H393 121.6 . . ?
C4 C394 H394 120.8 . . ?
C299 C394 C4 118.4(17) . . ?
C299 C394 H394 120.8 . . ?
C113 C396 C246 108.4(15) . . ?
C113 C396 H39C 110.0 . . ?
C113 C396 H39D 110.0 . . ?
C246 C396 H39C 110.0 . . ?
C246 C396 H39D 110.0 . . ?
H39C C396 H39D 108.4 . . ?
C58 C400 C244 104.9(13) . . ?
C58 C400 H400 110.8 . . ?
C244 C400 H400 110.8 . . ?
C289 C400 C58 109.1(16) . . ?
C289 C400 C244 110.1(17) . . ?
C289 C400 H400 110.8 . . ?
Au7 Au2 Cu25 154.80(5) . . ?
Au18 Au2 Au7 55.71(2) . . ?
Au18 Au2 Cu22 54.41(4) . . ?
Au18 Au2 Cu25 99.26(5) . . ?
Au18 Au2 Cu30 54.07(4) . . ?
Cu12 Au2 Au7 103.13(5) . . ?
Cu12 Au2 Au18 56.92(5) . . ?
Cu12 Au2 Cu22 103.59(6) . . ?
Cu12 Au2 Cu25 54.60(6) . . ?
Cu12 Au2 Cu30 56.02(6) . . ?
Cu15 Au2 Au7 105.40(6) . . ?
Cu15 Au2 Au18 56.67(5) . . ?
Cu15 Au2 Cu12 59.71(6) . . ?
Cu15 Au2 Cu22 57.40(7) . . ?
Cu15 Au2 Cu25 55.11(7) . . ?
Cu15 Au2 Cu30 102.34(6) . . ?
Cu22 Au2 Au7 60.04(5) . . ?
Cu22 Au2 Cu25 109.97(7) . . ?
Cu22 Au2 Cu30 101.93(6) . . ?
Cu30 Au2 Au7 56.87(5) . . ?
Cu30 Au2 Cu25 108.05(7) . . ?
P3 Au2 Au7 123.10(12) . . ?
P3 Au2 Au18 176.60(11) . . ?
P3 Au2 Cu12 125.98(12) . . ?
P3 Au2 Cu15 122.43(11) . . ?
P3 Au2 Cu22 122.20(11) . . ?
P3 Au2 Cu25 82.06(12) . . ?
P3 Au2 Cu30 128.58(11) . . ?
Au18 Au5 Au17 55.01(2) . . ?
Au18 Au5 Cu17 54.16(5) . . ?
Au18 Au5 Cu22 54.97(4) . . ?
Au18 Au5 Cu27 99.24(6) . . ?
Cu15 Au5 Au17 102.61(5) . . ?
Cu15 Au5 Au18 56.55(5) . . ?
Cu15 Au5 Cu17 103.17(6) . . ?
Cu15 Au5 Cu22 57.85(7) . . ?
Cu15 Au5 Cu27 54.91(7) . . ?
Cu17 Au5 Au17 58.82(5) . . ?
Cu17 Au5 Cu27 110.06(7) . . ?
Cu20 Au5 Au17 104.73(5) . . ?
Cu20 Au5 Au18 57.16(5) . . ?
Cu20 Au5 Cu15 60.04(6) . . ?
Cu20 Au5 Cu17 57.45(7) . . ?
Cu20 Au5 Cu22 104.60(6) . . ?
Cu20 Au5 Cu27 54.90(7) . . ?
Cu22 Au5 Au17 55.90(5) . . ?
Cu22 Au5 Cu17 101.56(6) . . ?
Cu22 Au5 Cu27 109.95(7) . . ?
Cu27 Au5 Au17 154.17(6) . . ?
P11 Au5 Au17 125.11(15) . . ?
P11 Au5 Au18 178.04(11) . . ?
P11 Au5 Cu15 124.54(13) . . ?
P11 Au5 Cu17 123.99(11) . . ?
P11 Au5 Cu20 121.59(15) . . ?
P11 Au5 Cu22 126.91(13) . . ?
P11 Au5 Cu27 80.70(16) . . ?
Au2 Au7 Au17 105.81(3) . . ?
Au2 Au7 Au19 108.68(3) . . ?
Au17 Au7 Au19 59.72(2) . . ?
Au18 Au7 Au2 59.09(2) . . ?
Au18 Au7 Au17 56.97(3) . . ?
Au18 Au7 Au19 56.81(2) . . ?
Au18 Au7 Cu22 54.86(4) . . ?
Au18 Au7 Cu29 104.60(6) . . ?
Au18 Au7 Cu30 56.30(5) . . ?
Cu22 Au7 Au2 58.54(5) . . ?
Cu22 Au7 Au17 55.98(4) . . ?
Cu22 Au7 Au19 102.93(4) . . ?
Cu29 Au7 Au2 163.44(6) . . ?
Cu29 Au7 Au17 59.15(5) . . ?
Cu29 Au7 Au19 58.97(6) . . ?
Cu29 Au7 Cu22 111.07(7) . . ?
Cu30 Au7 Au2 60.32(4) . . ?
Cu30 Au7 Au17 106.38(5) . . ?
Cu30 Au7 Au19 60.29(4) . . ?
Cu30 Au7 Cu22 103.39(7) . . ?
Cu30 Au7 Cu29 114.71(7) . . ?
P5 Au7 Au2 114.13(11) . . ?
P5 Au7 Au17 129.71(12) . . ?
P5 Au7 Au18 172.84(12) . . ?
P5 Au7 Au19 127.33(11) . . ?
P5 Au7 Cu22 124.91(12) . . ?
P5 Au7 Cu29 82.28(12) . . ?
P5 Au7 Cu30 119.25(12) . . ?
Au18 Au9 Au19 56.01(2) . . ?
Au18 Au9 Cu7 99.99(5) . . ?
Au18 Au9 Cu17 54.70(5) . . ?
Au18 Au9 Cu30 54.98(4) . . ?
Au19 Au9 Cu7 155.99(6) . . ?
Cu12 Au9 Au18 57.68(5) . . ?
Cu12 Au9 Au19 105.54(5) . . ?
Cu12 Au9 Cu7 54.82(7) . . ?
Cu12 Au9 Cu17 105.04(6) . . ?
Cu12 Au9 Cu30 56.96(6) . . ?
Cu17 Au9 Au19 56.73(5) . . ?
Cu17 Au9 Cu7 111.19(8) . . ?
Cu17 Au9 Cu30 102.33(7) . . ?
Cu20 Au9 Au18 57.82(5) . . ?
Cu20 Au9 Au19 104.67(6) . . ?
Cu20 Au9 Cu7 55.49(7) . . ?
Cu20 Au9 Cu12 61.43(6) . . ?
Cu20 Au9 Cu17 57.96(7) . . ?
Cu20 Au9 Cu30 104.85(6) . . ?
Cu30 Au9 Au19 59.57(5) . . ?
Cu30 Au9 Cu7 109.08(7) . . ?
P18 Au9 Au18 178.43(12) . . ?
P18 Au9 Au19 124.04(13) . . ?
P18 Au9 Cu7 79.97(14) . . ?
P18 Au9 Cu12 121.33(13) . . ?
P18 Au9 Cu17 126.80(13) . . ?
P18 Au9 Cu20 123.09(13) . . ?
P18 Au9 Cu30 123.53(13) . . ?
Au7 Au17 Au5 106.56(3) . . ?
Au7 Au17 Au19 60.70(2) . . ?
Au18 Au17 Au5 57.65(3) . . ?
Au18 Au17 Au7 56.45(2) . . ?
Au18 Au17 Au19 57.04(2) . . ?
Au18 Au17 Cu17 54.34(5) . . ?
Au18 Au17 Cu22 56.58(5) . . ?
Au18 Au17 Cu29 103.01(6) . . ?
Au19 Au17 Au5 104.63(3) . . ?
Cu17 Au17 Au5 57.05(5) . . ?
Cu17 Au17 Au7 103.12(5) . . ?
Cu17 Au17 Au19 56.49(5) . . ?
Cu22 Au17 Au5 57.90(5) . . ?
Cu22 Au17 Au7 61.17(4) . . ?
Cu22 Au17 Au19 107.70(5) . . ?
Cu22 Au17 Cu17 101.73(7) . . ?
Cu22 Au17 Cu29 114.54(7) . . ?
Cu29 Au17 Au5 160.63(6) . . ?
Cu29 Au17 Au7 57.72(5) . . ?
Cu29 Au17 Au19 58.87(6) . . ?
Cu29 Au17 Cu17 112.38(7) . . ?
P19 Au17 Au5 117.26(13) . . ?
P19 Au17 Au7 124.71(12) . . ?
P19 Au17 Au18 173.14(13) . . ?
P19 Au17 Au19 129.81(13) . . ?
P19 Au17 Cu17 128.16(12) . . ?
P19 Au17 Cu22 117.25(12) . . ?
P19 Au17 Cu29 82.11(14) . . ?
Au5 Au18 Au2 112.51(3) . . ?
Au7 Au18 Au2 65.20(3) . . ?
Au7 Au18 Au5 123.05(3) . . ?
Au7 Au18 Au9 120.06(3) . . ?
Au7 Au18 Au17 66.58(3) . . ?
Au7 Au18 Au19 67.26(3) . . ?
Au9 Au18 Au2 114.01(3) . . ?
Au9 Au18 Au5 112.20(3) . . ?
Au17 Au18 Au2 118.23(3) . . ?
Au17 Au18 Au5 67.34(3) . . ?
Au17 Au18 Au9 122.60(3) . . ?
Au17 Au18 Au19 66.31(3) . . ?
Au19 Au18 Au2 122.61(3) . . ?
Au19 Au18 Au5 119.56(3) . . ?
Au19 Au18 Au9 66.67(3) . . ?
Cu12 Au18 Au2 60.15(4) . . ?
Cu12 Au18 Au5 111.03(5) . . ?
Cu12 Au18 Au7 113.54(5) . . ?
Cu12 Au18 Au9 59.82(4) . . ?
Cu12 Au18 Au17 177.34(5) . . ?
Cu12 Au18 Au19 116.29(5) . . ?
Cu15 Au18 Au2 59.51(5) . . ?
Cu15 Au18 Au5 59.92(5) . . ?
Cu15 Au18 Au7 116.02(5) . . ?
Cu15 Au18 Au9 110.17(6) . . ?
Cu15 Au18 Au17 115.53(6) . . ?
Cu15 Au18 Au19 176.57(6) . . ?
Cu15 Au18 Cu12 61.91(6) . . ?
Cu15 Au18 Cu20 62.08(6) . . ?
Cu17 Au18 Au2 173.07(7) . . ?
Cu17 Au18 Au5 63.96(5) . . ?
Cu17 Au18 Au7 121.71(6) . . ?
Cu17 Au18 Au9 63.92(5) . . ?
Cu17 Au18 Au17 66.66(6) . . ?
Cu17 Au18 Au19 63.32(5) . . ?
Cu17 Au18 Cu12 114.76(7) . . ?
Cu17 Au18 Cu15 114.38(7) . . ?
Cu17 Au18 Cu20 61.71(7) . . ?
Cu17 Au18 Cu22 116.71(7) . . ?
Cu17 Au18 Cu30 117.77(7) . . ?
Cu20 Au18 Au2 111.41(5) . . ?
Cu20 Au18 Au5 59.39(5) . . ?
Cu20 Au18 Au7 176.19(6) . . ?
Cu20 Au18 Au9 59.18(5) . . ?
Cu20 Au18 Au17 117.13(6) . . ?
Cu20 Au18 Au19 114.58(5) . . ?
Cu20 Au18 Cu12 62.71(7) . . ?
Cu22 Au18 Au2 64.32(5) . . ?
Cu22 Au18 Au5 63.14(5) . . ?
Cu22 Au18 Au7 67.01(5) . . ?
Cu22 Au18 Au9 171.95(6) . . ?
Cu22 Au18 Au17 62.74(5) . . ?
Cu22 Au18 Au19 121.16(6) . . ?
Cu22 Au18 Cu12 114.73(6) . . ?
Cu22 Au18 Cu15 61.96(7) . . ?
Cu22 Au18 Cu20 113.49(7) . . ?
Cu30 Au18 Au2 64.80(5) . . ?
Cu30 Au18 Au5 171.80(6) . . ?
Cu30 Au18 Au7 63.65(6) . . ?
Cu30 Au18 Au9 64.01(5) . . ?
Cu30 Au18 Au17 120.86(6) . . ?
Cu30 Au18 Au19 66.47(5) . . ?
Cu30 Au18 Cu12 60.80(7) . . ?
Cu30 Au18 Cu15 113.70(7) . . ?
Cu30 Au18 Cu20 113.66(7) . . ?
Cu30 Au18 Cu22 119.64(7) . . ?
Au7 Au19 Au9 103.64(3) . . ?
Au17 Au19 Au7 59.58(2) . . ?
Au17 Au19 Au9 106.66(3) . . ?
Au18 Au19 Au7 55.93(2) . . ?
Au18 Au19 Au9 57.32(2) . . ?
Au18 Au19 Au17 56.65(2) . . ?
Au18 Au19 Cu17 55.65(5) . . ?
Au18 Au19 Cu29 102.46(6) . . ?
Au18 Au19 Cu30 54.54(4) . . ?
Cu17 Au19 Au7 105.32(5) . . ?
Cu17 Au19 Au9 58.24(5) . . ?
Cu17 Au19 Au17 60.52(5) . . ?
Cu17 Au19 Cu29 115.88(7) . . ?
Cu17 Au19 Cu30 101.68(7) . . ?
Cu29 Au19 Au7 57.24(5) . . ?
Cu29 Au19 Au9 159.38(6) . . ?
Cu29 Au19 Au17 58.55(5) . . ?
Cu29 Au19 Cu30 109.37(7) . . ?
Cu30 Au19 Au7 56.22(5) . . ?
Cu30 Au19 Au9 57.23(5) . . ?
Cu30 Au19 Au17 103.11(4) . . ?
P16 Au19 Au7 129.20(12) . . ?
P16 Au19 Au9 117.57(13) . . ?
P16 Au19 Au17 126.38(12) . . ?
P16 Au19 Au18 174.56(13) . . ?
P16 Au19 Cu17 120.80(12) . . ?
P16 Au19 Cu29 82.77(14) . . ?
P16 Au19 Cu30 125.39(12) . . ?
Cu12 Cu7 Au9 56.12(7) . . ?
Cu12 Cu7 Cu20 61.88(9) . . ?
Cu20 Cu7 Au9 55.28(7) . . ?
S8 Cu7 Au9 104.07(16) . . ?
S8 Cu7 Cu12 51.45(14) . . ?
S8 Cu7 Cu20 103.25(16) . . ?
S5 Cu7 Au9 103.35(18) . . ?
S5 Cu7 Cu12 103.59(16) . . ?
S5 Cu7 Cu20 51.89(16) . . ?
S5 Cu7 S8 111.96(18) . . ?
N2 Cu7 Au9 91.3(4) . . ?
N2 Cu7 Cu12 124.6(4) . . ?
N2 Cu7 Cu20 137.0(4) . . ?
N2 Cu7 S8 111.4(4) . . ?
N2 Cu7 S5 128.7(4) . . ?
Au2 Cu12 Cu20 110.28(8) . . ?
Au9 Cu12 Au2 118.83(8) . . ?
Au9 Cu12 Cu15 109.63(8) . . ?
Au9 Cu12 Cu20 58.75(6) . . ?
Au18 Cu12 Au2 62.93(5) . . ?
Au18 Cu12 Au9 62.50(5) . . ?
Au18 Cu12 Cu7 114.35(10) . . ?
Au18 Cu12 Cu15 58.54(6) . . ?
Au18 Cu12 Cu20 58.51(6) . . ?
Au18 Cu12 Cu25 114.10(9) . . ?
Au18 Cu12 Cu30 58.75(6) . . ?
Cu7 Cu12 Au2 163.09(10) . . ?
Cu7 Cu12 Au9 69.06(8) . . ?
Cu7 Cu12 Cu15 104.32(10) . . ?
Cu7 Cu12 Cu20 59.40(9) . . ?
Cu15 Cu12 Au2 59.44(6) . . ?
Cu15 Cu12 Cu20 59.55(7) . . ?
Cu25 Cu12 Au2 68.18(7) . . ?
Cu25 Cu12 Au9 163.53(10) . . ?
Cu25 Cu12 Cu7 100.37(11) . . ?
Cu25 Cu12 Cu15 59.55(8) . . ?
Cu25 Cu12 Cu20 105.21(9) . . ?
Cu30 Cu12 Au2 65.17(6) . . ?
Cu30 Cu12 Au9 64.32(6) . . ?
Cu30 Cu12 Cu7 129.24(10) . . ?
Cu30 Cu12 Cu15 109.12(10) . . ?
Cu30 Cu12 Cu20 108.43(9) . . ?
Cu30 Cu12 Cu25 129.32(10) . . ?
S8 Cu12 Au2 118.82(13) . . ?
S8 Cu12 Au9 121.88(13) . . ?
S8 Cu12 Au18 160.95(15) . . ?
S8 Cu12 Cu7 57.77(14) . . ?
S8 Cu12 Cu15 104.78(14) . . ?
S8 Cu12 Cu20 106.30(16) . . ?
S8 Cu12 Cu25 55.76(12) . . ?
S8 Cu12 Cu30 140.25(16) . . ?
Au2 Cu15 Au5 119.33(9) . . ?
Au2 Cu15 Cu12 60.86(6) . . ?
Au2 Cu15 Cu20 112.69(8) . . ?
Au18 Cu15 Au2 63.82(5) . . ?
Au18 Cu15 Au5 63.53(5) . . ?
Au18 Cu15 Cu12 59.55(6) . . ?
Au18 Cu15 Cu20 59.32(6) . . ?
Au18 Cu15 Cu22 58.83(6) . . ?
Au18 Cu15 Cu25 114.76(9) . . ?
Au18 Cu15 Cu27 115.14(9) . . ?
Cu12 Cu15 Au5 112.05(8) . . ?
Cu12 Cu15 Cu20 61.00(7) . . ?
Cu20 Cu15 Au5 59.75(7) . . ?
Cu22 Cu15 Au2 64.85(7) . . ?
Cu22 Cu15 Au5 63.42(7) . . ?
Cu22 Cu15 Cu12 110.11(9) . . ?
Cu22 Cu15 Cu20 108.66(10) . . ?
Cu25 Cu15 Au2 68.64(8) . . ?
Cu25 Cu15 Au5 165.15(11) . . ?
Cu25 Cu15 Cu12 59.25(8) . . ?
Cu25 Cu15 Cu20 106.10(10) . . ?
Cu25 Cu15 Cu22 129.62(11) . . ?
Cu25 Cu15 Cu27 100.61(12) . . ?
Cu27 Cu15 Au2 165.35(11) . . ?
Cu27 Cu15 Au5 69.02(8) . . ?
Cu27 Cu15 Cu12 105.39(10) . . ?
Cu27 Cu15 Cu20 59.48(8) . . ?
Cu27 Cu15 Cu22 128.29(12) . . ?
S9 Cu15 Au2 120.72(15) . . ?
S9 Cu15 Au5 119.18(15) . . ?
S9 Cu15 Au18 160.03(15) . . ?
S9 Cu15 Cu12 104.18(16) . . ?
S9 Cu15 Cu20 103.66(15) . . ?
S9 Cu15 Cu22 141.09(15) . . ?
S9 Cu15 Cu25 56.93(15) . . ?
S9 Cu15 Cu27 54.93(14) . . ?
Au5 Cu17 Au17 64.12(5) . . ?
Au9 Cu17 Au5 108.77(7) . . ?
Au9 Cu17 Au17 113.81(7) . . ?
Au18 Cu17 Au5 61.87(5) . . ?
Au18 Cu17 Au9 61.38(5) . . ?
Au18 Cu17 Au17 59.00(5) . . ?
Au18 Cu17 Au19 61.03(5) . . ?
Au18 Cu17 Cu20 60.18(7) . . ?
Au19 Cu17 Au5 115.80(7) . . ?
Au19 Cu17 Au9 65.03(5) . . ?
Au19 Cu17 Au17 62.99(5) . . ?
Cu20 Cu17 Au5 58.28(6) . . ?
Cu20 Cu17 Au9 57.93(7) . . ?
Cu20 Cu17 Au17 109.63(8) . . ?
Cu20 Cu17 Au19 111.45(9) . . ?
Cl12 Cu17 Au5 122.34(14) . . ?
Cl12 Cu17 Au9 117.80(15) . . ?
Cl12 Cu17 Au17 118.78(17) . . ?
Cl12 Cu17 Au18 174.60(17) . . ?
Cl12 Cu17 Au19 113.61(15) . . ?
Cl12 Cu17 Cu20 124.46(18) . . ?
Au5 Cu20 Cu12 111.14(8) . . ?
Au5 Cu20 Cu15 60.22(7) . . ?
Au9 Cu20 Au5 119.08(8) . . ?
Au9 Cu20 Cu7 69.23(8) . . ?
Au9 Cu20 Cu12 59.82(6) . . ?
Au9 Cu20 Cu15 110.46(8) . . ?
Au9 Cu20 Cu17 64.11(7) . . ?
Au18 Cu20 Au5 63.45(5) . . ?
Au18 Cu20 Au9 63.00(5) . . ?
Au18 Cu20 Cu7 113.98(10) . . ?
Au18 Cu20 Cu12 58.78(6) . . ?
Au18 Cu20 Cu15 58.60(6) . . ?
Au18 Cu20 Cu17 58.12(7) . . ?
Au18 Cu20 Cu27 114.64(9) . . ?
Cu7 Cu20 Au5 163.24(10) . . ?
Cu7 Cu20 Cu12 58.72(9) . . ?
Cu7 Cu20 Cu15 103.73(10) . . ?
Cu15 Cu20 Cu12 59.46(7) . . ?
Cu17 Cu20 Au5 64.27(7) . . ?
Cu17 Cu20 Cu7 129.96(10) . . ?
Cu17 Cu20 Cu12 108.45(9) . . ?
Cu17 Cu20 Cu15 108.43(10) . . ?
Cu27 Cu20 Au5 69.28(8) . . ?
Cu27 Cu20 Au9 163.47(11) . . ?
Cu27 Cu20 Cu7 99.14(11) . . ?
Cu27 Cu20 Cu12 104.36(10) . . ?
Cu27 Cu20 Cu15 59.66(8) . . ?
Cu27 Cu20 Cu17 130.06(12) . . ?
S5 Cu20 Au5 121.47(15) . . ?
S5 Cu20 Au9 118.96(15) . . ?
S5 Cu20 Au18 159.54(16) . . ?
S5 Cu20 Cu7 54.85(16) . . ?
S5 Cu20 Cu12 103.33(17) . . ?
S5 Cu20 Cu15 104.95(14) . . ?
S5 Cu20 Cu17 142.27(16) . . ?
S5 Cu20 Cu27 56.97(14) . . ?
Au2 Cu22 Au7 61.42(4) . . ?
Au5 Cu22 Au2 109.29(7) . . ?
Au5 Cu22 Au7 114.18(6) . . ?
Au17 Cu22 Au2 113.93(6) . . ?
Au17 Cu22 Au5 66.19(5) . . ?
Au17 Cu22 Au7 62.85(4) . . ?
Au18 Cu22 Au2 61.27(5) . . ?
Au18 Cu22 Au5 61.89(5) . . ?
Au18 Cu22 Au7 58.13(4) . . ?
Au18 Cu22 Au17 60.68(4) . . ?
Au18 Cu22 Cu15 59.21(6) . . ?
Cu15 Cu22 Au2 57.75(6) . . ?
Cu15 Cu22 Au5 58.73(6) . . ?
Cu15 Cu22 Au7 106.78(8) . . ?
Cu15 Cu22 Au17 111.50(8) . . ?
Cl6 Cu22 Au2 125.77(15) . . ?
Cl6 Cu22 Au5 114.39(15) . . ?
Cl6 Cu22 Au7 121.58(16) . . ?
Cl6 Cu22 Au17 112.16(16) . . ?
Cl6 Cu22 Au18 172.59(17) . . ?
Cl6 Cu22 Cu15 125.36(17) . . ?
Cu12 Cu25 Au2 57.22(7) . . ?
Cu12 Cu25 Cu15 61.20(8) . . ?
Cu15 Cu25 Au2 56.25(7) . . ?
S8 Cu25 Au2 105.48(15) . . ?
S8 Cu25 Cu12 52.22(14) . . ?
S8 Cu25 Cu15 103.31(15) . . ?
S8 Cu25 S9 109.67(19) . . ?
S9 Cu25 Au2 104.31(16) . . ?
S9 Cu25 Cu12 101.54(14) . . ?
S9 Cu25 Cu15 51.58(14) . . ?
N3 Cu25 Au2 91.0(4) . . ?
N3 Cu25 Cu12 137.5(4) . . ?
N3 Cu25 Cu15 126.7(4) . . ?
N3 Cu25 S8 127.1(4) . . ?
N3 Cu25 S9 114.2(4) . . ?
Cu15 Cu27 Au5 56.07(7) . . ?
Cu20 Cu27 Au5 55.81(7) . . ?
Cu20 Cu27 Cu15 60.86(8) . . ?
S9 Cu27 Au5 104.33(16) . . ?
S9 Cu27 Cu15 51.88(14) . . ?
S9 Cu27 Cu20 102.35(15) . . ?
S9 Cu27 S5 109.5(2) . . ?
S5 Cu27 Au5 103.89(15) . . ?
S5 Cu27 Cu15 101.57(16) . . ?
S5 Cu27 Cu20 51.49(14) . . ?
N16 Cu27 Au5 92.0(4) . . ?
N16 Cu27 Cu15 139.0(4) . . ?
N16 Cu27 Cu20 125.1(3) . . ?
N16 Cu27 S9 130.2(3) . . ?
N16 Cu27 S5 111.6(3) . . ?
Au7 Cu29 Au17 63.13(6) . . ?
Au7 Cu29 Au19 63.80(6) . . ?
Au17 Cu29 Au19 62.58(6) . . ?
N7 Cu29 Au7 87.7(4) . . ?
N7 Cu29 Au17 150.8(4) . . ?
N7 Cu29 Au19 108.1(4) . . ?
N9 Cu29 Au7 106.5(4) . . ?
N9 Cu29 Au17 87.4(5) . . ?
N9 Cu29 Au19 149.8(5) . . ?
N9 Cu29 N7 99.6(6) . . ?
N9 Cu29 C40 100.5(6) . . ?
C40 Cu29 Au7 150.6(5) . . ?
C40 Cu29 Au17 107.5(4) . . ?
C40 Cu29 Au19 86.9(5) . . ?
C40 Cu29 N7 99.1(5) . . ?
Au2 Cu30 Au19 113.12(7) . . ?
Au7 Cu30 Au2 62.82(5) . . ?
Au7 Cu30 Au9 114.34(7) . . ?
Au7 Cu30 Au19 63.49(5) . . ?
Au9 Cu30 Au2 108.95(7) . . ?
Au9 Cu30 Au19 63.21(5) . . ?
Au18 Cu30 Au2 61.13(4) . . ?
Au18 Cu30 Au7 60.05(5) . . ?
Au18 Cu30 Au9 61.01(5) . . ?
Au18 Cu30 Au19 58.99(5) . . ?
Au18 Cu30 Cu12 60.45(6) . . ?
Cu12 Cu30 Au2 58.81(6) . . ?
Cu12 Cu30 Au7 110.32(8) . . ?
Cu12 Cu30 Au9 58.72(6) . . ?
Cu12 Cu30 Au19 109.88(8) . . ?
Cl16 Cu30 Au2 116.19(14) . . ?
Cl16 Cu30 Au7 115.53(18) . . ?
Cl16 Cu30 Au9 123.51(16) . . ?
Cl16 Cu30 Au18 175.36(18) . . ?
Cl16 Cu30 Au19 121.14(15) . . ?
Cl16 Cu30 Cu12 122.07(18) . . ?
Cu12 S8 Cu7 70.78(16) . . ?
Cu12 S8 Cu25 72.02(16) . . ?
Cu25 S8 Cu7 121.0(2) . . ?
C276 S8 Cu7 119.2(5) . . ?
C276 S8 Cu12 107.0(6) . . ?
C276 S8 Cu25 114.5(6) . . ?
Cu15 S9 Cu25 71.49(16) . . ?
Cu15 S9 Cu27 73.19(16) . . ?
Cu27 S9 Cu25 124.51(19) . . ?
C358 S9 Cu15 105.0(7) . . ?
C358 S9 Cu25 115.2(6) . . ?
C358 S9 Cu27 114.4(6) . . ?
C134 P16 Au19 110.8(5) . . ?
C134 P16 C378 104.3(8) . . ?
C290 P16 Au19 120.3(6) . . ?
C290 P16 C134 99.3(8) . . ?
C290 P16 C378 106.4(8) . . ?
C378 P16 Au19 113.7(6) . . ?
Cu7 S5 Cu27 122.4(2) . . ?
Cu20 S5 Cu7 73.26(18) . . ?
Cu20 S5 Cu27 71.54(17) . . ?
C157 S5 Cu7 114.9(7) . . ?
C157 S5 Cu20 107.5(8) . . ?
C157 S5 Cu27 118.4(8) . . ?
C121 P18 Au9 117.1(4) . . ?
C121 P18 C166 102.9(8) . . ?
C121 P18 C182 101.8(9) . . ?
C166 P18 Au9 115.8(6) . . ?
C182 P18 Au9 110.3(7) . . ?
C182 P18 C166 107.6(8) . . ?
C57 P19 Au17 110.2(7) . . ?
C57 P19 C140 105.5(8) . . ?
C57 P19 C370 104.4(9) . . ?
C140 P19 Au17 117.2(6) . . ?
C140 P19 C370 106.7(7) . . ?
C370 P19 Au17 111.9(7) . . ?
C82 P5 Au7 117.3(6) . . ?
C82 P5 C120 103.7(8) . . ?
C82 P5 C295 105.7(7) . . ?
C120 P5 Au7 113.4(6) . . ?
C120 P5 C295 103.6(8) . . ?
C295 P5 Au7 111.9(6) . . ?
C34 P11 Au5 114.9(5) . . ?
C34 P11 C227 105.0(8) . . ?
C227 P11 Au5 112.2(6) . . ?
C334 P11 Au5 116.2(6) . . ?
C334 P11 C34 103.1(8) . . ?
C334 P11 C227 104.2(9) . . ?
C14 P3 Au2 116.8(5) . . ?
C14 P3 C122 99.1(7) . . ?
C14 P3 C278 109.3(8) . . ?
C122 P3 Au2 116.3(6) . . ?
C122 P3 C278 101.5(8) . . ?
C278 P3 Au2 112.2(5) . . ?
C119 N2 Cu7 111.2(7) . . ?
C119 N2 C121 120.0 . . ?
C121 N2 Cu7 125.9(7) . . ?
N2 C119 H119 120.0 . . ?
C239 C119 N2 120.0 . . ?
C239 C119 H119 120.0 . . ?
C119 C239 H239 120.0 . . ?
C119 C239 C15 120.0 . . ?
C15 C239 H239 120.0 . . ?
C239 C15 H15 120.0 . . ?
C241 C15 C239 120.0 . . ?
C241 C15 H15 120.0 . . ?
C15 C241 H241 120.0 . . ?
C121 C241 C15 120.0 . . ?
C121 C241 H241 120.0 . . ?
N2 C121 P18 116.2(8) . . ?
C241 C121 P18 123.1(7) . . ?
C241 C121 N2 120.0 . . ?
C122 N3 Cu25 126.4(11) . . ?
C267 N3 Cu25 110.7(11) . . ?
C267 N3 C122 118.4(13) . . ?
C295 N7 Cu29 126.2(11) . . ?
C295 N7 C392 117.6(15) . . ?
C392 N7 Cu29 115.3(11) . . ?
C57 N9 Cu29 123.9(13) . . ?
C309 N9 Cu29 113.8(13) . . ?
C309 N9 C57 121.7(18) . . ?
C26 N16 Cu27 113.2(7) . . ?
C26 N16 C34 120.0 . . ?
C34 N16 Cu27 124.3(7) . . ?
N16 C26 H26 120.0 . . ?
C28 C26 N16 120.0 . . ?
C28 C26 H26 120.0 . . ?
C26 C28 H28 120.0 . . ?
C26 C28 C30 120.0 . . ?
C30 C28 H28 120.0 . . ?
C28 C30 H30 120.0 . . ?
C32 C30 C28 120.0 . . ?
C32 C30 H30 120.0 . . ?
C30 C32 H32 120.0 . . ?
C30 C32 C34 120.0 . . ?
C34 C32 H32 120.0 . . ?
N16 C34 P11 117.5(8) . . ?
C32 C34 P11 121.0(7) . . ?
C32 C34 N16 120.0 . . ?
C23 C9 H9 107.1 . . ?
C23 C9 C382 112.0(16) . . ?
C27 C9 H9 107.1 . . ?
C27 C9 C23 110.8(18) . . ?
C27 C9 C382 112.2(19) . . ?
C382 C9 H9 107.1 . . ?
C205 C14 P3 118.8(13) . . ?
C205 C14 C274 114.8(15) . . ?
C274 C14 P3 125.9(12) . . ?
H17I C17 H17J 108.3 . . ?
C185 C17 H17I 109.9 . . ?
C185 C17 H17J 109.9 . . ?
C358 C17 H17I 109.9 . . ?
C358 C17 H17J 109.9 . . ?
C358 C17 C185 108.9(17) . . ?
C129 C19 H19 117.7 . . ?
C129 C19 C215 125(2) . . ?
C215 C19 H19 117.7 . . ?
C9 C23 H23C 110.0 . . ?
C9 C23 H23D 110.0 . . ?
C9 C23 C361 109(2) . . ?
H23C C23 H23D 108.4 . . ?
C361 C23 H23C 110.0 . . ?
C361 C23 H23D 110.0 . . ?
C9 C27 H27A 109.2 . . ?
C9 C27 H27B 109.2 . . ?
C9 C27 C185 111.9(17) . . ?
H27A C27 H27B 107.9 . . ?
C185 C27 H27A 109.2 . . ?
C185 C27 H27B 109.2 . . ?
C359 C31 H31 121.0 . . ?
C366 C31 H31 121.0 . . ?
C366 C31 C359 117.9(18) . . ?
C115 C35 H35 123.1 . . ?
C115 C35 C189 113.7(18) . . ?
C189 C35 H35 123.1 . . ?
C307 C37 H37 118.8 . . ?
C307 C37 C375 122(2) . . ?
C375 C37 H37 118.8 . . ?
C46 C38 H38 120.1 . . ?
C46 C38 C295 119.7(17) . . ?
C295 C38 H38 120.1 . . ?
C105 C40 Cu29 113.3(12) . . ?
C105 C40 C134 119.1(15) . . ?
C134 C40 Cu29 127.1(13) . . ?
C213 C45 H45 118.8 . . ?
C284 C45 H45 118.8 . . ?
C284 C45 C213 122(2) . . ?
C38 C46 H46 120.4 . . ?
C38 C46 C238 119.2(19) . . ?
C238 C46 H46 120.4 . . ?
C183 C47 H47 121.9 . . ?
C183 C47 C321 116(2) . . ?
C321 C47 H47 121.9 . . ?
C287 C51 H51 122.7 . . ?
C287 C51 C368 114.7(19) . . ?
C368 C51 H51 122.7 . . ?
C278 C53 H53 119.4 . . ?
C278 C53 C359 121.2(17) . . ?
C359 C53 H53 119.4 . . ?
N9 C57 P19 119.9(15) . . ?
N9 C57 C367 115.5(19) . . ?
C367 C57 P19 124.2(16) . . ?
H63A C63 H63B 108.6 . . ?
C358 C63 H63A 110.3 . . ?
C358 C63 H63B 110.3 . . ?
C361 C63 H63A 110.3 . . ?
C361 C63 H63B 110.3 . . ?
C361 C63 C358 107.1(14) . . ?
C278 C65 H65 121.2 . . ?
C366 C65 H65 121.2 . . ?
C366 C65 C278 117.6(17) . . ?
C215 C67 H67 118.6 . . ?
C290 C67 H67 118.6 . . ?
C290 C67 C215 122.8(19) . . ?
C328 C69 H69 120.1 . . ?
C342 C69 H69 120.1 . . ?
C342 C69 C328 119.8(18) . . ?
C213 C73 H73 118.6 . . ?
C370 C73 H73 118.6 . . ?
C370 C73 C213 123(2) . . ?
C243 C82 P5 116.4(11) . . ?
C296 C82 P5 124.8(14) . . ?
C296 C82 C243 118.8(15) . . ?
C153 C91 H91 120.8 . . ?
C365 C91 H91 120.8 . . ?
C365 C91 C153 118(2) . . ?
H93A C93 H93B 107.8 . . ?
C317 C93 H93A 109.1 . . ?
C317 C93 H93B 109.1 . . ?
C344 C93 H93A 109.1 . . ?
C344 C93 H93B 109.1 . . ?
C344 C93 C317 112.5(19) . . ?
C263 C99 H99 110.9 . . ?
C395 C99 H99 110.9 . . ?
C395 C99 C263 111(2) . . ?
C397 C99 H99 110.9 . . ?
C397 C99 C263 107(2) . . ?
C397 C99 C395 106(3) . . ?
C118 C100 H100 119.7 . . ?
C118 C100 C267 120.6(18) . . ?
C267 C100 H100 119.7 . . ?
C40 C105 H105 118.9 . . ?
C40 C105 C342 122.3(18) . . ?
C342 C105 H105 118.9 . . ?
C35 C115 H115 116.7 . . ?
C182 C115 C35 126.7(19) . . ?
C182 C115 H115 116.7 . . ?
C257 C117 H117 120.2 . . ?
C257 C117 C268 119.7(19) . . ?
C268 C117 H117 120.2 . . ?
C100 C118 H118 119.4 . . ?
C100 C118 C178 121.3(15) . . ?
C178 C118 H118 119.4 . . ?
C130 C120 P5 118.3(14) . . ?
C130 C120 C208 120.6(17) . . ?
C208 C120 P5 121.1(13) . . ?
N3 C122 P3 116.6(11) . . ?
N3 C122 C178 119.4(15) . . ?
C178 C122 P3 124.0(14) . . ?
C19 C129 H129 121.0 . . ?
C19 C129 C144 118(2) . . ?
C144 C129 H129 121.0 . . ?
C120 C130 H130 120.2 . . ?
C257 C130 C120 119.7(19) . . ?
C257 C130 H130 120.2 . . ?
C166 C132 H132 122.0 . . ?
C166 C132 C368 116(2) . . ?
C368 C132 H132 122.0 . . ?
C40 C134 P16 116.3(12) . . ?
C40 C134 C328 121.4(18) . . ?
C328 C134 P16 122.1(15) . . ?
C373 C140 P19 118.2(7) . . ?
C373 C140 C72 120.0 . . ?
C72 C140 P19 121.8(7) . . ?
C140 C373 H373 120.0 . . ?
C140 C373 C403 120.0 . . ?
C403 C373 H373 120.0 . . ?
C373 C403 H403 120.0 . . ?
C187 C403 C373 120.0 . . ?
C187 C403 H403 120.0 . . ?
C403 C187 H187 120.0 . . ?
C403 C187 C305 120.0 . . ?
C305 C187 H187 120.0 . . ?
C187 C305 H305 120.0 . . ?
C72 C305 C187 120.0 . . ?
C72 C305 H305 120.0 . . ?
C140 C72 H72 120.0 . . ?
C305 C72 C140 120.0 . . ?
C305 C72 H72 120.0 . . ?
H14C C141 H14D 108.5 . . ?
C344 C141 H14C 110.2 . . ?
C344 C141 H14D 110.2 . . ?
C344 C141 C371 107.5(18) . . ?
C371 C141 H14C 110.2 . . ?
C371 C141 H14D 110.2 . . ?
C129 C144 H144 120.3 . . ?
C290 C144 C129 119.4(19) . . ?
C290 C144 H144 120.3 . . ?
C297 C145 H145 120.0 . . ?
C297 C145 C309 120(2) . . ?
C309 C145 H145 120.0 . . ?
C91 C153 H153 119.6 . . ?
C247 C153 C91 120.8(18) . . ?
C247 C153 H153 119.6 . . ?
C263 C157 S5 107.6(15) . . ?
C263 C157 C377 106(2) . . ?
C369 C157 S5 114.3(17) . . ?
C369 C157 C263 108(2) . . ?
C369 C157 C377 110(2) . . ?
C377 C157 S5 111.2(15) . . ?
C182 C159 H159 119.6 . . ?
C182 C159 C379 121(2) . . ?
C379 C159 H159 119.6 . . ?
C132 C166 P18 120.9(16) . . ?
C132 C166 C270 122.7(18) . . ?
C270 C166 P18 116.4(15) . . ?
C118 C178 C122 118.8(17) . . ?
C118 C178 H178 120.6 . . ?
C122 C178 H178 120.6 . . ?
H18A C181 H18B 107.8 . . ?
C185 C181 H18A 109.1 . . ?
C185 C181 H18B 109.1 . . ?
C185 C181 C361 112.5(18) . . ?
C361 C181 H18A 109.1 . . ?
C361 C181 H18B 109.1 . . ?
C115 C182 P18 127.1(15) . . ?
C159 C182 P18 113.1(15) . . ?
C159 C182 C115 119(2) . . ?
C47 C183 H183 118.1 . . ?
C281 C183 C47 124(2) . . ?
C281 C183 H183 118.1 . . ?
C17 C185 H185 111.4 . . ?
C27 C185 C17 105.3(16) . . ?
C27 C185 H185 111.4 . . ?
C181 C185 C17 110.1(16) . . ?
C181 C185 C27 107(2) . . ?
C181 C185 H185 111.4 . . ?
C35 C189 H189 119.5 . . ?
C379 C189 C35 121(2) . . ?
C379 C189 H189 119.5 . . ?
C369 C197 H197 109.7 . . ?
C369 C197 C399 106(2) . . ?
C395 C197 H197 109.7 . . ?
C395 C197 C369 115(2) . . ?
C395 C197 C399 106(2) . . ?
C399 C197 H197 109.7 . . ?
C377 C199 H199 112.2 . . ?
C377 C199 C397 107(2) . . ?
C377 C199 C399 105(2) . . ?
C397 C199 H199 112.2 . . ?
C397 C199 C399 108(3) . . ?
C399 C199 H199 112.2 . . ?
C14 C205 H205 118.8 . . ?
C14 C205 C313 122.4(17) . . ?
C313 C205 H205 118.8 . . ?
C120 C208 H208 121.3 . . ?
C268 C208 C120 117.4(18) . . ?
C268 C208 H208 121.3 . . ?
C45 C213 C73 116(2) . . ?
C45 C213 H213 121.9 . . ?
C73 C213 H213 121.9 . . ?
H21A C214 H21B 108.0 . . ?
C276 C214 H21A 109.4 . . ?
C276 C214 H21B 109.4 . . ?
C276 C214 C344 111.1(16) . . ?
C344 C214 H21A 109.4 . . ?
C344 C214 H21B 109.4 . . ?
C19 C215 C67 114(2) . . ?
C19 C215 H215 122.8 . . ?
C67 C215 H215 122.8 . . ?
C231 C227 P11 122.5(14) . . ?
C231 C227 C247 123.4(19) . . ?
C247 C227 P11 113.9(15) . . ?
C242 C230 H230 120.2 . . ?
C296 C230 H230 120.2 . . ?
C296 C230 C242 119.6(16) . . ?
C227 C231 H231 121.7 . . ?
C227 C231 C365 116.7(18) . . ?
C365 C231 H231 121.7 . . ?
H23E C235 H23F 108.4 . . ?
C317 C235 H23E 110.0 . . ?
C317 C235 H23F 110.0 . . ?
C371 C235 H23E 110.0 . . ?
C371 C235 H23F 110.0 . . ?
C371 C235 C317 108.3(17) . . ?
C46 C238 H238 120.9 . . ?
C46 C238 C392 118.3(18) . . ?
C392 C238 H238 120.9 . . ?
C230 C242 H242 119.7 . . ?
C336 C242 C230 120.7(16) . . ?
C336 C242 H242 119.7 . . ?
C82 C243 H243 121.7 . . ?
C336 C243 C82 116.6(15) . . ?
C336 C243 H243 121.7 . . ?
C153 C247 C227 118.6(19) . . ?
C153 C247 H247 120.7 . . ?
C227 C247 H247 120.7 . . ?
C117 C257 H257 119.6 . . ?
C130 C257 C117 121(2) . . ?
C130 C257 H257 119.6 . . ?
C307 C262 H262 120.3 . . ?
C378 C262 H262 120.3 . . ?
C378 C262 C307 119.4(19) . . ?
C99 C263 H26A 109.1 . . ?
C99 C263 H26B 109.1 . . ?
C157 C263 C99 112(2) . . ?
C157 C263 H26A 109.1 . . ?
C157 C263 H26B 109.1 . . ?
H26A C263 H26B 107.8 . . ?
N3 C267 H267 119.4 . . ?
C100 C267 N3 121.2(18) . . ?
C100 C267 H267 119.4 . . ?
C117 C268 H268 119.2 . . ?
C208 C268 C117 122(2) . . ?
C208 C268 H268 119.2 . . ?
C166 C270 H270 119.9 . . ?
C287 C270 C166 120(2) . . ?
C287 C270 H270 119.9 . . ?
C14 C274 H274 118.7 . . ?
C374 C274 C14 122.5(16) . . ?
C374 C274 H274 118.7 . . ?
C214 C276 S8 110.4(12) . . ?
C214 C276 C310 108.1(17) . . ?
C214 C276 C330 109.0(16) . . ?
C310 C276 S8 110.4(12) . . ?
C310 C276 C330 110.2(15) . . ?
C330 C276 S8 108.8(14) . . ?
C375 C277 H277 120.1 . . ?
C375 C277 C378 119.8(19) . . ?
C378 C277 H277 120.1 . . ?
C53 C278 P3 115.4(13) . . ?
C53 C278 C65 119.1(16) . . ?
C65 C278 P3 125.4(13) . . ?
C183 C281 H281 121.9 . . ?
C183 C281 C350 116(2) . . ?
C350 C281 H281 121.9 . . ?
C45 C284 H284 120.2 . . ?
C45 C284 C398 120(2) . . ?
C398 C284 H284 120.2 . . ?
C51 C287 C270 123(2) . . ?
C51 C287 H287 118.4 . . ?
C270 C287 H287 118.4 . . ?
C67 C290 P16 117.0(15) . . ?
C67 C290 C144 120.8(18) . . ?
C144 C290 P16 121.8(15) . . ?
N7 C295 P5 114.5(13) . . ?
N7 C295 C38 122.5(16) . . ?
C38 C295 P5 122.7(13) . . ?
C82 C296 H296 118.1 . . ?
C230 C296 C82 123.7(17) . . ?
C230 C296 H296 118.1 . . ?
C145 C297 H297 120.9 . . ?
C145 C297 C367 118(2) . . ?
C367 C297 H297 120.9 . . ?
C37 C307 C262 119.8(19) . . ?
C37 C307 H307 120.1 . . ?
C262 C307 H307 120.1 . . ?
N9 C309 C145 121(2) . . ?
N9 C309 H309 119.5 . . ?
C145 C309 H309 119.5 . . ?
C276 C310 H31C 110.0 . . ?
C276 C310 H31D 110.0 . . ?
H31C C310 H31D 108.4 . . ?
C371 C310 C276 108.3(15) . . ?
C371 C310 H31C 110.0 . . ?
C371 C310 H31D 110.0 . . ?
C205 C313 H313 122.1 . . ?
C363 C313 C205 115.8(17) . . ?
C363 C313 H313 122.1 . . ?
C93 C317 C235 109(2) . . ?
C93 C317 H317 110.5 . . ?
C235 C317 H317 110.5 . . ?
C330 C317 C93 106.0(18) . . ?
C330 C317 C235 109.8(17) . . ?
C330 C317 H317 110.5 . . ?
C47 C321 H321 118.1 . . ?
C334 C321 C47 124(2) . . ?
C334 C321 H321 118.1 . . ?
C69 C328 H328 120.3 . . ?
C134 C328 C69 119.4(18) . . ?
C134 C328 H328 120.3 . . ?
C276 C330 H33A 109.5 . . ?
C276 C330 H33B 109.5 . . ?
C317 C330 C276 110.8(19) . . ?
C317 C330 H33A 109.5 . . ?
C317 C330 H33B 109.5 . . ?
H33A C330 H33B 108.1 . . ?
C321 C334 P11 119.6(15) . . ?
C321 C334 C350 114.7(17) . . ?
C350 C334 P11 125.7(17) . . ?
C242 C336 C243 120.3(17) . . ?
C242 C336 H336 119.9 . . ?
C243 C336 H336 119.9 . . ?
C69 C342 C105 118(2) . . ?
C69 C342 H342 121.1 . . ?
C105 C342 H342 121.1 . . ?
C93 C344 C141 112.2(18) . . ?
C93 C344 C214 106.8(19) . . ?
C93 C344 H344 109.7 . . ?
C141 C344 C214 108.7(17) . . ?
C141 C344 H344 109.7 . . ?
C214 C344 H344 109.7 . . ?
C281 C350 H350 117.5 . . ?
C334 C350 C281 125(2) . . ?
C334 C350 H350 117.5 . . ?
C17 C358 S9 108.4(14) . . ?
C17 C358 C63 107.1(15) . . ?
C63 C358 S9 108.0(11) . . ?
C382 C358 S9 112.7(12) . . ?
C382 C358 C17 112.6(15) . . ?
C382 C358 C63 107.8(17) . . ?
C31 C359 C53 118.2(17) . . ?
C31 C359 H359 120.9 . . ?
C53 C359 H359 120.9 . . ?
C23 C361 C63 111.4(16) . . ?
C23 C361 C181 110.4(17) . . ?
C23 C361 H361 109.6 . . ?
C63 C361 H361 109.6 . . ?
C181 C361 C63 106.3(18) . . ?
C181 C361 H361 109.6 . . ?
C313 C363 H363 119.1 . . ?
C374 C363 C313 121.8(19) . . ?
C374 C363 H363 119.1 . . ?
C91 C365 C231 122(2) . . ?
C91 C365 H365 119.1 . . ?
C231 C365 H365 119.1 . . ?
C31 C366 H366 117.2 . . ?
C65 C366 C31 125.6(18) . . ?
C65 C366 H366 117.2 . . ?
C57 C367 H367 118.9 . . ?
C297 C367 C57 122(2) . . ?
C297 C367 H367 118.9 . . ?
C51 C368 H368 118.6 . . ?
C132 C368 C51 123(2) . . ?
C132 C368 H368 118.6 . . ?
C157 C369 C197 112(2) . . ?
C157 C369 H36C 109.3 . . ?
C157 C369 H36D 109.3 . . ?
C197 C369 H36C 109.3 . . ?
C197 C369 H36D 109.3 . . ?
H36C C369 H36D 108.0 . . ?
C73 C370 P19 122.0(16) . . ?
C73 C370 C398 119.4(17) . . ?
C398 C370 P19 118.3(14) . . ?
C141 C371 H371 108.3 . . ?
C235 C371 C141 111.8(18) . . ?
C235 C371 H371 108.3 . . ?
C310 C371 C141 109.1(17) . . ?
C310 C371 C235 110.9(19) . . ?
C310 C371 H371 108.3 . . ?
C274 C374 H374 119.3 . . ?
C363 C374 C274 121(2) . . ?
C363 C374 H374 119.3 . . ?
C37 C375 C277 117(2) . . ?
C37 C375 H375 121.6 . . ?
C277 C375 H375 121.6 . . ?
C157 C377 H37A 108.4 . . ?
C157 C377 H37B 108.4 . . ?
C199 C377 C157 115(2) . . ?
C199 C377 H37A 108.4 . . ?
C199 C377 H37B 108.4 . . ?
H37A C377 H37B 107.5 . . ?
C262 C378 P16 123.2(15) . . ?
C262 C378 C277 120.2(18) . . ?
C277 C378 P16 116.6(14) . . ?
C159 C379 H379 121.0 . . ?
C189 C379 C159 118(2) . . ?
C189 C379 H379 121.0 . . ?
C9 C382 C358 107.6(16) . . ?
C9 C382 H38G 110.2 . . ?
C9 C382 H38H 110.2 . . ?
C358 C382 H38G 110.2 . . ?
C358 C382 H38H 110.2 . . ?
H38G C382 H38H 108.5 . . ?
N7 C392 C238 122.5(17) . . ?
N7 C392 H392 118.8 . . ?
C238 C392 H392 118.8 . . ?
C99 C395 H395 124.1 . . ?
C197 C395 C99 112(2) . . ?
C197 C395 H395 124.1 . . ?
C99 C397 C199 117(3) . . ?
C99 C397 H397 121.4 . . ?
C199 C397 H397 121.4 . . ?
C284 C398 C370 119(2) . . ?
C284 C398 H398 120.4 . . ?
C370 C398 H398 120.4 . . ?
C197 C399 H39E 110.7 . . ?
C197 C399 H39F 110.7 . . ?
C199 C399 C197 105(2) . . ?
C199 C399 H39E 110.7 . . ?
C199 C399 H39F 110.7 . . ?
H39E C399 H39F 108.8 . . ?
Au4 Au3 Au15 55.85(2) . . ?
Au4 Au3 Cu10 55.07(4) . . ?
Au4 Au3 Cu13 98.48(5) . . ?
Au4 Au3 Cu26 54.89(4) . . ?
Au15 Au3 Cu13 154.08(5) . . ?
Cu8 Au3 Au4 57.09(4) . . ?
Cu8 Au3 Au15 106.08(5) . . ?
Cu8 Au3 Cu10 103.83(6) . . ?
Cu8 Au3 Cu13 54.31(6) . . ?
Cu8 Au3 Cu18 59.75(6) . . ?
Cu8 Au3 Cu26 57.31(6) . . ?
Cu10 Au3 Au15 56.41(4) . . ?
Cu10 Au3 Cu13 108.03(7) . . ?
Cu18 Au3 Au4 56.56(4) . . ?
Cu18 Au3 Au15 102.71(5) . . ?
Cu18 Au3 Cu10 56.68(6) . . ?
Cu18 Au3 Cu13 54.15(6) . . ?
Cu18 Au3 Cu26 103.48(6) . . ?
Cu26 Au3 Au15 61.07(5) . . ?
Cu26 Au3 Cu10 103.21(6) . . ?
Cu26 Au3 Cu13 109.24(7) . . ?
P9 Au3 Au4 177.46(11) . . ?
P9 Au3 Au15 123.54(13) . . ?
P9 Au3 Cu8 122.02(13) . . ?
P9 Au3 Cu10 127.05(12) . . ?
P9 Au3 Cu13 82.27(14) . . ?
P9 Au3 Cu18 125.46(13) . . ?
P9 Au3 Cu26 122.57(12) . . ?
Au3 Au4 Au12 113.15(3) . . ?
Au3 Au4 Au13 113.63(3) . . ?
Au12 Au4 Au13 112.96(3) . . ?
Au14 Au4 Au3 117.66(3) . . ?
Au14 Au4 Au12 67.10(2) . . ?
Au14 Au4 Au13 122.97(3) . . ?
Au15 Au4 Au3 65.90(3) . . ?
Au15 Au4 Au12 124.03(3) . . ?
Au15 Au4 Au13 117.65(3) . . ?
Au15 Au4 Au14 66.37(3) . . ?
Au21 Au4 Au3 122.76(3) . . ?
Au21 Au4 Au12 118.65(3) . . ?
Au21 Au4 Au13 66.15(3) . . ?
Au21 Au4 Au14 66.23(3) . . ?
Au21 Au4 Au15 66.00(3) . . ?
Cu2 Au4 Au3 173.34(6) . . ?
Cu2 Au4 Au12 63.40(5) . . ?
Cu2 Au4 Au13 64.59(5) . . ?
Cu2 Au4 Au14 66.96(5) . . ?
Cu2 Au4 Au15 120.74(6) . . ?
Cu2 Au4 Au21 63.00(5) . . ?
Cu2 Au4 Cu8 114.21(7) . . ?
Cu2 Au4 Cu10 118.47(7) . . ?
Cu2 Au4 Cu14 61.24(7) . . ?
Cu2 Au4 Cu18 114.81(7) . . ?
Cu2 Au4 Cu26 117.69(6) . . ?
Cu8 Au4 Au3 59.92(4) . . ?
Cu8 Au4 Au12 59.87(4) . . ?
Cu8 Au4 Au13 111.48(5) . . ?
Cu8 Au4 Au14 114.57(5) . . ?
Cu8 Au4 Au15 117.20(5) . . ?
Cu8 Au4 Au21 176.80(5) . . ?
Cu10 Au4 Au3 64.08(5) . . ?
Cu10 Au4 Au12 171.86(6) . . ?
Cu10 Au4 Au13 63.49(5) . . ?
Cu10 Au4 Au14 121.05(5) . . ?
Cu10 Au4 Au15 62.68(5) . . ?
Cu10 Au4 Au21 67.43(5) . . ?
Cu10 Au4 Cu8 113.76(6) . . ?
Cu10 Au4 Cu14 113.49(6) . . ?
Cu14 Au4 Au3 112.17(5) . . ?
Cu14 Au4 Au12 59.71(4) . . ?
Cu14 Au4 Au13 59.58(4) . . ?
Cu14 Au4 Au14 117.29(5) . . ?
Cu14 Au4 Au15 176.10(5) . . ?
Cu14 Au4 Au21 113.74(5) . . ?
Cu14 Au4 Cu8 63.08(6) . . ?
Cu18 Au4 Au3 60.31(5) . . ?
Cu18 Au4 Au12 110.78(5) . . ?
Cu18 Au4 Au13 60.16(5) . . ?
Cu18 Au4 Au14 176.58(5) . . ?
Cu18 Au4 Au15 113.93(5) . . ?
Cu18 Au4 Au21 117.13(5) . . ?
Cu18 Au4 Cu8 62.12(6) . . ?
Cu18 Au4 Cu10 61.09(6) . . ?
Cu18 Au4 Cu14 62.50(6) . . ?
Cu26 Au4 Au3 63.23(5) . . ?
Cu26 Au4 Au12 64.42(5) . . ?
Cu26 Au4 Au13 172.68(6) . . ?
Cu26 Au4 Au14 63.07(5) . . ?
Cu26 Au4 Au15 67.82(5) . . ?
Cu26 Au4 Au21 121.18(6) . . ?
Cu26 Au4 Cu8 61.21(7) . . ?
Cu26 Au4 Cu10 118.11(6) . . ?
Cu26 Au4 Cu14 114.68(7) . . ?
Cu26 Au4 Cu18 113.70(7) . . ?
Au4 Au12 Au14 55.24(2) . . ?
Au4 Au12 Cu2 54.42(4) . . ?
Au4 Au12 Cu5 99.22(5) . . ?
Au4 Au12 Cu26 54.29(4) . . ?
Cu2 Au12 Au14 59.48(5) . . ?
Cu2 Au12 Cu5 109.41(7) . . ?
Cu2 Au12 Cu26 101.48(6) . . ?
Cu5 Au12 Au14 154.39(5) . . ?
Cu8 Au12 Au4 57.02(4) . . ?
Cu8 Au12 Au14 102.61(5) . . ?
Cu8 Au12 Cu2 104.08(6) . . ?
Cu8 Au12 Cu5 55.49(6) . . ?
Cu8 Au12 Cu26 56.70(6) . . ?
Cu14 Au12 Au4 56.98(5) . . ?
Cu14 Au12 Au14 104.85(5) . . ?
Cu14 Au12 Cu2 57.14(6) . . ?
Cu14 Au12 Cu5 54.78(6) . . ?
Cu14 Au12 Cu8 61.01(6) . . ?
Cu14 Au12 Cu26 103.72(6) . . ?
Cu26 Au12 Au14 55.84(5) . . ?
Cu26 Au12 Cu5 109.95(7) . . ?
P13 Au12 Au4 179.65(13) . . ?
P13 Au12 Au14 124.59(13) . . ?
P13 Au12 Cu2 125.83(11) . . ?
P13 Au12 Cu5 80.94(13) . . ?
P13 Au12 Cu8 122.92(12) . . ?
P13 Au12 Cu14 123.34(13) . . ?
P13 Au12 Cu26 125.36(12) . . ?
Au4 Au13 Au21 55.49(2) . . ?
Au4 Au13 Cu2 53.85(4) . . ?
Au4 Au13 Cu10 55.18(4) . . ?
Au4 Au13 Cu21 99.58(5) . . ?
Au21 Au13 Cu21 154.95(5) . . ?
Cu2 Au13 Au21 55.94(5) . . ?
Cu2 Au13 Cu21 109.49(7) . . ?
Cu10 Au13 Au21 60.55(4) . . ?
Cu10 Au13 Cu2 102.20(6) . . ?
Cu10 Au13 Cu21 109.40(7) . . ?
Cu14 Au13 Au4 56.96(4) . . ?
Cu14 Au13 Au21 102.89(5) . . ?
Cu14 Au13 Cu2 56.57(6) . . ?
Cu14 Au13 Cu10 104.23(6) . . ?
Cu14 Au13 Cu18 60.19(6) . . ?
Cu14 Au13 Cu21 55.29(6) . . ?
Cu18 Au13 Au4 56.47(4) . . ?
Cu18 Au13 Au21 104.83(5) . . ?
Cu18 Au13 Cu2 102.59(6) . . ?
Cu18 Au13 Cu10 56.92(6) . . ?
Cu18 Au13 Cu21 55.46(6) . . ?
P2 Au13 Au4 177.55(12) . . ?
P2 Au13 Au21 123.39(12) . . ?
P2 Au13 Cu2 127.82(12) . . ?
P2 Au13 Cu10 122.42(12) . . ?
P2 Au13 Cu14 125.27(13) . . ?
P2 Au13 Cu18 123.18(12) . . ?
P2 Au13 Cu21 81.62(13) . . ?
Au4 Au14 Au12 57.66(2) . . ?
Au4 Au14 Au15 56.77(2) . . ?
Au4 Au14 Au21 56.74(2) . . ?
Au4 Au14 Cu2 54.10(4) . . ?
Au4 Au14 Cu11 103.65(5) . . ?
Au4 Au14 Cu26 56.18(4) . . ?
Au15 Au14 Au12 107.83(3) . . ?
Au21 Au14 Au12 103.88(3) . . ?
Au21 Au14 Au15 59.66(2) . . ?
Cu2 Au14 Au12 56.48(5) . . ?
Cu2 Au14 Au15 102.45(4) . . ?
Cu2 Au14 Au21 55.96(4) . . ?
Cu11 Au14 Au12 160.84(5) . . ?
Cu11 Au14 Au15 58.45(5) . . ?
Cu11 Au14 Au21 58.35(5) . . ?
Cu11 Au14 Cu2 110.65(7) . . ?
Cu26 Au14 Au12 58.93(5) . . ?
Cu26 Au14 Au15 61.86(5) . . ?
Cu26 Au14 Au21 106.91(4) . . ?
Cu26 Au14 Cu2 101.55(7) . . ?
Cu26 Au14 Cu11 116.31(7) . . ?
P7 Au14 Au4 173.67(12) . . ?
P7 Au14 Au12 116.71(12) . . ?
P7 Au14 Au15 126.19(12) . . ?
P7 Au14 Au21 129.42(12) . . ?
P7 Au14 Cu2 126.51(12) . . ?
P7 Au14 Cu11 82.16(13) . . ?
P7 Au14 Cu26 119.14(12) . . ?
Au4 Au15 Au3 58.25(2) . . ?
Au4 Au15 Au14 56.86(2) . . ?
Au4 Au15 Au21 56.90(2) . . ?
Au4 Au15 Cu10 56.97(4) . . ?
Au4 Au15 Cu11 103.94(6) . . ?
Au4 Au15 Cu26 54.04(4) . . ?
Au14 Au15 Au3 104.30(3) . . ?
Au21 Au15 Au3 108.47(3) . . ?
Au21 Au15 Au14 60.02(2) . . ?
Au21 Au15 Cu26 102.55(5) . . ?
Cu10 Au15 Au3 59.58(5) . . ?
Cu10 Au15 Au14 107.78(5) . . ?
Cu10 Au15 Au21 62.07(4) . . ?
Cu10 Au15 Cu11 116.26(6) . . ?
Cu10 Au15 Cu26 102.20(6) . . ?
Cu11 Au15 Au3 161.71(6) . . ?
Cu11 Au15 Au14 58.72(5) . . ?
Cu11 Au15 Au21 58.56(5) . . ?
Cu11 Au15 Cu26 110.94(6) . . ?
Cu26 Au15 Au3 56.62(4) . . ?
Cu26 Au15 Au14 55.81(4) . . ?
P15 Au15 Au3 116.52(12) . . ?
P15 Au15 Au4 174.24(12) . . ?
P15 Au15 Au14 128.67(11) . . ?
P15 Au15 Au21 126.05(12) . . ?
P15 Au15 Cu10 118.98(11) . . ?
P15 Au15 Cu11 81.45(13) . . ?
P15 Au15 Cu26 126.25(12) . . ?
Au4 Au21 Au13 58.37(2) . . ?
Au4 Au21 Au14 57.03(2) . . ?
Au4 Au21 Au15 57.11(2) . . ?
Au4 Au21 Cu2 56.04(5) . . ?
Au4 Au21 Cu10 54.84(4) . . ?
Au4 Au21 Cu11 104.35(6) . . ?
Au14 Au21 Au13 108.55(3) . . ?
Au15 Au21 Au13 104.66(3) . . ?
Au15 Au21 Au14 60.32(2) . . ?
Au15 Au21 Cu10 56.00(4) . . ?
Cu2 Au21 Au13 59.62(5) . . ?
Cu2 Au21 Au14 61.20(5) . . ?
Cu2 Au21 Au15 106.98(5) . . ?
Cu2 Au21 Cu10 102.41(6) . . ?
Cu2 Au21 Cu11 116.05(7) . . ?
Cu10 Au21 Au13 57.18(4) . . ?
Cu10 Au21 Au14 103.35(4) . . ?
Cu11 Au21 Au13 162.25(6) . . ?
Cu11 Au21 Au14 58.93(5) . . ?
Cu11 Au21 Au15 58.87(5) . . ?
Cu11 Au21 Cu10 110.94(7) . . ?
P17 Au21 Au4 173.15(12) . . ?
P17 Au21 Au13 115.62(11) . . ?
P17 Au21 Au14 125.98(10) . . ?
P17 Au21 Au15 129.59(12) . . ?
P17 Au21 Cu2 118.83(13) . . ?
P17 Au21 Cu10 125.98(11) . . ?
P17 Au21 Cu11 81.87(12) . . ?
Au4 Cu2 Au12 62.18(5) . . ?
Au4 Cu2 Au13 61.57(5) . . ?
Au4 Cu2 Au14 58.94(5) . . ?
Au4 Cu2 Au21 60.95(5) . . ?
Au4 Cu2 Cu14 60.37(6) . . ?
Au12 Cu2 Au13 109.78(7) . . ?
Au12 Cu2 Au14 64.04(5) . . ?
Au13 Cu2 Au14 113.55(7) . . ?
Au21 Cu2 Au12 115.85(7) . . ?
Au21 Cu2 Au13 64.44(5) . . ?
Au21 Cu2 Au14 62.84(5) . . ?
Cu14 Cu2 Au12 59.07(6) . . ?
Cu14 Cu2 Au13 58.34(6) . . ?
Cu14 Cu2 Au14 109.99(8) . . ?
Cu14 Cu2 Au21 111.35(8) . . ?
Cl4 Cu2 Au4 176.08(18) . . ?
Cl4 Cu2 Au12 120.98(14) . . ?
Cl4 Cu2 Au13 117.64(13) . . ?
Cl4 Cu2 Au14 119.63(15) . . ?
Cl4 Cu2 Au21 115.14(16) . . ?
Cl4 Cu2 Cu14 122.90(17) . . ?
Cu8 Cu5 Au12 56.17(7) . . ?
Cu14 Cu5 Au12 56.25(7) . . ?
Cu14 Cu5 Cu8 61.88(8) . . ?
S3 Cu5 Au12 104.25(15) . . ?
S3 Cu5 Cu8 51.70(14) . . ?
S3 Cu5 Cu14 103.07(14) . . ?
S3 Cu5 S2 110.20(16) . . ?
S2 Cu5 Au12 104.43(14) . . ?
S2 Cu5 Cu8 102.66(13) . . ?
S2 Cu5 Cu14 51.57(13) . . ?
N14 Cu5 Au12 91.5(5) . . ?
N14 Cu5 Cu8 136.7(4) . . ?
N14 Cu5 Cu14 126.5(4) . . ?
N14 Cu5 S3 127.4(4) . . ?
N14 Cu5 S2 113.8(4) . . ?
Au3 Cu8 Au12 118.64(8) . . ?
Au3 Cu8 Cu14 110.85(7) . . ?
Au4 Cu8 Au3 63.00(5) . . ?
Au4 Cu8 Au12 63.11(5) . . ?
Au4 Cu8 Cu5 113.27(8) . . ?
Au4 Cu8 Cu13 113.94(8) . . ?
Au4 Cu8 Cu14 58.36(6) . . ?
Au4 Cu8 Cu18 58.60(6) . . ?
Au4 Cu8 Cu26 58.63(6) . . ?
Au12 Cu8 Cu14 59.33(5) . . ?
Cu5 Cu8 Au3 163.70(9) . . ?
Cu5 Cu8 Au12 68.34(7) . . ?
Cu5 Cu8 Cu14 58.44(7) . . ?
Cu5 Cu8 Cu18 103.81(9) . . ?
Cu13 Cu8 Au3 69.17(7) . . ?
Cu13 Cu8 Au12 163.52(10) . . ?
Cu13 Cu8 Cu5 100.43(10) . . ?
Cu13 Cu8 Cu14 104.76(9) . . ?
Cu13 Cu8 Cu18 59.07(7) . . ?
Cu13 Cu8 Cu26 129.07(10) . . ?
Cu18 Cu8 Au3 60.26(6) . . ?
Cu18 Cu8 Au12 110.57(8) . . ?
Cu18 Cu8 Cu14 59.75(6) . . ?
Cu26 Cu8 Au3 63.52(6) . . ?
Cu26 Cu8 Au12 64.77(6) . . ?
Cu26 Cu8 Cu5 129.72(9) . . ?
Cu26 Cu8 Cu14 108.56(9) . . ?
Cu26 Cu8 Cu18 108.59(9) . . ?
S3 Cu8 Au3 122.75(12) . . ?
S3 Cu8 Au4 158.38(14) . . ?
S3 Cu8 Au12 118.25(12) . . ?
S3 Cu8 Cu5 54.60(12) . . ?
S3 Cu8 Cu13 57.90(12) . . ?
S3 Cu8 Cu14 102.53(14) . . ?
S3 Cu8 Cu18 104.34(13) . . ?
S3 Cu8 Cu26 142.86(14) . . ?
Au3 Cu10 Au21 111.74(6) . . ?
Au4 Cu10 Au3 60.85(4) . . ?
Au4 Cu10 Au13 61.33(4) . . ?
Au4 Cu10 Au15 60.35(4) . . ?
Au4 Cu10 Au21 57.73(4) . . ?
Au4 Cu10 Cu18 59.29(6) . . ?
Au13 Cu10 Au3 109.49(7) . . ?
Au13 Cu10 Au21 62.26(4) . . ?
Au15 Cu10 Au3 64.01(4) . . ?
Au15 Cu10 Au13 113.85(6) . . ?
Au15 Cu10 Au21 61.93(4) . . ?
Cu18 Cu10 Au3 58.69(6) . . ?
Cu18 Cu10 Au13 58.91(6) . . ?
Cu18 Cu10 Au15 110.50(7) . . ?
Cu18 Cu10 Au21 107.72(7) . . ?
Cl14 Cu10 Au3 116.11(15) . . ?
Cl14 Cu10 Au4 173.77(18) . . ?
Cl14 Cu10 Au13 124.50(16) . . ?
Cl14 Cu10 Au15 113.56(18) . . ?
Cl14 Cu10 Au21 121.66(17) . . ?
Cl14 Cu10 Cu18 124.68(18) . . ?
Au15 Cu11 Au14 62.83(6) . . ?
Au21 Cu11 Au14 62.72(6) . . ?
Au21 Cu11 Au15 62.58(6) . . ?
N10 Cu11 Au14 150.1(4) . . ?
N10 Cu11 Au15 87.4(4) . . ?
N10 Cu11 Au21 107.3(3) . . ?
N10 Cu11 N17 98.4(5) . . ?
N12 Cu11 Au14 106.7(4) . . ?
N12 Cu11 Au15 151.0(4) . . ?
N12 Cu11 Au21 88.5(4) . . ?
N12 Cu11 N10 100.8(5) . . ?
N12 Cu11 N17 98.8(5) . . ?
N17 Cu11 Au14 88.8(4) . . ?
N17 Cu11 Au15 107.5(4) . . ?
N17 Cu11 Au21 151.5(4) . . ?
Cu8 Cu13 Au3 56.53(7) . . ?
Cu18 Cu13 Au3 56.74(7) . . ?
Cu18 Cu13 Cu8 61.69(8) . . ?
S3 Cu13 Au3 105.18(14) . . ?
S3 Cu13 Cu8 51.71(13) . . ?
S3 Cu13 Cu18 101.62(14) . . ?
S7 Cu13 Au3 105.68(15) . . ?
S7 Cu13 Cu8 103.80(14) . . ?
S7 Cu13 Cu18 52.77(13) . . ?
S7 Cu13 S3 108.56(18) . . ?
N11 Cu13 Au3 90.9(5) . . ?
N11 Cu13 Cu8 124.5(4) . . ?
N11 Cu13 Cu18 138.5(4) . . ?
N11 Cu13 S3 112.5(4) . . ?
N11 Cu13 S7 129.4(4) . . ?
Au4 Cu14 Au12 63.31(5) . . ?
Au4 Cu14 Au13 63.45(5) . . ?
Au4 Cu14 Cu2 58.40(7) . . ?
Au4 Cu14 Cu5 114.62(9) . . ?
Au4 Cu14 Cu8 58.56(6) . . ?
Au4 Cu14 Cu18 58.51(6) . . ?
Au4 Cu14 Cu21 114.26(8) . . ?
Au12 Cu14 Cu8 59.65(5) . . ?
Au12 Cu14 Cu18 110.48(8) . . ?
Au13 Cu14 Au12 119.47(8) . . ?
Au13 Cu14 Cu8 110.98(8) . . ?
Au13 Cu14 Cu18 60.23(6) . . ?
Cu2 Cu14 Au12 63.80(6) . . ?
Cu2 Cu14 Au13 65.09(6) . . ?
Cu2 Cu14 Cu5 128.98(10) . . ?
Cu2 Cu14 Cu8 108.09(9) . . ?
Cu2 Cu14 Cu18 109.01(9) . . ?
Cu2 Cu14 Cu21 129.82(10) . . ?
Cu5 Cu14 Au12 68.97(7) . . ?
Cu5 Cu14 Au13 163.81(9) . . ?
Cu5 Cu14 Cu8 59.68(8) . . ?
Cu5 Cu14 Cu18 104.43(9) . . ?
Cu5 Cu14 Cu21 100.14(10) . . ?
Cu18 Cu14 Cu8 59.32(6) . . ?
Cu21 Cu14 Au12 164.05(10) . . ?
Cu21 Cu14 Au13 68.38(7) . . ?
Cu21 Cu14 Cu8 105.05(9) . . ?
Cu21 Cu14 Cu18 59.73(8) . . ?
S2 Cu14 Au4 160.00(14) . . ?
S2 Cu14 Au12 121.75(13) . . ?
S2 Cu14 Au13 118.23(12) . . ?
S2 Cu14 Cu2 141.53(14) . . ?
S2 Cu14 Cu5 57.55(12) . . ?
S2 Cu14 Cu8 105.60(14) . . ?
S2 Cu14 Cu18 103.80(13) . . ?
S2 Cu14 Cu21 54.86(12) . . ?
Au4 Cu18 Au3 63.13(5) . . ?
Au4 Cu18 Au13 63.37(5) . . ?
Au4 Cu18 Cu8 59.28(6) . . ?
Au4 Cu18 Cu10 59.62(6) . . ?
Au4 Cu18 Cu13 114.73(9) . . ?
Au4 Cu18 Cu14 58.98(6) . . ?
Au4 Cu18 Cu21 114.21(8) . . ?
Au13 Cu18 Au3 118.85(8) . . ?
Cu8 Cu18 Au3 59.99(6) . . ?
Cu8 Cu18 Au13 111.79(7) . . ?
Cu8 Cu18 Cu14 60.93(6) . . ?
Cu10 Cu18 Au3 64.62(6) . . ?
Cu10 Cu18 Au13 64.17(6) . . ?
Cu10 Cu18 Cu8 110.16(9) . . ?
Cu10 Cu18 Cu14 109.36(9) . . ?
Cu10 Cu18 Cu21 127.71(10) . . ?
Cu13 Cu18 Au3 69.12(8) . . ?
Cu13 Cu18 Au13 164.67(10) . . ?
Cu13 Cu18 Cu8 59.24(7) . . ?
Cu13 Cu18 Cu10 129.34(11) . . ?
Cu13 Cu18 Cu14 105.80(9) . . ?
Cu13 Cu18 Cu21 101.40(11) . . ?
Cu14 Cu18 Au3 111.61(7) . . ?
Cu14 Cu18 Au13 59.58(6) . . ?
Cu21 Cu18 Au3 165.46(9) . . ?
Cu21 Cu18 Au13 67.92(7) . . ?
Cu21 Cu18 Cu8 105.89(9) . . ?
Cu21 Cu18 Cu14 59.21(7) . . ?
S7 Cu18 Au3 119.77(13) . . ?
S7 Cu18 Au4 160.43(14) . . ?
S7 Cu18 Au13 120.69(13) . . ?
S7 Cu18 Cu8 104.08(13) . . ?
S7 Cu18 Cu10 139.94(13) . . ?
S7 Cu18 Cu13 55.64(13) . . ?
S7 Cu18 Cu14 105.06(14) . . ?
S7 Cu18 Cu21 57.52(13) . . ?
Cu14 Cu21 Au13 56.33(7) . . ?
Cu14 Cu21 Cu18 61.06(8) . . ?
Cu18 Cu21 Au13 56.62(7) . . ?
S7 Cu21 Au13 104.49(15) . . ?
S7 Cu21 Cu14 101.64(13) . . ?
S7 Cu21 Cu18 51.32(13) . . ?
S2 Cu21 Au13 104.59(14) . . ?
S2 Cu21 Cu14 52.15(13) . . ?
S2 Cu21 Cu18 102.73(14) . . ?
S2 Cu21 S7 109.63(17) . . ?
N15 Cu21 Au13 92.4(4) . . ?
N15 Cu21 Cu14 139.3(4) . . ?
N15 Cu21 Cu18 126.2(4) . . ?
N15 Cu21 S7 112.0(4) . . ?
N15 Cu21 S2 128.9(4) . . ?
Au3 Cu26 Au12 109.75(7) . . ?
Au3 Cu26 Au15 62.31(4) . . ?
Au4 Cu26 Au3 61.88(5) . . ?
Au4 Cu26 Au12 61.29(5) . . ?
Au4 Cu26 Au14 60.75(5) . . ?
Au4 Cu26 Au15 58.14(4) . . ?
Au4 Cu26 Cu8 60.16(6) . . ?
Au12 Cu26 Au15 113.00(7) . . ?
Au14 Cu26 Au3 114.56(7) . . ?
Au14 Cu26 Au12 65.23(5) . . ?
Au14 Cu26 Au15 62.34(5) . . ?
Cu8 Cu26 Au3 59.17(6) . . ?
Cu8 Cu26 Au12 58.53(6) . . ?
Cu8 Cu26 Au14 111.77(8) . . ?
Cu8 Cu26 Au15 108.50(7) . . ?
Cl18 Cu26 Au3 122.22(15) . . ?
Cl18 Cu26 Au4 174.46(18) . . ?
Cl18 Cu26 Au12 118.03(15) . . ?
Cl18 Cu26 Au14 113.76(16) . . ?
Cl18 Cu26 Au15 119.44(17) . . ?
Cl18 Cu26 Cu8 124.73(18) . . ?
Cu5 S3 Cu13 123.07(19) . . ?
Cu8 S3 Cu5 73.70(15) . . ?
Cu8 S3 Cu13 70.38(15) . . ?
C147 S3 Cu5 114.0(6) . . ?
C147 S3 Cu8 107.8(8) . . ?
C147 S3 Cu13 118.2(7) . . ?
Cu13 S7 Cu21 122.93(18) . . ?
Cu18 S7 Cu13 71.59(15) . . ?
Cu18 S7 Cu21 71.16(14) . . ?
C252 S7 Cu13 113.9(6) . . ?
C252 S7 Cu18 106.6(6) . . ?
C252 S7 Cu21 117.2(6) . . ?
Cu14 S2 Cu5 70.88(15) . . ?
Cu14 S2 Cu21 72.99(15) . . ?
Cu21 S2 Cu5 122.62(19) . . ?
C1 S2 Cu5 115.2(5) . . ?
C1 S2 Cu14 108.0(6) . . ?
C1 S2 Cu21 117.6(5) . . ?
C76 P13 Au12 111.4(6) . . ?
C76 P13 C150 105.7(8) . . ?
C136 P13 Au12 114.3(6) . . ?
C136 P13 C76 106.6(7) . . ?
C136 P13 C150 101.3(8) . . ?
C150 P13 Au12 116.5(5) . . ?
C10 P7 Au14 118.1(6) . . ?
C10 P7 C22 103.8(7) . . ?
C10 P7 C314 106.0(8) . . ?
C22 P7 Au14 113.7(5) . . ?
C314 P7 Au14 111.6(5) . . ?
C314 P7 C22 102.2(8) . . ?
C174 P15 Au15 111.6(6) . . ?
C219 P15 Au15 119.1(5) . . ?
C219 P15 C174 101.6(7) . . ?
C219 P15 C340 105.4(8) . . ?
C340 P15 Au15 111.1(6) . . ?
C340 P15 C174 107.2(8) . . ?
C66 P2 Au13 114.3(5) . . ?
C66 P2 C312 104.6(8) . . ?
C116 P2 Au13 112.5(4) . . ?
C116 P2 C66 109.6(7) . . ?
C116 P2 C312 100.5(7) . . ?
C312 P2 Au13 114.3(5) . . ?
C8 P17 Au21 112.4(4) . . ?
C180 P17 Au21 117.1(6) . . ?
C180 P17 C8 105.1(7) . . ?
C180 P17 C402 102.9(7) . . ?
C402 P17 Au21 110.6(5) . . ?
C402 P17 C8 108.0(7) . . ?
C142 P9 Au3 113.5(6) . . ?
C154 P9 Au3 115.9(4) . . ?
C154 P9 C142 101.1(7) . . ?
C192 P9 Au3 113.1(4) . . ?
C192 P9 C142 104.8(7) . . ?
C192 P9 C154 107.1(6) . . ?
C174 N10 Cu11 127.8(12) . . ?
C174 N10 C259 116.2(15) . . ?
C259 N10 Cu11 115.1(11) . . ?
C142 N11 Cu13 124.9(12) . . ?
C354 N11 Cu13 112.4(13) . . ?
C354 N11 C142 119.4(16) . . ?
C20 N12 Cu11 117.6(11) . . ?
C20 N12 C402 116.0(14) . . ?
C402 N12 Cu11 125.7(10) . . ?
C150 N14 Cu5 130.6(13) . . ?
C150 N14 C349 115.2(15) . . ?
C349 N14 Cu5 113.6(12) . . ?
C249 N15 Cu21 113.5(11) . . ?
C312 N15 Cu21 126.2(11) . . ?
C312 N15 C249 117.3(13) . . ?
C70 N17 Cu11 118.7(11) . . ?
C70 N17 C314 117.6(14) . . ?
C314 N17 Cu11 122.2(12) . . ?
C176 C1 S2 112.9(12) . . ?
C176 C1 C288 107.0(14) . . ?
C288 C1 S2 110.7(11) . . ?
C292 C1 S2 108.0(12) . . ?
C292 C1 C176 110.0(15) . . ?
C292 C1 C288 108.0(15) . . ?
C95 C3 H3 112.0 . . ?
C95 C3 C383 104(2) . . ?
C95 C3 C387 106(2) . . ?
C383 C3 H3 112.0 . . ?
C383 C3 C387 111(2) . . ?
C387 C3 H3 111.9 . . ?
C123 C8 P17 119.4(7) . . ?
C123 C8 C216 120.0 . . ?
C216 C8 P17 120.6(7) . . ?
C8 C123 H123 120.0 . . ?
C5 C123 C8 120.0 . . ?
C5 C123 H123 120.0 . . ?
C123 C5 H5 120.0 . . ?
C123 C5 C89 120.0 . . ?
C89 C5 H5 120.0 . . ?
C5 C89 H89 120.0 . . ?
C5 C89 C345 120.0 . . ?
C345 C89 H89 120.0 . . ?
C89 C345 H345 120.0 . . ?
C216 C345 C89 120.0 . . ?
C216 C345 H345 120.0 . . ?
C8 C216 H216 120.0 . . ?
C345 C216 C8 120.0 . . ?
C345 C216 H216 120.0 . . ?
C39 C10 P7 125.7(13) . . ?
C39 C10 C236 115.1(15) . . ?
C236 C10 P7 119.2(12) . . ?
C275 C11 H11 120.3 . . ?
C275 C11 C347 119.3(19) . . ?
C347 C11 H11 120.3 . . ?
C76 C13 H13 118.7 . . ?
C76 C13 C347 122.6(16) . . ?
C347 C13 H13 118.7 . . ?
N12 C20 H20 117.9 . . ?
C260 C20 N12 124.2(16) . . ?
C260 C20 H20 117.9 . . ?
C52 C22 P7 115.2(12) . . ?
C224 C22 P7 122.0(13) . . ?
C224 C22 C52 122.7(16) . . ?
C78 C36 H36 120.6 . . ?
C124 C36 H36 120.6 . . ?
C124 C36 C78 118.8(17) . . ?
C10 C39 H39 118.7 . . ?
C234 C39 C10 122.6(18) . . ?
C234 C39 H39 118.7 . . ?
C179 C43 H43 120.9 . . ?
C349 C43 H43 120.9 . . ?
C349 C43 C179 118(2) . . ?
C150 C50 H50 121.2 . . ?
C150 C50 C179 117.6(19) . . ?
C179 C50 H50 121.2 . . ?
C22 C52 H52 121.6 . . ?
C22 C52 C324 116.7(16) . . ?
C324 C52 H52 121.6 . . ?
C212 C59 H59 120.0 . . ?
C222 C59 H59 120.0 . . ?
C222 C59 C212 120.1(19) . . ?
H60A C60 H60B 107.9 . . ?
C103 C60 H60A 109.2 . . ?
C103 C60 H60B 109.2 . . ?
C103 C60 C252 112.0(17) . . ?
C252 C60 H60A 109.2 . . ?
C252 C60 H60B 109.2 . . ?
C218 C66 P2 119.4(14) . . ?
C240 C66 P2 119.8(14) . . ?
C240 C66 C218 120.8(17) . . ?
N17 C70 H70 116.6 . . ?
N17 C70 C78 126.8(16) . . ?
C78 C70 H70 116.6 . . ?
C217 C75 H75 118.2 . . ?
C272 C75 H75 118.2 . . ?
C272 C75 C217 124(2) . . ?
C13 C76 P13 120.1(12) . . ?
C13 C76 C380 119.3(16) . . ?
C380 C76 P13 120.6(13) . . ?
C36 C78 H78 121.6 . . ?
C70 C78 C36 116.9(18) . . ?
C70 C78 H78 121.6 . . ?
C351 C79 H79 120.0 . . ?
C351 C79 C255 120.0 . . ?
C255 C79 H79 120.0 . . ?
C79 C351 H351 120.0 . . ?
C79 C351 C152 120.0 . . ?
C152 C351 H351 120.0 . . ?
C351 C152 H152 120.0 . . ?
C351 C152 C116 120.0 . . ?
C116 C152 H152 120.0 . . ?
C152 C116 P2 123.8(7) . . ?
C282 C116 P2 116.2(7) . . ?
C282 C116 C152 120.0 . . ?
C116 C282 H282 120.0 . . ?
C255 C282 C116 120.0 . . ?
C255 C282 H282 120.0 . . ?
C79 C255 H255 120.0 . . ?
C282 C255 C79 120.0 . . ?
C282 C255 H255 120.0 . . ?
C135 C87 H87 120.9 . . ?
C135 C87 C346 118(2) . . ?
C346 C87 H87 120.9 . . ?
C3 C95 H95A 108.0 . . ?
C3 C95 H95B 108.0 . . ?
H95A C95 H95B 107.2 . . ?
C147 C95 C3 117.3(19) . . ?
C147 C95 H95A 108.0 . . ?
C147 C95 H95B 108.0 . . ?
H97A C97 H97B 108.3 . . ?
C147 C97 H97A 109.8 . . ?
C147 C97 H97B 109.8 . . ?
C147 C97 C193 109(2) . . ?
C193 C97 H97A 109.8 . . ?
C193 C97 H97B 109.8 . . ?
C173 C101 H101 109.8 . . ?
C173 C101 C175 110.0(17) . . ?
C175 C101 H101 109.8 . . ?
C288 C101 H101 109.8 . . ?
C288 C101 C173 109.1(16) . . ?
C288 C101 C175 108.3(17) . . ?
C60 C103 H103 112.8 . . ?
C60 C103 C226 106.3(16) . . ?
C60 C103 C353 105.6(16) . . ?
C226 C103 H103 112.8 . . ?
C353 C103 H103 112.8 . . ?
C353 C103 C226 105.8(19) . . ?
C125 C112 H112 110.2 . . ?
C148 C112 H112 110.2 . . ?
C148 C112 C125 108.2(16) . . ?
C353 C112 H112 110.2 . . ?
C353 C112 C125 111.4(17) . . ?
C353 C112 C148 106.5(18) . . ?
C36 C124 H124 120.3 . . ?
C36 C124 C314 119.3(17) . . ?
C314 C124 H124 120.3 . . ?
C112 C125 H12C 109.6 . . ?
C112 C125 H12D 109.6 . . ?
H12C C125 H12D 108.1 . . ?
C233 C125 C112 110.2(19) . . ?
C233 C125 H12C 109.6 . . ?
C233 C125 H12D 109.6 . . ?
C87 C135 H135 119.2 . . ?
C87 C135 C250 121.6(18) . . ?
C250 C135 H135 119.2 . . ?
C217 C136 P13 118.0(14) . . ?
C376 C136 P13 123.6(16) . . ?
C376 C136 C217 118.4(17) . . ?
C209 C137 H137 119.8 . . ?
C372 C137 H137 119.8 . . ?
C372 C137 C209 120.5(17) . . ?
N11 C142 P9 119.2(13) . . ?
N11 C142 C322 118.9(19) . . ?
C322 C142 P9 121.5(16) . . ?
C95 C147 S3 116.7(15) . . ?
C95 C147 C385 103.2(19) . . ?
C97 C147 S3 105.4(15) . . ?
C97 C147 C95 110(2) . . ?
C97 C147 C385 110.6(19) . . ?
C385 C147 S3 111.3(15) . . ?
C112 C148 H14A 109.5 . . ?
C112 C148 H14B 109.5 . . ?
H14A C148 H14B 108.1 . . ?
C252 C148 C112 110.9(15) . . ?
C252 C148 H14A 109.5 . . ?
C252 C148 H14B 109.5 . . ?
C211 C149 H149 120.5 . . ?
C240 C149 H149 120.5 . . ?
C240 C149 C211 118.9(19) . . ?
N14 C150 P13 116.6(12) . . ?
N14 C150 C50 125.0(18) . . ?
C50 C150 P13 118.3(15) . . ?
C156 C154 P9 122.0(6) . . ?
C156 C154 C164 120.0 . . ?
C164 C154 P9 117.9(7) . . ?
C154 C156 H156 120.0 . . ?
C158 C156 C154 120.0 . . ?
C158 C156 H156 120.0 . . ?
C156 C158 H158 120.0 . . ?
C156 C158 C160 120.0 . . ?
C160 C158 H158 120.0 . . ?
C158 C160 H160 120.0 . . ?
C158 C160 C162 120.0 . . ?
C162 C160 H160 120.0 . . ?
C160 C162 H162 120.0 . . ?
C164 C162 C160 120.0 . . ?
C164 C162 H162 120.0 . . ?
C154 C164 H164 120.0 . . ?
C162 C164 C154 120.0 . . ?
C162 C164 H164 120.0 . . ?
C224 C161 H161 119.8 . . ?
C265 C161 H161 119.8 . . ?
C265 C161 C224 120.4(19) . . ?
C101 C173 H17A 109.8 . . ?
C101 C173 H17B 109.8 . . ?
H17A C173 H17B 108.3 . . ?
C254 C173 C101 109.2(17) . . ?
C254 C173 H17A 109.8 . . ?
C254 C173 H17B 109.8 . . ?
N10 C174 P15 114.2(13) . . ?
N10 C174 C212 125.5(17) . . ?
C212 C174 P15 120.2(14) . . ?
C101 C175 H17C 109.9 . . ?
C101 C175 H17D 109.9 . . ?
H17C C175 H17D 108.3 . . ?
C319 C175 C101 108.9(18) . . ?
C319 C175 H17C 109.9 . . ?
C319 C175 H17D 109.9 . . ?
C1 C176 H17E 109.8 . . ?
C1 C176 H17F 109.8 . . ?
H17E C176 H17F 108.2 . . ?
C254 C176 C1 109.4(16) . . ?
C254 C176 H17E 109.8 . . ?
C254 C176 H17F 109.8 . . ?
H17G C177 H17H 108.5 . . ?
C254 C177 H17G 110.2 . . ?
C254 C177 H17H 110.2 . . ?
C254 C177 C319 107.6(18) . . ?
C319 C177 H17G 110.2 . . ?
C319 C177 H17H 110.2 . . ?
C43 C179 C50 117.4(19) . . ?
C43 C179 H179 121.3 . . ?
C50 C179 H179 121.3 . . ?
C250 C180 P17 120.4(14) . . ?
C250 C180 C338 122.9(17) . . ?
C338 C180 P17 116.6(12) . . ?
C260 C190 H190 122.4 . . ?
C360 C190 H190 122.4 . . ?
C360 C190 C260 115.2(18) . . ?
H19A C191 H19B 107.6 . . ?
C193 C191 H19A 108.6 . . ?
C193 C191 H19B 108.6 . . ?
C193 C191 C381 115(2) . . ?
C381 C191 H19A 108.6 . . ?
C381 C191 H19B 108.6 . . ?
C194 C192 P9 122.6(7) . . ?
C194 C192 C202 120.0 . . ?
C202 C192 P9 117.4(7) . . ?
C192 C194 H194 120.0 . . ?
C192 C194 C196 120.0 . . ?
C196 C194 H194 120.0 . . ?
C194 C196 H196 120.0 . . ?
C198 C196 C194 120.0 . . ?
C198 C196 H196 120.0 . . ?
C196 C198 H198 120.0 . . ?
C200 C198 C196 120.0 . . ?
C200 C198 H198 120.0 . . ?
C198 C200 H200 120.0 . . ?
C198 C200 C202 120.0 . . ?
C202 C200 H200 120.0 . . ?
C192 C202 H202 120.0 . . ?
C200 C202 C192 120.0 . . ?
C200 C202 H202 120.0 . . ?
C97 C193 H193 110.5 . . ?
C191 C193 C97 105(2) . . ?
C191 C193 H193 110.5 . . ?
C191 C193 C387 120(3) . . ?
C387 C193 C97 99.2(19) . . ?
C387 C193 H193 110.5 . . ?
C137 C209 H209 120.6 . . ?
C312 C209 C137 118.8(17) . . ?
C312 C209 H209 120.6 . . ?
C149 C211 H211 120.5 . . ?
C280 C211 C149 119.1(19) . . ?
C280 C211 H211 120.5 . . ?
C59 C212 H212 121.6 . . ?
C174 C212 C59 116.7(18) . . ?
C174 C212 H212 121.6 . . ?
C75 C217 C136 118.9(19) . . ?
C75 C217 H217 120.6 . . ?
C136 C217 H217 120.6 . . ?
C66 C218 H218 121.7 . . ?
C280 C218 C66 116.6(18) . . ?
C280 C218 H218 121.7 . . ?
C55 C219 P15 121.7(8) . . ?
C55 C219 C7 120.0 . . ?
C7 C219 P15 117.5(8) . . ?
C219 C55 H55 120.0 . . ?
C221 C55 C219 120.0 . . ?
C221 C55 H55 120.0 . . ?
C55 C221 H221 120.0 . . ?
C55 C221 C111 120.0 . . ?
C111 C221 H221 120.0 . . ?
C221 C111 H111 120.0 . . ?
C223 C111 C221 120.0 . . ?
C223 C111 H111 120.0 . . ?
C111 C223 H223 120.0 . . ?
C111 C223 C7 120.0 . . ?
C7 C223 H223 120.0 . . ?
C219 C7 H7 120.0 . . ?
C223 C7 C219 120.0 . . ?
C223 C7 H7 120.0 . . ?
C59 C222 H222 120.5 . . ?
C59 C222 C259 119.0(19) . . ?
C259 C222 H222 120.5 . . ?
C22 C224 C161 118.3(17) . . ?
C22 C224 H224 120.8 . . ?
C161 C224 H224 120.8 . . ?
C103 C226 H22A 108.9 . . ?
C103 C226 H22B 108.9 . . ?
H22A C226 H22B 107.7 . . ?
C233 C226 C103 113.5(16) . . ?
C233 C226 H22A 108.9 . . ?
C233 C226 H22B 108.9 . . ?
H23A C232 H23B 108.5 . . ?
C233 C232 H23A 110.1 . . ?
C233 C232 H23B 110.1 . . ?
C252 C232 H23A 110.1 . . ?
C252 C232 H23B 110.1 . . ?
C252 C232 C233 107.8(14) . . ?
C125 C233 C226 108.5(17) . . ?
C125 C233 C232 109.3(15) . . ?
C125 C233 H233 110.5 . . ?
C226 C233 C232 107.4(16) . . ?
C226 C233 H233 110.5 . . ?
C232 C233 H233 110.5 . . ?
C39 C234 H234 118.8 . . ?
C39 C234 C355 122.3(18) . . ?
C355 C234 H234 118.8 . . ?
C10 C236 H236 120.1 . . ?
C248 C236 C10 119.8(17) . . ?
C248 C236 H236 120.1 . . ?
C66 C240 C149 121.6(18) . . ?
C66 C240 H240 119.2 . . ?
C149 C240 H240 119.2 . . ?
C236 C248 H248 119.4 . . ?
C355 C248 C236 121.1(18) . . ?
C355 C248 H248 119.4 . . ?
N15 C249 H249 119.9 . . ?
C372 C249 N15 120.2(17) . . ?
C372 C249 H249 119.9 . . ?
C135 C250 H250 121.8 . . ?
C180 C250 C135 116.3(18) . . ?
C180 C250 H250 121.8 . . ?
C60 C252 S7 106.4(12) . . ?
C60 C252 C232 111.7(14) . . ?
C148 C252 S7 110.2(11) . . ?
C148 C252 C60 109.2(15) . . ?
C148 C252 C232 110.8(16) . . ?
C232 C252 S7 108.4(11) . . ?
C173 C254 C176 108.4(15) . . ?
C173 C254 H254 108.0 . . ?
C176 C254 H254 108.0 . . ?
C177 C254 C173 112.4(18) . . ?
C177 C254 C176 111.8(17) . . ?
C177 C254 H254 108.0 . . ?
N10 C259 C222 122.4(17) . . ?
N10 C259 H259 118.8 . . ?
C222 C259 H259 118.8 . . ?
C20 C260 C190 119.5(17) . . ?
C20 C260 H260 120.2 . . ?
C190 C260 H260 120.2 . . ?
C161 C265 H265 118.9 . . ?
C161 C265 C324 122.2(18) . . ?
C324 C265 H265 118.9 . . ?
C340 C266 H266 117.1 . . ?
C357 C266 H266 117.1 . . ?
C357 C266 C340 126(2) . . ?
C279 C269 H269 120.4 . . ?
C279 C269 C322 119(2) . . ?
C322 C269 H269 120.4 . . ?
C75 C272 H272 120.8 . . ?
C75 C272 C323 118(2) . . ?
C323 C272 H272 120.8 . . ?
C11 C275 H275 119.1 . . ?
C11 C275 C380 121.9(18) . . ?
C380 C275 H275 119.1 . . ?
C269 C279 H279 119.5 . . ?
C269 C279 C354 121(2) . . ?
C354 C279 H279 119.5 . . ?
C211 C280 C218 122.4(19) . . ?
C211 C280 H280 118.8 . . ?
C218 C280 H280 118.8 . . ?
C293 C285 H285 120.2 . . ?
C293 C285 C364 120(2) . . ?
C364 C285 H285 120.2 . . ?
C1 C288 H28C 109.5 . . ?
C1 C288 H28D 109.5 . . ?
C101 C288 C1 110.9(14) . . ?
C101 C288 H28C 109.5 . . ?
C101 C288 H28D 109.5 . . ?
H28C C288 H28D 108.1 . . ?
C1 C292 H29A 110.1 . . ?
C1 C292 H29B 110.1 . . ?
C1 C292 C319 107.9(16) . . ?
H29A C292 H29B 108.4 . . ?
C319 C292 H29A 110.1 . . ?
C319 C292 H29B 110.1 . . ?
C285 C293 H293 119.1 . . ?
C285 C293 C357 122(2) . . ?
C357 C293 H293 119.1 . . ?
N15 C312 P2 116.2(11) . . ?
C209 C312 P2 121.9(14) . . ?
C209 C312 N15 121.2(16) . . ?
N17 C314 P7 118.6(12) . . ?
N17 C314 C124 120.6(17) . . ?
C124 C314 P7 120.8(13) . . ?
C175 C319 C177 113.0(19) . . ?
C175 C319 C292 108.6(16) . . ?
C175 C319 H319 108.6 . . ?
C177 C319 C292 109.4(18) . . ?
C177 C319 H319 108.6 . . ?
C292 C319 H319 108.6 . . ?
C142 C322 C269 118(2) . . ?
C142 C322 H322 121.0 . . ?
C269 C322 H322 121.0 . . ?
C272 C323 H323 119.8 . . ?
C272 C323 C376 120(2) . . ?
C376 C323 H323 119.8 . . ?
C52 C324 H324 120.5 . . ?
C265 C324 C52 119.0(17) . . ?
C265 C324 H324 120.5 . . ?
C180 C338 H338 121.3 . . ?
C346 C338 C180 117.4(16) . . ?
C346 C338 H338 121.3 . . ?
C266 C340 P15 121.5(15) . . ?
C266 C340 C364 117.2(18) . . ?
C364 C340 P15 120.9(15) . . ?
C87 C346 C338 123(2) . . ?
C87 C346 H346 118.6 . . ?
C338 C346 H346 118.6 . . ?
C11 C347 H347 120.3 . . ?
C13 C347 C11 119(2) . . ?
C13 C347 H347 120.3 . . ?
N14 C349 H349 117.2 . . ?
C43 C349 N14 126(2) . . ?
C43 C349 H349 117.2 . . ?
C103 C353 H35C 108.6 . . ?
C103 C353 H35D 108.6 . . ?
C112 C353 C103 114.6(18) . . ?
C112 C353 H35C 108.6 . . ?
C112 C353 H35D 108.6 . . ?
H35C C353 H35D 107.6 . . ?
N11 C354 H354 118.4 . . ?
C279 C354 N11 123(2) . . ?
C279 C354 H354 118.4 . . ?
C234 C355 H355 120.6 . . ?
C248 C355 C234 118.9(17) . . ?
C248 C355 H355 120.6 . . ?
C266 C357 C293 117(2) . . ?
C266 C357 H357 121.4 . . ?
C293 C357 H357 121.4 . . ?
C190 C360 H360 118.4 . . ?
C190 C360 C402 123.2(18) . . ?
C402 C360 H360 118.4 . . ?
C285 C364 C340 117.8(19) . . ?
C285 C364 H364 121.1 . . ?
C340 C364 H364 121.1 . . ?
C137 C372 H372 119.0 . . ?
C249 C372 C137 121.9(19) . . ?
C249 C372 H372 119.0 . . ?
C136 C376 C323 120(2) . . ?
C136 C376 H376 120.0 . . ?
C323 C376 H376 120.0 . . ?
C76 C380 H380 121.4 . . ?
C275 C380 C76 117.2(16) . . ?
C275 C380 H380 121.4 . . ?
C191 C381 H381 110.1 . . ?
C383 C381 C191 109(3) . . ?
C383 C381 H381 110.1 . . ?
C383 C381 C385 113(2) . . ?
C385 C381 C191 104(2) . . ?
C385 C381 H381 110.1 . . ?
C3 C383 H38A 108.8 . . ?
C3 C383 H38B 108.8 . . ?
C381 C383 C3 114(2) . . ?
C381 C383 H38A 108.8 . . ?
C381 C383 H38B 108.8 . . ?
H38A C383 H38B 107.7 . . ?
C147 C385 H38C 109.5 . . ?
C147 C385 H38D 109.5 . . ?
C381 C385 C147 111(2) . . ?
C381 C385 H38C 109.5 . . ?
C381 C385 H38D 109.5 . . ?
H38C C385 H38D 108.1 . . ?
C3 C387 H38E 110.3 . . ?
C3 C387 H38F 110.3 . . ?
C193 C387 C3 107(2) . . ?
C193 C387 H38E 110.3 . . ?
C193 C387 H38F 110.3 . . ?
H38E C387 H38F 108.6 . . ?
N12 C402 P17 115.6(12) . . ?
C360 C402 P17 122.4(13) . . ?
C360 C402 N12 121.7(15) . . ?
F1 Sb1 F4 89.3(6) . . ?
F1 Sb1 F6 87.3(6) . . ?
F1 Sb1 F8 91.4(7) . . ?
F1 Sb1 F10 176.0(7) . . ?
F6 Sb1 F4 90.6(7) . . ?
F8 Sb1 F4 174.0(7) . . ?
F8 Sb1 F6 95.4(8) . . ?
F10 Sb1 F4 86.8(6) . . ?
F10 Sb1 F6 93.5(6) . . ?
F10 Sb1 F8 92.5(7) . . ?
F12 Sb1 F1 89.8(5) . . ?
F12 Sb1 F4 86.7(6) . . ?
F12 Sb1 F6 176.1(7) . . ?
F12 Sb1 F8 87.3(7) . . ?
F12 Sb1 F10 89.2(5) . . ?
F14 Sb2 F16 86.5(10) . . ?
F14 Sb2 F18 84.2(15) . . ?
F14 Sb2 F20 168.0(19) . . ?
F14 Sb2 F22 99.7(16) . . ?
F14 Sb2 F24 93.9(10) . . ?
F18 Sb2 F16 80.8(11) . . ?
F20 Sb2 F16 86.0(10) . . ?
F20 Sb2 F18 85.3(15) . . ?
F20 Sb2 F24 93.5(10) . . ?
F22 Sb2 F16 80.9(10) . . ?
F22 Sb2 F18 161(2) . . ?
F22 Sb2 F20 88.4(15) . . ?
F22 Sb2 F24 99.7(11) . . ?
F24 Sb2 F16 179.2(6) . . ?
F24 Sb2 F18 98.6(10) . . ?
F28 Sb3 F40 74.8(10) . . ?
F30 Sb3 F28 92.0(10) . . ?
F30 Sb3 F38 108.3(11) . . ?
F30 Sb3 F40 166.5(11) . . ?
F30 Sb3 F46 88.0(10) . . ?
F32 Sb3 F28 165.0(11) . . ?
F32 Sb3 F30 100.9(11) . . ?
F32 Sb3 F38 82.1(11) . . ?
F32 Sb3 F40 92.6(12) . . ?
F32 Sb3 F46 87.4(10) . . ?
F38 Sb3 F28 101.2(12) . . ?
F38 Sb3 F40 72.5(12) . . ?
F46 Sb3 F28 85.4(11) . . ?
F46 Sb3 F38 161.9(9) . . ?
F46 Sb3 F40 93.5(11) . . ?
F26 Sb9 F42 73.3(7) . . ?
F26 Sb9 F44 100.7(7) . . ?
F34 Sb9 F26 64.3(9) . . ?
F34 Sb9 F42 88.5(8) . . ?
F34 Sb9 F44 88.5(9) . . ?
F34 Sb9 F53 91.9(9) . . ?
F36 Sb9 F26 98.0(10) . . ?
F36 Sb9 F34 161.7(13) . . ?
F36 Sb9 F42 90.4(9) . . ?
F36 Sb9 F44 90.8(9) . . ?
F36 Sb9 F53 105.2(9) . . ?
F44 Sb9 F42 173.9(10) . . ?
F53 Sb9 F26 139.18(10) . . ?
F53 Sb9 F42 73.5(8) . . ?
F53 Sb9 F44 111.9(8) . . ?
F48 Sb4 F50 91.1(5) . . ?
F48 Sb4 F52 177.5(7) . . ?
F48 Sb4 F54 93.1(6) . . ?
F48 Sb4 F27 90.3(5) . . ?
F50 Sb4 F52 90.4(6) . . ?
F50 Sb4 F54 92.3(7) . . ?
F50 Sb4 F27 178.6(6) . . ?
F52 Sb4 F54 88.8(6) . . ?
F52 Sb4 F27 88.2(6) . . ?
F54 Sb4 F27 87.9(6) . . ?
F7 Sb4 F48 87.2(7) . . ?
F7 Sb4 F50 90.9(7) . . ?
F7 Sb4 F52 90.9(7) . . ?
F7 Sb4 F54 176.8(7) . . ?
F7 Sb4 F27 88.9(7) . . ?
F29 Sb5 F2 98.1(11) . . ?
F29 Sb5 F17 79.9(11) . . ?
F15 Sb5 F29 84.8(9) . . ?
F15 Sb5 F31 93.7(7) . . ?
F15 Sb5 F2 175.7(11) . . ?
F15 Sb5 F17 91.2(10) . . ?
F31 Sb5 F29 162.9(12) . . ?
F31 Sb5 F2 84.4(8) . . ?
F31 Sb5 F17 83.1(9) . . ?
F2 Sb5 F17 92.4(11) . . ?
F33 Sb5 F29 106.8(11) . . ?
F33 Sb5 F15 94.8(10) . . ?
F33 Sb5 F31 90.4(9) . . ?
F33 Sb5 F2 81.4(12) . . ?
F33 Sb5 F17 171.4(10) . . ?
F35 Sb6 F9 89.5(6) . . ?
F35 Sb6 F19 179.1(6) . . ?
F35 Sb6 F39 89.9(6) . . ?
F9 Sb6 F39 88.0(7) . . ?
F37 Sb6 F35 91.4(6) . . ?
F37 Sb6 F9 174.5(7) . . ?
F37 Sb6 F19 87.8(6) . . ?
F37 Sb6 F39 86.5(6) . . ?
F19 Sb6 F9 91.3(7) . . ?
F19 Sb6 F39 90.4(7) . . ?
F5 Sb6 F35 89.1(7) . . ?
F5 Sb6 F9 92.5(7) . . ?
F5 Sb6 F37 93.0(6) . . ?
F5 Sb6 F19 90.6(7) . . ?
F5 Sb6 F39 178.9(7) . . ?
F21 Sb7 F41 71.5(11) . . ?
F21 Sb7 F45 95.9(13) . . ?
F21 Sb7 F23 91.1(7) . . ?
F43 Sb7 F41 102.7(10) . . ?
F43 Sb7 F21 170.9(9) . . ?
F43 Sb7 F45 91.5(9) . . ?
F43 Sb7 F23 94.95(19) . . ?
F11 Sb7 F41 94.4(14) . . ?
F11 Sb7 F21 87.8(14) . . ?
F11 Sb7 F43 85.7(10) . . ?
F11 Sb7 F45 170.8(18) . . ?
F11 Sb7 F23 88.0(10) . . ?
F45 Sb7 F41 94.7(13) . . ?
F45 Sb7 F23 83.6(10) . . ?
F23 Sb7 F41 162.3(10) . . ?
F47 Sb8 F3 176.1(8) . . ?
F47 Sb8 F49 94.9(9) . . ?
F47 Sb8 F25 93.8(9) . . ?
F47 Sb8 F51 89.3(9) . . ?
F47 Sb8 F13 89.4(9) . . ?
F3 Sb8 F49 87.3(6) . . ?
F3 Sb8 F13 88.2(7) . . ?
F49 Sb8 F13 174.4(8) . . ?
F25 Sb8 F3 89.3(7) . . ?
F25 Sb8 F49 93.1(8) . . ?
F25 Sb8 F13 90.3(8) . . ?
F51 Sb8 F3 87.5(7) . . ?
F51 Sb8 F49 88.1(8) . . ?
F51 Sb8 F25 176.5(9) . . ?
F51 Sb8 F13 88.2(8) . . ?
Cl2 C49 H49A 110.4 . . ?
Cl2 C49 H49B 110.4 . . ?
Cl15 C49 Cl2 107(2) . . ?
Cl15 C49 H49A 110.4 . . ?
Cl15 C49 H49B 110.4 . . ?
H49A C49 H49B 108.6 . . ?
Cl3 C195 H19C 107.8 . . ?
Cl3 C195 H19D 107.8 . . ?
Cl7 C195 Cl3 118(2) . . ?
Cl7 C195 H19C 107.8 . . ?
Cl7 C195 H19D 107.8 . . ?
H19C C195 H19D 107.2 . . ?
Cl5 C401 H40A 110.1 . . ?
Cl5 C401 H40B 110.1 . . ?
Cl19 C401 Cl5 108.1(16) . . ?
Cl19 C401 H40A 110.1 . . ?
Cl19 C401 H40B 110.1 . . ?
H40A C401 H40B 108.4 . . ?
Cl9 C25 H25C 106.4 . . ?
Cl9 C25 H25D 106.4 . . ?
Cl17 C25 Cl9 123.8(15) . . ?
Cl17 C25 H25C 106.4 . . ?
Cl17 C25 H25D 106.4 . . ?
H25C C25 H25D 106.5 . . ?
Cl11 C389 Cl20 115.2(14) . . ?
Cl11 C389 H38I 108.5 . . ?
Cl11 C389 H38J 108.5 . . ?
Cl20 C389 H38I 108.5 . . ?
Cl20 C389 H38J 108.5 . . ?
H38I C389 H38J 107.5 . . ?
Cl13 C391 H39G 109.1 . . ?
Cl13 C391 H39H 109.1 . . ?
Cl21 C391 Cl13 112.4(17) . . ?
Cl21 C391 H39G 109.1 . . ?
Cl21 C391 H39H 109.1 . . ?
H39G C391 H39H 107.8 . . ?

loop_
_geom_bond_atom_site_label_1
_geom_bond_atom_site_label_2
_geom_bond_distance
_geom_bond_site_symmetry_2
_geom_bond_publ_flag
Au1 Au6 2.6883(9) . ?
Au1 Au8 2.7827(8) . ?
Au1 Au10 2.6884(9) . ?
Au1 Au11 2.7764(9) . ?
Au1 Au16 2.6996(10) . ?
Au1 Au20 2.8024(9) . ?
Au1 Cu1 2.6195(19) . ?
Au1 Cu4 2.597(2) . ?
Au1 Cu6 2.5955(18) . ?
Au1 Cu16 2.586(2) . ?
Au1 Cu24 2.558(2) . ?
Au1 Cu28 2.558(2) . ?
Au6 Au8 2.9823(10) . ?
Au6 Au10 2.9725(9) . ?
Au6 Au16 2.9508(9) . ?
Au6 Cu23 2.826(3) . ?
Au6 Cu24 2.769(2) . ?
Au6 Cu28 2.869(2) . ?
Au6 P12 2.301(4) . ?
Au8 Cu1 2.7024(18) . ?
Au8 Cu4 2.6700(18) . ?
Au8 Cu19 2.995(3) . ?
Au8 Cu24 2.867(2) . ?
Au8 Cu28 2.810(2) . ?
Au8 P6 2.317(4) . ?
Au10 Au16 2.9863(9) . ?
Au10 Au20 2.9843(10) . ?
Au10 Cu6 2.8967(19) . ?
Au10 Cu23 2.819(3) . ?
Au10 Cu28 2.731(2) . ?
Au10 P4 2.296(4) . ?
Au11 Au16 2.9892(10) . ?
Au11 Cu1 2.7083(19) . ?
Au11 Cu3 3.005(3) . ?
Au11 Cu6 2.840(2) . ?
Au11 Cu16 2.679(2) . ?
Au11 Cu24 2.824(2) . ?
Au11 P8 2.316(4) . ?
Au16 Cu6 2.787(2) . ?
Au16 Cu23 2.820(3) . ?
Au16 Cu24 2.881(2) . ?
Au16 P14 2.292(5) . ?
Au20 Cu4 2.6917(18) . ?
Au20 Cu6 2.861(2) . ?
Au20 Cu9 3.014(3) . ?
Au20 Cu16 2.696(2) . ?
Au20 Cu28 2.867(2) . ?
Au20 P10 2.325(4) . ?
Cu1 Cu3 2.664(3) . ?
Cu1 Cu4 2.730(2) . ?
Cu1 Cu16 2.694(2) . ?
Cu1 Cu19 2.662(3) . ?
Cu1 Cu24 2.610(3) . ?
Cu1 S6 2.192(5) . ?
Cu3 Cu16 2.629(3) . ?
Cu3 S4 2.288(5) . ?
Cu3 S6 2.381(4) . ?
Cu3 N1 2.019(12) . ?
Cu4 Cu9 2.644(3) . ?
Cu4 Cu16 2.680(2) . ?
Cu4 Cu19 2.630(3) . ?
Cu4 Cu28 2.630(3) . ?
Cu4 S1 2.186(5) . ?
Cu6 Cu16 2.681(3) . ?
Cu6 Cl10 2.086(4) . ?
Cu9 Cu16 2.661(3) . ?
Cu9 S1 2.275(4) . ?
Cu9 S4 2.338(4) . ?
Cu9 N5 2.033(13) . ?
Cu16 S4 2.190(5) . ?
Cu19 S1 2.368(4) . ?
Cu19 S6 2.267(4) . ?
Cu19 N13 2.004(7) . ?
Cu23 N4 2.133(13) . ?
Cu23 N6 2.110(14) . ?
Cu23 N8 2.124(13) . ?
Cu24 Cl8 2.132(4) . ?
Cu28 Cl1 2.140(4) . ?
S1 C44 1.886(16) . ?
S4 C246 1.881(15) . ?
S6 C64 1.898(15) . ?
P4 C126 1.822(17) . ?
P4 C206 1.757(16) . ?
P4 C258 1.831(17) . ?
P6 C18 1.809(16) . ?
P6 C54 1.813(15) . ?
P6 C102 1.782(9) . ?
P8 C41 1.848(16) . ?
P8 C210 1.817(18) . ?
P8 C329 1.839(18) . ?
P10 C77 1.864(19) . ?
P10 C86 1.822(9) . ?
P10 C170 1.829(17) . ?
P12 C4 1.840(16) . ?
P12 C62 1.826(16) . ?
P12 C283 1.763(18) . ?
P14 C203 1.826(18) . ?
P14 C308 1.803(9) . ?
P14 C21 1.826(10) . ?
N1 C210 1.36(2) . ?
N1 C286 1.34(2) . ?
N4 C6 1.27(2) . ?
N4 C126 1.385(19) . ?
N5 C77 1.34(2) . ?
N5 C325 1.32(2) . ?
N6 C42 1.37(2) . ?
N6 C283 1.40(2) . ?
N8 C201 1.33(2) . ?
N8 C203 1.317(19) . ?
C2 H2 0.9500 . ?
C2 C33 1.34(3) . ?
C2 C253 1.36(3) . ?
C4 C24 1.38(2) . ?
C4 C394 1.38(2) . ?
C6 H6 0.9500 . ?
C6 C204 1.37(2) . ?
C12 H12A 0.9900 . ?
C12 H12B 0.9900 . ?
C12 C44 1.50(2) . ?
C12 C74 1.57(2) . ?
C16 H16 0.9500 . ?
C16 C80 1.38(2) . ?
C16 C170 1.41(2) . ?
C18 C172 1.39(2) . ?
C18 C186 1.39(2) . ?
C24 H24 0.9500 . ?
C24 C96 1.38(2) . ?
C29 H29 0.9500 . ?
C29 C206 1.49(2) . ?
C29 C261 1.33(2) . ?
C33 H33 0.9500 . ?
C33 C98 1.38(2) . ?
C41 C98 1.33(2) . ?
C41 C291 1.42(2) . ?
C42 H42 0.9500 . ?
C42 C133 1.34(3) . ?
C44 C68 1.51(2) . ?
C44 C114 1.54(2) . ?
C48 H48A 0.9900 . ?
C48 H48B 0.9900 . ?
C48 C74 1.51(2) . ?
C48 C220 1.51(2) . ?
C54 C146 1.32(2) . ?
C54 C388 1.41(2) . ?
C56 H56 0.9500 . ?
C56 C229 1.31(2) . ?
C56 C326 1.42(2) . ?
C58 H58A 0.9900 . ?
C58 H58B 0.9900 . ?
C58 C273 1.54(3) . ?
C58 C400 1.52(2) . ?
C61 H61 0.9500 . ?
C61 C186 1.42(2) . ?
C61 C301 1.35(2) . ?
C62 C225 1.42(2) . ?
C62 C264 1.34(2) . ?
C64 C109 1.47(2) . ?
C64 C256 1.55(2) . ?
C64 C318 1.58(2) . ?
C68 H68A 0.9900 . ?
C68 H68B 0.9900 . ?
C68 C220 1.54(2) . ?
C71 H71 0.9500 . ?
C71 C77 1.41(2) . ?
C71 C138 1.38(3) . ?
C74 H74 1.0000 . ?
C74 C168 1.51(2) . ?
C80 H80 0.9500 . ?
C80 C207 1.41(2) . ?
C81 H81A 0.9900 . ?
C81 H81B 0.9900 . ?
C81 C113 1.54(3) . ?
C81 C273 1.56(3) . ?
C83 H83 0.9500 . ?
C83 C327 1.36(2) . ?
C83 C329 1.41(2) . ?
C84 H84 0.9500 . ?
C84 C86 1.3900 . ?
C84 C94 1.3900 . ?
C86 C88 1.3900 . ?
C88 H88 0.9500 . ?
C88 C90 1.3900 . ?
C90 H90 0.9500 . ?
C90 C92 1.3900 . ?
C92 H92 0.9500 . ?
C92 C94 1.3900 . ?
C94 H94 0.9500 . ?
C85 H85 0.9500 . ?
C85 C283 1.38(2) . ?
C85 C393 1.44(3) . ?
C96 H96 0.9500 . ?
C96 C128 1.37(2) . ?
C98 H98 0.9500 . ?
C102 C104 1.3900 . ?
C102 N13 1.3900 . ?
C104 H104 0.9500 . ?
C104 C106 1.3900 . ?
C106 H106 0.9500 . ?
C106 C108 1.3900 . ?
C108 H108 0.9500 . ?
C108 C110 1.3900 . ?
C110 H110 0.9500 . ?
C110 N13 1.3900 . ?
C107 H10A 0.9900 . ?
C107 H10B 0.9900 . ?
C107 C246 1.55(2) . ?
C107 C273 1.50(2) . ?
C109 H10C 0.9900 . ?
C109 H10D 0.9900 . ?
C109 C228 1.54(2) . ?
C113 H113 1.0000 . ?
C113 C289 1.62(3) . ?
C113 C396 1.56(2) . ?
C114 H11A 0.9900 . ?
C114 H11B 0.9900 . ?
C114 C386 1.57(2) . ?
C126 C251 1.37(2) . ?
C127 H127 0.9500 . ?
C127 C184 1.33(2) . ?
C127 C229 1.38(3) . ?
C128 H128 0.9500 . ?
C128 C299 1.43(2) . ?
C131 H131 0.9500 . ?
C131 C245 1.32(3) . ?
C131 C341 1.43(3) . ?
C133 H133 0.9500 . ?
C133 C393 1.38(3) . ?
C138 H138 0.9500 . ?
C138 C271 1.37(3) . ?
C139 H139 0.9500 . ?
C139 C151 1.41(2) . ?
C139 C320 1.30(2) . ?
C143 H143 0.9500 . ?
C143 C171 1.41(2) . ?
C143 C311 1.38(3) . ?
C146 H146 0.9500 . ?
C146 C320 1.40(2) . ?
C151 H151 0.9500 . ?
C151 C388 1.44(2) . ?
C155 H155 0.9500 . ?
C155 C261 1.42(3) . ?
C155 C343 1.30(3) . ?
C163 H163 0.9500 . ?
C163 C206 1.38(2) . ?
C163 C343 1.46(3) . ?
C165 H165 0.9500 . ?
C165 C329 1.34(2) . ?
C165 C331 1.36(2) . ?
C168 H16A 0.9900 . ?
C168 H16B 0.9900 . ?
C168 C386 1.57(2) . ?
C170 C352 1.37(2) . ?
C171 H171 0.9500 . ?
C171 C201 1.34(2) . ?
C172 H172 0.9500 . ?
C172 C294 1.40(2) . ?
C184 H184 0.9500 . ?
C184 C258 1.37(2) . ?
C186 H186 0.9500 . ?
C188 H188 0.9500 . ?
C188 C210 1.39(2) . ?
C188 C332 1.31(2) . ?
C201 H201 0.9500 . ?
C203 C311 1.42(2) . ?
C204 H204 0.9500 . ?
C204 C384 1.44(2) . ?
C207 H207 0.9500 . ?
C207 C315 1.34(3) . ?
C220 H220 1.0000 . ?
C220 C390 1.54(2) . ?
C225 H225 0.9500 . ?
C225 C341 1.32(2) . ?
C228 H228 1.0000 . ?
C228 C356 1.55(3) . ?
C228 C362 1.56(3) . ?
C229 H229 0.9500 . ?
C237 H237 0.9500 . ?
C237 C286 1.45(2) . ?
C237 C332 1.24(3) . ?
C244 H24A 0.9900 . ?
C244 H24B 0.9900 . ?
C244 C246 1.47(2) . ?
C244 C400 1.60(2) . ?
C245 H245 0.9500 . ?
C245 C264 1.43(2) . ?
C246 C396 1.59(2) . ?
C251 H251 0.9500 . ?
C251 C384 1.37(2) . ?
C253 H253 0.9500 . ?
C253 C291 1.38(2) . ?
C256 H25A 0.9900 . ?
C256 H25B 0.9900 . ?
C256 C348 1.48(2) . ?
C258 C326 1.43(2) . ?
C261 H261 0.9500 . ?
C264 H264 0.9500 . ?
C271 H271 0.9500 . ?
C271 C325 1.42(2) . ?
C273 H273 1.0000 . ?
C286 H286 0.9500 . ?
C289 H28A 0.9900 . ?
C289 H28B 0.9900 . ?
C289 C400 1.44(3) . ?
C291 H291 0.9500 . ?
C294 H294 0.9500 . ?
C294 C301 1.37(2) . ?
C298 H298 0.9500 . ?
C298 C300 1.3900 . ?
C298 C308 1.3900 . ?
C300 H300 0.9500 . ?
C300 C302 1.3900 . ?
C302 H302 0.9500 . ?
C302 C304 1.3900 . ?
C304 H304 0.9500 . ?
C304 C306 1.3900 . ?
C306 H306 0.9500 . ?
C306 C308 1.3900 . ?
C299 H299 0.9500 . ?
C299 C394 1.37(2) . ?
C301 H301 0.9500 . ?
C303 H30A 0.9900 . ?
C303 H30B 0.9900 . ?
C303 C316 1.51(3) . ?
C303 C348 1.47(3) . ?
C311 H311 0.9500 . ?
C315 H315 0.9500 . ?
C315 C352 1.35(2) . ?
C316 H316 1.0000 . ?
C316 C318 1.50(2) . ?
C316 C362 1.56(2) . ?
C318 H31A 0.9900 . ?
C318 H31B 0.9900 . ?
C320 H320 0.9500 . ?
C325 H325 0.9500 . ?
C326 H326 0.9500 . ?
C327 H327 0.9500 . ?
C327 C339 1.39(2) . ?
C331 H331 0.9500 . ?
C331 C339 1.39(2) . ?
C332 H332 0.9500 . ?
C333 H333 0.9500 . ?
C333 C167 1.3900 . ?
C333 C169 1.3900 . ?
C167 H167 0.9500 . ?
C167 C335 1.3900 . ?
C335 H335 0.9500 . ?
C335 C21 1.3900 . ?
C21 C337 1.3900 . ?
C337 H337 0.9500 . ?
C337 C169 1.3900 . ?
C169 H169 0.9500 . ?
C339 H339 0.9500 . ?
C341 H341 0.9500 . ?
C343 H343 0.9500 . ?
C348 H348 1.0000 . ?
C348 C356 1.53(2) . ?
C352 H352 0.9500 . ?
C356 H35A 0.9900 . ?
C356 H35B 0.9900 . ?
C362 H36A 0.9900 . ?
C362 H36B 0.9900 . ?
C384 H384 0.9500 . ?
C386 H386 1.0000 . ?
C386 C390 1.54(2) . ?
C388 H388 0.9500 . ?
C390 H39A 0.9900 . ?
C390 H39B 0.9900 . ?
C393 H393 0.9500 . ?
C394 H394 0.9500 . ?
C396 H39C 0.9900 . ?
C396 H39D 0.9900 . ?
C400 H400 1.0000 . ?
Au2 Au7 2.9496(10) . ?
Au2 Au18 2.7880(9) . ?
Au2 Cu12 2.715(2) . ?
Au2 Cu15 2.677(2) . ?
Au2 Cu22 2.865(2) . ?
Au2 Cu25 2.998(3) . ?
Au2 Cu30 2.8808(19) . ?
Au2 P3 2.322(4) . ?
Au5 Au17 3.0419(11) . ?
Au5 Au18 2.7849(9) . ?
Au5 Cu15 2.692(2) . ?
Au5 Cu17 2.837(2) . ?
Au5 Cu20 2.679(2) . ?
Au5 Cu22 2.817(2) . ?
Au5 Cu27 3.029(3) . ?
Au5 P11 2.303(4) . ?
Au7 Au17 2.9560(9) . ?
Au7 Au18 2.6847(10) . ?
Au7 Au19 2.9892(9) . ?
Au7 Cu22 2.910(2) . ?
Au7 Cu29 2.802(3) . ?
Au7 Cu30 2.777(2) . ?
Au7 P5 2.278(5) . ?
Au9 Au18 2.7534(9) . ?
Au9 Au19 3.0039(12) . ?
Au9 Cu7 3.019(3) . ?
Au9 Cu12 2.6832(18) . ?
Au9 Cu17 2.817(2) . ?
Au9 Cu20 2.654(2) . ?
Au9 Cu30 2.830(2) . ?
Au9 P18 2.301(4) . ?
Au17 Au18 2.7006(11) . ?
Au17 Au19 2.9603(10) . ?
Au17 Cu17 2.893(2) . ?
Au17 Cu22 2.753(2) . ?
Au17 Cu29 2.845(3) . ?
Au17 P19 2.315(5) . ?
Au18 Au19 2.7125(9) . ?
Au18 Cu12 2.623(2) . ?
Au18 Cu15 2.596(2) . ?
Au18 Cu17 2.560(2) . ?
Au18 Cu20 2.616(2) . ?
Au18 Cu22 2.585(2) . ?
Au18 Cu30 2.578(2) . ?
Au19 Cu17 2.770(2) . ?
Au19 Cu29 2.855(3) . ?
Au19 Cu30 2.901(2) . ?
Au19 P16 2.312(4) . ?
Cu7 Cu12 2.642(3) . ?
Cu7 Cu20 2.660(4) . ?
Cu7 S8 2.367(5) . ?
Cu7 S5 2.271(6) . ?
Cu7 N2 2.026(9) . ?
Cu12 Cu15 2.685(3) . ?
Cu12 Cu20 2.726(3) . ?
Cu12 Cu25 2.633(3) . ?
Cu12 Cu30 2.632(3) . ?
Cu12 S8 2.188(5) . ?
Cu15 Cu20 2.687(3) . ?
Cu15 Cu22 2.667(3) . ?
Cu15 Cu25 2.641(4) . ?
Cu15 Cu27 2.655(3) . ?
Cu15 S9 2.182(5) . ?
Cu17 Cu20 2.655(3) . ?
Cu17 Cl12 2.140(4) . ?
Cu20 Cu27 2.650(3) . ?
Cu20 S5 2.186(6) . ?
Cu22 Cl6 2.111(5) . ?
Cu25 S8 2.288(5) . ?
Cu25 S9 2.334(5) . ?
Cu25 N3 2.064(14) . ?
Cu27 S9 2.270(5) . ?
Cu27 S5 2.342(5) . ?
Cu27 N16 2.020(9) . ?
Cu29 N7 2.148(13) . ?
Cu29 N9 2.105(16) . ?
Cu29 C40 2.118(14) . ?
Cu30 Cl16 2.121(5) . ?
S8 C276 1.904(19) . ?
S9 C358 1.850(17) . ?
P16 C134 1.820(19) . ?
P16 C290 1.804(19) . ?
P16 C378 1.857(19) . ?
S5 C157 1.84(2) . ?
P18 C121 1.772(11) . ?
P18 C166 1.872(18) . ?
P18 C182 1.808(19) . ?
P19 C57 1.75(2) . ?
P19 C140 1.779(10) . ?
P19 C370 1.808(17) . ?
P5 C82 1.818(17) . ?
P5 C120 1.864(18) . ?
P5 C295 1.880(18) . ?
P11 C34 1.823(11) . ?
P11 C227 1.868(19) . ?
P11 C334 1.804(17) . ?
P3 C14 1.807(16) . ?
P3 C122 1.807(16) . ?
P3 C278 1.824(18) . ?
N2 C119 1.3900 . ?
N2 C121 1.3900 . ?
C119 H119 0.9500 . ?
C119 C239 1.3900 . ?
C239 H239 0.9500 . ?
C239 C15 1.3900 . ?
C15 H15 0.9500 . ?
C15 C241 1.3900 . ?
C241 H241 0.9500 . ?
C241 C121 1.3900 . ?
N3 C122 1.39(2) . ?
N3 C267 1.38(2) . ?
N7 C295 1.296(19) . ?
N7 C392 1.30(2) . ?
N9 C57 1.35(2) . ?
N9 C309 1.32(2) . ?
N16 C26 1.3900 . ?
N16 C34 1.3900 . ?
C26 H26 0.9500 . ?
C26 C28 1.3900 . ?
C28 H28 0.9500 . ?
C28 C30 1.3900 . ?
C30 H30 0.9500 . ?
C30 C32 1.3900 . ?
C32 H32 0.9500 . ?
C32 C34 1.3900 . ?
C9 H9 1.0000 . ?
C9 C23 1.47(3) . ?
C9 C27 1.45(3) . ?
C9 C382 1.48(2) . ?
C14 C205 1.39(2) . ?
C14 C274 1.39(2) . ?
C17 H17I 0.9900 . ?
C17 H17J 0.9900 . ?
C17 C185 1.57(3) . ?
C17 C358 1.54(3) . ?
C19 H19 0.9500 . ?
C19 C129 1.34(3) . ?
C19 C215 1.41(3) . ?
C23 H23C 0.9900 . ?
C23 H23D 0.9900 . ?
C23 C361 1.49(3) . ?
C27 H27A 0.9900 . ?
C27 H27B 0.9900 . ?
C27 C185 1.55(3) . ?
C31 H31 0.9500 . ?
C31 C359 1.38(2) . ?
C31 C366 1.36(2) . ?
C35 H35 0.9500 . ?
C35 C115 1.34(3) . ?
C35 C189 1.48(3) . ?
C37 H37 0.9500 . ?
C37 C307 1.34(3) . ?
C37 C375 1.36(3) . ?
C38 H38 0.9500 . ?
C38 C46 1.32(2) . ?
C38 C295 1.34(2) . ?
C40 C105 1.33(2) . ?
C40 C134 1.35(2) . ?
C45 H45 0.9500 . ?
C45 C213 1.40(3) . ?
C45 C284 1.38(3) . ?
C46 H46 0.9500 . ?
C46 C238 1.33(2) . ?
C47 H47 0.9500 . ?
C47 C183 1.38(3) . ?
C47 C321 1.42(3) . ?
C51 H51 0.9500 . ?
C51 C287 1.32(3) . ?
C51 C368 1.46(3) . ?
C53 H53 0.9500 . ?
C53 C278 1.36(2) . ?
C53 C359 1.44(2) . ?
C57 C367 1.44(3) . ?
C63 H63A 0.9900 . ?
C63 H63B 0.9900 . ?
C63 C358 1.61(2) . ?
C63 C361 1.57(2) . ?
C65 H65 0.9500 . ?
C65 C278 1.42(2) . ?
C65 C366 1.33(2) . ?
C67 H67 0.9500 . ?
C67 C215 1.44(3) . ?
C67 C290 1.34(2) . ?
C69 H69 0.9500 . ?
C69 C328 1.42(3) . ?
C69 C342 1.34(3) . ?
C73 H73 0.9500 . ?
C73 C213 1.42(2) . ?
C73 C370 1.34(2) . ?
C82 C243 1.45(2) . ?
C82 C296 1.35(2) . ?
C91 H91 0.9500 . ?
C91 C153 1.38(3) . ?
C91 C365 1.36(3) . ?
C93 H93A 0.9900 . ?
C93 H93B 0.9900 . ?
C93 C317 1.56(3) . ?
C93 C344 1.49(3) . ?
C99 H99 1.0000 . ?
C99 C263 1.55(3) . ?
C99 C395 1.47(4) . ?
C99 C397 1.42(4) . ?
C100 H100 0.9500 . ?
C100 C118 1.32(2) . ?
C100 C267 1.35(2) . ?
C105 H105 0.9500 . ?
C105 C342 1.44(2) . ?
C115 H115 0.9500 . ?
C115 C182 1.34(2) . ?
C117 H117 0.9500 . ?
C117 C257 1.35(3) . ?
C117 C268 1.36(2) . ?
C118 H118 0.9500 . ?
C118 C178 1.38(2) . ?
C120 C130 1.35(2) . ?
C120 C208 1.40(2) . ?
C122 C178 1.39(2) . ?
C129 H129 0.9500 . ?
C129 C144 1.45(3) . ?
C130 H130 0.9500 . ?
C130 C257 1.33(2) . ?
C132 H132 0.9500 . ?
C132 C166 1.32(3) . ?
C132 C368 1.39(2) . ?
C134 C328 1.38(2) . ?
C140 C373 1.3900 . ?
C140 C72 1.3900 . ?
C373 H373 0.9500 . ?
C373 C403 1.3900 . ?
C403 H403 0.9500 . ?
C403 C187 1.3900 . ?
C187 H187 0.9500 . ?
C187 C305 1.3900 . ?
C305 H305 0.9500 . ?
C305 C72 1.3900 . ?
C72 H72 0.9500 . ?
C141 H14C 0.9900 . ?
C141 H14D 0.9900 . ?
C141 C344 1.52(3) . ?
C141 C371 1.58(3) . ?
C144 H144 0.9500 . ?
C144 C290 1.37(2) . ?
C145 H145 0.9500 . ?
C145 C297 1.33(3) . ?
C145 C309 1.40(3) . ?
C153 H153 0.9500 . ?
C153 C247 1.36(3) . ?
C157 C263 1.49(3) . ?
C157 C369 1.43(3) . ?
C157 C377 1.56(3) . ?
C159 H159 0.9500 . ?
C159 C182 1.28(3) . ?
C159 C379 1.48(3) . ?
C166 C270 1.38(3) . ?
C178 H178 0.9500 . ?
C181 H18A 0.9900 . ?
C181 H18B 0.9900 . ?
C181 C185 1.49(3) . ?
C181 C361 1.51(3) . ?
C183 H183 0.9500 . ?
C183 C281 1.35(3) . ?
C185 H185 1.0000 . ?
C189 H189 0.9500 . ?
C189 C379 1.31(3) . ?
C197 H197 1.0000 . ?
C197 C369 1.52(3) . ?
C197 C395 1.43(3) . ?
C197 C399 1.72(4) . ?
C199 H199 1.0000 . ?
C199 C377 1.49(3) . ?
C199 C397 1.53(4) . ?
C199 C399 1.54(3) . ?
C205 H205 0.9500 . ?
C205 C313 1.40(2) . ?
C208 H208 0.9500 . ?
C208 C268 1.33(2) . ?
C213 H213 0.9500 . ?
C214 H21A 0.9900 . ?
C214 H21B 0.9900 . ?
C214 C276 1.50(3) . ?
C214 C344 1.52(3) . ?
C215 H215 0.9500 . ?
C227 C231 1.33(3) . ?
C227 C247 1.38(2) . ?
C230 H230 0.9500 . ?
C230 C242 1.38(2) . ?
C230 C296 1.35(2) . ?
C231 H231 0.9500 . ?
C231 C365 1.41(3) . ?
C235 H23E 0.9900 . ?
C235 H23F 0.9900 . ?
C235 C317 1.58(3) . ?
C235 C371 1.51(3) . ?
C238 H238 0.9500 . ?
C238 C392 1.36(2) . ?
C242 H242 0.9500 . ?
C242 C336 1.37(2) . ?
C243 H243 0.9500 . ?
C243 C336 1.44(2) . ?
C247 H247 0.9500 . ?
C257 H257 0.9500 . ?
C262 H262 0.9500 . ?
C262 C307 1.35(2) . ?
C262 C378 1.35(2) . ?
C263 H26A 0.9900 . ?
C263 H26B 0.9900 . ?
C267 H267 0.9500 . ?
C268 H268 0.9500 . ?
C270 H270 0.9500 . ?
C270 C287 1.34(2) . ?
C274 H274 0.9500 . ?
C274 C374 1.33(2) . ?
C276 C310 1.55(2) . ?
C276 C330 1.55(3) . ?
C277 H277 0.9500 . ?
C277 C375 1.38(3) . ?
C277 C378 1.38(2) . ?
C281 H281 0.9500 . ?
C281 C350 1.40(3) . ?
C284 H284 0.9500 . ?
C284 C398 1.38(3) . ?
C287 H287 0.9500 . ?
C296 H296 0.9500 . ?
C297 H297 0.9500 . ?
C297 C367 1.35(3) . ?
C307 H307 0.9500 . ?
C309 H309 0.9500 . ?
C310 H31C 0.9900 . ?
C310 H31D 0.9900 . ?
C310 C371 1.51(3) . ?
C313 H313 0.9500 . ?
C313 C363 1.38(3) . ?
C317 H317 1.0000 . ?
C317 C330 1.47(3) . ?
C321 H321 0.9500 . ?
C321 C334 1.37(3) . ?
C328 H328 0.9500 . ?
C330 H33A 0.9900 . ?
C330 H33B 0.9900 . ?
C334 C350 1.38(3) . ?
C336 H336 0.9500 . ?
C342 H342 0.9500 . ?
C344 H344 1.0000 . ?
C350 H350 0.9500 . ?
C358 C382 1.53(3) . ?
C359 H359 0.9500 . ?
C361 H361 1.0000 . ?
C363 H363 0.9500 . ?
C363 C374 1.31(3) . ?
C365 H365 0.9500 . ?
C366 H366 0.9500 . ?
C367 H367 0.9500 . ?
C368 H368 0.9500 . ?
C369 H36C 0.9900 . ?
C369 H36D 0.9900 . ?
C370 C398 1.44(3) . ?
C371 H371 1.0000 . ?
C374 H374 0.9500 . ?
C375 H375 0.9500 . ?
C377 H37A 0.9900 . ?
C377 H37B 0.9900 . ?
C379 H379 0.9500 . ?
C382 H38G 0.9900 . ?
C382 H38H 0.9900 . ?
C392 H392 0.9500 . ?
C395 H395 0.9500 . ?
C397 H397 0.9500 . ?
C398 H398 0.9500 . ?
C399 H39E 0.9900 . ?
C399 H39F 0.9900 . ?
Au3 Au4 2.7725(9) . ?
Au3 Au15 2.9762(11) . ?
Au3 Cu8 2.6926(19) . ?
Au3 Cu10 2.855(2) . ?
Au3 Cu13 3.017(3) . ?
Au3 Cu18 2.700(2) . ?
Au3 Cu26 2.807(2) . ?
Au3 P9 2.318(4) . ?
Au4 Au12 2.7775(8) . ?
Au4 Au13 2.7814(9) . ?
Au4 Au14 2.7007(9) . ?
Au4 Au15 2.6981(10) . ?
Au4 Au21 2.6917(10) . ?
Au4 Cu2 2.554(2) . ?
Au4 Cu8 2.612(2) . ?
Au4 Cu10 2.6026(18) . ?
Au4 Cu14 2.606(2) . ?
Au4 Cu18 2.594(2) . ?
Au4 Cu26 2.572(2) . ?
Au12 Au14 3.0282(11) . ?
Au12 Cu2 2.808(2) . ?
Au12 Cu5 3.013(3) . ?
Au12 Cu8 2.6933(18) . ?
Au12 Cu14 2.6844(18) . ?
Au12 Cu26 2.857(2) . ?
Au12 P13 2.319(4) . ?
Au13 Au21 2.9876(10) . ?
Au13 Cu2 2.857(2) . ?
Au13 Cu10 2.837(2) . ?
Au13 Cu14 2.681(2) . ?
Au13 Cu18 2.699(2) . ?
Au13 Cu21 2.995(3) . ?
Au13 P2 2.324(4) . ?
Au14 Au15 2.9550(9) . ?
Au14 Au21 2.9459(8) . ?
Au14 Cu2 2.901(2) . ?
Au14 Cu11 2.839(3) . ?
Au14 Cu26 2.760(2) . ?
Au14 P7 2.304(4) . ?
Au15 Au21 2.9354(9) . ?
Au15 Cu10 2.758(2) . ?
Au15 Cu11 2.831(3) . ?
Au15 Cu26 2.942(2) . ?
Au15 P15 2.302(5) . ?
Au21 Cu2 2.743(2) . ?
Au21 Cu10 2.939(2) . ?
Au21 Cu11 2.822(3) . ?
Au21 P17 2.304(4) . ?
Cu2 Cu14 2.629(3) . ?
Cu2 Cl4 2.133(4) . ?
Cu5 Cu8 2.672(3) . ?
Cu5 Cu14 2.638(3) . ?
Cu5 S3 2.269(4) . ?
Cu5 S2 2.356(4) . ?
Cu5 N14 2.002(13) . ?
Cu8 Cu13 2.622(3) . ?
Cu8 Cu14 2.730(3) . ?
Cu8 Cu18 2.686(2) . ?
Cu8 Cu26 2.639(3) . ?
Cu8 S3 2.185(5) . ?
Cu10 Cu18 2.641(3) . ?
Cu10 Cl14 2.085(5) . ?
Cu11 N10 2.104(13) . ?
Cu11 N12 2.087(13) . ?
Cu11 N17 2.128(13) . ?
Cu13 Cu18 2.617(3) . ?
Cu13 S3 2.358(4) . ?
Cu13 S7 2.277(5) . ?
Cu13 N11 2.070(14) . ?
Cu14 Cu18 2.698(2) . ?
Cu14 Cu21 2.648(3) . ?
Cu14 S2 2.187(5) . ?
Cu18 Cu21 2.662(3) . ?
Cu18 S7 2.196(5) . ?
Cu21 S7 2.373(5) . ?
Cu21 S2 2.265(4) . ?
Cu21 N15 2.001(13) . ?
Cu26 Cl18 2.110(5) . ?
S3 C147 1.854(19) . ?
S7 C252 1.881(16) . ?
S2 C1 1.847(17) . ?
P13 C76 1.849(17) . ?
P13 C136 1.829(16) . ?
P13 C150 1.862(19) . ?
P7 C10 1.763(16) . ?
P7 C22 1.847(16) . ?
P7 C314 1.834(19) . ?
P15 C174 1.845(19) . ?
P15 C219 1.802(10) . ?
P15 C340 1.822(19) . ?
P2 C66 1.829(17) . ?
P2 C116 1.794(9) . ?
P2 C312 1.847(17) . ?
P17 C8 1.838(9) . ?
P17 C180 1.815(16) . ?
P17 C402 1.833(17) . ?
P9 C142 1.84(2) . ?
P9 C154 1.828(9) . ?
P9 C192 1.809(10) . ?
N10 C174 1.32(2) . ?
N10 C259 1.40(2) . ?
N11 C142 1.35(2) . ?
N11 C354 1.32(2) . ?
N12 C20 1.36(2) . ?
N12 C402 1.367(19) . ?
N14 C150 1.33(2) . ?
N14 C349 1.36(2) . ?
N15 C249 1.42(2) . ?
N15 C312 1.41(2) . ?
N17 C70 1.27(2) . ?
N17 C314 1.36(2) . ?
C1 C176 1.52(2) . ?
C1 C288 1.57(2) . ?
C1 C292 1.51(3) . ?
C3 H3 1.0000 . ?
C3 C95 1.49(3) . ?
C3 C383 1.55(4) . ?
C3 C387 1.56(4) . ?
C8 C123 1.3900 . ?
C8 C216 1.3900 . ?
C123 H123 0.9500 . ?
C123 C5 1.3900 . ?
C5 H5 0.9500 . ?
C5 C89 1.3900 . ?
C89 H89 0.9500 . ?
C89 C345 1.3900 . ?
C345 H345 0.9500 . ?
C345 C216 1.3900 . ?
C216 H216 0.9500 . ?
C10 C39 1.39(2) . ?
C10 C236 1.48(2) . ?
C11 H11 0.9500 . ?
C11 C275 1.34(3) . ?
C11 C347 1.38(3) . ?
C13 H13 0.9500 . ?
C13 C76 1.33(2) . ?
C13 C347 1.36(2) . ?
C20 H20 0.9500 . ?
C20 C260 1.34(2) . ?
C22 C52 1.40(2) . ?
C22 C224 1.31(2) . ?
C36 H36 0.9500 . ?
C36 C78 1.40(2) . ?
C36 C124 1.34(2) . ?
C39 H39 0.9500 . ?
C39 C234 1.33(2) . ?
C43 H43 0.9500 . ?
C43 C179 1.41(3) . ?
C43 C349 1.35(3) . ?
C50 H50 0.9500 . ?
C50 C150 1.37(2) . ?
C50 C179 1.43(3) . ?
C52 H52 0.9500 . ?
C52 C324 1.45(2) . ?
C59 H59 0.9500 . ?
C59 C212 1.42(3) . ?
C59 C222 1.35(3) . ?
C60 H60A 0.9900 . ?
C60 H60B 0.9900 . ?
C60 C103 1.53(2) . ?
C60 C252 1.53(2) . ?
C66 C218 1.41(2) . ?
C66 C240 1.32(2) . ?
C70 H70 0.9500 . ?
C70 C78 1.37(2) . ?
C75 H75 0.9500 . ?
C75 C217 1.36(2) . ?
C75 C272 1.33(3) . ?
C76 C380 1.42(2) . ?
C78 H78 0.9500 . ?
C79 H79 0.9500 . ?
C79 C351 1.3900 . ?
C79 C255 1.3900 . ?
C351 H351 0.9500 . ?
C351 C152 1.3900 . ?
C152 H152 0.9500 . ?
C152 C116 1.3900 . ?
C116 C282 1.3900 . ?
C282 H282 0.9500 . ?
C282 C255 1.3900 . ?
C255 H255 0.9500 . ?
C87 H87 0.9500 . ?
C87 C135 1.35(3) . ?
C87 C346 1.37(3) . ?
C95 H95A 0.9900 . ?
C95 H95B 0.9900 . ?
C95 C147 1.44(3) . ?
C97 H97A 0.9900 . ?
C97 H97B 0.9900 . ?
C97 C147 1.43(3) . ?
C97 C193 1.71(3) . ?
C101 H101 1.0000 . ?
C101 C173 1.50(3) . ?
C101 C175 1.54(3) . ?
C101 C288 1.50(2) . ?
C103 H103 1.0000 . ?
C103 C226 1.61(3) . ?
C103 C353 1.54(3) . ?
C112 H112 1.0000 . ?
C112 C125 1.56(3) . ?
C112 C148 1.53(2) . ?
C112 C353 1.50(3) . ?
C124 H124 0.9500 . ?
C124 C314 1.43(2) . ?
C125 H12C 0.9900 . ?
C125 H12D 0.9900 . ?
C125 C233 1.53(3) . ?
C135 H135 0.9500 . ?
C135 C250 1.47(3) . ?
C136 C217 1.40(3) . ?
C136 C376 1.34(2) . ?
C137 H137 0.9500 . ?
C137 C209 1.39(2) . ?
C137 C372 1.35(3) . ?
C142 C322 1.36(2) . ?
C147 C385 1.56(3) . ?
C148 H14A 0.9900 . ?
C148 H14B 0.9900 . ?
C148 C252 1.49(2) . ?
C149 H149 0.9500 . ?
C149 C211 1.38(3) . ?
C149 C240 1.37(2) . ?
C154 C156 1.3900 . ?
C154 C164 1.3900 . ?
C156 H156 0.9500 . ?
C156 C158 1.3900 . ?
C158 H158 0.9500 . ?
C158 C160 1.3900 . ?
C160 H160 0.9500 . ?
C160 C162 1.3900 . ?
C162 H162 0.9500 . ?
C162 C164 1.3900 . ?
C164 H164 0.9500 . ?
C161 H161 0.9500 . ?
C161 C224 1.47(2) . ?
C161 C265 1.29(3) . ?
C173 H17A 0.9900 . ?
C173 H17B 0.9900 . ?
C173 C254 1.50(2) . ?
C174 C212 1.40(2) . ?
C175 H17C 0.9900 . ?
C175 H17D 0.9900 . ?
C175 C319 1.48(3) . ?
C176 H17E 0.9900 . ?
C176 H17F 0.9900 . ?
C176 C254 1.52(2) . ?
C177 H17G 0.9900 . ?
C177 H17H 0.9900 . ?
C177 C254 1.47(3) . ?
C177 C319 1.50(3) . ?
C179 H179 0.9500 . ?
C180 C250 1.34(2) . ?
C180 C338 1.40(2) . ?
C190 H190 0.9500 . ?
C190 C260 1.44(2) . ?
C190 C360 1.35(2) . ?
C191 H19A 0.9900 . ?
C191 H19B 0.9900 . ?
C191 C193 1.39(3) . ?
C191 C381 1.52(4) . ?
C192 C194 1.3900 . ?
C192 C202 1.3900 . ?
C194 H194 0.9500 . ?
C194 C196 1.3900 . ?
C196 H196 0.9500 . ?
C196 C198 1.3900 . ?
C198 H198 0.9500 . ?
C198 C200 1.3900 . ?
C200 H200 0.9500 . ?
C200 C202 1.3900 . ?
C202 H202 0.9500 . ?
C193 H193 1.0000 . ?
C193 C387 1.50(3) . ?
C209 H209 0.9500 . ?
C209 C312 1.36(2) . ?
C211 H211 0.9500 . ?
C211 C280 1.36(3) . ?
C212 H212 0.9500 . ?
C217 H217 0.9500 . ?
C218 H218 0.9500 . ?
C218 C280 1.36(3) . ?
C219 C55 1.3900 . ?
C219 C7 1.3900 . ?
C55 H55 0.9500 . ?
C55 C221 1.3900 . ?
C221 H221 0.9500 . ?
C221 C111 1.3900 . ?
C111 H111 0.9500 . ?
C111 C223 1.3900 . ?
C223 H223 0.9500 . ?
C223 C7 1.3900 . ?
C7 H7 0.9500 . ?
C222 H222 0.9500 . ?
C222 C259 1.40(2) . ?
C224 H224 0.9500 . ?
C226 H22A 0.9900 . ?
C226 H22B 0.9900 . ?
C226 C233 1.56(3) . ?
C232 H23A 0.9900 . ?
C232 H23B 0.9900 . ?
C232 C233 1.58(2) . ?
C232 C252 1.54(2) . ?
C233 H233 1.0000 . ?
C234 H234 0.9500 . ?
C234 C355 1.40(2) . ?
C236 H236 0.9500 . ?
C236 C248 1.39(2) . ?
C240 H240 0.9500 . ?
C248 H248 0.9500 . ?
C248 C355 1.35(3) . ?
C249 H249 0.9500 . ?
C249 C372 1.34(2) . ?
C250 H250 0.9500 . ?
C254 H254 1.0000 . ?
C259 H259 0.9500 . ?
C260 H260 0.9500 . ?
C265 H265 0.9500 . ?
C265 C324 1.37(3) . ?
C266 H266 0.9500 . ?
C266 C340 1.39(3) . ?
C266 C357 1.26(3) . ?
C269 H269 0.9500 . ?
C269 C279 1.28(3) . ?
C269 C322 1.43(3) . ?
C272 H272 0.9500 . ?
C272 C323 1.33(3) . ?
C275 H275 0.9500 . ?
C275 C380 1.39(2) . ?
C279 H279 0.9500 . ?
C279 C354 1.31(2) . ?
C280 H280 0.9500 . ?
C285 H285 0.9500 . ?
C285 C293 1.33(3) . ?
C285 C364 1.41(3) . ?
C288 H28C 0.9900 . ?
C288 H28D 0.9900 . ?
C292 H29A 0.9900 . ?
C292 H29B 0.9900 . ?
C292 C319 1.59(2) . ?
C293 H293 0.9500 . ?
C293 C357 1.44(3) . ?
C319 H319 1.0000 . ?
C322 H322 0.9500 . ?
C323 H323 0.9500 . ?
C323 C376 1.42(2) . ?
C324 H324 0.9500 . ?
C338 H338 0.9500 . ?
C338 C346 1.39(2) . ?
C340 C364 1.42(3) . ?
C346 H346 0.9500 . ?
C347 H347 0.9500 . ?
C349 H349 0.9500 . ?
C353 H35C 0.9900 . ?
C353 H35D 0.9900 . ?
C354 H354 0.9500 . ?
C355 H355 0.9500 . ?
C357 H357 0.9500 . ?
C360 H360 0.9500 . ?
C360 C402 1.36(2) . ?
C364 H364 0.9500 . ?
C372 H372 0.9500 . ?
C376 H376 0.9500 . ?
C380 H380 0.9500 . ?
C381 H381 1.0000 . ?
C381 C383 1.36(3) . ?
C381 C385 1.49(3) . ?
C383 H38A 0.9900 . ?
C383 H38B 0.9900 . ?
C385 H38C 0.9900 . ?
C385 H38D 0.9900 . ?
C387 H38E 0.9900 . ?
C387 H38F 0.9900 . ?
Sb1 F1 1.839(13) . ?
Sb1 F4 1.894(16) . ?
Sb1 F6 1.853(12) . ?
Sb1 F8 1.846(18) . ?
Sb1 F10 1.843(12) . ?
Sb1 F12 1.813(11) . ?
Sb2 F14 1.801(10) . ?
Sb2 F16 1.829(10) . ?
Sb2 F18 1.823(10) . ?
Sb2 F20 1.811(10) . ?
Sb2 F22 1.808(10) . ?
Sb2 F24 1.816(4) . ?
Sb3 F28 1.829(10) . ?
Sb3 F30 1.819(9) . ?
Sb3 F32 1.795(9) . ?
Sb3 F38 1.826(10) . ?
Sb3 F40 1.831(7) . ?
Sb3 F46 1.825(9) . ?
Sb9 F26 1.8214(17) . ?
Sb9 F34 1.805(9) . ?
Sb9 F36 1.802(9) . ?
Sb9 F42 1.832(9) . ?
Sb9 F44 1.825(9) . ?
Sb9 F53 1.8105(19) . ?
Sb4 F48 1.821(12) . ?
Sb4 F50 1.856(13) . ?
Sb4 F52 1.882(13) . ?
Sb4 F54 1.904(14) . ?
Sb4 F27 1.917(13) . ?
Sb4 F7 1.814(16) . ?
Sb5 F29 1.808(9) . ?
Sb5 F15 1.801(9) . ?
Sb5 F31 1.801(9) . ?
Sb5 F2 1.809(10) . ?
Sb5 F33 1.769(10) . ?
Sb5 F17 1.817(10) . ?
Sb6 F35 1.875(14) . ?
Sb6 F9 1.880(14) . ?
Sb6 F37 1.862(13) . ?
Sb6 F19 1.877(15) . ?
Sb6 F39 1.902(14) . ?
Sb6 F5 1.834(15) . ?
Sb7 F41 2.39(5) . ?
Sb7 F21 1.97(3) . ?
Sb7 F43 1.836(4) . ?
Sb7 F11 1.79(3) . ?
Sb7 F45 1.99(3) . ?
Sb7 F23 2.343(5) . ?
Sb8 F47 1.81(2) . ?
Sb8 F3 1.837(14) . ?
Sb8 F49 1.840(16) . ?
Sb8 F25 1.825(18) . ?
Sb8 F51 1.818(17) . ?
Sb8 F13 1.874(18) . ?
Cl2 C49 1.87(3) . ?
Cl15 C49 1.72(3) . ?
C49 H49A 0.9900 . ?
C49 H49B 0.9900 . ?
Cl3 C195 1.75(3) . ?
Cl7 C195 1.64(3) . ?
C195 H19C 0.9900 . ?
C195 H19D 0.9900 . ?
Cl5 C401 1.805(10) . ?
Cl19 C401 1.803(10) . ?
C401 H40A 0.9900 . ?
C401 H40B 0.9900 . ?
Cl9 C25 1.795(10) . ?
Cl17 C25 1.785(9) . ?
C25 H25C 0.9900 . ?
C25 H25D 0.9900 . ?
Cl11 C389 1.63(3) . ?
Cl20 C389 1.76(3) . ?
C389 H38I 0.9900 . ?
C389 H38J 0.9900 . ?
Cl13 C391 1.77(3) . ?
Cl21 C391 1.72(3) . ?
C391 H39G 0.9900 . ?
C391 H39H 0.9900 . ?

loop_
_geom_torsion_atom_site_label_1
_geom_torsion_atom_site_label_2
_geom_torsion_atom_site_label_3
_geom_torsion_atom_site_label_4
_geom_torsion
_geom_torsion_site_symmetry_1
_geom_torsion_site_symmetry_2
_geom_torsion_site_symmetry_3
_geom_torsion_site_symmetry_4
_geom_torsion_publ_flag
Au6 P12 C4 C24 74.8(15) . . . . ?
Au6 P12 C4 C394 -100.1(13) . . . . ?
Au6 P12 C62 C225 -172.6(14) . . . . ?
Au6 P12 C62 C264 -1.6(16) . . . . ?
Au6 P12 C283 N6 23.6(14) . . . . ?
Au6 P12 C283 C85 -160.5(15) . . . . ?
Au8 P6 C18 C172 -150.5(14) . . . . ?
Au8 P6 C18 C186 30.3(15) . . . . ?
Au8 P6 C54 C146 -154.3(15) . . . . ?
Au8 P6 C54 C388 24.9(15) . . . . ?
Au8 P6 C102 C104 -149.5(4) . . . . ?
Au8 P6 C102 N13 36.2(7) . . . . ?
Au10 P4 C126 N4 26.3(13) . . . . ?
Au10 P4 C126 C251 -152.2(13) . . . . ?
Au10 P4 C206 C29 14.7(16) . . . . ?
Au10 P4 C206 C163 -173.9(15) . . . . ?
Au10 P4 C258 C184 80.7(16) . . . . ?
Au10 P4 C258 C326 -99.1(13) . . . . ?
Au11 P8 C41 C98 33.2(18) . . . . ?
Au11 P8 C41 C291 -150.6(13) . . . . ?
Au11 P8 C210 N1 36.0(12) . . . . ?
Au11 P8 C210 C188 -148.5(12) . . . . ?
Au11 P8 C329 C83 -152.6(13) . . . . ?
Au11 P8 C329 C165 26.7(17) . . . . ?
Au16 P14 C203 N8 28.8(15) . . . . ?
Au16 P14 C203 C311 -158.4(14) . . . . ?
Au16 P14 C308 C298 -106.8(7) . . . . ?
Au16 P14 C308 C306 72.8(8) . . . . ?
Au16 P14 C21 C335 13.5(9) . . . . ?
Au16 P14 C21 C337 -164.4(6) . . . . ?
Au20 P10 C77 N5 27.4(15) . . . . ?
Au20 P10 C77 C71 -153.2(13) . . . . ?
Au20 P10 C86 C84 28.0(8) . . . . ?
Au20 P10 C86 C88 -154.3(6) . . . . ?
Au20 P10 C170 C16 20.8(15) . . . . ?
Au20 P10 C170 C352 -161.6(14) . . . . ?
Cu1 S6 C64 C109 78.1(13) . . . . ?
Cu1 S6 C64 C256 -157.5(10) . . . . ?
Cu1 S6 C64 C318 -43.7(12) . . . . ?
Cu3 S4 C246 C107 10.2(15) . . . . ?
Cu3 S4 C246 C244 -113.4(11) . . . . ?
Cu3 S4 C246 C396 127.4(10) . . . . ?
Cu3 S6 C64 C109 156.7(11) . . . . ?
Cu3 S6 C64 C256 -78.9(13) . . . . ?
Cu3 S6 C64 C318 35.0(13) . . . . ?
Cu3 N1 C210 P8 -26.8(17) . . . . ?
Cu3 N1 C210 C188 157.4(11) . . . . ?
Cu3 N1 C286 C237 -163.5(13) . . . . ?
Cu4 S1 C44 C12 -48.1(12) . . . . ?
Cu4 S1 C44 C68 -168.4(9) . . . . ?
Cu4 S1 C44 C114 73.3(12) . . . . ?
Cu9 S1 C44 C12 -125.2(10) . . . . ?
Cu9 S1 C44 C68 114.5(9) . . . . ?
Cu9 S1 C44 C114 -3.8(14) . . . . ?
Cu9 S4 C246 C107 160.9(11) . . . . ?
Cu9 S4 C246 C244 37.2(14) . . . . ?
Cu9 S4 C246 C396 -82.0(11) . . . . ?
Cu9 N5 C77 P10 -22.2(18) . . . . ?
Cu9 N5 C77 C71 158.4(13) . . . . ?
Cu9 N5 C325 C271 -165.7(14) . . . . ?
Cu16 S4 C246 C107 85.7(12) . . . . ?
Cu16 S4 C246 C244 -38.0(13) . . . . ?
Cu16 S4 C246 C396 -157.2(10) . . . . ?
Cu19 S1 C44 C12 27.0(14) . . . . ?
Cu19 S1 C44 C68 -93.2(10) . . . . ?
Cu19 S1 C44 C114 148.5(10) . . . . ?
Cu19 S6 C64 C109 -1.7(15) . . . . ?
Cu19 S6 C64 C256 122.7(11) . . . . ?
Cu19 S6 C64 C318 -123.4(10) . . . . ?
Cu23 N4 C6 C204 171.4(14) . . . . ?
Cu23 N4 C126 P4 10.4(16) . . . . ?
Cu23 N4 C126 C251 -171.0(12) . . . . ?
Cu23 N6 C42 C133 168.4(16) . . . . ?
Cu23 N6 C283 P12 11.3(18) . . . . ?
Cu23 N6 C283 C85 -164.8(14) . . . . ?
Cu23 N8 C201 C171 169.8(17) . . . . ?
Cu23 N8 C203 P14 7(2) . . . . ?
Cu23 N8 C203 C311 -165.6(14) . . . . ?
S1 C44 C68 C220 -178.0(11) . . . . ?
S1 C44 C114 C386 175.7(11) . . . . ?
S4 C246 C396 C113 -178.0(12) . . . . ?
S6 C64 C109 C228 176.9(13) . . . . ?
S6 C64 C256 C348 -179.6(13) . . . . ?
S6 C64 C318 C316 -177.6(12) . . . . ?
P4 C126 C251 C384 180.0(13) . . . . ?
P4 C258 C326 C56 -175.5(14) . . . . ?
P6 C18 C172 C294 177.5(14) . . . . ?
P6 C18 C186 C61 -175.6(14) . . . . ?
P6 C54 C146 C320 178.8(14) . . . . ?
P6 C54 C388 C151 179.0(13) . . . . ?
P6 C102 C104 C106 -174.1(8) . . . . ?
P6 C102 N13 Cu19 -27.2(8) . . . . ?
P6 C102 N13 C110 174.5(7) . . . . ?
P8 C41 C98 C33 177.0(15) . . . . ?
P8 C41 C291 C253 -177.9(15) . . . . ?
P10 C86 C88 C90 -177.6(10) . . . . ?
P10 C170 C352 C315 -176.8(15) . . . . ?
P12 C4 C24 C96 179.1(14) . . . . ?
P12 C4 C394 C299 178.5(14) . . . . ?
P12 C62 C225 C341 173.4(19) . . . . ?
P12 C62 C264 C245 -173.8(14) . . . . ?
P14 C203 C311 C143 -178.5(16) . . . . ?
P14 C21 C337 C169 177.9(9) . . . . ?
N4 C6 C204 C384 -1(3) . . . . ?
N4 C126 C251 C384 1(3) . . . . ?
N6 C42 C133 C393 0(3) . . . . ?
N8 C203 C311 C143 -6(3) . . . . ?
C2 C33 C98 C41 1(3) . . . . ?
C2 C253 C291 C41 1(3) . . . . ?
C4 P12 C62 C225 58.1(18) . . . . ?
C4 P12 C62 C264 -131.0(14) . . . . ?
C4 P12 C283 N6 148.2(12) . . . . ?
C4 P12 C283 C85 -35.9(18) . . . . ?
C4 C24 C96 C128 4(3) . . . . ?
C6 N4 C126 P4 179.4(12) . . . . ?
C6 N4 C126 C251 -2(2) . . . . ?
C6 C204 C384 C251 0(2) . . . . ?
C12 C44 C68 C220 61.8(17) . . . . ?
C12 C44 C114 C386 -62.3(18) . . . . ?
C12 C74 C168 C386 60.7(18) . . . . ?
C16 C80 C207 C315 -2(3) . . . . ?
C16 C170 C352 C315 1(3) . . . . ?
C18 P6 C54 C146 80.3(18) . . . . ?
C18 P6 C54 C388 -100.5(14) . . . . ?
C18 P6 C102 C104 -25.1(8) . . . . ?
C18 P6 C102 N13 160.6(7) . . . . ?
C18 C172 C294 C301 2(3) . . . . ?
C24 C4 C394 C299 4(3) . . . . ?
C24 C96 C128 C299 0(3) . . . . ?
C33 C2 C253 C291 1(3) . . . . ?
C41 P8 C210 N1 -89.4(12) . . . . ?
C41 P8 C210 C188 86.1(15) . . . . ?
C41 P8 C329 C83 -24.0(18) . . . . ?
C41 P8 C329 C165 155.3(15) . . . . ?
C42 N6 C283 P12 176.5(12) . . . . ?
C42 N6 C283 C85 0(2) . . . . ?
C42 C133 C393 C85 -3(3) . . . . ?
C44 C12 C74 C48 58.5(17) . . . . ?
C44 C12 C74 C168 -61.6(19) . . . . ?
C44 C68 C220 C48 -57.4(18) . . . . ?
C44 C68 C220 C390 58.8(19) . . . . ?
C44 C114 C386 C168 59.6(18) . . . . ?
C44 C114 C386 C390 -58.7(17) . . . . ?
C48 C74 C168 C386 -58.6(17) . . . . ?
C48 C220 C390 C386 57.2(18) . . . . ?
C54 P6 C18 C172 -22.4(17) . . . . ?
C54 P6 C18 C186 158.4(14) . . . . ?
C54 P6 C102 C104 83.6(7) . . . . ?
C54 P6 C102 N13 -90.6(7) . . . . ?
C54 C146 C320 C139 2(3) . . . . ?
C62 P12 C4 C24 -157.5(14) . . . . ?
C62 P12 C4 C394 27.6(16) . . . . ?
C62 P12 C283 N6 -100.5(13) . . . . ?
C62 P12 C283 C85 75.4(17) . . . . ?
C62 C225 C341 C131 -1(4) . . . . ?
C64 C109 C228 C356 -55(2) . . . . ?
C64 C109 C228 C362 61(2) . . . . ?
C64 C256 C348 C303 -62(2) . . . . ?
C64 C256 C348 C356 57(2) . . . . ?
C68 C44 C114 C386 60.5(17) . . . . ?
C68 C220 C390 C386 -58.8(19) . . . . ?
C71 C138 C271 C325 -7(3) . . . . ?
C74 C12 C44 S1 -178.0(11) . . . . ?
C74 C12 C44 C68 -61.2(17) . . . . ?
C74 C12 C44 C114 61.0(17) . . . . ?
C74 C48 C220 C68 58.7(18) . . . . ?
C74 C48 C220 C390 -58.9(19) . . . . ?
C74 C168 C386 C114 -59.0(18) . . . . ?
C74 C168 C386 C390 58.5(17) . . . . ?
C77 P10 C86 C84 -98.5(9) . . . . ?
C77 P10 C86 C88 79.2(9) . . . . ?
C77 P10 C170 C16 147.1(13) . . . . ?
C77 P10 C170 C352 -35.4(17) . . . . ?
C77 N5 C325 C271 -2(3) . . . . ?
C77 C71 C138 C271 3(3) . . . . ?
C80 C16 C170 P10 -179.7(13) . . . . ?
C80 C16 C170 C352 3(2) . . . . ?
C80 C207 C315 C352 5(3) . . . . ?
C81 C113 C289 C400 -58.0(19) . . . . ?
C81 C113 C396 C246 57(2) . . . . ?
C83 C327 C339 C331 -4(3) . . . . ?
C84 C86 C88 C90 0.0 . . . . ?
C86 P10 C77 N5 151.6(12) . . . . ?
C86 P10 C77 C71 -29.1(16) . . . . ?
C86 P10 C170 C16 -103.0(13) . . . . ?
C86 P10 C170 C352 74.5(17) . . . . ?
C86 C84 C94 C92 0.0 . . . . ?
C86 C88 C90 C92 0.0 . . . . ?
C88 C90 C92 C94 0.0 . . . . ?
C90 C92 C94 C84 0.0 . . . . ?
C94 C84 C86 P10 177.7(10) . . . . ?
C94 C84 C86 C88 0.0 . . . . ?
C96 C128 C299 C394 -3(3) . . . . ?
C98 C41 C291 C253 -2(3) . . . . ?
C102 P6 C18 C172 83.0(16) . . . . ?
C102 P6 C18 C186 -96.2(14) . . . . ?
C102 P6 C54 C146 -28.2(18) . . . . ?
C102 P6 C54 C388 151.0(13) . . . . ?
C102 C104 C106 C108 0.0 . . . . ?
C104 C102 N13 Cu19 158.3(7) . . . . ?
C104 C102 N13 C110 0.0 . . . . ?
C104 C106 C108 C110 0.0 . . . . ?
C106 C108 C110 N13 0.0 . . . . ?
C108 C110 N13 Cu19 -161.6(6) . . . . ?
C108 C110 N13 C102 0.0 . . . . ?
N13 C102 C104 C106 0.0 . . . . ?
C107 C246 C396 C113 -58.9(18) . . . . ?
C109 C64 C256 C348 -58(2) . . . . ?
C109 C64 C318 C316 61.4(19) . . . . ?
C109 C228 C356 C348 55(2) . . . . ?
C109 C228 C362 C316 -58.0(19) . . . . ?
C113 C81 C273 C58 -59.0(19) . . . . ?
C113 C81 C273 C107 58(2) . . . . ?
C113 C289 C400 C58 58(2) . . . . ?
C113 C289 C400 C244 -57(2) . . . . ?
C114 C44 C68 C220 -60.3(17) . . . . ?
C114 C386 C390 C220 58.6(17) . . . . ?
C126 P4 C206 C29 135.2(14) . . . . ?
C126 P4 C206 C163 -53.5(18) . . . . ?
C126 P4 C258 C184 -41.9(16) . . . . ?
C126 P4 C258 C326 138.3(13) . . . . ?
C126 N4 C6 C204 2(3) . . . . ?
C126 C251 C384 C204 -1(3) . . . . ?
C127 C184 C258 P4 172.1(14) . . . . ?
C127 C184 C258 C326 -8(2) . . . . ?
C128 C299 C394 C4 1(3) . . . . ?
C131 C245 C264 C62 1(3) . . . . ?
C138 C71 C77 P10 -177.5(15) . . . . ?
C138 C71 C77 N5 2(3) . . . . ?
C138 C271 C325 N5 7(3) . . . . ?
C139 C151 C388 C54 3(3) . . . . ?
C143 C171 C201 N8 0(3) . . . . ?
C146 C54 C388 C151 -2(3) . . . . ?
C151 C139 C320 C146 -1(3) . . . . ?
C165 C331 C339 C327 3(3) . . . . ?
C168 C386 C390 C220 -58.6(18) . . . . ?
C170 P10 C77 N5 -98.8(13) . . . . ?
C170 P10 C77 C71 80.6(15) . . . . ?
C170 P10 C86 C84 154.1(8) . . . . ?
C170 P10 C86 C88 -28.2(10) . . . . ?
C170 C16 C80 C207 -2(3) . . . . ?
C171 C143 C311 C203 7(3) . . . . ?
C172 C18 C186 C61 5(3) . . . . ?
C172 C294 C301 C61 -4(3) . . . . ?
C184 C127 C229 C56 2(3) . . . . ?
C184 C258 C326 C56 5(3) . . . . ?
C186 C18 C172 C294 -3(3) . . . . ?
C186 C61 C301 C294 5(3) . . . . ?
C201 N8 C203 P14 174.4(13) . . . . ?
C201 N8 C203 C311 2(3) . . . . ?
C203 P14 C308 C298 132.4(9) . . . . ?
C203 P14 C308 C306 -48.0(10) . . . . ?
C203 P14 C21 C335 133.2(8) . . . . ?
C203 P14 C21 C337 -44.7(9) . . . . ?
C203 N8 C201 C171 1(3) . . . . ?
C206 P4 C126 N4 -96.8(12) . . . . ?
C206 P4 C126 C251 84.6(15) . . . . ?
C206 P4 C258 C184 -150.4(15) . . . . ?
C206 P4 C258 C326 29.8(15) . . . . ?
C206 C29 C261 C155 -4(3) . . . . ?
C206 C163 C343 C155 1(4) . . . . ?
C207 C315 C352 C170 -4(3) . . . . ?
C210 P8 C41 C98 157.7(16) . . . . ?
C210 P8 C41 C291 -26.2(17) . . . . ?
C210 P8 C329 C83 83.3(16) . . . . ?
C210 P8 C329 C165 -97.5(16) . . . . ?
C210 N1 C286 C237 1(2) . . . . ?
C210 C188 C332 C237 0(3) . . . . ?
C220 C48 C74 C12 -59.9(17) . . . . ?
C220 C48 C74 C168 61.4(18) . . . . ?
C225 C62 C264 C245 -2(3) . . . . ?
C229 C56 C326 C258 2(3) . . . . ?
C229 C127 C184 C258 5(3) . . . . ?
C244 C246 C396 C113 62.8(18) . . . . ?
C245 C131 C341 C225 -1(3) . . . . ?
C246 C107 C273 C58 55(2) . . . . ?
C246 C107 C273 C81 -61(2) . . . . ?
C246 C244 C400 C58 -60(2) . . . . ?
C246 C244 C400 C289 57(2) . . . . ?
C253 C2 C33 C98 -2(3) . . . . ?
C256 C64 C109 C228 57(2) . . . . ?
C256 C64 C318 C316 -63.1(17) . . . . ?
C256 C348 C356 C228 -58(2) . . . . ?
C258 P4 C126 N4 154.4(12) . . . . ?
C258 P4 C126 C251 -24.2(16) . . . . ?
C258 P4 C206 C29 -116.8(14) . . . . ?
C258 P4 C206 C163 54.6(18) . . . . ?
C261 C29 C206 P4 177.4(16) . . . . ?
C261 C29 C206 C163 5(3) . . . . ?
C261 C155 C343 C163 1(4) . . . . ?
C264 C62 C225 C341 3(3) . . . . ?
C273 C58 C400 C244 59.1(19) . . . . ?
C273 C58 C400 C289 -59(2) . . . . ?
C273 C81 C113 C289 57.2(18) . . . . ?
C273 C81 C113 C396 -57(2) . . . . ?
C273 C107 C246 S4 177.6(13) . . . . ?
C273 C107 C246 C244 -58.8(19) . . . . ?
C273 C107 C246 C396 62.9(19) . . . . ?
C283 P12 C4 C24 -46.7(15) . . . . ?
C283 P12 C4 C394 138.5(14) . . . . ?
C283 P12 C62 C225 -49.7(17) . . . . ?
C283 P12 C62 C264 121.3(15) . . . . ?
C283 N6 C42 C133 2(3) . . . . ?
C283 C85 C393 C133 5(3) . . . . ?
C286 N1 C210 P8 170.9(12) . . . . ?
C286 N1 C210 C188 -5(2) . . . . ?
C286 C237 C332 C188 -4(3) . . . . ?
C289 C113 C396 C246 -57.6(19) . . . . ?
C291 C41 C98 C33 1(3) . . . . ?
C298 C300 C302 C304 0.0 . . . . ?
C300 C298 C308 P14 179.6(10) . . . . ?
C300 C298 C308 C306 0.0 . . . . ?
C300 C302 C304 C306 0.0 . . . . ?
C302 C304 C306 C308 0.0 . . . . ?
C304 C306 C308 P14 -179.6(10) . . . . ?
C304 C306 C308 C298 0.0 . . . . ?
C308 P14 C203 N8 156.3(13) . . . . ?
C308 P14 C203 C311 -31.0(17) . . . . ?
C308 P14 C21 C335 -118.7(8) . . . . ?
C308 P14 C21 C337 63.4(9) . . . . ?
C308 C298 C300 C302 0.0 . . . . ?
C301 C61 C186 C18 -6(3) . . . . ?
C303 C316 C318 C64 59.0(19) . . . . ?
C303 C316 C362 C228 -60.5(19) . . . . ?
C303 C348 C356 C228 63.6(19) . . . . ?
C311 C143 C171 C201 -5(3) . . . . ?
C316 C303 C348 C256 58(2) . . . . ?
C316 C303 C348 C356 -65(2) . . . . ?
C318 C64 C109 C228 -63(2) . . . . ?
C318 C64 C256 C348 64.5(18) . . . . ?
C318 C316 C362 C228 59(2) . . . . ?
C320 C139 C151 C388 -1(3) . . . . ?
C325 N5 C77 P10 176.9(13) . . . . ?
C325 N5 C77 C71 -2(2) . . . . ?
C326 C56 C229 C127 -6(3) . . . . ?
C327 C83 C329 P8 179.1(15) . . . . ?
C327 C83 C329 C165 0(3) . . . . ?
C329 P8 C41 C98 -94.2(17) . . . . ?
C329 P8 C41 C291 81.9(17) . . . . ?
C329 P8 C210 N1 159.7(11) . . . . ?
C329 P8 C210 C188 -24.8(15) . . . . ?
C329 C83 C327 C339 2(3) . . . . ?
C329 C165 C331 C339 -1(3) . . . . ?
C331 C165 C329 P8 -179.6(15) . . . . ?
C331 C165 C329 C83 0(3) . . . . ?
C332 C188 C210 P8 -171.2(14) . . . . ?
C332 C188 C210 N1 4(3) . . . . ?
C332 C237 C286 N1 3(3) . . . . ?
C333 C167 C335 C21 0.0 . . . . ?
C167 C333 C169 C337 0.0 . . . . ?
C167 C335 C21 P14 -177.9(9) . . . . ?
C167 C335 C21 C337 0.0 . . . . ?
C335 C21 C337 C169 0.0 . . . . ?
C21 P14 C203 N8 -94.0(14) . . . . ?
C21 P14 C203 C311 78.7(17) . . . . ?
C21 P14 C308 C298 22.2(10) . . . . ?
C21 P14 C308 C306 -158.2(8) . . . . ?
C21 C337 C169 C333 0.0 . . . . ?
C169 C333 C167 C335 0.0 . . . . ?
C341 C131 C245 C264 1(3) . . . . ?
C343 C155 C261 C29 0(4) . . . . ?
C343 C163 C206 P4 -175.4(16) . . . . ?
C343 C163 C206 C29 -4(3) . . . . ?
C348 C303 C316 C318 -57(2) . . . . ?
C348 C303 C316 C362 63(2) . . . . ?
C356 C228 C362 C316 61.1(18) . . . . ?
C362 C228 C356 C348 -62.3(18) . . . . ?
C362 C316 C318 C64 -58(2) . . . . ?
C388 C54 C146 C320 0(3) . . . . ?
C393 C85 C283 P12 -179.6(16) . . . . ?
C393 C85 C283 N6 -4(3) . . . . ?
C394 C4 C24 C96 -6(3) . . . . ?
C396 C113 C289 C400 59(2) . . . . ?
C400 C58 C273 C81 58.0(18) . . . . ?
C400 C58 C273 C107 -59(2) . . . . ?
C400 C244 C246 S4 -174.9(12) . . . . ?
C400 C244 C246 C107 61.1(17) . . . . ?
C400 C244 C246 C396 -59.4(18) . . . . ?
Au2 P3 C14 C205 15.1(16) . . . . ?
Au2 P3 C14 C274 -173.0(13) . . . . ?
Au2 P3 C122 N3 32.4(14) . . . . ?
Au2 P3 C122 C178 -148.2(12) . . . . ?
Au2 P3 C278 C53 29.4(16) . . . . ?
Au2 P3 C278 C65 -148.2(13) . . . . ?
Au5 P11 C34 N16 39.3(7) . . . . ?
Au5 P11 C34 C32 -154.8(5) . . . . ?
Au5 P11 C227 C231 -149.3(17) . . . . ?
Au5 P11 C227 C247 26.7(19) . . . . ?
Au5 P11 C334 C321 36(2) . . . . ?
Au5 P11 C334 C350 -146.7(16) . . . . ?
Au7 P5 C82 C243 77.7(14) . . . . ?
Au7 P5 C82 C296 -103.4(16) . . . . ?
Au7 P5 C120 C130 14.6(15) . . . . ?
Au7 P5 C120 C208 -168.2(12) . . . . ?
Au7 P5 C295 N7 24.3(16) . . . . ?
Au7 P5 C295 C38 -149.2(16) . . . . ?
Au9 P18 C121 N2 37.5(9) . . . . ?
Au9 P18 C121 C241 -151.6(6) . . . . ?
Au9 P18 C166 C132 -147.2(13) . . . . ?
Au9 P18 C166 C270 35.1(15) . . . . ?
Au9 P18 C182 C115 -112(2) . . . . ?
Au9 P18 C182 C159 60(2) . . . . ?
Au17 P19 C57 N9 27.9(17) . . . . ?
Au17 P19 C57 C367 -160.6(17) . . . . ?
Au17 P19 C140 C373 81.5(9) . . . . ?
Au17 P19 C140 C72 -100.2(9) . . . . ?
Au17 P19 C370 C73 10.0(19) . . . . ?
Au17 P19 C370 C398 -164.0(13) . . . . ?
Au19 P16 C134 C40 27.6(14) . . . . ?
Au19 P16 C134 C328 -156.9(13) . . . . ?
Au19 P16 C290 C67 58.0(17) . . . . ?
Au19 P16 C290 C144 -130.0(15) . . . . ?
Au19 P16 C378 C262 -167.7(16) . . . . ?
Au19 P16 C378 C277 14.7(19) . . . . ?
Cu7 S5 C157 C263 125.7(17) . . . . ?
Cu7 S5 C157 C369 5(2) . . . . ?
Cu7 S5 C157 C377 -119.1(14) . . . . ?
Cu7 N2 C119 C239 -162.0(8) . . . . ?
Cu7 N2 C121 P18 -29.6(10) . . . . ?
Cu7 N2 C121 C241 159.2(10) . . . . ?
Cu15 S9 C358 C17 -159.1(11) . . . . ?
Cu15 S9 C358 C63 85.2(13) . . . . ?
Cu15 S9 C358 C382 -33.8(15) . . . . ?
Cu20 S5 C157 C263 -155.1(17) . . . . ?
Cu20 S5 C157 C369 85(2) . . . . ?
Cu20 S5 C157 C377 -39.9(16) . . . . ?
Cu25 S9 C358 C17 -82.8(13) . . . . ?
Cu25 S9 C358 C63 161.4(11) . . . . ?
Cu25 S9 C358 C382 42.5(16) . . . . ?
Cu25 N3 C122 P3 -30.5(17) . . . . ?
Cu25 N3 C122 C178 150.2(12) . . . . ?
Cu25 N3 C267 C100 -157.8(14) . . . . ?
Cu27 S9 C358 C17 122.8(11) . . . . ?
Cu27 S9 C358 C63 7.1(16) . . . . ?
Cu27 S9 C358 C382 -111.8(13) . . . . ?
Cu27 S5 C157 C263 -77(2) . . . . ?
Cu27 S5 C157 C369 162.8(16) . . . . ?
Cu27 S5 C157 C377 38.1(18) . . . . ?
Cu27 N16 C26 C28 -162.8(7) . . . . ?
Cu27 N16 C34 P11 -33.1(8) . . . . ?
Cu27 N16 C34 C32 160.8(8) . . . . ?
Cu29 N7 C295 P5 12(2) . . . . ?
Cu29 N7 C295 C38 -174.0(16) . . . . ?
Cu29 N7 C392 C238 174.5(18) . . . . ?
Cu29 N9 C57 P19 7(2) . . . . ?
Cu29 N9 C57 C367 -165.5(14) . . . . ?
Cu29 N9 C309 C145 167.7(17) . . . . ?
Cu29 C40 C105 C342 171.4(15) . . . . ?
Cu29 C40 C134 P16 6.9(19) . . . . ?
Cu29 C40 C134 C328 -168.7(13) . . . . ?
S8 C276 C310 C371 -177.8(14) . . . . ?
S8 C276 C330 C317 179.2(13) . . . . ?
S9 C358 C382 C9 -179.3(14) . . . . ?
P16 C134 C328 C69 -177.0(14) . . . . ?
S5 C157 C263 C99 178(2) . . . . ?
S5 C157 C369 C197 176.7(18) . . . . ?
S5 C157 C377 C199 -173.4(17) . . . . ?
P18 C166 C270 C287 -177.8(15) . . . . ?
P19 C57 C367 C297 178(2) . . . . ?
P19 C140 C373 C403 178.3(12) . . . . ?
P19 C140 C72 C305 -178.2(12) . . . . ?
P19 C370 C398 C284 176.1(14) . . . . ?
P5 C82 C243 C336 174.6(14) . . . . ?
P5 C82 C296 C230 -176.1(16) . . . . ?
P5 C120 C130 C257 -179.3(14) . . . . ?
P5 C120 C208 C268 -179.4(13) . . . . ?
P11 C227 C231 C365 178.3(18) . . . . ?
P11 C227 C247 C153 -177.0(18) . . . . ?
P11 C334 C350 C281 -174.5(17) . . . . ?
P3 C14 C205 C313 -176.2(15) . . . . ?
P3 C14 C274 C374 -174.7(15) . . . . ?
P3 C122 C178 C118 -177.2(12) . . . . ?
N2 C119 C239 C15 0.0 . . . . ?
C119 N2 C121 P18 171.2(10) . . . . ?
C119 N2 C121 C241 0.0 . . . . ?
C119 C239 C15 C241 0.0 . . . . ?
C239 C15 C241 C121 0.0 . . . . ?
C15 C241 C121 P18 -170.5(11) . . . . ?
C15 C241 C121 N2 0.0 . . . . ?
C121 P18 C166 C132 -18.1(16) . . . . ?
C121 P18 C166 C270 164.2(13) . . . . ?
C121 P18 C182 C115 123(2) . . . . ?
C121 P18 C182 C159 -65(2) . . . . ?
C121 N2 C119 C239 0.0 . . . . ?
N3 C122 C178 C118 2(2) . . . . ?
N9 C57 C367 C297 -11(3) . . . . ?
N16 C26 C28 C30 0.0 . . . . ?
C26 N16 C34 P11 166.1(8) . . . . ?
C26 N16 C34 C32 0.0 . . . . ?
C26 C28 C30 C32 0.0 . . . . ?
C28 C30 C32 C34 0.0 . . . . ?
C30 C32 C34 P11 -165.6(9) . . . . ?
C30 C32 C34 N16 0.0 . . . . ?
C34 P11 C227 C231 85(2) . . . . ?
C34 P11 C227 C247 -98.7(17) . . . . ?
C34 P11 C334 C321 162.5(17) . . . . ?
C34 P11 C334 C350 -20(2) . . . . ?
C34 N16 C26 C28 0.0 . . . . ?
C9 C23 C361 C63 -59(2) . . . . ?
C9 C23 C361 C181 59(2) . . . . ?
C9 C27 C185 C17 61(2) . . . . ?
C9 C27 C185 C181 -56(2) . . . . ?
C14 P3 C122 N3 -93.6(13) . . . . ?
C14 P3 C122 C178 85.7(15) . . . . ?
C14 P3 C278 C53 160.6(13) . . . . ?
C14 P3 C278 C65 -17.0(17) . . . . ?
C14 C205 C313 C363 -12(3) . . . . ?
C14 C274 C374 C363 -4(3) . . . . ?
C17 C358 C382 C9 -56(2) . . . . ?
C19 C129 C144 C290 2(3) . . . . ?
C23 C9 C27 C185 61(2) . . . . ?
C23 C9 C382 C358 -67(2) . . . . ?
C27 C9 C23 C361 -62(2) . . . . ?
C27 C9 C382 C358 59(2) . . . . ?
C35 C115 C182 P18 178(2) . . . . ?
C35 C115 C182 C159 7(4) . . . . ?
C35 C189 C379 C159 2(5) . . . . ?
C38 C46 C238 C392 -1(4) . . . . ?
C40 C105 C342 C69 -2(3) . . . . ?
C40 C134 C328 C69 -2(3) . . . . ?
C45 C284 C398 C370 3(3) . . . . ?
C46 C38 C295 P5 175.9(17) . . . . ?
C46 C38 C295 N7 3(3) . . . . ?
C46 C238 C392 N7 -1(4) . . . . ?
C47 C183 C281 C350 7(4) . . . . ?
C47 C321 C334 P11 179.3(19) . . . . ?
C47 C321 C334 C350 2(3) . . . . ?
C57 P19 C140 C373 -41.5(11) . . . . ?
C57 P19 C140 C72 136.7(10) . . . . ?
C57 P19 C370 C73 129.2(17) . . . . ?
C57 P19 C370 C398 -44.8(17) . . . . ?
C57 N9 C309 C145 -4(3) . . . . ?
C63 C358 C382 C9 61.6(19) . . . . ?
C73 C370 C398 C284 2(3) . . . . ?
C82 P5 C120 C130 -113.7(14) . . . . ?
C82 P5 C120 C208 63.5(15) . . . . ?
C82 P5 C295 N7 153.1(14) . . . . ?
C82 P5 C295 C38 -20(2) . . . . ?
C82 C243 C336 C242 5(3) . . . . ?
C91 C153 C247 C227 1(4) . . . . ?
C93 C317 C330 C276 60(2) . . . . ?
C100 C118 C178 C122 3(3) . . . . ?
C105 C40 C134 P16 178.8(13) . . . . ?
C105 C40 C134 C328 3(3) . . . . ?
C115 C35 C189 C379 3(4) . . . . ?
C118 C100 C267 N3 6(3) . . . . ?
C120 P5 C82 C243 -156.5(14) . . . . ?
C120 P5 C82 C296 22.4(18) . . . . ?
C120 P5 C295 N7 -98.2(15) . . . . ?
C120 P5 C295 C38 88.3(19) . . . . ?
C120 C130 C257 C117 -4(3) . . . . ?
C120 C208 C268 C117 2(3) . . . . ?
C122 P3 C14 C205 140.8(14) . . . . ?
C122 P3 C14 C274 -47.3(16) . . . . ?
C122 P3 C278 C53 -95.4(15) . . . . ?
C122 P3 C278 C65 87.0(16) . . . . ?
C122 N3 C267 C100 0(2) . . . . ?
C129 C19 C215 C67 1(4) . . . . ?
C129 C144 C290 P16 -172.3(16) . . . . ?
C129 C144 C290 C67 -1(3) . . . . ?
C130 C120 C208 C268 -2(3) . . . . ?
C132 C166 C270 C287 5(3) . . . . ?
C134 P16 C290 C67 -62.8(17) . . . . ?
C134 P16 C290 C144 109.2(17) . . . . ?
C134 P16 C378 C262 -47(2) . . . . ?
C134 P16 C378 C277 135.5(17) . . . . ?
C134 C40 C105 C342 -2(3) . . . . ?
C140 P19 C57 N9 155.3(14) . . . . ?
C140 P19 C57 C367 -33(2) . . . . ?
C140 P19 C370 C73 -119.4(17) . . . . ?
C140 P19 C370 C398 66.6(16) . . . . ?
C140 C373 C403 C187 0.0 . . . . ?
C373 C140 C72 C305 0.0 . . . . ?
C373 C403 C187 C305 0.0 . . . . ?
C403 C187 C305 C72 0.0 . . . . ?
C187 C305 C72 C140 0.0 . . . . ?
C72 C140 C373 C403 0.0 . . . . ?
C145 C297 C367 C57 14(4) . . . . ?
C153 C91 C365 C231 5(4) . . . . ?
C166 P18 C121 N2 -90.8(9) . . . . ?
C166 P18 C121 C241 80.1(9) . . . . ?
C166 P18 C182 C115 15(2) . . . . ?
C166 P18 C182 C159 -173(2) . . . . ?
C166 C132 C368 C51 6(2) . . . . ?
C166 C270 C287 C51 -5(3) . . . . ?
C182 P18 C121 N2 157.9(8) . . . . ?
C182 P18 C121 C241 -31.2(10) . . . . ?
C182 P18 C166 C132 88.9(17) . . . . ?
C182 P18 C166 C270 -88.8(15) . . . . ?
C182 C159 C379 C189 -3(5) . . . . ?
C183 C47 C321 C334 -2(4) . . . . ?
C183 C281 C350 C334 -7(4) . . . . ?
C185 C17 C358 S9 -176.8(13) . . . . ?
C185 C17 C358 C63 -60.5(19) . . . . ?
C185 C17 C358 C382 58(2) . . . . ?
C185 C181 C361 C23 -58(2) . . . . ?
C185 C181 C361 C63 63(2) . . . . ?
C189 C35 C115 C182 -8(4) . . . . ?
C205 C14 C274 C374 -3(3) . . . . ?
C205 C313 C363 C374 5(3) . . . . ?
C208 C120 C130 C257 3(3) . . . . ?
C213 C45 C284 C398 -6(3) . . . . ?
C213 C73 C370 P19 -178.7(15) . . . . ?
C213 C73 C370 C398 -5(3) . . . . ?
C214 C276 C310 C371 61(2) . . . . ?
C214 C276 C330 C317 -60(2) . . . . ?
C215 C19 C129 C144 -2(4) . . . . ?
C215 C67 C290 P16 171.3(17) . . . . ?
C215 C67 C290 C144 -1(3) . . . . ?
C227 P11 C34 N16 163.0(8) . . . . ?
C227 P11 C34 C32 -31.1(9) . . . . ?
C227 P11 C334 C321 -88.1(19) . . . . ?
C227 P11 C334 C350 89(2) . . . . ?
C227 C231 C365 C91 -5(4) . . . . ?
C230 C242 C336 C243 -5(3) . . . . ?
C231 C227 C247 C153 -1(4) . . . . ?
C235 C317 C330 C276 -58(2) . . . . ?
C242 C230 C296 C82 -2(3) . . . . ?
C243 C82 C296 C230 3(3) . . . . ?
C247 C227 C231 C365 3(3) . . . . ?
C257 C117 C268 C208 -3(3) . . . . ?
C263 C99 C395 C197 -49(4) . . . . ?
C263 C99 C397 C199 57(3) . . . . ?
C263 C157 C369 C197 57(3) . . . . ?
C263 C157 C377 C199 -57(2) . . . . ?
C267 N3 C122 P3 175.8(12) . . . . ?
C267 N3 C122 C178 -4(2) . . . . ?
C267 C100 C118 C178 -7(3) . . . . ?
C268 C117 C257 C130 4(3) . . . . ?
C274 C14 C205 C313 11(3) . . . . ?
C276 C214 C344 C93 -59(2) . . . . ?
C276 C214 C344 C141 62(2) . . . . ?
C276 C310 C371 C141 -62(2) . . . . ?
C276 C310 C371 C235 61(2) . . . . ?
C278 P3 C14 C205 -113.6(14) . . . . ?
C278 P3 C14 C274 58.3(17) . . . . ?
C278 P3 C122 N3 154.5(12) . . . . ?
C278 P3 C122 C178 -26.2(16) . . . . ?
C278 C53 C359 C31 -3(3) . . . . ?
C278 C65 C366 C31 -5(3) . . . . ?
C284 C45 C213 C73 3(3) . . . . ?
C287 C51 C368 C132 -6(3) . . . . ?
C290 P16 C134 C40 155.1(13) . . . . ?
C290 P16 C134 C328 -29.3(16) . . . . ?
C290 P16 C378 C262 58(2) . . . . ?
C290 P16 C378 C277 -120.1(17) . . . . ?
C290 C67 C215 C19 1(3) . . . . ?
C295 P5 C82 C243 -47.9(16) . . . . ?
C295 P5 C82 C296 131.1(16) . . . . ?
C295 P5 C120 C130 136.1(13) . . . . ?
C295 P5 C120 C208 -46.7(15) . . . . ?
C295 N7 C392 C238 5(3) . . . . ?
C295 C38 C46 C238 1(4) . . . . ?
C296 C82 C243 C336 -4(3) . . . . ?
C296 C230 C242 C336 3(3) . . . . ?
C297 C145 C309 N9 7(3) . . . . ?
C307 C37 C375 C277 10(4) . . . . ?
C307 C262 C378 P16 173.2(16) . . . . ?
C307 C262 C378 C277 -9(3) . . . . ?
C309 N9 C57 P19 178.1(15) . . . . ?
C309 N9 C57 C367 6(3) . . . . ?
C309 C145 C297 C367 -11(4) . . . . ?
C310 C276 C330 C317 58(2) . . . . ?
C313 C363 C374 C274 3(4) . . . . ?
C317 C93 C344 C141 -58(3) . . . . ?
C317 C93 C344 C214 61(2) . . . . ?
C317 C235 C371 C141 60(2) . . . . ?
C317 C235 C371 C310 -62(2) . . . . ?
C321 C47 C183 C281 -3(4) . . . . ?
C321 C334 C350 C281 3(3) . . . . ?
C328 C69 C342 C105 3(3) . . . . ?
C330 C276 C310 C371 -58(2) . . . . ?
C334 P11 C34 N16 -88.1(8) . . . . ?
C334 P11 C34 C32 77.8(8) . . . . ?
C334 P11 C227 C231 -23(2) . . . . ?
C334 P11 C227 C247 153.2(17) . . . . ?
C342 C69 C328 C134 -2(3) . . . . ?
C344 C93 C317 C235 55(2) . . . . ?
C344 C93 C317 C330 -63(2) . . . . ?
C344 C141 C371 C235 -61(2) . . . . ?
C344 C141 C371 C310 62(2) . . . . ?
C344 C214 C276 S8 177.9(14) . . . . ?
C344 C214 C276 C310 -61(2) . . . . ?
C344 C214 C276 C330 58(2) . . . . ?
C358 C17 C185 C27 -57(2) . . . . ?
C358 C17 C185 C181 58(2) . . . . ?
C358 C63 C361 C23 56(2) . . . . ?
C358 C63 C361 C181 -64(2) . . . . ?
C359 C31 C366 C65 2(3) . . . . ?
C359 C53 C278 P3 -178.3(14) . . . . ?
C359 C53 C278 C65 -1(3) . . . . ?
C361 C63 C358 S9 -178.9(14) . . . . ?
C361 C63 C358 C17 65(2) . . . . ?
C361 C63 C358 C382 -57(2) . . . . ?
C361 C181 C185 C17 -60(3) . . . . ?
C361 C181 C185 C27 54(2) . . . . ?
C365 C91 C153 C247 -3(4) . . . . ?
C366 C31 C359 C53 3(3) . . . . ?
C366 C65 C278 P3 -177.9(15) . . . . ?
C366 C65 C278 C53 4(3) . . . . ?
C368 C51 C287 C270 6(3) . . . . ?
C368 C132 C166 P18 177.3(12) . . . . ?
C368 C132 C166 C270 -5(3) . . . . ?
C369 C157 C263 C99 -58(3) . . . . ?
C369 C157 C377 C199 59(3) . . . . ?
C369 C197 C395 C99 50(4) . . . . ?
C369 C197 C399 C199 -64(2) . . . . ?
C370 P19 C57 N9 -92.5(16) . . . . ?
C370 P19 C57 C367 79(2) . . . . ?
C370 P19 C140 C373 -152.2(10) . . . . ?
C370 P19 C140 C72 26.1(12) . . . . ?
C370 C73 C213 C45 2(3) . . . . ?
C371 C141 C344 C93 58(2) . . . . ?
C371 C141 C344 C214 -60(2) . . . . ?
C371 C235 C317 C93 -56(2) . . . . ?
C371 C235 C317 C330 60(3) . . . . ?
C375 C37 C307 C262 -11(4) . . . . ?
C375 C277 C378 P16 -174(2) . . . . ?
C375 C277 C378 C262 9(4) . . . . ?
C377 C157 C263 C99 59(3) . . . . ?
C377 C157 C369 C197 -58(3) . . . . ?
C377 C199 C397 C99 -53(3) . . . . ?
C377 C199 C399 C197 62(3) . . . . ?
C378 P16 C134 C40 -95.1(14) . . . . ?
C378 P16 C134 C328 80.4(16) . . . . ?
C378 P16 C290 C67 -170.8(15) . . . . ?
C378 P16 C290 C144 1.2(19) . . . . ?
C378 C262 C307 C37 10(3) . . . . ?
C378 C277 C375 C37 -9(4) . . . . ?
C379 C159 C182 P18 -174(2) . . . . ?
C379 C159 C182 C115 -1(4) . . . . ?
C382 C9 C23 C361 65(2) . . . . ?
C382 C9 C27 C185 -65(2) . . . . ?
C392 N7 C295 P5 -178.9(15) . . . . ?
C392 N7 C295 C38 -5(3) . . . . ?
C395 C99 C263 C157 55(4) . . . . ?
C395 C99 C397 C199 -62(3) . . . . ?
C395 C197 C369 C157 -55(4) . . . . ?
C395 C197 C399 C199 59(2) . . . . ?
C397 C99 C263 C157 -61(3) . . . . ?
C397 C99 C395 C197 67(3) . . . . ?
C397 C199 C377 C157 52(3) . . . . ?
C397 C199 C399 C197 -52(3) . . . . ?
C399 C197 C369 C157 62(3) . . . . ?
C399 C197 C395 C99 -67(3) . . . . ?
C399 C199 C377 C157 -63(3) . . . . ?
C399 C199 C397 C99 59(3) . . . . ?
Au3 P9 C142 N11 -36.6(14) . . . . ?
Au3 P9 C142 C322 150.9(13) . . . . ?
Au3 P9 C154 C156 155.3(6) . . . . ?
Au3 P9 C154 C164 -28.4(9) . . . . ?
Au3 P9 C192 C194 148.2(7) . . . . ?
Au3 P9 C192 C202 -32.2(9) . . . . ?
Au12 P13 C76 C13 -27.2(17) . . . . ?
Au12 P13 C76 C380 150.9(14) . . . . ?
Au12 P13 C136 C217 -27.8(16) . . . . ?
Au12 P13 C136 C376 152.4(14) . . . . ?
Au12 P13 C150 N14 -23.6(14) . . . . ?
Au12 P13 C150 C50 152.3(11) . . . . ?
Au13 P2 C66 C218 162.8(14) . . . . ?
Au13 P2 C66 C240 -15.5(18) . . . . ?
Au13 P2 C116 C152 141.7(7) . . . . ?
Au13 P2 C116 C282 -36.3(8) . . . . ?
Au13 P2 C312 N15 -36.1(14) . . . . ?
Au13 P2 C312 C209 153.3(14) . . . . ?
Au14 P7 C10 C39 94.1(17) . . . . ?
Au14 P7 C10 C236 -83.3(15) . . . . ?
Au14 P7 C22 C52 -7.6(15) . . . . ?
Au14 P7 C22 C224 176.1(14) . . . . ?
Au14 P7 C314 N17 -21.2(15) . . . . ?
Au14 P7 C314 C124 158.1(14) . . . . ?
Au15 P15 C174 N10 -27.3(13) . . . . ?
Au15 P15 C174 C212 154.1(13) . . . . ?
Au15 P15 C219 C55 119.6(8) . . . . ?
Au15 P15 C219 C7 -70.4(9) . . . . ?
Au15 P15 C340 C266 -9.7(19) . . . . ?
Au15 P15 C340 C364 162.2(15) . . . . ?
Au21 P17 C8 C123 -14.9(8) . . . . ?
Au21 P17 C8 C216 163.1(6) . . . . ?
Au21 P17 C180 C250 102.9(16) . . . . ?
Au21 P17 C180 C338 -73.0(15) . . . . ?
Au21 P17 C402 N12 -29.6(14) . . . . ?
Au21 P17 C402 C360 157.4(14) . . . . ?
Cu5 S3 C147 C95 3(2) . . . . ?
Cu5 S3 C147 C97 -118.6(15) . . . . ?
Cu5 S3 C147 C385 121.4(14) . . . . ?
Cu5 S2 C1 C176 -38.7(15) . . . . ?
Cu5 S2 C1 C288 -158.7(11) . . . . ?
Cu5 S2 C1 C292 83.2(13) . . . . ?
Cu5 N14 C150 P13 16(2) . . . . ?
Cu5 N14 C150 C50 -159.7(13) . . . . ?
Cu5 N14 C349 C43 166.6(18) . . . . ?
Cu8 S3 C147 C95 -76(2) . . . . ?
Cu8 S3 C147 C97 161.8(15) . . . . ?
Cu8 S3 C147 C385 41.8(16) . . . . ?
Cu11 N10 C174 P15 -9.6(18) . . . . ?
Cu11 N10 C174 C212 169.0(13) . . . . ?
Cu11 N10 C259 C222 -169.4(13) . . . . ?
Cu11 N12 C20 C260 -171.9(14) . . . . ?
Cu11 N12 C402 P17 -6.0(19) . . . . ?
Cu11 N12 C402 C360 167.0(13) . . . . ?
Cu11 N17 C70 C78 -165.2(15) . . . . ?
Cu11 N17 C314 P7 -14.6(19) . . . . ?
Cu11 N17 C314 C124 166.1(13) . . . . ?
Cu13 S3 C147 C95 -153.1(18) . . . . ?
Cu13 S3 C147 C97 84.9(17) . . . . ?
Cu13 S3 C147 C385 -35.0(17) . . . . ?
Cu13 S7 C252 C60 -120.4(11) . . . . ?
Cu13 S7 C252 C148 -2.1(16) . . . . ?
Cu13 S7 C252 C232 119.4(11) . . . . ?
Cu13 N11 C142 P9 31.6(17) . . . . ?
Cu13 N11 C142 C322 -155.8(12) . . . . ?
Cu13 N11 C354 C279 160.6(15) . . . . ?
Cu14 S2 C1 C176 38.1(14) . . . . ?
Cu14 S2 C1 C288 -81.9(13) . . . . ?
Cu14 S2 C1 C292 160.0(11) . . . . ?
Cu18 S7 C252 C60 162.8(10) . . . . ?
Cu18 S7 C252 C148 -78.9(14) . . . . ?
Cu18 S7 C252 C232 42.5(13) . . . . ?
Cu21 S7 C252 C60 85.8(12) . . . . ?
Cu21 S7 C252 C148 -155.9(12) . . . . ?
Cu21 S7 C252 C232 -34.4(14) . . . . ?
Cu21 S2 C1 C176 117.9(12) . . . . ?
Cu21 S2 C1 C288 -2.2(15) . . . . ?
Cu21 S2 C1 C292 -120.2(11) . . . . ?
Cu21 N15 C249 C372 160.8(14) . . . . ?
Cu21 N15 C312 P2 30.5(18) . . . . ?
Cu21 N15 C312 C209 -158.8(14) . . . . ?
S3 C147 C385 C381 178.2(16) . . . . ?
S2 C1 C176 C254 178.5(13) . . . . ?
S2 C1 C288 C101 -178.6(14) . . . . ?
S2 C1 C292 C319 178.8(13) . . . . ?
P13 C76 C380 C275 176.2(15) . . . . ?
P13 C136 C217 C75 -177.2(14) . . . . ?
P13 C136 C376 C323 179.7(15) . . . . ?
P7 C10 C39 C234 179.4(15) . . . . ?
P7 C10 C236 C248 -179.8(15) . . . . ?
P7 C22 C52 C324 178.3(13) . . . . ?
P7 C22 C224 C161 -178.5(15) . . . . ?
P15 C174 C212 C59 178.6(14) . . . . ?
P15 C219 C55 C221 169.7(12) . . . . ?
P15 C219 C7 C223 -170.2(11) . . . . ?
P15 C340 C364 C285 -180.0(17) . . . . ?
P2 C66 C218 C280 173.9(16) . . . . ?
P2 C66 C240 C149 -177.1(16) . . . . ?
P2 C116 C282 C255 178.1(9) . . . . ?
P17 C8 C123 C5 178.0(9) . . . . ?
P17 C8 C216 C345 -178.0(9) . . . . ?
P17 C180 C250 C135 174.6(14) . . . . ?
P17 C180 C338 C346 -178.1(15) . . . . ?
P9 C142 C322 C269 168.5(13) . . . . ?
P9 C154 C156 C158 176.2(10) . . . . ?
P9 C154 C164 C162 -176.4(10) . . . . ?
P9 C192 C194 C196 179.6(11) . . . . ?
P9 C192 C202 C200 -179.7(11) . . . . ?
N10 C174 C212 C59 0(3) . . . . ?
N11 C142 C322 C269 -4(2) . . . . ?
N12 C20 C260 C190 5(3) . . . . ?
N15 C249 C372 C137 -1(3) . . . . ?
N17 C70 C78 C36 -1(3) . . . . ?
C1 C176 C254 C173 64(2) . . . . ?
C1 C176 C254 C177 -61(2) . . . . ?
C1 C292 C319 C175 -63(2) . . . . ?
C1 C292 C319 C177 61(2) . . . . ?
C3 C95 C147 S3 -175(2) . . . . ?
C3 C95 C147 C97 -55(3) . . . . ?
C3 C95 C147 C385 63(3) . . . . ?
C8 P17 C180 C250 -22.7(17) . . . . ?
C8 P17 C180 C338 161.4(14) . . . . ?
C8 P17 C402 N12 93.8(13) . . . . ?
C8 P17 C402 C360 -79.2(16) . . . . ?
C8 C123 C5 C89 0.0 . . . . ?
C123 C8 C216 C345 0.0 . . . . ?
C123 C5 C89 C345 0.0 . . . . ?
C5 C89 C345 C216 0.0 . . . . ?
C89 C345 C216 C8 0.0 . . . . ?
C216 C8 C123 C5 0.0 . . . . ?
C10 P7 C22 C52 122.0(14) . . . . ?
C10 P7 C22 C224 -54.3(18) . . . . ?
C10 P7 C314 N17 -151.1(13) . . . . ?
C10 P7 C314 C124 28.3(17) . . . . ?
C10 C39 C234 C355 0(3) . . . . ?
C10 C236 C248 C355 1(3) . . . . ?
C11 C275 C380 C76 6(3) . . . . ?
C13 C76 C380 C275 -6(3) . . . . ?
C20 N12 C402 P17 -175.6(12) . . . . ?
C20 N12 C402 C360 -3(2) . . . . ?
C22 P7 C10 C39 -32.7(19) . . . . ?
C22 P7 C10 C236 149.9(14) . . . . ?
C22 P7 C314 N17 100.6(14) . . . . ?
C22 P7 C314 C124 -80.1(16) . . . . ?
C22 C52 C324 C265 6(3) . . . . ?
C36 C124 C314 P7 179.3(15) . . . . ?
C36 C124 C314 N17 -1(3) . . . . ?
C39 C10 C236 C248 3(3) . . . . ?
C39 C234 C355 C248 4(3) . . . . ?
C52 C22 C224 C161 5(3) . . . . ?
C59 C222 C259 N10 -2(3) . . . . ?
C60 C103 C226 C233 -57(2) . . . . ?
C60 C103 C353 C112 58(2) . . . . ?
C66 P2 C116 C152 13.4(11) . . . . ?
C66 P2 C116 C282 -164.6(8) . . . . ?
C66 P2 C312 N15 89.6(13) . . . . ?
C66 P2 C312 C209 -81.0(17) . . . . ?
C66 C218 C280 C211 9(3) . . . . ?
C70 N17 C314 P7 179.4(13) . . . . ?
C70 N17 C314 C124 0(3) . . . . ?
C75 C272 C323 C376 6(3) . . . . ?
C76 P13 C136 C217 95.7(15) . . . . ?
C76 P13 C136 C376 -84.1(18) . . . . ?
C76 P13 C150 N14 -147.8(12) . . . . ?
C76 P13 C150 C50 28.0(15) . . . . ?
C76 C13 C347 C11 2(3) . . . . ?
C78 C36 C124 C314 1(3) . . . . ?
C79 C351 C152 C116 0.0 . . . . ?
C351 C79 C255 C282 0.0 . . . . ?
C351 C152 C116 P2 -178.0(10) . . . . ?
C351 C152 C116 C282 0.0 . . . . ?
C152 C116 C282 C255 0.0 . . . . ?
C116 P2 C66 C218 -69.9(17) . . . . ?
C116 P2 C66 C240 111.8(16) . . . . ?
C116 P2 C312 N15 -156.7(12) . . . . ?
C116 P2 C312 C209 32.6(17) . . . . ?
C116 C282 C255 C79 0.0 . . . . ?
C255 C79 C351 C152 0.0 . . . . ?
C87 C135 C250 C180 7(3) . . . . ?
C95 C3 C383 C381 54(3) . . . . ?
C95 C3 C387 C193 -67(3) . . . . ?
C95 C147 C385 C381 -56(2) . . . . ?
C97 C147 C385 C381 61(2) . . . . ?
C97 C193 C387 C3 70(2) . . . . ?
C101 C173 C254 C176 -64(2) . . . . ?
C101 C173 C254 C177 60(2) . . . . ?
C101 C175 C319 C177 -58(2) . . . . ?
C101 C175 C319 C292 64(2) . . . . ?
C103 C60 C252 S7 179.3(13) . . . . ?
C103 C60 C252 C148 60(2) . . . . ?
C103 C60 C252 C232 -63(2) . . . . ?
C103 C226 C233 C125 -59(2) . . . . ?
C103 C226 C233 C232 59(2) . . . . ?
C112 C125 C233 C226 57.6(19) . . . . ?
C112 C125 C233 C232 -59(2) . . . . ?
C112 C148 C252 S7 -177.7(14) . . . . ?
C112 C148 C252 C60 -61(2) . . . . ?
C112 C148 C252 C232 62(2) . . . . ?
C124 C36 C78 C70 0(3) . . . . ?
C125 C112 C148 C252 -60(2) . . . . ?
C125 C112 C353 C103 58(2) . . . . ?
C135 C87 C346 C338 -3(3) . . . . ?
C136 P13 C76 C13 -152.6(16) . . . . ?
C136 P13 C76 C380 25.6(18) . . . . ?
C136 P13 C150 N14 101.1(13) . . . . ?
C136 P13 C150 C50 -83.0(14) . . . . ?
C137 C209 C312 P2 172.7(15) . . . . ?
C137 C209 C312 N15 3(3) . . . . ?
C142 P9 C154 C156 32.0(10) . . . . ?
C142 P9 C154 C164 -151.7(8) . . . . ?
C142 P9 C192 C194 -87.7(10) . . . . ?
C142 P9 C192 C202 92.0(9) . . . . ?
C142 N11 C354 C279 0(3) . . . . ?
C147 C97 C193 C191 57(3) . . . . ?
C147 C97 C193 C387 -68(3) . . . . ?
C148 C112 C125 C233 59(2) . . . . ?
C148 C112 C353 C103 -60(2) . . . . ?
C149 C211 C280 C218 -7(4) . . . . ?
C150 P13 C76 C13 100.2(16) . . . . ?
C150 P13 C76 C380 -81.6(16) . . . . ?
C150 P13 C136 C217 -154.0(14) . . . . ?
C150 P13 C136 C376 26.3(18) . . . . ?
C150 N14 C349 C43 -6(3) . . . . ?
C150 C50 C179 C43 6(3) . . . . ?
C154 P9 C142 N11 88.3(13) . . . . ?
C154 P9 C142 C322 -84.2(15) . . . . ?
C154 P9 C192 C194 19.2(10) . . . . ?
C154 P9 C192 C202 -161.2(8) . . . . ?
C154 C156 C158 C160 0.0 . . . . ?
C156 C154 C164 C162 0.0 . . . . ?
C156 C158 C160 C162 0.0 . . . . ?
C158 C160 C162 C164 0.0 . . . . ?
C160 C162 C164 C154 0.0 . . . . ?
C164 C154 C156 C158 0.0 . . . . ?
C161 C265 C324 C52 -8(3) . . . . ?
C173 C101 C175 C319 56(2) . . . . ?
C173 C101 C288 C1 -59(2) . . . . ?
C174 P15 C219 C55 -117.5(10) . . . . ?
C174 P15 C219 C7 52.5(10) . . . . ?
C174 P15 C340 C266 -131.8(17) . . . . ?
C174 P15 C340 C364 40.1(19) . . . . ?
C174 N10 C259 C222 1(2) . . . . ?
C175 C101 C173 C254 -57(2) . . . . ?
C175 C101 C288 C1 60(2) . . . . ?
C176 C1 C288 C101 58(2) . . . . ?
C176 C1 C292 C319 -57.5(19) . . . . ?
C179 C43 C349 N14 1(4) . . . . ?
C179 C50 C150 P13 173.1(14) . . . . ?
C179 C50 C150 N14 -11(3) . . . . ?
C180 P17 C8 C123 113.5(8) . . . . ?
C180 P17 C8 C216 -68.5(9) . . . . ?
C180 P17 C402 N12 -155.4(13) . . . . ?
C180 P17 C402 C360 31.7(17) . . . . ?
C180 C338 C346 C87 1(3) . . . . ?
C190 C360 C402 P17 175.7(16) . . . . ?
C190 C360 C402 N12 3(3) . . . . ?
C191 C193 C387 C3 -43(3) . . . . ?
C191 C381 C383 C3 59(3) . . . . ?
C191 C381 C385 C147 -60(3) . . . . ?
C192 P9 C142 N11 -160.5(12) . . . . ?
C192 P9 C142 C322 27.0(16) . . . . ?
C192 P9 C154 C156 -77.4(9) . . . . ?
C192 P9 C154 C164 98.9(8) . . . . ?
C192 C194 C196 C198 0.0 . . . . ?
C194 C192 C202 C200 0.0 . . . . ?
C194 C196 C198 C200 0.0 . . . . ?
C196 C198 C200 C202 0.0 . . . . ?
C198 C200 C202 C192 0.0 . . . . ?
C202 C192 C194 C196 0.0 . . . . ?
C193 C97 C147 S3 -175.5(15) . . . . ?
C193 C97 C147 C95 58(3) . . . . ?
C193 C97 C147 C385 -55(2) . . . . ?
C193 C191 C381 C383 -52(3) . . . . ?
C193 C191 C381 C385 69(3) . . . . ?
C209 C137 C372 C249 4(3) . . . . ?
C211 C149 C240 C66 -2(3) . . . . ?
C212 C59 C222 C259 2(3) . . . . ?
C217 C75 C272 C323 -4(3) . . . . ?
C217 C136 C376 C323 0(3) . . . . ?
C218 C66 C240 C149 5(3) . . . . ?
C219 P15 C174 N10 -155.2(12) . . . . ?
C219 P15 C174 C212 26.2(15) . . . . ?
C219 P15 C340 C266 120.6(17) . . . . ?
C219 P15 C340 C364 -67.5(18) . . . . ?
C219 C55 C221 C111 0.0 . . . . ?
C55 C219 C7 C223 0.0 . . . . ?
C55 C221 C111 C223 0.0 . . . . ?
C221 C111 C223 C7 0.0 . . . . ?
C111 C223 C7 C219 0.0 . . . . ?
C7 C219 C55 C221 0.0 . . . . ?
C222 C59 C212 C174 -2(3) . . . . ?
C224 C22 C52 C324 -5(3) . . . . ?
C224 C161 C265 C324 8(4) . . . . ?
C226 C103 C353 C112 -54(2) . . . . ?
C233 C232 C252 S7 178.9(12) . . . . ?
C233 C232 C252 C60 61.9(19) . . . . ?
C233 C232 C252 C148 -60.0(18) . . . . ?
C236 C10 C39 C234 -3(3) . . . . ?
C236 C248 C355 C234 -5(3) . . . . ?
C240 C66 C218 C280 -8(3) . . . . ?
C240 C149 C211 C280 4(3) . . . . ?
C249 N15 C312 P2 -170.5(12) . . . . ?
C249 N15 C312 C209 0(2) . . . . ?
C250 C180 C338 C346 6(3) . . . . ?
C252 C60 C103 C226 56(2) . . . . ?
C252 C60 C103 C353 -56(2) . . . . ?
C252 C232 C233 C125 59(2) . . . . ?
C252 C232 C233 C226 -59.0(19) . . . . ?
C254 C177 C319 C175 59(2) . . . . ?
C254 C177 C319 C292 -62(2) . . . . ?
C259 N10 C174 P15 -178.2(11) . . . . ?
C259 N10 C174 C212 0(2) . . . . ?
C260 C190 C360 C402 0(3) . . . . ?
C265 C161 C224 C22 -7(3) . . . . ?
C266 C340 C364 C285 -8(3) . . . . ?
C269 C279 C354 N11 0(3) . . . . ?
C272 C75 C217 C136 -1(3) . . . . ?
C272 C323 C376 C136 -5(3) . . . . ?
C275 C11 C347 C13 -1(4) . . . . ?
C279 C269 C322 C142 4(3) . . . . ?
C285 C293 C357 C266 -1(4) . . . . ?
C288 C1 C176 C254 -59.4(19) . . . . ?
C288 C1 C292 C319 59.0(18) . . . . ?
C288 C101 C173 C254 62(2) . . . . ?
C288 C101 C175 C319 -63(2) . . . . ?
C292 C1 C176 C254 57.7(19) . . . . ?
C292 C1 C288 C101 -61(2) . . . . ?
C293 C285 C364 C340 8(4) . . . . ?
C312 P2 C66 C218 37.1(18) . . . . ?
C312 P2 C66 C240 -141.3(16) . . . . ?
C312 P2 C116 C152 -96.3(9) . . . . ?
C312 P2 C116 C282 85.6(8) . . . . ?
C312 N15 C249 C372 -1(2) . . . . ?
C314 P7 C10 C39 -140.0(17) . . . . ?
C314 P7 C10 C236 42.6(16) . . . . ?
C314 P7 C22 C52 -127.9(13) . . . . ?
C314 P7 C22 C224 55.7(17) . . . . ?
C314 N17 C70 C78 1(3) . . . . ?
C319 C177 C254 C173 -59(2) . . . . ?
C319 C177 C254 C176 63(2) . . . . ?
C322 C269 C279 C354 -1(3) . . . . ?
C338 C180 C250 C135 -10(3) . . . . ?
C340 P15 C174 N10 94.5(13) . . . . ?
C340 P15 C174 C212 -84.1(15) . . . . ?
C340 P15 C219 C55 -5.9(12) . . . . ?
C340 P15 C219 C7 164.1(10) . . . . ?
C340 C266 C357 C293 2(4) . . . . ?
C346 C87 C135 C250 -1(3) . . . . ?
C347 C11 C275 C380 -3(4) . . . . ?
C347 C13 C76 P13 179.9(17) . . . . ?
C347 C13 C76 C380 2(3) . . . . ?
C349 N14 C150 P13 -173.5(13) . . . . ?
C349 N14 C150 C50 11(2) . . . . ?
C349 C43 C179 C50 -2(3) . . . . ?
C353 C103 C226 C233 55(2) . . . . ?
C353 C112 C125 C233 -58(2) . . . . ?
C353 C112 C148 C252 60(2) . . . . ?
C354 N11 C142 P9 -170.2(12) . . . . ?
C354 N11 C142 C322 2(2) . . . . ?
C357 C266 C340 P15 174.7(19) . . . . ?
C357 C266 C340 C364 2(3) . . . . ?
C360 C190 C260 C20 -4(3) . . . . ?
C364 C285 C293 C357 -4(4) . . . . ?
C372 C137 C209 C312 -5(3) . . . . ?
C376 C136 C217 C75 3(3) . . . . ?
C381 C191 C193 C97 -64(3) . . . . ?
C381 C191 C193 C387 47(3) . . . . ?
C383 C3 C95 C147 -61(3) . . . . ?
C383 C3 C387 C193 45(3) . . . . ?
C383 C381 C385 C147 58(3) . . . . ?
C385 C381 C383 C3 -57(3) . . . . ?
C387 C3 C95 C147 56(3) . . . . ?
C387 C3 C383 C381 -59(3) . . . . ?
C402 P17 C8 C123 -137.2(8) . . . . ?
C402 P17 C8 C216 40.8(9) . . . . ?
C402 P17 C180 C250 -135.6(16) . . . . ?
C402 P17 C180 C338 48.5(16) . . . . ?
C402 N12 C20 C260 -1(2) . . . . ?
